data_4120575
loop_
_publ_author_name
'Masai, Hiroshi'
'Terao, Jun'
'Seki, Shu'
'Nakashima, Shigeto'
'Kiguchi, Manabu'
'Okoshi, Kento'
'Fujihara, Tetsuaki'
'Tsuji, Yasushi'

_publ_section_title
;
 Synthesis of One-Dimensional Metal-Containing Insulated Molecular Wire
 with Versatile Properties Directed toward Molecular Electronics
 Materials.
;
_journal_issue 5
_journal_name_full 'Journal of the American Chemical Society'
_journal_page_first 1742
_journal_page_last 1745
_journal_paper_doi 10.1021/ja411665k
_journal_volume 136
_journal_year 2014
_chemical_absolute_configuration ad
_chemical_formula_moiety 'C238 H276 Cl2 N10 O60 Rh2, 14(C H4 O),  2(O) '
_chemical_formula_sum 'C252 H332 Cl2 N10 O76 Rh2'
_chemical_formula_weight 4994.13
_space_group_IT_number 1
_symmetry_cell_setting triclinic
_symmetry_Int_Tables_number 1
_symmetry_space_group_name_Hall 'P 1'
_symmetry_space_group_name_H-M 'P 1'
_atom_sites_solution_hydrogens geom
_atom_sites_solution_primary direct
_atom_sites_solution_secondary difmap
_cell_angle_alpha 89.038(4)
_cell_angle_beta 72.648(3)
_cell_angle_gamma 81.321(5)
_cell_formula_units_Z 1
_cell_length_a 16.7722(2)
_cell_length_b 20.9797(6)
_cell_length_c 23.1866(3)
_cell_measurement_reflns_used 20107
_cell_measurement_temperature 293
_cell_measurement_theta_max 27.51
_cell_measurement_theta_min 3.01
_cell_volume 7694.9(3)
_computing_cell_refinement CrystalClear
_computing_data_collection 'CrystalClear (Rigaku/MSC Inc., 2006)'
_computing_data_reduction CrystalClear
_computing_molecular_graphics 'CrystalStructure 4.1'
_computing_publication_material 'CrystalStructure 4.1 (Rigaku, 2013)'
_computing_structure_refinement 'SHELXL97 (Sheldrick, 2008)'
_computing_structure_solution 'SIR2002 (Burla, et al., 2003)'
_diffrn_ambient_temperature 293
_diffrn_detector_area_resol_mean 14.629
_diffrn_measured_fraction_theta_full 0.966
_diffrn_measured_fraction_theta_max 0.966
_diffrn_measurement_device_type 'Rigaku Saturn70'
_diffrn_measurement_method \w
_diffrn_radiation_type 'Mo K\a'
_diffrn_radiation_wavelength 0.71070
_diffrn_reflns_av_R_equivalents 0.0206
_diffrn_reflns_limit_h_max 19
_diffrn_reflns_limit_h_min -19
_diffrn_reflns_limit_k_max 24
_diffrn_reflns_limit_k_min -24
_diffrn_reflns_limit_l_max 27
_diffrn_reflns_limit_l_min -27
_diffrn_reflns_number 47971
_diffrn_reflns_theta_full 25.05
_diffrn_reflns_theta_max 25.05
_diffrn_reflns_theta_min 3.01
_diffrn_standards_number 0
_exptl_absorpt_coefficient_mu 0.196
_exptl_absorpt_correction_T_max 0.962
_exptl_absorpt_correction_T_min 0.831
_exptl_absorpt_correction_type multi-scan
_exptl_absorpt_process_details 'REQAB (Rigaku, 1998)'
_exptl_crystal_colour colorless
_exptl_crystal_density_diffrn 1.078
_exptl_crystal_density_method 'not measured'
_exptl_crystal_description prism
_exptl_crystal_F_000 2646.00
_exptl_crystal_size_max 0.200
_exptl_crystal_size_mid 0.200
_exptl_crystal_size_min 0.200
_platon_squeeze_details
;
;
_refine_diff_density_max 1.08
_refine_diff_density_min -0.56
_refine_ls_abs_structure_details 'Flack, H. D. (1983), Acta Cryst. A39, 876-881.  10533 Friedel Pairs'
_refine_ls_abs_structure_Flack 0.004(16)
_refine_ls_extinction_method none
_refine_ls_goodness_of_fit_ref 1.048
_refine_ls_hydrogen_treatment constr
_refine_ls_number_parameters 2924
_refine_ls_number_reflns 36838
_refine_ls_number_restraints 3
_refine_ls_R_factor_gt 0.0612
_refine_ls_shift/su_max 0.002
_refine_ls_structure_factor_coef Fsqd
_refine_ls_weighting_details 'w = 1/[\s^2^(Fo^2^)+(0.1133P)^2^+1.1441P] where P=(Fo^2^+2Fc^2^)/3'
_refine_ls_weighting_scheme calc
_refine_ls_wR_factor_ref 0.1765
_reflns_number_gt 32396
_reflns_number_total 36838
_reflns_threshold_expression F^2^>2.0\s(F^2^)
_cod_data_source_file ja411665k_si_002.cif
_cod_data_source_block '_110715a'
_cod_database_code 4120575

loop_
_symmetry_equiv_pos_site_id
_symmetry_equiv_pos_as_xyz
1 +X,+Y,+Z

loop_
_atom_site_label
_atom_site_type_symbol
_atom_site_fract_x
_atom_site_fract_y
_atom_site_fract_z
_atom_site_U_iso_or_equiv
_atom_site_adp_type
_atom_site_occupancy
_atom_site_symmetry_multiplicity
_atom_site_calc_flag
_atom_site_refinement_flags
Rh1 Rh 0.22959(2) 0.733162(16) 0.602381(15) 0.03980(11) Uani 1 1 d .
Rh2 Rh -0.21835(2) -0.013061(16) -0.542298(15) 0.03728(10) Uani 1 1 d .
Cl1 Cl 0.25213(12) 0.78191(9) 0.68427(8) 0.0591(4) Uani 1 1 d .
Cl2 Cl -0.24329(11) -0.06021(8) -0.62435(7) 0.0538(4) Uani 1 1 d .
O1 O 0.1363(3) 0.4543(2) -0.00842(18) 0.0541(10) Uani 1 1 d .
O2 O 0.2295(3) 0.5522(2) -0.02547(19) 0.0588(11) Uani 1 1 d .
O3 O 0.3353(4) 0.6765(3) 0.0170(3) 0.0935(18) Uani 1 1 d .
O4 O 0.1608(4) 0.7237(3) 0.0670(3) 0.1011(19) Uani 1 1 d .
O5 O 0.0641(3) 0.6201(2) 0.1092(2) 0.0641(11) Uani 1 1 d .
O6 O -0.0731(3) 0.6186(3) 0.1122(3) 0.0824(15) Uani 1 1 d .
O7 O 0.0122(5) 0.7239(3) 0.1931(3) 0.121(3) Uani 1 1 d .
O8 O -0.0892(4) 0.6589(3) 0.2892(3) 0.0892(18) Uani 1 1 d .
O9 O -0.1111(3) 0.5011(3) 0.0763(2) 0.0784(14) Uani 1 1 d .
O10 O -0.1169(3) 0.5360(2) 0.2571(2) 0.0671(12) Uani 1 1 d .
O11 O -0.1989(3) 0.4538(2) 0.2607(2) 0.0657(11) Uani 1 1 d .
O12 O -0.1936(3) 0.5602(3) 0.3857(2) 0.0780(14) Uani 1 1 d .
O13 O -0.1437(4) 0.4373(3) 0.4219(2) 0.0776(14) Uani 1 1 d .
O14 O -0.1968(3) 0.3137(3) 0.2566(2) 0.0674(13) Uani 1 1 d .
O15 O -0.0482(3) 0.35136(19) 0.32284(18) 0.0540(10) Uani 1 1 d .
O16 O -0.0039(2) 0.2512(2) 0.27256(19) 0.0546(10) Uani 1 1 d .
O17 O -0.0417(3) 0.2888(2) 0.43227(19) 0.0616(11) Uani 1 1 d .
O18 O 0.1367(3) 0.2432(3) 0.3899(2) 0.0694(12) Uani 1 1 d .
O19 O 0.1260(4) 0.1635(3) 0.1943(3) 0.0890(16) Uani 1 1 d .
O20 O 0.2056(3) 0.2859(2) 0.26795(18) 0.0589(11) Uani 1 1 d .
O21 O 0.3219(3) 0.2309(2) 0.19507(19) 0.0608(11) Uani 1 1 d .
O22 O 0.3146(4) 0.3087(3) 0.3355(2) 0.0781(15) Uani 1 1 d .
O23 O 0.4191(3) 0.3807(2) 0.25006(19) 0.0622(11) Uani 1 1 d .
O24 O 0.4490(4) 0.2217(3) 0.0776(2) 0.0920(18) Uani 1 1 d .
O25 O 0.3910(3) 0.3847(2) 0.13475(17) 0.0618(11) Uani 1 1 d .
O26 O 0.4379(3) 0.3799(2) 0.02861(18) 0.0636(12) Uani 1 1 d .
O27 O 0.5204(3) 0.4603(3) 0.1322(2) 0.0830(16) Uani 1 1 d .
O28 O 0.4647(4) 0.5647(3) 0.0688(2) 0.0933(19) Uani 1 1 d .
O29 O 0.4274(5) 0.4107(4) -0.0812(4) 0.086(3) Uiso 0.668(10) 1 d .
O30a O 0.3567(7) 0.3570(6) -0.0542(5) 0.048(4) Uiso 0.332(10) 1 d .
O31 O 0.3199(3) 0.5443(2) 0.03621(18) 0.0589(11) Uani 1 1 d .
O32 O -0.0799(2) 0.27202(19) 0.04558(16) 0.0450(8) Uani 1 1 d .
O33 O 0.0763(3) 0.1536(2) 0.00071(17) 0.0532(10) Uani 1 1 d .
O34 O 0.1503(4) 0.0018(2) -0.0866(2) 0.0824(15) Uani 1 1 d .
O35 O -0.0153(4) -0.0125(2) -0.0183(2) 0.0808(15) Uani 1 1 d .
O36 O -0.1267(3) 0.1080(2) 0.00308(19) 0.0553(11) Uani 1 1 d .
O37 O -0.2368(3) 0.1660(3) 0.07877(19) 0.0656(13) Uani 1 1 d .
O38 O -0.2331(4) 0.0150(3) 0.0004(3) 0.0963(19) Uani 1 1 d .
O39 O -0.3564(4) 0.1016(3) -0.0332(2) 0.0840(16) Uani 1 1 d .
O40 O -0.3739(4) 0.2735(4) 0.1127(3) 0.115(3) Uani 1 1 d .
O41 O -0.3128(3) 0.2298(2) -0.04772(16) 0.0520(10) Uani 1 1 d .
O42 O -0.3608(3) 0.3407(2) -0.03261(16) 0.0550(10) Uani 1 1 d .
O43 O -0.4230(3) 0.2215(2) -0.11700(17) 0.0587(11) Uani 1 1 d .
O44 O -0.3660(3) 0.3060(2) -0.20596(17) 0.0526(10) Uani 1 1 d .
O45 O -0.3423(3) 0.4715(3) -0.0583(2) 0.0684(13) Uani 1 1 d .
O46 O -0.2464(2) 0.3810(2) -0.18859(16) 0.0499(9) Uani 1 1 d .
O47 O -0.1968(2) 0.4791(2) -0.18757(17) 0.0517(9) Uani 1 1 d .
O48 O -0.2757(3) 0.4132(3) -0.3017(2) 0.0670(13) Uani 1 1 d .
O49 O -0.1068(3) 0.4171(2) -0.36682(18) 0.0624(12) Uani 1 1 d .
O50 O -0.0867(3) 0.4901(3) -0.1180(2) 0.0652(12) Uani 1 1 d .
O51 O 0.0030(2) 0.40051(18) -0.29371(16) 0.0465(8) Uani 1 1 d .
O52 O 0.1233(3) 0.43510(18) -0.28003(17) 0.0490(9) Uani 1 1 d .
O53 O 0.1010(3) 0.3676(2) -0.41856(17) 0.0558(10) Uani 1 1 d .
O54 O 0.2189(3) 0.27268(19) -0.38913(17) 0.0558(10) Uani 1 1 d .
O55 O 0.1522(3) 0.4510(2) -0.17356(17) 0.0548(10) Uani 1 1 d .
O56 O 0.1820(2) 0.26220(18) -0.25968(16) 0.0447(8) Uani 1 1 d .
O57 O 0.2654(3) 0.2360(2) -0.19579(17) 0.0528(9) Uani 1 1 d .
O58 O 0.2361(3) 0.1407(2) -0.31653(18) 0.0602(11) Uani 1 1 d .
O59 O 0.1704(3) 0.06993(19) -0.21542(18) 0.0529(9) Uani 1 1 d .
O60 O 0.2773(3) 0.2003(2) -0.07778(19) 0.0619(11) Uani 1 1 d .
O61 O 0.1117(3) 0.1385(2) -0.10335(17) 0.0508(10) Uani 1 1 d .
O62 O 0.6018(4) 0.1950(3) 0.6572(3) 0.0948(17) Uiso 1 1 d .
O63 O 0.6839(7) 0.0467(6) 0.7598(6) 0.188(4) Uiso 1 1 d .
O64 O 0.4697(5) 0.0973(4) 0.3574(4) 0.141(3) Uiso 1 1 d .
O65 O 0.3423(5) 0.1285(4) 0.4650(4) 0.122(2) Uiso 1 1 d .
O66 O 0.3442(4) 0.3257(3) 0.5313(3) 0.0856(15) Uiso 1 1 d .
O67 O 0.5875(6) 0.4837(5) 0.4624(4) 0.152(3) Uiso 1 1 d .
O68 O 0.6445(12) 0.6165(10) 0.6672(10) 0.293(8) Uiso 1 1 d .
O69 O 0.6103(5) 0.6017(4) 0.2784(4) 0.128(2) Uiso 1 1 d .
O70 O -0.2990(3) 0.2620(3) 0.5662(3) 0.0840(15) Uiso 1 1 d .
O71 O 0.8400(9) 0.9731(7) 0.7661(6) 0.219(5) Uiso 1 1 d .
O72 O -0.6915(4) 0.4444(3) 0.4872(3) 0.0819(15) Uiso 1 1 d .
O73 O 0.0593(10) 0.8422(8) 0.7964(7) 0.245(6) Uiso 1 1 d .
O74 O 0.2640(12) 0.6699(9) 0.8169(9) 0.289(8) Uiso 1 1 d .
O75 O 0.5273(6) 0.5667(4) 0.3887(4) 0.142(3) Uiso 1 1 d .
O76 O 0.4164(6) 0.1262(5) 0.8175(5) 0.152(3) Uiso 1 1 d .
O77 O 0.5670(6) 0.1715(5) 0.7761(4) 0.146(3) Uiso 1 1 d .
N1 N 0.1851(3) 0.6618(2) 0.6568(2) 0.0405(11) Uani 1 1 d .
N2 N 0.1098(3) 0.7850(2) 0.6252(2) 0.0415(11) Uani 1 1 d .
N3 N 0.2760(3) 0.8055(2) 0.5488(2) 0.0420(12) Uani 1 1 d .
N4 N 0.3481(3) 0.6824(3) 0.5803(2) 0.0436(12) Uani 1 1 d .
N5 N -0.2655(3) -0.0832(2) -0.4881(2) 0.0424(12) Uani 1 1 d .
N6 N -0.3368(3) 0.0403(2) -0.5202(2) 0.0401(11) Uani 1 1 d .
N7 N -0.1710(3) 0.0579(2) -0.5967(2) 0.0403(11) Uani 1 1 d .
N8 N -0.1013(3) -0.0669(2) -0.5646(2) 0.0411(11) Uani 1 1 d .
N9 N 0.2118(3) 0.6891(2) 0.5280(2) 0.0391(11) Uani 1 1 d .
N10 N -0.1973(3) 0.0301(2) -0.4704(2) 0.0364(10) Uani 1 1 d .
C1 C 0.1029(4) 0.6595(3) 0.6879(3) 0.0494(15) Uani 1 1 d .
C2 C 0.0326(4) 0.7047(3) 0.6902(3) 0.0519(16) Uani 1 1 d .
C3 C 0.0379(4) 0.7659(3) 0.6615(3) 0.0485(15) Uani 1 1 d .
C4 C -0.0300(4) 0.8177(3) 0.6680(3) 0.0562(17) Uani 1 1 d .
C5 C 0.0005(4) 0.8658(3) 0.6378(3) 0.0537(16) Uani 1 1 d .
C6 C 0.0896(4) 0.8465(3) 0.6107(3) 0.0446(14) Uani 1 1 d .
C7 C 0.1445(4) 0.8851(3) 0.5748(3) 0.0461(15) Uani 1 1 d .
C8 C 0.2293(4) 0.8652(3) 0.5456(3) 0.0473(15) Uani 1 1 d .
C9 C 0.2856(5) 0.9022(3) 0.5021(3) 0.0527(16) Uani 1 1 d .
C10 C 0.3600(4) 0.8646(4) 0.4815(3) 0.0536(16) Uani 1 1 d .
C11 C 0.3550(4) 0.8046(3) 0.5113(3) 0.0414(13) Uani 1 1 d .
C12 C 0.4224(4) 0.7539(3) 0.5056(3) 0.0516(16) Uani 1 1 d .
C13 C 0.4179(4) 0.6987(3) 0.5380(3) 0.0509(16) Uani 1 1 d .
C14 C 0.4896(5) 0.6483(3) 0.5357(4) 0.0610(19) Uani 1 1 d .
C15 C 0.4596(5) 0.6031(4) 0.5757(4) 0.0637(19) Uani 1 1 d .
C16 C 0.3717(4) 0.6244(3) 0.6027(3) 0.0490(15) Uani 1 1 d .
C17 C 0.3188(4) 0.5885(3) 0.6443(3) 0.0471(15) Uani 1 1 d .
C18 C 0.2321(4) 0.6062(3) 0.6692(3) 0.0420(14) Uani 1 1 d .
C19 C 0.1765(4) 0.5685(3) 0.7088(3) 0.0491(15) Uani 1 1 d .
C20 C 0.0978(5) 0.5999(3) 0.7218(3) 0.0540(16) Uani 1 1 d .
C21 C -0.0527(4) 0.6915(4) 0.7269(4) 0.0634(19) Uani 1 1 d .
C22 C -0.0903(6) 0.7136(5) 0.7855(4) 0.098(3) Uani 1 1 d .
C23 C -0.1679(7) 0.6992(6) 0.8185(5) 0.117(4) Uani 1 1 d .
C24 C -0.2136(6) 0.6632(5) 0.7949(6) 0.094(3) Uani 1 1 d .
C25 C -0.1759(6) 0.6417(6) 0.7358(7) 0.116(4) Uani 1 1 d .
C26 C -0.0969(5) 0.6559(5) 0.7017(5) 0.086(3) Uani 1 1 d .
C27 C -0.2973(6) 0.6444(6) 0.8259(7) 0.157(6) Uani 1 1 d .
C28 C 0.1089(4) 0.9544(3) 0.5662(3) 0.0523(15) Uani 1 1 d .
C29 C 0.1161(5) 1.0035(3) 0.6016(3) 0.0601(17) Uani 1 1 d .
C30 C 0.0885(5) 1.0670(3) 0.5913(3) 0.0646(17) Uani 1 1 d .
C31 C 0.0498(5) 1.0832(4) 0.5482(4) 0.0655(19) Uani 1 1 d .
C32 C 0.0383(5) 1.0330(4) 0.5151(4) 0.067(2) Uani 1 1 d .
C33 C 0.0671(5) 0.9682(4) 0.5233(3) 0.0625(18) Uani 1 1 d .
C34 C 0.0204(5) 1.1534(4) 0.5402(5) 0.090(3) Uani 1 1 d .
C35 C 0.5053(4) 0.7628(3) 0.4602(3) 0.0548(16) Uani 1 1 d .
C36 C 0.5664(4) 0.7853(4) 0.4747(4) 0.069(2) Uani 1 1 d .
C37 C 0.6434(5) 0.7933(4) 0.4321(4) 0.072(2) Uani 1 1 d .
C38 C 0.6596(5) 0.7764(4) 0.3745(4) 0.075(2) Uani 1 1 d .
C39 C 0.5972(7) 0.7544(6) 0.3562(5) 0.120(4) Uani 1 1 d .
C40 C 0.5213(6) 0.7458(5) 0.3990(4) 0.094(3) Uani 1 1 d .
C41 C 0.7409(5) 0.7830(5) 0.3241(5) 0.099(3) Uani 1 1 d .
C42 C 0.3561(4) 0.5251(3) 0.6602(3) 0.0532(16) Uani 1 1 d .
C43 C 0.3960(5) 0.5188(4) 0.7067(3) 0.0626(18) Uani 1 1 d .
C44 C 0.4294(5) 0.4594(4) 0.7227(4) 0.067(2) Uani 1 1 d .
C45 C 0.4250(4) 0.4030(4) 0.6921(3) 0.0628(18) Uani 1 1 d .
C46 C 0.3883(4) 0.4079(3) 0.6468(3) 0.0591(17) Uani 1 1 d .
C47 C 0.3544(4) 0.4680(3) 0.6310(3) 0.0566(16) Uani 1 1 d .
C48 C 0.4565(5) 0.3366(4) 0.7109(4) 0.085(2) Uani 1 1 d .
C49 C -0.3461(4) -0.0801(3) -0.4481(3) 0.0503(16) Uani 1 1 d .
C50 C -0.4116(4) -0.0304(3) -0.4436(3) 0.0429(14) Uani 1 1 d .
C51 C -0.4081(4) 0.0243(3) -0.4803(3) 0.0416(14) Uani 1 1 d .
C52 C -0.4778(4) 0.0721(3) -0.4803(3) 0.0514(16) Uani 1 1 d .
C53 C -0.4489(4) 0.1160(3) -0.5200(3) 0.0485(15) Uani 1 1 d .
C54 C -0.3595(4) 0.0974(3) -0.5454(3) 0.0414(13) Uani 1 1 d .
C55 C -0.3031(4) 0.1321(3) -0.5871(3) 0.0457(15) Uani 1 1 d .
C56 C -0.2162(4) 0.1121(3) -0.6096(3) 0.0408(14) Uani 1 1 d .
C57 C -0.1600(4) 0.1489(3) -0.6540(3) 0.0476(15) Uani 1 1 d .
C58 C -0.0814(4) 0.1154(3) -0.6648(3) 0.0473(15) Uani 1 1 d .
C59 C -0.0865(4) 0.0572(3) -0.6301(3) 0.0413(14) Uani 1 1 d .
C60 C -0.0200(4) 0.0084(3) -0.6332(3) 0.0476(15) Uani 1 1 d .
C61 C -0.0289(4) -0.0495(3) -0.6042(3) 0.0512(16) Uani 1 1 d .
C62 C 0.0386(5) -0.1044(4) -0.6123(3) 0.0623(18) Uani 1 1 d .
C63 C 0.0045(4) -0.1533(4) -0.5802(3) 0.0559(16) Uani 1 1 d .
C64 C -0.0821(4) -0.1305(3) -0.5493(3) 0.0488(15) Uani 1 1 d .
C65 C -0.1367(4) -0.1656(3) -0.5105(3) 0.0432(14) Uani 1 1 d .
C66 C -0.2220(4) -0.1425(3) -0.4795(3) 0.0424(14) Uani 1 1 d .
C67 C -0.2763(4) -0.1743(3) -0.4333(3) 0.0531(16) Uani 1 1 d .
C68 C -0.3515(4) -0.1375(3) -0.4142(3) 0.0518(16) Uani 1 1 d .
C69 C -0.4950(4) -0.0364(3) -0.3958(3) 0.0469(14) Uani 1 1 d .
C70 C -0.5584(4) -0.0639(4) -0.4113(3) 0.0631(18) Uani 1 1 d .
C71 C -0.6299(5) -0.0734(4) -0.3656(4) 0.068(2) Uani 1 1 d .
C72 C -0.6416(5) -0.0578(3) -0.3065(3) 0.0638(19) Uani 1 1 d .
C73 C -0.5782(5) -0.0304(4) -0.2941(3) 0.069(2) Uani 1 1 d .
C74 C -0.5073(5) -0.0204(4) -0.3373(3) 0.069(2) Uani 1 1 d .
C75 C -0.7202(5) -0.0719(4) -0.2585(4) 0.086(3) Uani 1 1 d .
C76 C -0.3884(4) 0.2010(3) -0.6450(3) 0.0551(16) Uani 1 1 d .
C77 C -0.4138(5) 0.2617(4) -0.6651(3) 0.0638(19) Uani 1 1 d .
C78 C -0.3933(4) 0.3166(4) -0.6484(3) 0.0577(16) Uani 1 1 d .
C79 C -0.3489(4) 0.3111(3) -0.6076(3) 0.0580(16) Uani 1 1 d .
C80 C -0.3223(4) 0.2517(3) -0.5852(3) 0.0507(14) Uani 1 1 d .
C81 C -0.3412(4) 0.1965(3) -0.6057(3) 0.0428(13) Uani 1 1 d .
C82 C -0.4189(5) 0.3799(4) -0.6746(4) 0.079(2) Uani 1 1 d .
C83 C 0.0668(4) 0.0175(4) -0.6720(3) 0.0590(18) Uani 1 1 d .
C84 C 0.1009(5) -0.0157(5) -0.7265(4) 0.081(2) Uani 1 1 d .
C85 C 0.1828(6) -0.0073(6) -0.7625(5) 0.098(3) Uani 1 1 d .
C86 C 0.2274(6) 0.0341(6) -0.7450(5) 0.092(3) Uani 1 1 d .
C87 C 0.1918(7) 0.0679(6) -0.6903(6) 0.108(4) Uani 1 1 d .
C88 C 0.1101(5) 0.0604(5) -0.6540(4) 0.078(2) Uani 1 1 d .
C89 C 0.3147(6) 0.0428(7) -0.7849(5) 0.133(5) Uani 1 1 d .
C90 C -0.1049(4) -0.2332(3) -0.4994(3) 0.0452(14) Uani 1 1 d .
C91 C -0.1363(4) -0.2848(3) -0.5161(3) 0.0585(17) Uani 1 1 d .
C92 C -0.1076(5) -0.3476(3) -0.5059(3) 0.0679(19) Uani 1 1 d .
C93 C -0.0459(5) -0.3606(3) -0.4777(4) 0.0636(18) Uani 1 1 d .
C94 C -0.0137(5) -0.3101(3) -0.4594(3) 0.0617(18) Uani 1 1 d .
C95 C -0.0434(5) -0.2486(3) -0.4698(3) 0.0591(17) Uani 1 1 d .
C96 C -0.0143(5) -0.4308(3) -0.4637(4) 0.076(2) Uani 1 1 d .
C97 C 0.1956(4) 0.7229(3) 0.4831(3) 0.0480(14) Uani 1 1 d .
C98 C 0.1864(4) 0.6943(3) 0.4337(3) 0.0551(16) Uani 1 1 d .
C99 C 0.1950(4) 0.6266(3) 0.4288(3) 0.0489(15) Uani 1 1 d .
C100 C 0.2139(4) 0.5918(3) 0.4763(3) 0.0489(15) Uani 1 1 d .
C101 C 0.2214(4) 0.6245(3) 0.5246(3) 0.0463(14) Uani 1 1 d .
C102 C 0.1842(5) 0.5939(3) 0.3782(3) 0.0579(17) Uani 1 1 d .
C103 C 0.1771(4) 0.5649(3) 0.3377(3) 0.0574(16) Uani 1 1 d .
C104 C 0.1650(4) 0.5280(3) 0.2889(3) 0.0512(14) Uani 1 1 d .
C105 C 0.1989(4) 0.5440(4) 0.2289(3) 0.0618(17) Uani 1 1 d .
C106 C 0.1860(4) 0.5094(3) 0.1829(3) 0.0602(16) Uani 1 1 d .
C107 C 0.1351(4) 0.4617(3) 0.1959(2) 0.0503(14) Uani 1 1 d .
C108 C 0.1034(5) 0.4454(3) 0.2555(3) 0.0584(16) Uani 1 1 d .
C109 C 0.1192(5) 0.4781(3) 0.3004(3) 0.0613(18) Uani 1 1 d .
C110 C 0.1142(4) 0.4307(3) 0.1480(2) 0.0522(14) Uani 1 1 d .
C111 C 0.0931(4) 0.4064(3) 0.1092(2) 0.0501(14) Uani 1 1 d .
C112 C 0.0635(4) 0.3818(3) 0.0627(2) 0.0475(13) Uani 1 1 d .
C113 C 0.0831(4) 0.4078(3) 0.0051(2) 0.0491(13) Uani 1 1 d .
C114 C 0.0538(4) 0.3855(3) -0.0391(2) 0.0471(13) Uani 1 1 d .
C115 C 0.0018(3) 0.3382(3) -0.0269(2) 0.0410(12) Uani 1 1 d .
C116 C -0.0207(4) 0.3137(3) 0.0316(2) 0.0438(12) Uani 1 1 d .
C117 C 0.0111(4) 0.3344(3) 0.0752(2) 0.0455(13) Uani 1 1 d .
C118 C -0.0261(4) 0.3110(3) -0.0726(2) 0.0462(13) Uani 1 1 d .
C119 C -0.0452(4) 0.2844(3) -0.1109(2) 0.0459(12) Uani 1 1 d .
C120 C -0.0657(4) 0.2483(3) -0.1558(2) 0.0429(12) Uani 1 1 d .
C121 C -0.0411(4) 0.2663(3) -0.2172(2) 0.0476(13) Uani 1 1 d .
C122 C -0.0625(4) 0.2320(3) -0.2591(2) 0.0514(14) Uani 1 1 d .
C123 C -0.1064(4) 0.1797(3) -0.2420(2) 0.0424(12) Uani 1 1 d .
C124 C -0.1275(4) 0.1627(3) -0.1825(3) 0.0503(14) Uani 1 1 d .
C125 C -0.1074(4) 0.1967(3) -0.1399(2) 0.0492(14) Uani 1 1 d .
C126 C -0.1290(4) 0.1462(3) -0.2877(3) 0.0499(14) Uani 1 1 d .
C127 C -0.1481(4) 0.1198(3) -0.3248(3) 0.0504(15) Uani 1 1 d .
C128 C -0.1665(4) 0.0885(3) -0.3729(3) 0.0431(13) Uani 1 1 d .
C129 C -0.1581(4) 0.0226(3) -0.3785(3) 0.0486(14) Uani 1 1 d .
C130 C -0.1725(4) -0.0058(3) -0.4282(3) 0.0410(13) Uani 1 1 d .
C131 C -0.2087(4) 0.0949(3) -0.4637(3) 0.0449(14) Uani 1 1 d .
C132 C -0.1938(4) 0.1256(3) -0.4170(3) 0.0450(14) Uani 1 1 d .
C133 C 0.2983(5) 0.5758(3) -0.0132(3) 0.0586(16) Uani 1 1 d .
C134 C 0.2720(6) 0.6471(4) 0.0021(3) 0.082(2) Uani 1 1 d .
C135 C 0.1948(6) 0.6585(3) 0.0567(3) 0.076(2) Uani 1 1 d .
C136 C 0.1233(5) 0.6212(4) 0.0509(3) 0.0671(19) Uani 1 1 d .
C137 C 0.1594(4) 0.5527(3) 0.0268(3) 0.0521(14) Uani 1 1 d .
C138 C 0.0963(5) 0.5193(3) 0.0088(3) 0.0603(16) Uani 1 1 d .
C139 C 0.4070(7) 0.6803(6) -0.0307(5) 0.126(4) Uani 1 1 d .
C140 C 0.1805(9) 0.7541(6) 0.1153(6) 0.151(5) Uani 1 1 d .
C141 C -0.0125(6) 0.6551(4) 0.1216(5) 0.086(2) Uani 1 1 d .
C142 C -0.0456(6) 0.6853(4) 0.1843(4) 0.089(2) Uani 1 1 d .
C143 C -0.0577(5) 0.6318(4) 0.2303(4) 0.077(2) Uani 1 1 d .
C144 C -0.1172(5) 0.5906(4) 0.2178(3) 0.0711(19) Uani 1 1 d .
C145 C -0.0882(5) 0.5654(4) 0.1518(4) 0.068(2) Uani 1 1 d .
C146 C -0.1479(5) 0.5305(4) 0.1336(3) 0.075(2) Uani 1 1 d .
C147 C -0.0220(11) 0.7844(7) 0.2266(9) 0.203(8) Uani 1 1 d .
C148 C -0.0344(7) 0.6427(6) 0.3257(5) 0.117(4) Uani 1 1 d .
C149 C -0.1664(5) 0.4670(5) 0.0588(4) 0.087(2) Uani 1 1 d .
C150 C -0.1941(5) 0.5142(3) 0.2873(3) 0.0673(18) Uani 1 1 d .
C151 C -0.1997(5) 0.5030(4) 0.3541(3) 0.0693(18) Uani 1 1 d .
C152 C -0.1295(5) 0.4522(3) 0.3585(3) 0.0622(16) Uani 1 1 d .
C153 C -0.1246(4) 0.3901(3) 0.3236(3) 0.0531(14) Uani 1 1 d .
C154 C -0.1274(4) 0.4057(4) 0.2575(3) 0.0632(16) Uani 1 1 d .
C155 C -0.1315(4) 0.3486(3) 0.2236(3) 0.0600(16) Uani 1 1 d .
C156 C -0.2631(6) 0.6097(5) 0.3937(5) 0.106(3) Uani 1 1 d .
C157 C -0.0746(6) 0.4505(4) 0.4442(4) 0.091(2) Uani 1 1 d .
C158 C -0.1966(6) 0.2576(4) 0.2263(3) 0.077(2) Uani 1 1 d .
C159 C -0.0459(4) 0.2838(3) 0.3285(3) 0.0504(13) Uani 1 1 d .
C160 C -0.0012(4) 0.2605(3) 0.3738(3) 0.0536(14) Uani 1 1 d .
C161 C 0.0871(4) 0.2748(4) 0.3539(3) 0.0536(15) Uani 1 1 d .
C162 C 0.1347(4) 0.2520(3) 0.2892(3) 0.0554(15) Uani 1 1 d .
C163 C 0.0804(4) 0.2664(3) 0.2463(3) 0.0576(16) Uani 1 1 d .
C164 C 0.1161(5) 0.2283(4) 0.1850(3) 0.0655(18) Uani 1 1 d .
C165 C -0.1219(4) 0.2716(5) 0.4608(3) 0.079(2) Uani 1 1 d .
C166 C 0.1377(5) 0.2803(5) 0.4379(3) 0.090(3) Uani 1 1 d .
C167 C 0.1615(9) 0.1284(5) 0.1391(5) 0.131(4) Uani 1 1 d .
C168 C 0.2867(4) 0.2514(4) 0.2562(3) 0.0602(17) Uani 1 1 d .
C169 C 0.3451(4) 0.2894(4) 0.2744(3) 0.0659(18) Uani 1 1 d .
C170 C 0.3579(4) 0.3478(4) 0.2356(3) 0.0572(16) Uani 1 1 d .
C171 C 0.3880(4) 0.3287(3) 0.1694(3) 0.0561(15) Uani 1 1 d .
C172 C 0.3313(4) 0.2847(4) 0.1545(3) 0.0621(16) Uani 1 1 d .
C173 C 0.3648(5) 0.2550(5) 0.0913(3) 0.080(2) Uani 1 1 d .
C174 C 0.3452(6) 0.2612(6) 0.3747(4) 0.104(3) Uani 1 1 d .
C175 C 0.3934(4) 0.4464(4) 0.2644(3) 0.0638(17) Uani 1 1 d .
C176 C 0.4536(7) 0.1569(5) 0.0961(5) 0.115(4) Uani 1 1 d .
C177 C 0.4614(4) 0.3865(4) 0.0815(3) 0.0637(18) Uani 1 1 d .
C178 C 0.4950(4) 0.4495(4) 0.0810(3) 0.070(2) Uani 1 1 d .
C179 C 0.4304(5) 0.5046(4) 0.0769(3) 0.070(2) Uani 1 1 d .
C180 C 0.3944(4) 0.4974(3) 0.0245(3) 0.0586(16) Uani 1 1 d .
C181 C 0.3717(4) 0.4282(3) 0.0226(3) 0.0610(16) Uani 1 1 d .
C182 C 0.3584(6) 0.4117(5) -0.0372(4) 0.085(2) Uiso 1 1 d .
C183 C 0.5948(7) 0.4364(9) 0.1312(6) 0.174(7) Uani 1 1 d .
C184 C 0.4329(8) 0.6096(5) 0.1155(4) 0.117(4) Uani 1 1 d .
C185 C 0.4097(11) 0.3921(9) -0.1329(8) 0.120(6) Uiso 0.668(10) 1 d .
C186 C 0.3759(11) 0.3426(8) -0.1213(7) 0.046(4) Uiso 0.332(10) 1 d .
C187 C 0.1263(4) 0.1132(3) -0.0487(3) 0.0589(16) Uani 1 1 d .
C188 C 0.1040(5) 0.0460(3) -0.0399(3) 0.0608(16) Uani 1 1 d .
C189 C 0.0116(5) 0.0481(3) -0.0346(3) 0.0583(16) Uani 1 1 d .
C190 C -0.0461(4) 0.0981(3) 0.0127(3) 0.0500(13) Uani 1 1 d .
C191 C -0.0118(4) 0.1622(3) 0.0068(2) 0.0461(12) Uani 1 1 d .
C192 C -0.0554(4) 0.2089(3) 0.0625(2) 0.0482(13) Uani 1 1 d .
C193 C 0.2367(8) -0.0168(6) -0.0882(5) 0.132(4) Uani 1 1 d .
C194 C -0.0225(9) -0.0503(5) -0.0658(5) 0.130(4) Uani 1 1 d .
C195 C -0.1985(5) 0.1048(4) 0.0513(3) 0.0657(18) Uani 1 1 d .
C196 C -0.2640(5) 0.0774(4) 0.0290(4) 0.073(2) Uani 1 1 d .
C197 C -0.2875(5) 0.1200(4) -0.0189(3) 0.0696(19) Uani 1 1 d .
C198 C -0.3135(4) 0.1899(4) 0.0042(3) 0.0561(16) Uani 1 1 d .
C199 C -0.2551(4) 0.2128(3) 0.0370(3) 0.0568(15) Uani 1 1 d .
C200 C -0.2933(5) 0.2747(4) 0.0738(3) 0.077(2) Uani 1 1 d .
C201 C -0.2250(8) -0.0354(5) 0.0427(6) 0.135(5) Uani 1 1 d .
C202 C -0.3331(6) 0.0743(5) -0.0944(5) 0.100(3) Uani 1 1 d .
C203 C -0.3796(12) 0.2795(12) 0.1719(8) 0.082(7) Uiso 0.47(3) 1 d .
C204 C -0.3827(13) 0.2325(13) 0.1676(9) 0.106(8) Uiso 0.53(3) 1 d .
C205 C -0.3816(4) 0.2795(3) -0.0430(3) 0.0536(15) Uani 1 1 d .
C206 C -0.4055(4) 0.2819(3) -0.1015(2) 0.0519(14) Uani 1 1 d .
C207 C -0.3364(4) 0.3005(3) -0.1540(2) 0.0473(13) Uani 1 1 d .
C208 C -0.3161(4) 0.3650(3) -0.1383(2) 0.0470(13) Uani 1 1 d .
C209 C -0.2923(4) 0.3601(3) -0.0798(2) 0.0509(14) Uani 1 1 d .
C210 C -0.2742(4) 0.4224(3) -0.0577(3) 0.0585(15) Uani 1 1 d .
C211 C -0.4997(5) 0.2036(4) -0.0764(3) 0.073(2) Uani 1 1 d .
C212 C -0.3063(4) 0.2756(4) -0.2588(3) 0.0616(16) Uani 1 1 d .
C213 C -0.3302(5) 0.5344(4) -0.0402(4) 0.078(2) Uani 1 1 d .
C214 C -0.2497(4) 0.4442(3) -0.2078(3) 0.0538(15) Uani 1 1 d .
C215 C -0.2249(4) 0.4456(3) -0.2763(3) 0.0532(14) Uani 1 1 d .
C216 C -0.1343(4) 0.4133(3) -0.3020(2) 0.0523(14) Uani 1 1 d .
C217 C -0.0780(4) 0.4431(3) -0.2755(3) 0.0480(14) Uani 1 1 d .
C218 C -0.1090(4) 0.4510(3) -0.2072(3) 0.0462(13) Uani 1 1 d .
C219 C -0.0638(4) 0.4943(3) -0.1820(2) 0.0522(14) Uani 1 1 d .
C220 C -0.3617(5) 0.4426(5) -0.2883(4) 0.099(3) Uani 1 1 d .
C221 C -0.1048(5) 0.3586(4) -0.3973(3) 0.080(2) Uani 1 1 d .
C222 C -0.0531(5) 0.5385(4) -0.0930(3) 0.076(2) Uani 1 1 d .
C223 C 0.0787(4) 0.4266(3) -0.3214(2) 0.0474(12) Uani 1 1 d .
C224 C 0.1363(4) 0.3791(3) -0.3722(2) 0.0499(13) Uani 1 1 d .
C225 C 0.1568(4) 0.3152(3) -0.3448(2) 0.0475(13) Uani 1 1 d .
C226 C 0.1902(4) 0.3212(3) -0.2918(2) 0.0448(12) Uani 1 1 d .
C227 C 0.1432(4) 0.3790(3) -0.2486(2) 0.0427(11) Uani 1 1 d .
C228 C 0.1986(4) 0.3992(3) -0.2117(3) 0.0497(14) Uani 1 1 d .
C229 C 0.0898(5) 0.4216(4) -0.4533(3) 0.074(2) Uani 1 1 d .
C230 C 0.1838(5) 0.2268(4) -0.4159(3) 0.076(2) Uani 1 1 d .
C231 C 0.2042(4) 0.4838(4) -0.1511(3) 0.0622(17) Uani 1 1 d .
C232 C 0.2562(4) 0.2241(3) -0.2538(3) 0.0487(13) Uani 1 1 d .
C233 C 0.2475(4) 0.1548(3) -0.2604(3) 0.0525(14) Uani 1 1 d .
C234 C 0.1725(4) 0.1364(3) -0.2100(3) 0.0479(13) Uani 1 1 d .
C235 C 0.1840(4) 0.1517(3) -0.1490(2) 0.0477(13) Uani 1 1 d .
C236 C 0.1942(4) 0.2238(3) -0.1464(3) 0.0496(13) Uani 1 1 d .
C237 C 0.2076(4) 0.2428(3) -0.0872(3) 0.0590(16) Uani 1 1 d .
C238 C 0.3133(6) 0.1187(5) -0.3610(3) 0.094(3) Uani 1 1 d .
C239 C 0.0951(6) 0.0535(4) -0.2215(4) 0.085(3) Uani 1 1 d .
C240 C 0.2798(5) 0.2099(4) -0.0177(3) 0.0704(19) Uani 1 1 d .
C241 C 0.5674(8) 0.1491(7) 0.6313(6) 0.135(4) Uiso 1 1 d .
C242 C 0.6422(10) 0.0024(8) 0.7558(8) 0.170(6) Uiso 1 1 d .
C243 C 0.4907(17) 0.0921(14) 0.2757(12) 0.300(13) Uiso 1 1 d .
C244 C 0.2850(10) 0.0865(8) 0.4552(8) 0.168(6) Uiso 1 1 d .
C245 C 0.4190(5) 0.2778(4) 0.5122(4) 0.085(2) Uiso 1 1 d .
C246 C 0.5190(8) 0.4444(7) 0.4963(6) 0.135(4) Uiso 1 1 d .
C247 C 0.6789(16) 0.6578(12) 0.6201(12) 0.262(11) Uiso 1 1 d .
C248 C 0.6013(9) 0.5512(7) 0.2431(6) 0.145(5) Uiso 1 1 d .
C249 C -0.3387(7) 0.3262(6) 0.5666(6) 0.123(4) Uiso 1 1 d .
C250 C 0.9106(8) 0.9824(6) 0.7734(6) 0.131(4) Uiso 1 1 d .
C251 C -0.6785(7) 0.4306(6) 0.4254(5) 0.113(3) Uiso 1 1 d .
C252 C 0.1097(12) 0.7786(9) 0.7983(9) 0.200(7) Uiso 1 1 d .
C253 C 0.3573(14) 0.6618(11) 0.8195(11) 0.248(10) Uiso 1 1 d .
C254 C 0.4379(7) 0.5809(6) 0.4124(5) 0.113(3) Uiso 1 1 d .
H2AA H 0.62762 0.51105 0.2543 0.1740 Uiso 1 1 calc R
H2AB H -0.3989 0.3277 0.58045 0.1478 Uiso 1 1 calc R
H2AC H -0.32231 0.34231 0.52648 0.1478 Uiso 1 1 calc R
H2AD H -0.32189 0.35231 0.59323 0.1478 Uiso 1 1 calc R
H4 H -0.08617 0.8171 0.6899 0.0674 Uiso 1 1 calc R
H5 H -0.03014 0.9058 0.63446 0.0644 Uiso 1 1 calc R
H9 H 0.27189 0.9443 0.491 0.0633 Uiso 1 1 calc R
H10 H 0.4073 0.87547 0.45254 0.0643 Uiso 1 1 calc R
H13A H 0.04524 0.51985 0.04245 0.0723 Uiso 1 1 calc R
H13B H 0.08142 0.54073 -0.02477 0.0723 Uiso 1 1 calc R
H13C H 0.44449 0.70282 -0.01749 0.1508 Uiso 1 1 calc R
H13D H 0.39138 0.70318 -0.06286 0.1508 Uiso 1 1 calc R
H13E H 0.43488 0.63762 -0.04488 0.1508 Uiso 1 1 calc R
H14 H 0.54507 0.64745 0.51157 0.0732 Uiso 1 1 calc R
H14A H 0.15532 0.79863 0.11954 0.1810 Uiso 1 1 calc R
H14B H 0.24065 0.75099 0.10614 0.1810 Uiso 1 1 calc R
H14C H 0.15848 0.73276 0.15234 0.1810 Uiso 1 1 calc R
H14D H -0.16556 0.49795 0.16288 0.0902 Uiso 1 1 calc R
H14E H -0.19781 0.56058 0.13339 0.0902 Uiso 1 1 calc R
H14F H 0.02344 0.80523 0.23038 0.2431 Uiso 1 1 calc R
H14G H -0.05762 0.77645 0.26605 0.2431 Uiso 1 1 calc R
H14H H -0.05456 0.81176 0.20547 0.2431 Uiso 1 1 calc R
H14I H 0.01899 0.65675 0.3067 0.1401 Uiso 1 1 calc R
H14J H -0.02578 0.59684 0.33016 0.1401 Uiso 1 1 calc R
H14K H -0.05944 0.66367 0.36478 0.1401 Uiso 1 1 calc R
H14L H -0.18436 0.43527 0.08822 0.1039 Uiso 1 1 calc R
H14M H -0.13789 0.44602 0.02014 0.1039 Uiso 1 1 calc R
H14N H -0.21478 0.49649 0.0562 0.1039 Uiso 1 1 calc R
H15 H 0.49064 0.56528 0.58384 0.0764 Uiso 1 1 calc R
H15A H -0.14144 0.3618 0.18577 0.0720 Uiso 1 1 calc R
H15B H -0.07753 0.32038 0.2142 0.0720 Uiso 1 1 calc R
H15C H -0.31362 0.5945 0.41747 0.1271 Uiso 1 1 calc R
H15D H -0.26892 0.62217 0.35491 0.1271 Uiso 1 1 calc R
H15E H -0.25411 0.64625 0.41399 0.1271 Uiso 1 1 calc R
H15F H -0.0869 0.44041 0.48622 0.1089 Uiso 1 1 calc R
H15G H -0.06889 0.49532 0.43954 0.1089 Uiso 1 1 calc R
H15H H -0.02291 0.42452 0.4216 0.1089 Uiso 1 1 calc R
H15I H -0.14341 0.23004 0.22046 0.0930 Uiso 1 1 calc R
H15J H -0.20459 0.2678 0.18768 0.0930 Uiso 1 1 calc R
H15K H -0.2415 0.23578 0.24958 0.0930 Uiso 1 1 calc R
H16A H 0.07768 0.23878 0.16094 0.0786 Uiso 1 1 calc R
H16B H 0.17015 0.2406 0.16284 0.0786 Uiso 1 1 calc R
H16C H -0.15881 0.28475 0.43669 0.0946 Uiso 1 1 calc R
H16D H -0.14489 0.2927 0.49994 0.0946 Uiso 1 1 calc R
H16E H -0.11656 0.22574 0.46516 0.0946 Uiso 1 1 calc R
H16F H 0.16179 0.31834 0.42311 0.1076 Uiso 1 1 calc R
H16G H 0.17107 0.25602 0.46029 0.1076 Uiso 1 1 calc R
H16H H 0.081 0.2926 0.46373 0.1076 Uiso 1 1 calc R
H16I H 0.12538 0.13833 0.11387 0.1574 Uiso 1 1 calc R
H16J H 0.16725 0.08305 0.14662 0.1574 Uiso 1 1 calc R
H16K H 0.21615 0.13985 0.11908 0.1574 Uiso 1 1 calc R
H17A H 0.3281 0.2251 0.08666 0.0954 Uiso 1 1 calc R
H17B H 0.36287 0.28878 0.06243 0.0954 Uiso 1 1 calc R
H17C H 0.3289 0.22033 0.36934 0.1252 Uiso 1 1 calc R
H17D H 0.32095 0.27575 0.41617 0.1252 Uiso 1 1 calc R
H17E H 0.40569 0.25673 0.36412 0.1252 Uiso 1 1 calc R
H17F H 0.43808 0.46422 0.27325 0.0765 Uiso 1 1 calc R
H17G H 0.34412 0.45223 0.29915 0.0765 Uiso 1 1 calc R
H17H H 0.38028 0.468 0.23081 0.0765 Uiso 1 1 calc R
H17I H 0.51153 0.13649 0.08401 0.1378 Uiso 1 1 calc R
H17J H 0.42155 0.1342 0.0776 0.1378 Uiso 1 1 calc R
H17K H 0.43087 0.15605 0.1393 0.1378 Uiso 1 1 calc R
H18A H 0.3399 0.36978 -0.035 0.1025 Uiso 0.668(10) 1 calc R
H18B H 0.31443 0.4434 -0.04471 0.1025 Uiso 0.668(10) 1 calc R
H18C H 0.30522 0.43713 -0.03762 0.1025 Uiso 0.332(10) 1 calc R
H18D H 0.4022 0.42828 -0.06857 0.1025 Uiso 0.332(10) 1 calc R
H18E H 0.60422 0.44727 0.16845 0.2093 Uiso 1 1 calc R
H18F H 0.63474 0.45332 0.09804 0.2093 Uiso 1 1 calc R
H18G H 0.60194 0.39029 0.12637 0.2093 Uiso 1 1 calc R
H18H H 0.45812 0.64796 0.10452 0.1399 Uiso 1 1 calc R
H18I H 0.44567 0.59239 0.15092 0.1399 Uiso 1 1 calc R
H18J H 0.37277 0.61995 0.1238 0.1399 Uiso 1 1 calc R
H18K H 0.45934 0.39068 -0.16705 0.1442 Uiso 0.668(10) 1 calc R
H18L H 0.36484 0.42256 -0.13954 0.1442 Uiso 0.668(10) 1 calc R
H18M H 0.33657 0.3705 -0.13674 0.0551 Uiso 0.332(10) 1 calc R
H18N H 0.39286 0.35008 -0.12761 0.1442 Uiso 0.668(10) 1 calc R
H18P H 0.37071 0.29848 -0.12752 0.0551 Uiso 0.332(10) 1 calc R
H18Q H 0.43237 0.34979 -0.14211 0.0551 Uiso 0.332(10) 1 calc R
H19 H 0.19246 0.52853 0.72337 0.0589 Uiso 1 1 calc R
H19A H -0.1049 0.19242 0.08777 0.0578 Uiso 1 1 calc R
H19B H -0.01676 0.21017 0.08624 0.0578 Uiso 1 1 calc R
H19C H 0.26475 0.02051 -0.09461 0.1582 Uiso 1 1 calc R
H19D H 0.2642 -0.04785 -0.12064 0.1582 Uiso 1 1 calc R
H19E H 0.23897 -0.03545 -0.05056 0.1582 Uiso 1 1 calc R
H19F H -0.04026 -0.09025 -0.05027 0.1563 Uiso 1 1 calc R
H19G H 0.03128 -0.059 -0.09628 0.1563 Uiso 1 1 calc R
H19H H -0.06347 -0.02734 -0.08302 0.1563 Uiso 1 1 calc R
H20 H 0.04924 0.58659 0.74725 0.0649 Uiso 1 1 calc R
H20A H -0.25668 0.28313 0.09738 0.0918 Uiso 1 1 calc R
H20B H -0.29541 0.30999 0.04653 0.0918 Uiso 1 1 calc R
H20C H -0.18598 -0.02635 0.06339 0.1625 Uiso 1 1 calc R
H20D H -0.20443 -0.07616 0.0212 0.1625 Uiso 1 1 calc R
H20E H -0.27918 -0.03707 0.07158 0.1625 Uiso 1 1 calc R
H20F H -0.31291 0.10631 -0.12293 0.1201 Uiso 1 1 calc R
H20G H -0.38171 0.06094 -0.1016 0.1201 Uiso 1 1 calc R
H20H H -0.28948 0.0378 -0.09911 0.1201 Uiso 1 1 calc R
H20I H -0.36387 0.32005 0.1793 0.0987 Uiso 0.47(3) 1 calc R
H20J H -0.35878 0.1886 0.15521 0.1267 Uiso 0.53(3) 1 calc R
H20K H -0.44152 0.23465 0.18969 0.1267 Uiso 0.53(3) 1 calc R
H20L H -0.35361 0.24823 0.19306 0.1267 Uiso 0.53(3) 1 calc R
H20N H -0.34236 0.24494 0.18231 0.0987 Uiso 0.47(3) 1 calc R
H20O H -0.43669 0.27786 0.19616 0.0987 Uiso 0.47(3) 1 calc R
H21A H -0.26961 0.4178 -0.01708 0.0702 Uiso 1 1 calc R
H21B H -0.2214 0.43321 -0.08399 0.0702 Uiso 1 1 calc R
H21C H -0.49553 0.20187 -0.03598 0.0876 Uiso 1 1 calc R
H21D H -0.50733 0.16198 -0.08862 0.0876 Uiso 1 1 calc R
H21E H -0.54707 0.23497 -0.07765 0.0876 Uiso 1 1 calc R
H21F H -0.29292 0.2305 -0.25196 0.0739 Uiso 1 1 calc R
H21G H -0.25588 0.29502 -0.26823 0.0739 Uiso 1 1 calc R
H21H H -0.32983 0.28055 -0.29191 0.0739 Uiso 1 1 calc R
H21I H -0.37781 0.56582 -0.04103 0.0938 Uiso 1 1 calc R
H21J H -0.27966 0.54623 -0.06756 0.0938 Uiso 1 1 calc R
H21K H -0.32531 0.53269 0.00002 0.0938 Uiso 1 1 calc R
H21L H -0.00322 0.48174 -0.19913 0.0627 Uiso 1 1 calc R
H21M H -0.07844 0.53841 -0.19277 0.0627 Uiso 1 1 calc R
H22 H -0.06258 0.73888 0.80336 0.1182 Uiso 1 1 calc R
H22A H -0.39065 0.41844 -0.30818 0.1190 Uiso 1 1 calc R
H22B H -0.36412 0.48598 -0.30228 0.1190 Uiso 1 1 calc R
H22C H -0.38822 0.44324 -0.24541 0.1190 Uiso 1 1 calc R
H22D H -0.06591 0.32527 -0.3869 0.0958 Uiso 1 1 calc R
H22E H -0.08679 0.36437 -0.44016 0.0958 Uiso 1 1 calc R
H22F H -0.16022 0.34649 -0.38546 0.0958 Uiso 1 1 calc R
H22G H -0.06885 0.5356 -0.04984 0.0909 Uiso 1 1 calc R
H22H H -0.07539 0.5805 -0.10348 0.0909 Uiso 1 1 calc R
H22I H 0.00744 0.53183 -0.10914 0.0909 Uiso 1 1 calc R
H22J H 0.21416 0.3634 -0.18809 0.0597 Uiso 1 1 calc R
H22K H 0.25 0.41158 -0.23857 0.0597 Uiso 1 1 calc R
H22L H 0.14376 0.43432 -0.47322 0.0888 Uiso 1 1 calc R
H22M H 0.05406 0.45649 -0.4275 0.0888 Uiso 1 1 calc R
H22N H 0.06407 0.41103 -0.483 0.0888 Uiso 1 1 calc R
H23 H -0.1905 0.71438 0.85837 0.1406 Uiso 1 1 calc R
H23A H 0.15527 0.19982 -0.38516 0.0914 Uiso 1 1 calc R
H23B H 0.22841 0.20051 -0.44579 0.0914 Uiso 1 1 calc R
H23C H 0.14434 0.24926 -0.43471 0.0914 Uiso 1 1 calc R
H23D H 0.1703 0.51929 -0.12523 0.0746 Uiso 1 1 calc R
H23E H 0.24524 0.49981 -0.18426 0.0746 Uiso 1 1 calc R
H23F H 0.23269 0.45482 -0.1286 0.0746 Uiso 1 1 calc R
H23G H 0.21895 0.28691 -0.08879 0.0708 Uiso 1 1 calc R
H23H H 0.15699 0.24024 -0.05394 0.0708 Uiso 1 1 calc R
H23I H 0.34043 0.0799 -0.34795 0.1123 Uiso 1 1 calc R
H23J H 0.34934 0.15117 -0.36693 0.1123 Uiso 1 1 calc R
H23K H 0.30262 0.10992 -0.39829 0.1123 Uiso 1 1 calc R
H23L H 0.10025 0.00744 -0.22536 0.1022 Uiso 1 1 calc R
H23M H 0.08467 0.07283 -0.2569 0.1022 Uiso 1 1 calc R
H23N H 0.04902 0.06894 -0.18649 0.1022 Uiso 1 1 calc R
H24A H 0.28624 0.25383 -0.01186 0.0845 Uiso 1 1 calc R
H24B H 0.32676 0.18151 -0.01131 0.0845 Uiso 1 1 calc R
H24C H 0.22823 0.20085 0.01054 0.0845 Uiso 1 1 calc R
H24D H 0.58603 0.15147 0.58809 0.1618 Uiso 1 1 calc R
H24E H 0.50677 0.15815 0.6456 0.1618 Uiso 1 1 calc R
H24F H 0.58598 0.10658 0.64284 0.1618 Uiso 1 1 calc R
H24G H 0.65633 -0.01155 0.71425 0.2036 Uiso 1 1 calc R
H24H H 0.58289 0.01849 0.77066 0.2036 Uiso 1 1 calc R
H24I H 0.6559 -0.03326 0.77936 0.2036 Uiso 1 1 calc R
H24J H 0.52357 0.05106 0.26043 0.3605 Uiso 1 1 calc R
H24K H 0.52145 0.12598 0.25735 0.3605 Uiso 1 1 calc R
H24L H 0.43816 0.09658 0.26633 0.3605 Uiso 1 1 calc R
H24M H 0.29502 0.07991 0.41263 0.2016 Uiso 1 1 calc R
H24N H 0.22754 0.10633 0.47336 0.2016 Uiso 1 1 calc R
H24O H 0.29482 0.04569 0.47329 0.2016 Uiso 1 1 calc R
H24P H 0.45231 0.2794 0.53925 0.1015 Uiso 1 1 calc R
H24Q H 0.45152 0.28629 0.47199 0.1015 Uiso 1 1 calc R
H24R H 0.40279 0.2357 0.51283 0.1015 Uiso 1 1 calc R
H24S H 0.46429 0.46903 0.50085 0.1623 Uiso 1 1 calc R
H24T H 0.52512 0.43436 0.53544 0.1623 Uiso 1 1 calc R
H24U H 0.52462 0.40507 0.47381 0.1623 Uiso 1 1 calc R
H24V H 0.63396 0.68708 0.61209 0.3138 Uiso 1 1 calc R
H24W H 0.71008 0.63232 0.58421 0.3138 Uiso 1 1 calc R
H24X H 0.71602 0.68175 0.63216 0.3138 Uiso 1 1 calc R
H24Y H 0.6278 0.55829 0.20117 0.1740 Uiso 1 1 calc R
H24Z H 0.54234 0.54981 0.24961 0.1740 Uiso 1 1 calc R
H25 H -0.20408 0.61681 0.71794 0.1393 Uiso 1 1 calc R
H25A H 0.9001 1.01546 0.80405 0.1574 Uiso 1 1 calc R
H25B H 0.94661 0.99567 0.73605 0.1574 Uiso 1 1 calc R
H25C H 0.93775 0.94312 0.78551 0.1574 Uiso 1 1 calc R
H25D H -0.64719 0.46141 0.4013 0.1355 Uiso 1 1 calc R
H25E H -0.73216 0.43295 0.41793 0.1355 Uiso 1 1 calc R
H25F H -0.64732 0.38798 0.41492 0.1355 Uiso 1 1 calc R
H25G H 0.14493 0.76523 0.75819 0.2394 Uiso 1 1 calc R
H25H H 0.07253 0.74758 0.81375 0.2394 Uiso 1 1 calc R
H25I H 0.14452 0.78148 0.82403 0.2394 Uiso 1 1 calc R
H25J H 0.35727 0.66093 0.86093 0.2970 Uiso 1 1 calc R
H25K H 0.38351 0.69736 0.80017 0.2970 Uiso 1 1 calc R
H25L H 0.38814 0.62218 0.79903 0.2970 Uiso 1 1 calc R
H25M H 0.42226 0.58452 0.45571 0.1352 Uiso 1 1 calc R
H25N H 0.41287 0.54693 0.40081 0.1352 Uiso 1 1 calc R
H25O H 0.41824 0.6209 0.39679 0.1352 Uiso 1 1 calc R
H26 H -0.07415 0.64111 0.66169 0.1037 Uiso 1 1 calc R
H27A H -0.33646 0.66017 0.80419 0.1881 Uiso 1 1 calc R
H27B H -0.31763 0.66251 0.86635 0.1881 Uiso 1 1 calc R
H27C H -0.29196 0.5982 0.82732 0.1881 Uiso 1 1 calc R
H29A H 0.13969 0.99412 0.63285 0.0722 Uiso 1 1 calc R
H30A H 0.09681 1.0996 0.61461 0.0776 Uiso 1 1 calc R
H32 H 0.01035 1.04261 0.4862 0.0804 Uiso 1 1 calc R
H33 H 0.05831 0.93542 0.50043 0.0750 Uiso 1 1 calc R
H34A H -0.01942 1.17145 0.57735 0.1081 Uiso 1 1 calc R
H34B H -0.00616 1.15726 0.50869 0.1081 Uiso 1 1 calc R
H34C H 0.06803 1.17618 0.52963 0.1081 Uiso 1 1 calc R
H36 H 0.55805 0.79645 0.51492 0.0822 Uiso 1 1 calc R
H37 H 0.68364 0.81057 0.4445 0.0866 Uiso 1 1 calc R
H39 H 0.6057 0.74525 0.31548 0.1444 Uiso 1 1 calc R
H40 H 0.48074 0.72864 0.38685 0.1132 Uiso 1 1 calc R
H41A H 0.7651 0.74173 0.30426 0.1193 Uiso 1 1 calc R
H41B H 0.78046 0.7981 0.34123 0.1193 Uiso 1 1 calc R
H41C H 0.72826 0.81319 0.29537 0.1193 Uiso 1 1 calc R
H43 H 0.39967 0.55577 0.72683 0.0751 Uiso 1 1 calc R
H44 H 0.45471 0.45654 0.7535 0.0809 Uiso 1 1 calc R
H46 H 0.38595 0.37084 0.62626 0.0709 Uiso 1 1 calc R
H47 H 0.32971 0.47007 0.59986 0.0680 Uiso 1 1 calc R
H48A H 0.40997 0.31294 0.72497 0.1021 Uiso 1 1 calc R
H48B H 0.48111 0.34106 0.7428 0.1021 Uiso 1 1 calc R
H48C H 0.49822 0.31395 0.67692 0.1021 Uiso 1 1 calc R
H52 H -0.53352 0.07272 -0.45673 0.0617 Uiso 1 1 calc R
H53 H -0.4811 0.15231 -0.52964 0.0582 Uiso 1 1 calc R
H57 H -0.17535 0.18741 -0.6712 0.0571 Uiso 1 1 calc R
H58 H -0.03215 0.12756 -0.69027 0.0567 Uiso 1 1 calc R
H62 H 0.58565 0.23136 0.64755 0.1137 Uiso 1 1 calc R
H62A H 0.09465 -0.10555 -0.63539 0.0747 Uiso 1 1 calc R
H63 H 0.673 0.07691 0.73905 0.2258 Uiso 1 1 calc R
H63A H 0.03269 -0.19471 -0.57853 0.0670 Uiso 1 1 calc R
H64 H 0.44318 0.13285 0.37032 0.1688 Uiso 1 1 calc R
H65 H 0.33483 0.16296 0.44878 0.1462 Uiso 1 1 calc R
H66 H 0.31541 0.324 0.50845 0.1027 Uiso 1 1 calc R
H67 H 0.6077 0.49847 0.48643 0.1819 Uiso 1 1 calc R
H67A H -0.26178 -0.21449 -0.41858 0.0637 Uiso 1 1 calc R
H68 H 0.61355 0.63832 0.69667 0.3518 Uiso 1 1 calc R
H68A H -0.39879 -0.14735 -0.38445 0.0622 Uiso 1 1 calc R
H69 H 0.58706 0.63592 0.26933 0.1539 Uiso 1 1 calc R
H70 H -0.31247 0.2484 0.60061 0.1008 Uiso 1 1 calc R
H70A H -0.5519 -0.07531 -0.45121 0.0757 Uiso 1 1 calc R
H71 H 0.8112 0.95825 0.79685 0.2625 Uiso 1 1 calc R
H71A H -0.67173 -0.09122 -0.37559 0.0820 Uiso 1 1 calc R
H72 H -0.64988 0.45771 0.49134 0.0983 Uiso 1 1 calc R
H73 H 0.02882 0.83955 0.77498 0.2944 Uiso 1 1 calc R
H73A H -0.58479 -0.01832 -0.25436 0.0826 Uiso 1 1 calc R
H74 H 0.24301 0.63787 0.83059 0.3464 Uiso 1 1 calc R
H74A H -0.46629 -0.00229 -0.32658 0.0828 Uiso 1 1 calc R
H75 H 0.54764 0.55643 0.41614 0.1701 Uiso 1 1 calc R
H75A H -0.76942 -0.04872 -0.26667 0.1028 Uiso 1 1 calc R
H75B H -0.7186 -0.05849 -0.21955 0.1028 Uiso 1 1 calc R
H75C H -0.72244 -0.11731 -0.25892 0.1028 Uiso 1 1 calc R
H76 H -0.40329 0.16415 -0.65816 0.0661 Uiso 1 1 calc R
H77 H -0.44655 0.26417 -0.69133 0.0766 Uiso 1 1 calc R
H79 H -0.33562 0.34833 -0.59384 0.0696 Uiso 1 1 calc R
H80 H -0.29244 0.24973 -0.55714 0.0608 Uiso 1 1 calc R
H82A H -0.45156 0.37314 -0.70102 0.0954 Uiso 1 1 calc R
H82B H -0.36924 0.39718 -0.69702 0.0954 Uiso 1 1 calc R
H82C H -0.45224 0.40978 -0.64247 0.0954 Uiso 1 1 calc R
H84 H 0.07064 -0.04318 -0.73948 0.0967 Uiso 1 1 calc R
H85 H 0.2068 -0.03043 -0.79896 0.1180 Uiso 1 1 calc R
H87 H 0.22195 0.09561 -0.67755 0.1302 Uiso 1 1 calc R
H88 H 0.08547 0.08427 -0.61803 0.0930 Uiso 1 1 calc R
H89A H 0.31122 0.05798 -0.82346 0.1598 Uiso 1 1 calc R
H89B H 0.35172 0.00233 -0.7903 0.1598 Uiso 1 1 calc R
H89C H 0.33645 0.0738 -0.766 0.1598 Uiso 1 1 calc R
H91 H -0.17848 -0.27672 -0.53499 0.0702 Uiso 1 1 calc R
H92 H -0.1299 -0.38121 -0.51804 0.0814 Uiso 1 1 calc R
H94 H 0.02801 -0.31824 -0.44015 0.0740 Uiso 1 1 calc R
H95 H -0.02195 -0.21513 -0.45668 0.0710 Uiso 1 1 calc R
H96A H 0.01156 -0.45535 -0.50089 0.0915 Uiso 1 1 calc R
H96B H -0.0613 -0.44994 -0.43952 0.0915 Uiso 1 1 calc R
H96C H 0.0263 -0.43047 -0.44207 0.0915 Uiso 1 1 calc R
H97 H 0.19037 0.76766 0.48529 0.0576 Uiso 1 1 calc R
H98 H 0.17431 0.7195 0.40309 0.0661 Uiso 1 1 calc R
H100 H 0.22119 0.54696 0.47508 0.0587 Uiso 1 1 calc R
H101 H 0.23368 0.60106 0.55609 0.0556 Uiso 1 1 calc R
H105 H 0.23029 0.57779 0.21972 0.0742 Uiso 1 1 calc R
H106 H 0.21173 0.51843 0.14282 0.0723 Uiso 1 1 calc R
H108 H 0.07126 0.4121 0.26507 0.0701 Uiso 1 1 calc R
H109 H 0.09799 0.46597 0.34017 0.0736 Uiso 1 1 calc R
H114 H 0.06904 0.40221 -0.07761 0.0565 Uiso 1 1 calc R
H117 H -0.00256 0.31666 0.11329 0.0546 Uiso 1 1 calc R
H121 H -0.01118 0.30061 -0.22893 0.0572 Uiso 1 1 calc R
H122 H -0.04755 0.2438 -0.29931 0.0617 Uiso 1 1 calc R
H124 H -0.15591 0.12759 -0.17088 0.0604 Uiso 1 1 calc R
H125 H -0.12235 0.18434 -0.09984 0.0590 Uiso 1 1 calc R
H129 H -0.14298 -0.00327 -0.3493 0.0584 Uiso 1 1 calc R
H130 H -0.16464 -0.05054 -0.43218 0.0492 Uiso 1 1 calc R
H131 H -0.22745 0.1199 -0.49199 0.0538 Uiso 1 1 calc R
H132 H -0.20155 0.17037 -0.41426 0.0540 Uiso 1 1 calc R
H133 H 0.3476 0.5695 -0.04935 0.0704 Uiso 1 1 calc R
H134 H 0.25875 0.66889 -0.03237 0.0980 Uiso 1 1 calc R
H135 H 0.21142 0.64289 0.09217 0.0909 Uiso 1 1 calc R
H136 H 0.09495 0.64391 0.0234 0.0805 Uiso 1 1 calc R
H137 H 0.17763 0.52791 0.05806 0.0625 Uiso 1 1 calc R
H141 H -0.00845 0.69033 0.09307 0.1029 Uiso 1 1 calc R
H142 H -0.10021 0.71245 0.18875 0.1070 Uiso 1 1 calc R
H143 H -0.00294 0.60501 0.22573 0.0919 Uiso 1 1 calc R
H144 H -0.17427 0.61518 0.22743 0.0853 Uiso 1 1 calc R
H145 H -0.0347 0.53618 0.14502 0.0821 Uiso 1 1 calc R
H150 H -0.24147 0.54657 0.28477 0.0808 Uiso 1 1 calc R
H151 H -0.25365 0.48842 0.37451 0.0832 Uiso 1 1 calc R
H152 H -0.07577 0.46883 0.34323 0.0747 Uiso 1 1 calc R
H153 H -0.17219 0.36795 0.34436 0.0637 Uiso 1 1 calc R
H154 H -0.07606 0.42323 0.23588 0.0758 Uiso 1 1 calc R
H159 H -0.10392 0.27434 0.3426 0.0605 Uiso 1 1 calc R
H160 H 0.00081 0.21363 0.37647 0.0643 Uiso 1 1 calc R
H161 H 0.08565 0.32148 0.35727 0.0643 Uiso 1 1 calc R
H162 H 0.15474 0.20556 0.28815 0.0665 Uiso 1 1 calc R
H163 H 0.07582 0.31261 0.23817 0.0692 Uiso 1 1 calc R
H168 H 0.28263 0.21268 0.28059 0.0722 Uiso 1 1 calc R
H169 H 0.39996 0.26193 0.26758 0.0791 Uiso 1 1 calc R
H170 H 0.30409 0.37708 0.24415 0.0686 Uiso 1 1 calc R
H171 H 0.44544 0.30471 0.16009 0.0674 Uiso 1 1 calc R
H172 H 0.27541 0.30985 0.15939 0.0745 Uiso 1 1 calc R
H177 H 0.50613 0.35087 0.08222 0.0764 Uiso 1 1 calc R
H178 H 0.54414 0.44897 0.04512 0.0836 Uiso 1 1 calc R
H179 H 0.38381 0.50822 0.11464 0.0840 Uiso 1 1 calc R
H180 H 0.43532 0.50594 -0.01387 0.0703 Uiso 1 1 calc R
H181 H 0.3201 0.42472 0.05549 0.0732 Uiso 1 1 calc R
H187 H 0.18605 0.11172 -0.05169 0.0707 Uiso 1 1 calc R
H188 H 0.11326 0.03004 -0.00213 0.0730 Uiso 1 1 calc R
H189 H 0.00355 0.05914 -0.07395 0.0700 Uiso 1 1 calc R
H190 H -0.05127 0.08175 0.05325 0.0600 Uiso 1 1 calc R
H191 H -0.02083 0.1834 -0.02923 0.0554 Uiso 1 1 calc R
H195 H -0.18333 0.07634 0.08154 0.0788 Uiso 1 1 calc R
H196 H -0.31473 0.07521 0.06315 0.0882 Uiso 1 1 calc R
H197 H -0.23883 0.11701 -0.05538 0.0835 Uiso 1 1 calc R
H198 H -0.37114 0.19503 0.03187 0.0673 Uiso 1 1 calc R
H199 H -0.20203 0.2193 0.00698 0.0681 Uiso 1 1 calc R
H205 H -0.43007 0.27078 -0.00957 0.0644 Uiso 1 1 calc R
H206 H -0.45624 0.31403 -0.09619 0.0623 Uiso 1 1 calc R
H207 H -0.28603 0.26765 -0.16177 0.0568 Uiso 1 1 calc R
H208 H -0.36567 0.39824 -0.13325 0.0564 Uiso 1 1 calc R
H209 H -0.24235 0.3271 -0.08551 0.0610 Uiso 1 1 calc R
H214 H -0.30805 0.46609 -0.19167 0.0646 Uiso 1 1 calc R
H215 H -0.22919 0.49061 -0.2885 0.0639 Uiso 1 1 calc R
H216 H -0.13108 0.36775 -0.29155 0.0628 Uiso 1 1 calc R
H217 H -0.07056 0.48541 -0.29305 0.0576 Uiso 1 1 calc R
H218 H -0.10273 0.4084 -0.18958 0.0555 Uiso 1 1 calc R
H223 H 0.06469 0.46814 -0.33876 0.0568 Uiso 1 1 calc R
H224 H 0.18905 0.39631 -0.39031 0.0598 Uiso 1 1 calc R
H225 H 0.10516 0.2956 -0.33099 0.0570 Uiso 1 1 calc R
H226 H 0.25026 0.32547 -0.30705 0.0538 Uiso 1 1 calc R
H227 H 0.09099 0.36738 -0.22092 0.0512 Uiso 1 1 calc R
H232 H 0.30557 0.23438 -0.28563 0.0584 Uiso 1 1 calc R
H233 H 0.29919 0.12791 -0.25756 0.0630 Uiso 1 1 calc R
H234 H 0.11968 0.16113 -0.21322 0.0574 Uiso 1 1 calc R
H235 H 0.23446 0.1244 -0.14443 0.0573 Uiso 1 1 calc R
H236 H 0.1431 0.25045 -0.15055 0.0595 Uiso 1 1 calc R

loop_
_atom_site_aniso_label
_atom_site_aniso_U_11
_atom_site_aniso_U_22
_atom_site_aniso_U_33
_atom_site_aniso_U_12
_atom_site_aniso_U_13
_atom_site_aniso_U_23
Rh1 0.0461(3) 0.0381(2) 0.0397(2) -0.01425(18) -0.01552(18) -0.00414(17)
Rh2 0.0428(2) 0.0392(2) 0.0342(2) -0.01179(18) -0.01520(17) -0.00009(16)
Cl1 0.0774(11) 0.0581(10) 0.0514(9) -0.0277(9) -0.0250(8) -0.0040(7)
Cl2 0.0693(10) 0.0568(9) 0.0438(8) -0.0172(8) -0.0259(7) -0.0057(7)
O1 0.061(3) 0.058(2) 0.047(2) -0.022(2) -0.0158(19) -0.0052(18)
O2 0.078(3) 0.065(3) 0.042(2) -0.032(2) -0.021(2) 0.0082(19)
O3 0.134(5) 0.079(4) 0.079(3) -0.065(4) -0.026(3) 0.005(3)
O4 0.137(5) 0.063(3) 0.097(4) -0.040(3) -0.014(4) -0.004(3)
O5 0.077(3) 0.053(2) 0.059(3) -0.012(2) -0.014(2) 0.007(2)
O6 0.079(4) 0.081(4) 0.084(4) -0.007(3) -0.024(3) 0.028(3)
O7 0.137(5) 0.075(4) 0.126(5) -0.050(4) 0.019(4) -0.035(4)
O8 0.091(4) 0.062(3) 0.095(4) -0.011(3) 0.003(3) -0.017(3)
O9 0.065(3) 0.099(4) 0.076(3) -0.022(3) -0.023(3) 0.010(3)
O10 0.064(3) 0.065(3) 0.070(3) -0.011(2) -0.018(2) 0.017(2)
O11 0.068(3) 0.070(3) 0.062(3) -0.007(2) -0.025(2) 0.014(2)
O12 0.080(3) 0.069(3) 0.078(3) 0.006(3) -0.020(3) -0.015(3)
O13 0.095(4) 0.086(4) 0.050(3) -0.005(3) -0.022(3) 0.001(2)
O14 0.074(3) 0.074(3) 0.051(3) -0.009(3) -0.015(2) -0.005(2)
O15 0.058(3) 0.052(2) 0.056(2) -0.019(2) -0.0177(19) 0.0043(18)
O16 0.048(2) 0.063(3) 0.057(2) -0.0217(19) -0.0159(18) -0.0042(19)
O17 0.056(3) 0.082(3) 0.050(2) -0.027(2) -0.0128(19) 0.014(2)
O18 0.067(3) 0.093(4) 0.057(3) -0.024(3) -0.027(2) 0.018(2)
O19 0.119(5) 0.071(3) 0.084(4) -0.010(3) -0.044(3) -0.003(3)
O20 0.053(3) 0.078(3) 0.051(2) -0.026(2) -0.0172(19) 0.002(2)
O21 0.056(3) 0.079(3) 0.047(2) -0.015(2) -0.0123(19) -0.001(2)
O22 0.092(4) 0.106(4) 0.042(2) -0.036(3) -0.019(2) 0.001(2)
O23 0.062(3) 0.082(3) 0.050(2) -0.024(2) -0.021(2) -0.006(2)
O24 0.105(4) 0.094(4) 0.066(3) -0.052(4) 0.010(3) -0.019(3)
O25 0.052(2) 0.096(3) 0.038(2) -0.028(2) -0.0056(18) -0.004(2)
O26 0.062(3) 0.089(3) 0.041(2) -0.003(2) -0.0209(19) -0.011(2)
O27 0.068(3) 0.147(5) 0.047(2) -0.041(3) -0.024(2) -0.002(3)
O28 0.109(4) 0.125(5) 0.070(3) -0.076(4) -0.034(3) 0.009(3)
O31 0.073(3) 0.071(3) 0.039(2) -0.034(2) -0.015(2) 0.0032(19)
O32 0.048(2) 0.054(2) 0.0391(19) -0.0171(18) -0.0184(16) 0.0005(16)
O33 0.056(2) 0.067(3) 0.041(2) -0.012(2) -0.0201(18) -0.0028(18)
O34 0.112(4) 0.062(3) 0.060(3) 0.014(3) -0.018(3) 0.002(2)
O35 0.131(5) 0.055(3) 0.063(3) -0.032(3) -0.031(3) 0.006(2)
O36 0.068(3) 0.061(3) 0.050(2) -0.029(2) -0.028(2) 0.0134(19)
O37 0.068(3) 0.095(4) 0.040(2) -0.025(3) -0.020(2) 0.015(2)
O38 0.120(5) 0.075(4) 0.129(5) -0.057(3) -0.073(4) 0.046(4)
O39 0.092(4) 0.105(4) 0.081(3) -0.056(3) -0.046(3) 0.024(3)
O40 0.074(4) 0.201(8) 0.056(3) 0.013(4) -0.014(3) -0.030(4)
O41 0.059(2) 0.070(3) 0.0329(18) -0.026(2) -0.0152(17) 0.0087(17)
O42 0.053(2) 0.078(3) 0.0361(19) -0.026(2) -0.0084(17) -0.0003(18)
O43 0.067(3) 0.081(3) 0.038(2) -0.031(2) -0.0218(19) 0.0034(19)
O44 0.053(2) 0.070(3) 0.037(2) -0.009(2) -0.0162(18) -0.0036(18)
O45 0.068(3) 0.080(3) 0.055(3) -0.025(3) -0.007(2) -0.008(2)
O46 0.051(2) 0.061(2) 0.0372(19) -0.0157(19) -0.0096(16) 0.0044(17)
O47 0.043(2) 0.063(3) 0.049(2) -0.0133(19) -0.0104(17) -0.0008(18)
O48 0.052(3) 0.102(4) 0.055(3) -0.019(2) -0.024(2) 0.013(2)
O49 0.063(3) 0.088(3) 0.037(2) -0.013(2) -0.0141(19) 0.013(2)
O50 0.072(3) 0.077(3) 0.048(2) -0.025(2) -0.015(2) 0.006(2)
O51 0.045(2) 0.050(2) 0.0409(19) -0.0073(17) -0.0077(16) 0.0110(16)
O52 0.055(2) 0.043(2) 0.050(2) -0.0075(17) -0.0166(18) 0.0061(16)
O53 0.066(3) 0.060(2) 0.042(2) -0.001(2) -0.0209(19) 0.0077(18)
O54 0.072(3) 0.048(2) 0.042(2) -0.000(2) -0.0120(19) -0.0013(17)
O55 0.057(2) 0.065(3) 0.045(2) -0.014(2) -0.0171(18) -0.0101(18)
O56 0.046(2) 0.046(2) 0.0445(19) -0.0069(17) -0.0167(16) 0.0041(16)
O57 0.060(3) 0.058(2) 0.048(2) -0.012(2) -0.0267(19) 0.0059(18)
O58 0.060(3) 0.074(3) 0.039(2) 0.003(2) -0.0076(19) -0.0074(19)
O59 0.057(2) 0.049(2) 0.057(2) -0.0103(18) -0.0227(19) -0.0012(18)
O60 0.069(3) 0.074(3) 0.054(2) -0.010(2) -0.036(2) -0.002(2)
O61 0.061(3) 0.055(2) 0.038(2) -0.003(2) -0.0225(19) 0.0057(17)
N1 0.045(3) 0.041(3) 0.036(2) -0.012(2) -0.011(2) -0.005(2)
N2 0.047(3) 0.036(3) 0.042(3) -0.009(2) -0.013(2) -0.005(2)
N3 0.055(3) 0.037(3) 0.041(3) -0.017(2) -0.019(2) -0.003(2)
N4 0.045(3) 0.044(3) 0.044(3) -0.017(2) -0.013(2) -0.002(2)
N5 0.042(3) 0.041(3) 0.049(3) -0.011(2) -0.019(2) -0.003(2)
N6 0.042(3) 0.043(3) 0.042(3) -0.010(2) -0.019(2) 0.000(2)
N7 0.044(3) 0.046(3) 0.036(2) -0.011(2) -0.018(2) 0.002(2)
N8 0.046(3) 0.038(3) 0.041(3) -0.010(2) -0.014(2) 0.001(2)
N9 0.046(3) 0.032(3) 0.041(3) -0.004(2) -0.016(2) -0.004(2)
N10 0.033(2) 0.041(3) 0.037(2) -0.010(2) -0.012(2) 0.002(2)
C1 0.057(4) 0.036(3) 0.053(4) -0.006(3) -0.015(3) 0.003(3)
C2 0.050(4) 0.051(4) 0.054(4) -0.013(3) -0.011(3) 0.003(3)
C3 0.049(4) 0.044(3) 0.049(3) -0.008(3) -0.008(3) -0.006(3)
C4 0.046(4) 0.053(4) 0.069(4) -0.011(3) -0.014(3) 0.011(3)
C5 0.057(4) 0.042(3) 0.061(4) -0.007(3) -0.016(3) 0.005(3)
C6 0.061(4) 0.035(3) 0.035(3) -0.008(3) -0.010(3) -0.002(2)
C7 0.048(4) 0.040(3) 0.056(3) -0.009(3) -0.023(3) -0.010(3)
C8 0.063(4) 0.042(3) 0.046(3) -0.021(3) -0.024(3) -0.002(3)
C9 0.073(5) 0.043(3) 0.045(3) -0.020(3) -0.015(3) -0.001(3)
C10 0.043(4) 0.066(4) 0.054(4) -0.018(3) -0.013(3) 0.002(3)
C11 0.041(3) 0.042(3) 0.046(3) -0.016(3) -0.016(3) 0.004(2)
C12 0.061(4) 0.059(4) 0.040(3) -0.026(3) -0.014(3) -0.009(3)
C13 0.053(4) 0.049(4) 0.057(4) -0.021(3) -0.018(3) -0.001(3)
C14 0.050(4) 0.047(4) 0.083(5) -0.007(3) -0.016(4) -0.006(4)
C15 0.053(4) 0.050(4) 0.090(5) -0.007(3) -0.026(4) 0.014(4)
C16 0.043(4) 0.048(4) 0.060(4) -0.009(3) -0.020(3) -0.006(3)
C17 0.039(4) 0.056(4) 0.051(3) -0.014(3) -0.020(3) -0.002(3)
C18 0.055(4) 0.035(3) 0.039(3) -0.002(3) -0.020(3) 0.001(2)
C19 0.050(4) 0.043(3) 0.060(4) -0.012(3) -0.023(3) 0.013(3)
C20 0.063(5) 0.048(4) 0.054(4) -0.016(3) -0.018(3) 0.006(3)
C21 0.046(4) 0.059(4) 0.080(5) -0.009(3) -0.011(3) 0.010(3)
C22 0.096(6) 0.111(7) 0.078(6) -0.050(6) 0.006(5) -0.003(5)
C23 0.102(8) 0.115(9) 0.092(7) -0.019(7) 0.035(6) 0.014(6)
C24 0.056(5) 0.083(6) 0.128(9) -0.013(4) -0.004(5) 0.030(6)
C25 0.068(6) 0.120(8) 0.169(12) -0.054(6) -0.030(7) 0.052(8)
C26 0.075(5) 0.097(6) 0.095(6) -0.046(5) -0.021(5) 0.006(5)
C27 0.069(6) 0.121(9) 0.237(16) -0.024(6) 0.021(8) 0.063(10)
C28 0.057(4) 0.045(4) 0.055(4) -0.012(3) -0.015(3) 0.011(3)
C29 0.078(5) 0.047(3) 0.064(4) -0.004(3) -0.037(4) -0.007(3)
C30 0.074(5) 0.047(3) 0.073(4) -0.010(3) -0.022(4) 0.001(3)
C31 0.054(4) 0.061(4) 0.076(5) -0.020(3) -0.007(3) 0.023(4)
C32 0.069(5) 0.069(5) 0.077(5) -0.024(4) -0.038(4) 0.037(4)
C33 0.083(5) 0.061(4) 0.055(4) -0.024(4) -0.033(4) 0.010(3)
C34 0.068(5) 0.062(5) 0.140(8) -0.021(4) -0.028(5) 0.038(5)
C35 0.056(4) 0.043(3) 0.060(4) -0.011(3) -0.007(3) -0.008(3)
C36 0.050(4) 0.089(6) 0.068(5) -0.026(4) -0.010(3) -0.015(4)
C37 0.059(5) 0.074(5) 0.087(5) -0.024(4) -0.018(4) -0.016(4)
C38 0.062(5) 0.042(4) 0.110(7) -0.011(3) -0.005(4) -0.017(4)
C39 0.107(7) 0.145(10) 0.091(7) -0.073(7) 0.025(6) -0.050(7)
C40 0.084(6) 0.143(9) 0.054(4) -0.066(6) 0.009(4) -0.029(5)
C41 0.056(5) 0.092(6) 0.120(8) -0.027(4) 0.029(5) -0.033(5)
C42 0.052(4) 0.053(4) 0.058(4) -0.003(3) -0.024(3) 0.002(3)
C43 0.070(5) 0.052(4) 0.071(4) 0.004(3) -0.035(4) -0.006(3)
C44 0.061(4) 0.067(5) 0.088(5) -0.011(4) -0.042(4) 0.011(4)
C45 0.055(4) 0.058(4) 0.063(4) -0.006(3) -0.002(3) 0.008(3)
C46 0.073(4) 0.046(3) 0.046(3) -0.002(3) -0.002(3) -0.006(3)
C47 0.059(4) 0.058(4) 0.054(3) -0.010(3) -0.018(3) -0.007(3)
C48 0.078(5) 0.067(5) 0.100(6) 0.014(4) -0.022(5) 0.009(4)
C49 0.054(4) 0.051(4) 0.048(3) -0.015(3) -0.014(3) -0.012(3)
C50 0.034(3) 0.047(3) 0.049(3) -0.016(3) -0.009(3) -0.001(3)
C51 0.044(4) 0.046(3) 0.038(3) -0.012(3) -0.013(3) -0.003(3)
C52 0.046(4) 0.058(4) 0.048(3) -0.011(3) -0.010(3) -0.002(3)
C53 0.041(4) 0.053(4) 0.053(3) -0.008(3) -0.016(3) -0.002(3)
C54 0.042(3) 0.044(3) 0.043(3) -0.006(3) -0.021(3) 0.000(3)
C55 0.066(4) 0.042(3) 0.038(3) -0.008(3) -0.028(3) 0.003(2)
C56 0.041(4) 0.048(4) 0.039(3) -0.018(3) -0.015(3) -0.000(3)
C57 0.068(4) 0.042(3) 0.037(3) -0.019(3) -0.018(3) 0.003(2)
C58 0.046(4) 0.052(4) 0.045(3) -0.019(3) -0.011(3) 0.013(3)
C59 0.047(4) 0.047(3) 0.036(3) -0.016(3) -0.017(3) 0.005(2)
C60 0.048(4) 0.051(4) 0.044(3) -0.011(3) -0.013(3) 0.006(3)
C61 0.045(4) 0.053(4) 0.057(4) -0.006(3) -0.019(3) 0.007(3)
C62 0.054(4) 0.064(5) 0.064(4) -0.003(3) -0.012(3) 0.008(3)
C63 0.052(4) 0.051(4) 0.062(4) -0.000(3) -0.018(3) 0.006(3)
C64 0.059(4) 0.040(3) 0.054(4) -0.008(3) -0.028(3) 0.002(3)
C65 0.057(4) 0.043(3) 0.035(3) -0.016(3) -0.018(3) 0.004(2)
C66 0.050(4) 0.035(3) 0.048(3) -0.012(3) -0.021(3) 0.001(2)
C67 0.065(4) 0.041(3) 0.063(4) -0.020(3) -0.028(3) 0.014(3)
C68 0.057(4) 0.044(3) 0.052(3) -0.020(3) -0.008(3) 0.010(3)
C69 0.046(3) 0.045(3) 0.049(3) -0.014(3) -0.010(3) -0.000(3)
C70 0.061(4) 0.067(5) 0.063(4) -0.030(4) -0.013(3) -0.003(3)
C71 0.055(4) 0.068(5) 0.077(5) -0.020(4) -0.008(4) -0.006(4)
C72 0.071(5) 0.050(4) 0.057(4) -0.021(3) 0.008(3) -0.008(3)
C73 0.087(5) 0.068(4) 0.048(4) -0.035(4) -0.004(4) -0.001(3)
C74 0.083(5) 0.076(5) 0.054(4) -0.044(4) -0.013(4) -0.002(3)
C75 0.086(5) 0.058(4) 0.084(5) -0.020(4) 0.023(4) -0.000(4)
C76 0.064(4) 0.059(4) 0.051(4) -0.018(3) -0.027(3) 0.009(3)
C77 0.057(4) 0.079(5) 0.058(4) 0.006(4) -0.028(3) 0.010(4)
C78 0.054(4) 0.066(4) 0.049(3) 0.001(3) -0.015(3) 0.014(3)
C79 0.061(4) 0.051(4) 0.059(4) -0.003(3) -0.016(3) -0.011(3)
C80 0.049(3) 0.051(3) 0.056(3) -0.008(3) -0.022(3) 0.003(3)
C81 0.047(3) 0.047(3) 0.040(3) -0.018(3) -0.016(3) 0.010(2)
C82 0.089(6) 0.062(4) 0.077(5) 0.017(4) -0.025(4) 0.009(4)
C83 0.048(4) 0.063(4) 0.062(4) -0.012(3) -0.011(3) 0.027(3)
C84 0.060(5) 0.099(6) 0.065(5) -0.006(4) 0.004(4) 0.018(4)
C85 0.070(6) 0.118(8) 0.080(6) -0.006(5) 0.014(4) 0.015(5)
C86 0.059(5) 0.107(8) 0.097(7) -0.004(5) -0.009(5) 0.049(6)
C87 0.086(7) 0.118(8) 0.146(10) -0.054(6) -0.056(7) 0.072(8)
C88 0.049(4) 0.103(6) 0.079(5) -0.019(4) -0.015(4) 0.032(5)
C89 0.072(6) 0.200(14) 0.110(8) -0.025(7) -0.003(6) 0.061(9)
C90 0.053(4) 0.050(4) 0.038(3) -0.010(3) -0.020(3) -0.004(2)
C91 0.067(4) 0.042(3) 0.082(4) -0.004(3) -0.047(4) -0.009(3)
C92 0.077(5) 0.056(4) 0.080(5) -0.009(3) -0.038(4) -0.007(3)
C93 0.069(5) 0.043(4) 0.085(5) -0.007(3) -0.034(4) 0.003(3)
C94 0.065(4) 0.056(4) 0.078(5) -0.015(3) -0.040(4) 0.006(3)
C95 0.068(4) 0.050(4) 0.075(4) -0.013(3) -0.043(4) 0.008(3)
C96 0.087(5) 0.041(4) 0.110(6) -0.003(4) -0.049(5) 0.002(4)
C97 0.060(4) 0.036(3) 0.049(3) -0.005(3) -0.019(3) -0.011(3)
C98 0.066(4) 0.056(4) 0.052(3) -0.016(3) -0.027(3) -0.001(3)
C99 0.058(4) 0.051(3) 0.043(3) -0.016(3) -0.017(3) -0.013(3)
C100 0.054(4) 0.042(3) 0.052(3) -0.010(3) -0.016(3) -0.011(3)
C101 0.049(3) 0.045(3) 0.048(3) -0.012(3) -0.018(3) -0.006(3)
C102 0.073(4) 0.051(4) 0.055(4) -0.016(3) -0.024(3) -0.007(3)
C103 0.077(4) 0.058(4) 0.044(3) -0.023(3) -0.021(3) -0.010(3)
C104 0.062(4) 0.054(3) 0.042(3) -0.015(3) -0.019(3) -0.006(2)
C105 0.078(4) 0.083(5) 0.036(3) -0.045(4) -0.020(3) 0.002(3)
C106 0.076(4) 0.071(4) 0.042(3) -0.035(4) -0.018(3) -0.000(3)
C107 0.068(4) 0.056(3) 0.035(3) -0.024(3) -0.019(3) -0.005(2)
C108 0.089(5) 0.056(4) 0.044(3) -0.036(3) -0.028(3) 0.006(3)
C109 0.093(5) 0.063(4) 0.038(3) -0.039(4) -0.022(3) -0.003(3)
C110 0.069(4) 0.058(3) 0.034(3) -0.023(3) -0.014(3) -0.007(2)
C111 0.062(4) 0.058(3) 0.037(3) -0.016(3) -0.020(3) -0.005(2)
C112 0.065(4) 0.050(3) 0.034(3) -0.017(3) -0.021(3) -0.004(2)
C113 0.059(4) 0.058(3) 0.038(3) -0.022(3) -0.018(3) -0.004(2)
C114 0.062(4) 0.050(3) 0.034(3) -0.014(3) -0.019(2) -0.002(2)
C115 0.048(3) 0.053(3) 0.030(2) -0.018(2) -0.019(2) 0.002(2)
C116 0.053(3) 0.046(3) 0.037(3) -0.017(3) -0.014(2) -0.003(2)
C117 0.062(4) 0.050(3) 0.035(3) -0.020(3) -0.025(2) 0.004(2)
C118 0.051(3) 0.051(3) 0.041(3) 0.000(3) -0.025(3) -0.005(2)
C119 0.060(3) 0.048(3) 0.033(3) -0.010(3) -0.019(2) -0.001(2)
C120 0.048(3) 0.051(3) 0.035(3) -0.008(2) -0.021(2) -0.004(2)
C121 0.062(4) 0.053(3) 0.038(3) -0.021(3) -0.024(3) 0.002(2)
C122 0.076(4) 0.055(3) 0.030(3) -0.014(3) -0.024(3) -0.002(2)
C123 0.046(3) 0.048(3) 0.038(3) -0.008(2) -0.019(2) -0.006(2)
C124 0.063(4) 0.053(3) 0.043(3) -0.025(3) -0.021(3) -0.001(2)
C125 0.065(4) 0.058(3) 0.036(3) -0.022(3) -0.025(3) 0.003(2)
C126 0.058(4) 0.054(3) 0.044(3) -0.009(3) -0.025(3) -0.004(3)
C127 0.061(4) 0.055(4) 0.044(3) -0.010(3) -0.026(3) -0.005(3)
C128 0.047(3) 0.047(3) 0.043(3) -0.011(3) -0.023(3) -0.003(2)
C129 0.065(4) 0.044(3) 0.047(3) -0.006(3) -0.032(3) -0.003(3)
C130 0.045(3) 0.037(3) 0.045(3) -0.005(2) -0.021(2) -0.002(2)
C131 0.057(4) 0.039(3) 0.046(3) -0.010(3) -0.025(3) 0.004(2)
C132 0.056(4) 0.040(3) 0.046(3) -0.014(3) -0.023(3) -0.006(2)
C133 0.081(4) 0.062(4) 0.046(3) -0.038(3) -0.026(3) 0.012(3)
C134 0.123(7) 0.082(5) 0.051(4) -0.057(5) -0.022(4) 0.015(3)
C135 0.125(7) 0.057(4) 0.058(4) -0.043(4) -0.032(4) 0.011(3)
C136 0.086(5) 0.058(4) 0.059(4) -0.025(4) -0.016(4) 0.002(3)
C137 0.067(4) 0.051(3) 0.046(3) -0.022(3) -0.021(3) 0.004(2)
C138 0.079(5) 0.061(4) 0.049(3) -0.023(3) -0.028(3) 0.003(3)
C139 0.106(7) 0.171(11) 0.109(8) -0.092(8) -0.012(6) 0.005(7)
C140 0.177(12) 0.108(8) 0.162(11) -0.042(8) -0.029(9) -0.074(8)
C141 0.087(6) 0.058(4) 0.117(7) -0.023(4) -0.035(5) 0.031(5)
C142 0.082(6) 0.082(6) 0.093(6) -0.019(4) -0.007(5) 0.011(5)
C143 0.084(5) 0.059(4) 0.080(5) -0.021(4) -0.010(4) 0.000(4)
C144 0.073(5) 0.073(5) 0.059(4) -0.005(4) -0.013(3) 0.012(3)
C145 0.066(5) 0.065(4) 0.077(5) -0.018(4) -0.024(4) 0.024(4)
C146 0.084(5) 0.073(5) 0.061(4) -0.005(4) -0.016(4) 0.017(3)
C147 0.215(17) 0.095(9) 0.30(2) -0.013(10) -0.080(17) -0.062(12)
C148 0.105(7) 0.161(11) 0.081(6) -0.015(7) -0.025(6) -0.017(6)
C149 0.070(5) 0.102(6) 0.096(6) -0.024(4) -0.032(4) 0.015(5)
C150 0.062(4) 0.059(4) 0.079(5) 0.001(3) -0.024(4) -0.001(3)
C151 0.077(5) 0.072(4) 0.056(4) -0.011(4) -0.016(3) -0.001(3)
C152 0.076(4) 0.061(4) 0.045(3) -0.008(3) -0.014(3) 0.005(3)
C153 0.061(4) 0.054(3) 0.043(3) -0.013(3) -0.012(3) 0.006(2)
C154 0.061(4) 0.075(4) 0.049(3) -0.012(3) -0.008(3) 0.006(3)
C155 0.061(4) 0.077(4) 0.040(3) -0.017(3) -0.009(3) 0.014(3)
C156 0.098(7) 0.086(6) 0.108(7) -0.007(5) 0.003(6) 0.001(5)
C157 0.116(7) 0.086(6) 0.084(5) -0.006(5) -0.053(5) -0.008(4)
C158 0.093(6) 0.098(6) 0.048(4) -0.023(5) -0.027(4) -0.001(4)
C159 0.044(3) 0.054(3) 0.056(3) -0.020(3) -0.012(3) 0.002(3)
C160 0.058(4) 0.053(3) 0.053(3) -0.016(3) -0.018(3) 0.010(3)
C161 0.052(4) 0.064(4) 0.046(3) -0.015(3) -0.014(3) 0.010(3)
C162 0.053(4) 0.063(4) 0.055(3) -0.025(3) -0.017(3) 0.005(3)
C163 0.055(4) 0.071(4) 0.053(3) -0.023(3) -0.018(3) -0.013(3)
C164 0.064(4) 0.074(5) 0.058(4) -0.012(4) -0.017(3) 0.001(3)
C165 0.061(4) 0.118(7) 0.064(4) -0.041(4) -0.016(3) 0.021(4)
C166 0.072(5) 0.150(9) 0.056(4) -0.042(5) -0.021(4) 0.018(5)
C167 0.195(12) 0.097(7) 0.098(7) -0.010(7) -0.043(8) -0.032(6)
C168 0.060(4) 0.077(5) 0.046(3) -0.009(3) -0.021(3) 0.002(3)
C169 0.060(4) 0.099(5) 0.043(3) -0.019(4) -0.018(3) 0.006(3)
C170 0.047(3) 0.083(5) 0.046(3) -0.017(3) -0.018(3) -0.008(3)
C171 0.053(4) 0.080(4) 0.037(3) -0.014(3) -0.013(3) 0.001(3)
C172 0.065(4) 0.083(5) 0.042(3) -0.017(3) -0.019(3) -0.005(3)
C173 0.092(6) 0.110(6) 0.045(4) -0.044(5) -0.018(4) -0.016(4)
C174 0.082(6) 0.156(10) 0.065(5) 0.010(6) -0.021(4) 0.021(5)
C175 0.059(4) 0.077(5) 0.058(4) -0.015(3) -0.019(3) 0.008(3)
C176 0.111(8) 0.079(6) 0.126(8) -0.027(6) 0.014(6) -0.007(6)
C177 0.046(3) 0.101(5) 0.043(3) -0.017(3) -0.007(3) -0.012(3)
C178 0.055(4) 0.120(6) 0.042(3) -0.027(4) -0.019(3) -0.007(3)
C179 0.080(5) 0.098(5) 0.043(3) -0.054(4) -0.015(3) 0.011(3)
C180 0.060(4) 0.081(4) 0.040(3) -0.031(3) -0.014(3) -0.001(3)
C181 0.065(4) 0.073(4) 0.051(3) -0.022(3) -0.019(3) 0.002(3)
C183 0.086(7) 0.32(2) 0.130(10) 0.019(10) -0.068(7) -0.085(12)
C184 0.172(10) 0.112(8) 0.092(6) -0.072(7) -0.055(7) -0.011(6)
C187 0.066(4) 0.070(4) 0.042(3) -0.006(3) -0.020(3) 0.010(3)
C188 0.080(5) 0.049(3) 0.048(3) 0.004(3) -0.019(3) 0.003(3)
C189 0.094(5) 0.035(3) 0.052(3) -0.009(3) -0.032(3) 0.003(2)
C190 0.063(4) 0.049(3) 0.044(3) -0.014(3) -0.023(3) 0.007(2)
C191 0.053(3) 0.048(3) 0.042(3) -0.012(3) -0.018(2) 0.001(2)
C192 0.065(4) 0.051(3) 0.035(3) -0.018(3) -0.020(3) 0.002(2)
C193 0.148(10) 0.118(9) 0.106(8) 0.054(8) -0.038(7) -0.007(6)
C194 0.225(13) 0.078(6) 0.092(7) -0.067(7) -0.030(8) -0.015(5)
C195 0.074(5) 0.081(5) 0.060(4) -0.036(4) -0.036(3) 0.022(3)
C196 0.075(5) 0.089(6) 0.074(5) -0.045(4) -0.034(4) 0.030(4)
C197 0.076(5) 0.081(5) 0.069(4) -0.036(4) -0.036(4) 0.022(4)
C198 0.056(4) 0.076(4) 0.039(3) -0.015(3) -0.016(3) 0.012(3)
C199 0.058(4) 0.078(4) 0.042(3) -0.019(3) -0.023(3) 0.006(3)
C200 0.083(5) 0.099(6) 0.053(4) -0.003(4) -0.035(4) -0.011(4)
C201 0.182(11) 0.098(7) 0.188(12) -0.077(8) -0.126(10) 0.076(8)
C202 0.117(7) 0.094(6) 0.121(7) -0.025(5) -0.076(6) -0.015(5)
C205 0.058(4) 0.071(4) 0.038(3) -0.025(3) -0.016(3) 0.004(3)
C206 0.050(3) 0.071(4) 0.038(3) -0.017(3) -0.016(2) 0.002(3)
C207 0.048(3) 0.063(3) 0.036(3) -0.015(3) -0.017(2) -0.002(2)
C208 0.043(3) 0.063(3) 0.034(3) -0.012(3) -0.006(2) -0.003(2)
C209 0.053(3) 0.066(4) 0.034(3) -0.021(3) -0.009(2) 0.001(2)
C210 0.072(4) 0.063(4) 0.043(3) -0.023(3) -0.014(3) 0.008(3)
C211 0.073(5) 0.086(5) 0.073(4) -0.037(4) -0.029(4) 0.009(4)
C212 0.063(4) 0.076(4) 0.046(3) -0.003(3) -0.021(3) -0.006(3)
C213 0.095(5) 0.065(4) 0.072(5) -0.033(4) -0.011(4) -0.003(3)
C214 0.052(4) 0.056(4) 0.054(3) -0.011(3) -0.016(3) 0.006(3)
C215 0.045(3) 0.065(4) 0.051(3) -0.007(3) -0.017(3) 0.014(3)
C216 0.045(3) 0.081(4) 0.033(3) -0.019(3) -0.011(2) 0.016(3)
C217 0.050(3) 0.046(3) 0.045(3) -0.010(3) -0.009(3) 0.010(2)
C218 0.041(3) 0.053(3) 0.041(3) -0.009(3) -0.005(2) -0.003(2)
C219 0.049(3) 0.070(4) 0.039(3) -0.018(3) -0.010(2) 0.001(3)
C220 0.059(5) 0.149(9) 0.089(6) 0.008(5) -0.035(5) 0.018(6)
C221 0.097(6) 0.102(6) 0.043(3) -0.024(5) -0.020(4) -0.007(4)
C222 0.091(5) 0.080(5) 0.058(4) -0.018(4) -0.020(4) -0.017(3)
C223 0.054(3) 0.046(3) 0.043(3) -0.008(3) -0.017(2) 0.009(2)
C224 0.053(3) 0.050(3) 0.040(3) -0.003(3) -0.006(2) 0.003(2)
C225 0.056(3) 0.046(3) 0.035(3) -0.006(3) -0.007(2) -0.001(2)
C226 0.050(3) 0.043(3) 0.043(3) -0.001(2) -0.019(2) 0.003(2)
C227 0.051(3) 0.043(3) 0.039(3) -0.009(2) -0.019(2) 0.005(2)
C228 0.048(3) 0.049(3) 0.053(3) -0.013(3) -0.013(3) 0.001(3)
C229 0.088(5) 0.076(5) 0.062(4) -0.004(4) -0.033(4) 0.022(3)
C230 0.108(6) 0.068(4) 0.061(4) -0.002(4) -0.043(4) -0.017(3)
C231 0.071(4) 0.073(4) 0.050(3) -0.033(4) -0.019(3) -0.002(3)
C232 0.039(3) 0.054(3) 0.051(3) -0.004(3) -0.013(2) 0.005(2)
C233 0.056(3) 0.055(3) 0.042(3) 0.005(3) -0.014(3) -0.000(2)
C234 0.050(3) 0.048(3) 0.049(3) 0.002(3) -0.023(3) -0.003(2)
C235 0.052(3) 0.055(3) 0.041(3) -0.002(3) -0.023(3) 0.001(2)
C236 0.052(3) 0.050(3) 0.052(3) 0.000(3) -0.027(3) -0.004(2)
C237 0.079(4) 0.060(4) 0.045(3) -0.013(3) -0.027(3) -0.009(3)
C238 0.096(6) 0.113(7) 0.047(4) 0.042(5) -0.012(4) -0.013(4)
C239 0.097(6) 0.081(6) 0.089(6) 0.001(5) -0.051(5) -0.026(5)
C240 0.080(5) 0.095(5) 0.054(4) -0.027(4) -0.039(3) 0.007(3)

loop_
_atom_type_symbol
_atom_type_description
_atom_type_scat_dispersion_real
_atom_type_scat_dispersion_imag
_atom_type_scat_source
C C 0.0033 0.0016
;
International Tables for Crystallography
(1992, Vol. C, Tables 4.2.6.8 and 6.1.1.4)
;
N N 0.0061 0.0033
;
International Tables for Crystallography
(1992, Vol. C, Tables 4.2.6.8 and 6.1.1.4)
;
Rh Rh -1.1178 0.9187
;
International Tables for Crystallography
(1992, Vol. C, Tables 4.2.6.8 and 6.1.1.4)
;
Cl Cl 0.1484 0.1585
;
International Tables for Crystallography
(1992, Vol. C, Tables 4.2.6.8 and 6.1.1.4)
;
O O 0.0106 0.0060
;
International Tables for Crystallography
(1992, Vol. C, Tables 4.2.6.8 and 6.1.1.4)
;
H H 0.0000 0.0000
;
International Tables for Crystallography
(1992, Vol. C, Table 6.1.1.4)
;

loop_
_geom_angle_atom_site_label_1
_geom_angle_atom_site_label_2
_geom_angle_atom_site_label_3
_geom_angle
_geom_angle_publ_flag
Cl1 Rh1 N1 89.09(16) yes
Cl1 Rh1 N2 89.12(16) yes
Cl1 Rh1 N3 89.73(16) yes
Cl1 Rh1 N4 90.49(17) yes
Cl1 Rh1 N9 178.90(13) yes
N1 Rh1 N2 89.89(19) yes
N1 Rh1 N3 178.7(2) yes
N1 Rh1 N4 90.2(2) yes
N1 Rh1 N9 91.4(2) yes
N2 Rh1 N3 90.66(19) yes
N2 Rh1 N4 179.6(2) yes
N2 Rh1 N9 91.9(2) yes
N3 Rh1 N4 89.3(2) yes
N3 Rh1 N9 89.8(2) yes
N4 Rh1 N9 88.5(2) yes
Cl2 Rh2 N5 90.95(17) yes
Cl2 Rh2 N6 90.07(16) yes
Cl2 Rh2 N7 89.23(16) yes
Cl2 Rh2 N8 89.37(16) yes
Cl2 Rh2 N10 178.98(14) yes
N5 Rh2 N6 89.74(19) yes
N5 Rh2 N7 179.78(19) yes
N5 Rh2 N8 89.93(19) yes
N5 Rh2 N10 89.8(2) yes
N6 Rh2 N7 90.13(19) yes
N6 Rh2 N8 179.3(2) yes
N6 Rh2 N10 89.2(2) yes
N7 Rh2 N8 90.20(19) yes
N7 Rh2 N10 90.1(2) yes
N8 Rh2 N10 91.4(2) yes
C113 O1 C138 115.6(5) yes
C133 O2 C137 112.3(5) yes
C134 O3 C139 114.8(7) yes
C135 O4 C140 114.2(8) yes
C136 O5 C141 120.2(6) yes
C141 O6 C145 114.3(7) yes
C142 O7 C147 117.7(9) yes
C143 O8 C148 114.3(7) yes
C146 O9 C149 112.1(6) yes
C144 O10 C150 119.3(6) yes
C150 O11 C154 113.0(6) yes
C151 O12 C156 114.1(7) yes
C152 O13 C157 112.4(6) yes
C155 O14 C158 111.9(5) yes
C153 O15 C159 119.1(5) yes
C159 O16 C163 112.4(5) yes
C160 O17 C165 114.7(6) yes
C161 O18 C166 113.9(6) yes
C164 O19 C167 110.8(7) yes
C162 O20 C168 118.7(5) yes
C168 O21 C172 112.4(5) yes
C169 O22 C174 112.5(6) yes
C170 O23 C175 115.4(5) yes
C173 O24 C176 113.4(7) yes
C171 O25 C177 118.9(5) yes
C177 O26 C181 114.5(5) yes
C178 O27 C183 117.8(8) yes
C179 O28 C184 116.7(6) yes
C182 O29 C185 106.3(11) yes
C182 O30a C186 119.0(11) yes
C133 O31 C180 119.3(4) yes
C116 O32 C192 118.5(5) yes
C187 O33 C191 113.7(5) yes
C188 O34 C193 114.0(7) yes
C189 O35 C194 115.9(6) yes
C190 O36 C195 119.7(5) yes
C195 O37 C199 113.3(5) yes
C196 O38 C201 113.0(7) yes
C197 O39 C202 112.5(6) yes
C200 O40 C203 113.8(10) yes
C200 O40 C204 117.9(10) yes
C198 O41 C205 118.6(4) yes
C205 O42 C209 114.6(4) yes
C206 O43 C211 113.4(5) yes
C207 O44 C212 113.3(5) yes
C210 O45 C213 112.5(6) yes
C208 O46 C214 118.4(4) yes
C214 O47 C218 113.7(4) yes
C215 O48 C220 115.1(6) yes
C216 O49 C221 113.5(5) yes
C219 O50 C222 109.8(5) yes
C217 O51 C223 119.8(4) yes
C223 O52 C227 115.3(5) yes
C224 O53 C229 113.6(5) yes
C225 O54 C230 113.7(5) yes
C228 O55 C231 111.6(5) yes
C226 O56 C232 118.2(4) yes
C232 O57 C236 113.4(5) yes
C233 O58 C238 112.3(6) yes
C234 O59 C239 115.9(5) yes
C237 O60 C240 109.3(5) yes
C187 O61 C235 115.8(5) yes
Rh1 N1 C1 126.2(4) yes
Rh1 N1 C18 126.7(4) yes
C1 N1 C18 107.1(5) yes
Rh1 N2 C3 126.8(4) yes
Rh1 N2 C6 125.5(4) yes
C3 N2 C6 107.5(5) yes
Rh1 N3 C8 124.3(4) yes
Rh1 N3 C11 127.4(4) yes
C8 N3 C11 108.3(5) yes
Rh1 N4 C13 126.1(4) yes
Rh1 N4 C16 126.2(4) yes
C13 N4 C16 107.7(5) yes
Rh2 N5 C49 127.1(4) yes
Rh2 N5 C66 127.1(4) yes
C49 N5 C66 105.6(5) yes
Rh2 N6 C51 126.4(4) yes
Rh2 N6 C54 126.1(4) yes
C51 N6 C54 107.5(5) yes
Rh2 N7 C56 126.1(4) yes
Rh2 N7 C59 125.8(4) yes
C56 N7 C59 108.0(5) yes
Rh2 N8 C61 125.7(4) yes
Rh2 N8 C64 126.2(4) yes
C61 N8 C64 107.7(5) yes
Rh1 N9 C97 121.8(4) yes
Rh1 N9 C101 118.8(4) yes
C97 N9 C101 119.4(6) yes
Rh2 N10 C130 120.7(4) yes
Rh2 N10 C131 121.0(4) yes
C130 N10 C131 118.3(5) yes
N1 C1 C2 128.3(6) yes
N1 C1 C20 108.9(6) yes
C2 C1 C20 122.7(6) yes
C1 C2 C3 123.0(6) yes
C1 C2 C21 119.2(6) yes
C3 C2 C21 117.8(6) yes
N2 C3 C2 125.5(6) yes
N2 C3 C4 108.4(6) yes
C2 C3 C4 126.1(6) yes
C3 C4 C5 108.0(6) yes
C4 C5 C6 108.0(6) yes
N2 C6 C5 108.2(5) yes
N2 C6 C7 126.7(5) yes
C5 C6 C7 125.1(6) yes
C6 C7 C8 125.0(6) yes
C6 C7 C28 118.1(5) yes
C8 C7 C28 116.9(5) yes
N3 C8 C7 127.1(6) yes
N3 C8 C9 106.9(5) yes
C7 C8 C9 125.9(6) yes
C8 C9 C10 107.2(6) yes
C9 C10 C11 108.5(6) yes
N3 C11 C10 109.0(5) yes
N3 C11 C12 125.0(6) yes
C10 C11 C12 125.9(5) yes
C11 C12 C13 125.1(6) yes
C11 C12 C35 115.9(6) yes
C13 C12 C35 119.0(6) yes
N4 C13 C12 126.8(6) yes
N4 C13 C14 108.0(6) yes
C12 C13 C14 125.1(6) yes
C13 C14 C15 107.0(6) yes
C14 C15 C16 107.1(6) yes
N4 C16 C15 110.1(6) yes
N4 C16 C17 126.6(5) yes
C15 C16 C17 123.3(6) yes
C16 C17 C18 124.9(6) yes
C16 C17 C42 118.0(5) yes
C18 C17 C42 116.9(5) yes
N1 C18 C17 125.4(5) yes
N1 C18 C19 108.8(5) yes
C17 C18 C19 125.7(6) yes
C18 C19 C20 108.8(6) yes
C1 C20 C19 106.3(6) yes
C2 C21 C22 123.0(8) yes
C2 C21 C26 119.7(7) yes
C22 C21 C26 117.3(8) yes
C21 C22 C23 121.5(11) yes
C22 C23 C24 122.7(10) yes
C23 C24 C25 115.6(9) yes
C23 C24 C27 127.6(11) yes
C25 C24 C27 116.8(12) yes
C24 C25 C26 122.4(12) yes
C21 C26 C25 120.5(10) yes
C7 C28 C29 120.7(7) yes
C7 C28 C33 120.0(7) yes
C29 C28 C33 119.3(6) yes
C28 C29 C30 120.7(7) yes
C29 C30 C31 122.0(8) yes
C30 C31 C32 116.8(7) yes
C30 C31 C34 119.0(8) yes
C32 C31 C34 124.3(8) yes
C31 C32 C33 122.8(8) yes
C28 C33 C32 118.2(8) yes
C12 C35 C36 123.5(7) yes
C12 C35 C40 120.1(7) yes
C36 C35 C40 116.4(7) yes
C35 C36 C37 123.0(8) yes
C36 C37 C38 121.0(9) yes
C37 C38 C39 118.6(8) yes
C37 C38 C41 125.6(9) yes
C39 C38 C41 115.6(9) yes
C38 C39 C40 119.7(10) yes
C35 C40 C39 121.0(10) yes
C17 C42 C43 121.4(7) yes
C17 C42 C47 122.4(7) yes
C43 C42 C47 116.2(6) yes
C42 C43 C44 121.7(7) yes
C43 C44 C45 119.7(8) yes
C44 C45 C46 119.6(7) yes
C44 C45 C48 121.1(8) yes
C46 C45 C48 119.2(7) yes
C45 C46 C47 120.4(7) yes
C42 C47 C46 122.3(7) yes
N5 C49 C50 125.1(6) yes
N5 C49 C68 109.5(5) yes
C50 C49 C68 125.4(6) yes
C49 C50 C51 125.5(5) yes
C49 C50 C69 116.5(5) yes
C51 C50 C69 118.1(5) yes
N6 C51 C50 125.3(5) yes
N6 C51 C52 109.0(5) yes
C50 C51 C52 125.7(5) yes
C51 C52 C53 107.7(5) yes
C52 C53 C54 108.0(6) yes
N6 C54 C53 107.8(5) yes
N6 C54 C55 125.4(5) yes
C53 C54 C55 126.8(6) yes
C54 C55 C56 124.3(6) yes
C54 C55 C81 116.4(5) yes
C56 C55 C81 119.3(5) yes
N7 C56 C55 127.6(5) yes
N7 C56 C57 109.7(5) yes
C55 C56 C57 122.6(6) yes
C56 C57 C58 105.9(5) yes
C57 C58 C59 108.8(5) yes
N7 C59 C58 107.5(5) yes
N7 C59 C60 126.9(6) yes
C58 C59 C60 125.4(5) yes
C59 C60 C61 123.8(6) yes
C59 C60 C83 118.3(6) yes
C61 C60 C83 117.8(6) yes
N8 C61 C60 127.5(6) yes
N8 C61 C62 107.9(6) yes
C60 C61 C62 124.7(6) yes
C61 C62 C63 107.4(6) yes
C62 C63 C64 108.2(6) yes
N8 C64 C63 108.8(5) yes
N8 C64 C65 126.0(5) yes
C63 C64 C65 125.2(6) yes
C64 C65 C66 125.0(6) yes
C64 C65 C90 118.5(5) yes
C66 C65 C90 116.5(5) yes
N5 C66 C65 125.0(5) yes
N5 C66 C67 108.8(5) yes
C65 C66 C67 126.1(6) yes
C66 C67 C68 109.1(6) yes
C49 C68 C67 107.0(6) yes
C50 C69 C70 120.3(6) yes
C50 C69 C74 120.8(7) yes
C70 C69 C74 118.7(6) yes
C69 C70 C71 118.3(7) yes
C70 C71 C72 122.7(8) yes
C71 C72 C73 116.4(6) yes
C71 C72 C75 119.8(8) yes
C73 C72 C75 123.7(7) yes
C72 C73 C74 122.7(7) yes
C69 C74 C73 121.0(8) yes
C77 C76 C81 119.1(7) yes
C76 C77 C78 123.4(8) yes
C77 C78 C79 116.2(7) yes
C77 C78 C82 120.5(7) yes
C79 C78 C82 123.3(7) yes
C78 C79 C80 123.0(7) yes
C79 C80 C81 118.7(7) yes
C55 C81 C76 122.3(6) yes
C55 C81 C80 118.1(6) yes
C76 C81 C80 119.5(6) yes
C60 C83 C84 119.1(7) yes
C60 C83 C88 120.3(6) yes
C84 C83 C88 120.6(7) yes
C83 C84 C85 118.7(9) yes
C84 C85 C86 121.6(9) yes
C85 C86 C87 119.0(9) yes
C85 C86 C89 120.6(10) yes
C87 C86 C89 120.4(11) yes
C86 C87 C88 120.1(11) yes
C83 C88 C87 119.8(9) yes
C65 C90 C91 121.7(6) yes
C65 C90 C95 122.4(6) yes
C91 C90 C95 115.9(6) yes
C90 C91 C92 122.3(8) yes
C91 C92 C93 119.8(8) yes
C92 C93 C94 119.5(7) yes
C92 C93 C96 121.0(7) yes
C94 C93 C96 119.5(8) yes
C93 C94 C95 119.4(8) yes
C90 C95 C94 123.0(7) yes
N9 C97 C98 122.0(6) yes
C97 C98 C99 120.2(6) yes
C98 C99 C100 116.8(6) yes
C98 C99 C102 122.6(6) yes
C100 C99 C102 120.7(6) yes
C99 C100 C101 119.2(6) yes
N9 C101 C100 122.4(6) yes
C99 C102 C103 177.3(7) yes
C102 C103 C104 177.6(7) yes
C103 C104 C105 120.3(6) yes
C103 C104 C109 121.6(5) yes
C105 C104 C109 118.1(6) yes
C104 C105 C106 119.9(7) yes
C105 C106 C107 120.8(5) yes
C106 C107 C108 118.5(6) yes
C106 C107 C110 120.5(5) yes
C108 C107 C110 121.0(6) yes
C107 C108 C109 120.2(7) yes
C104 C109 C108 122.3(6) yes
C107 C110 C111 177.0(6) yes
C110 C111 C112 175.7(6) yes
C111 C112 C113 120.3(6) yes
C111 C112 C117 120.8(5) yes
C113 C112 C117 118.7(6) yes
O1 C113 C112 119.4(6) yes
O1 C113 C114 119.8(5) yes
C112 C113 C114 120.7(6) yes
C113 C114 C115 120.8(5) yes
C114 C115 C116 118.7(6) yes
C114 C115 C118 122.5(5) yes
C116 C115 C118 118.8(5) yes
O32 C116 C115 118.6(5) yes
O32 C116 C117 120.7(5) yes
C115 C116 C117 120.6(5) yes
C112 C117 C116 120.5(5) yes
C115 C118 C119 175.2(6) yes
C118 C119 C120 176.2(6) yes
C119 C120 C121 119.7(5) yes
C119 C120 C125 120.7(5) yes
C121 C120 C125 119.6(6) yes
C120 C121 C122 118.8(6) yes
C121 C122 C123 120.9(5) yes
C122 C123 C124 118.9(6) yes
C122 C123 C126 118.6(5) yes
C124 C123 C126 122.5(6) yes
C123 C124 C125 121.1(6) yes
C120 C125 C124 120.7(5) yes
C123 C126 C127 179.1(7) yes
C126 C127 C128 176.3(6) yes
C127 C128 C129 122.3(6) yes
C127 C128 C132 120.2(6) yes
C129 C128 C132 117.6(6) yes
C128 C129 C130 120.0(6) yes
N10 C130 C129 121.8(5) yes
N10 C131 C132 122.8(6) yes
C128 C132 C131 119.5(6) yes
O2 C133 O31 111.9(5) yes
O2 C133 C134 107.7(6) yes
O31 C133 C134 109.1(6) yes
O3 C134 C133 113.3(7) yes
O3 C134 C135 105.8(7) yes
C133 C134 C135 110.6(6) yes
O4 C135 C134 112.4(6) yes
O4 C135 C136 107.8(7) yes
C134 C135 C136 112.0(7) yes
O5 C136 C135 108.0(6) yes
O5 C136 C137 109.8(6) yes
C135 C136 C137 110.9(6) yes
O2 C137 C136 110.8(5) yes
O2 C137 C138 106.3(5) yes
C136 C137 C138 112.7(6) yes
O1 C138 C137 106.6(6) yes
O5 C141 O6 111.9(6) yes
O5 C141 C142 114.4(9) yes
O6 C141 C142 108.9(7) yes
O7 C142 C141 109.4(7) yes
O7 C142 C143 110.8(8) yes
C141 C142 C143 108.9(7) yes
O8 C143 C142 109.9(6) yes
O8 C143 C144 111.1(6) yes
C142 C143 C144 109.0(8) yes
O10 C144 C143 106.3(7) yes
O10 C144 C145 108.9(6) yes
C143 C144 C145 112.1(6) yes
O6 C145 C144 109.3(6) yes
O6 C145 C146 107.4(7) yes
C144 C145 C146 115.8(6) yes
O9 C146 C145 111.5(6) yes
O10 C150 O11 110.6(5) yes
O10 C150 C151 109.7(7) yes
O11 C150 C151 107.8(6) yes
O12 C151 C150 113.2(6) yes
O12 C151 C152 107.1(7) yes
C150 C151 C152 110.0(5) yes
O13 C152 C151 108.0(5) yes
O13 C152 C153 108.3(5) yes
C151 C152 C153 113.0(7) yes
O15 C153 C152 106.7(6) yes
O15 C153 C154 111.1(4) yes
C152 C153 C154 110.3(5) yes
O11 C154 C153 108.8(5) yes
O11 C154 C155 110.0(6) yes
C153 C154 C155 112.7(6) yes
O14 C155 C154 112.2(5) yes
O15 C159 O16 111.0(4) yes
O15 C159 C160 109.6(6) yes
O16 C159 C160 109.4(4) yes
O17 C160 C159 113.0(5) yes
O17 C160 C161 108.1(6) yes
C159 C160 C161 110.3(5) yes
O18 C161 C160 112.0(5) yes
O18 C161 C162 105.3(5) yes
C160 C161 C162 113.0(6) yes
O20 C162 C161 108.4(6) yes
O20 C162 C163 107.3(5) yes
C161 C162 C163 112.5(5) yes
O16 C163 C162 111.9(5) yes
O16 C163 C164 105.7(6) yes
C162 C163 C164 114.3(5) yes
O19 C164 C163 110.2(6) yes
O20 C168 O21 112.2(6) yes
O20 C168 C169 111.8(6) yes
O21 C168 C169 109.8(5) yes
O22 C169 C168 112.1(6) yes
O22 C169 C170 109.8(6) yes
C168 C169 C170 109.9(6) yes
O23 C170 C169 109.3(6) yes
O23 C170 C171 109.5(5) yes
C169 C170 C171 111.1(6) yes
O25 C171 C170 109.3(5) yes
O25 C171 C172 111.8(6) yes
C170 C171 C172 110.7(5) yes
O21 C172 C171 110.8(6) yes
O21 C172 C173 105.9(6) yes
C171 C172 C173 114.0(6) yes
O24 C173 C172 113.3(7) yes
O25 C177 O26 111.2(5) yes
O25 C177 C178 109.6(5) yes
O26 C177 C178 109.6(6) yes
O27 C178 C177 113.7(6) yes
O27 C178 C179 108.2(6) yes
C177 C178 C179 110.5(7) yes
O28 C179 C178 111.4(7) yes
O28 C179 C180 106.7(6) yes
C178 C179 C180 113.5(6) yes
O31 C180 C179 105.9(5) yes
O31 C180 C181 110.1(6) yes
C179 C180 C181 110.1(6) yes
O26 C181 C180 111.8(6) yes
O26 C181 C182 105.0(5) yes
C180 C181 C182 112.6(6) yes
O29 C182 C181 110.8(9) yes
O30a C182 C181 124.4(10) yes
O33 C187 O61 109.3(5) yes
O33 C187 C188 109.9(5) yes
O61 C187 C188 109.8(6) yes
O34 C188 C187 114.6(5) yes
O34 C188 C189 107.4(6) yes
C187 C188 C189 109.4(5) yes
O35 C189 C188 111.6(5) yes
O35 C189 C190 107.2(5) yes
C188 C189 C190 112.6(6) yes
O36 C190 C189 107.7(5) yes
O36 C190 C191 109.2(5) yes
C189 C190 C191 111.3(5) yes
O33 C191 C190 112.2(4) yes
O33 C191 C192 105.8(5) yes
C190 C191 C192 113.1(4) yes
O32 C192 C191 112.2(4) yes
O36 C195 O37 112.6(6) yes
O36 C195 C196 109.5(6) yes
O37 C195 C196 107.3(6) yes
O38 C196 C195 112.9(7) yes
O38 C196 C197 105.1(7) yes
C195 C196 C197 110.3(7) yes
O39 C197 C196 111.2(7) yes
O39 C197 C198 106.9(6) yes
C196 C197 C198 110.3(7) yes
O41 C198 C197 107.4(5) yes
O41 C198 C199 109.0(6) yes
C197 C198 C199 113.9(6) yes
O37 C199 C198 111.1(6) yes
O37 C199 C200 105.8(5) yes
C198 C199 C200 113.3(6) yes
O40 C200 C199 113.6(7) yes
O41 C205 O42 111.3(5) yes
O41 C205 C206 109.7(4) yes
O42 C205 C206 108.2(5) yes
O43 C206 C205 111.8(5) yes
O43 C206 C207 107.3(4) yes
C205 C206 C207 112.0(6) yes
O44 C207 C206 108.5(5) yes
O44 C207 C208 110.2(5) yes
C206 C207 C208 108.3(4) yes
O46 C208 C207 107.5(4) yes
O46 C208 C209 111.2(5) yes
C207 C208 C209 109.6(5) yes
O42 C209 C208 109.1(5) yes
O42 C209 C210 106.6(4) yes
C208 C209 C210 114.8(5) yes
O45 C210 C209 107.4(6) yes
O46 C214 O47 112.9(6) yes
O46 C214 C215 110.5(5) yes
O47 C214 C215 108.6(5) yes
O48 C215 C214 113.5(5) yes
O48 C215 C216 107.8(5) yes
C214 C215 C216 109.0(5) yes
O49 C216 C215 110.7(5) yes
O49 C216 C217 110.2(5) yes
C215 C216 C217 110.7(5) yes
O51 C217 C216 105.6(5) yes
O51 C217 C218 109.4(5) yes
C216 C217 C218 114.5(5) yes
O47 C218 C217 110.1(5) yes
O47 C218 C219 105.9(4) yes
C217 C218 C219 114.1(5) yes
O50 C219 C218 109.9(5) yes
O51 C223 O52 112.1(4) yes
O51 C223 C224 108.4(5) yes
O52 C223 C224 108.2(5) yes
O53 C224 C223 114.7(5) yes
O53 C224 C225 107.9(5) yes
C223 C224 C225 108.8(4) yes
O54 C225 C224 110.3(4) yes
O54 C225 C226 107.7(5) yes
C224 C225 C226 113.4(5) yes
O56 C226 C225 106.7(5) yes
O56 C226 C227 109.7(4) yes
C225 C226 C227 113.7(5) yes
O52 C227 C226 112.3(4) yes
O52 C227 C228 105.0(5) yes
C226 C227 C228 111.1(5) yes
O55 C228 C227 107.9(5) yes
O56 C232 O57 110.0(4) yes
O56 C232 C233 107.6(5) yes
O57 C232 C233 109.9(5) yes
O58 C233 C232 112.3(5) yes
O58 C233 C234 108.2(5) yes
C232 C233 C234 111.2(4) yes
O59 C234 C233 109.2(4) yes
O59 C234 C235 109.9(5) yes
C233 C234 C235 108.6(5) yes
O61 C235 C234 107.7(5) yes
O61 C235 C236 111.0(4) yes
C234 C235 C236 109.0(5) yes
O57 C236 C235 109.2(4) yes
O57 C236 C237 108.9(5) yes
C235 C236 C237 112.3(5) yes
O60 C237 C236 109.3(5) yes
C241 O62 H62 109.478 no
C242 O63 H63 109.475 no
C243 O64 H64 109.464 no
C244 O65 H65 109.460 no
C245 O66 H66 109.479 no
C246 O67 H67 109.469 no
C247 O68 H68 109.466 no
C248 O69 H69 109.462 no
C249 O70 H70 109.459 no
C250 O71 H71 109.479 no
C251 O72 H72 109.471 no
C252 O73 H73 109.477 no
C253 O74 H74 109.467 no
C254 O75 H75 109.483 no
C3 C4 H4 126.026 no
C5 C4 H4 126.017 no
C4 C5 H5 126.008 no
C6 C5 H5 126.005 no
C8 C9 H9 126.388 no
C10 C9 H9 126.372 no
C9 C10 H10 125.759 no
C11 C10 H10 125.755 no
C13 C14 H14 126.520 no
C15 C14 H14 126.495 no
C14 C15 H15 126.445 no
C16 C15 H15 126.441 no
C18 C19 H19 125.582 no
C20 C19 H19 125.589 no
C1 C20 H20 126.835 no
C19 C20 H20 126.835 no
C21 C22 H22 119.244 no
C23 C22 H22 119.228 no
C22 C23 H23 118.655 no
C24 C23 H23 118.653 no
C24 C25 H25 118.811 no
C26 C25 H25 118.809 no
C21 C26 H26 119.742 no
C25 C26 H26 119.765 no
C24 C27 H27A 109.468 no
C24 C27 H27B 109.460 no
C24 C27 H27C 109.464 no
H27A C27 H27B 109.475 no
H27A C27 H27C 109.475 no
H27B C27 H27C 109.484 no
C28 C29 H29A 119.632 no
C30 C29 H29A 119.630 no
C29 C30 H30A 118.985 no
C31 C30 H30A 118.996 no
C31 C32 H32 118.589 no
C33 C32 H32 118.586 no
C28 C33 H33 120.907 no
C32 C33 H33 120.931 no
C31 C34 H34A 109.471 no
C31 C34 H34B 109.471 no
C31 C34 H34C 109.481 no
H34A C34 H34B 109.465 no
H34A C34 H34C 109.466 no
H34B C34 H34C 109.474 no
C35 C36 H36 118.496 no
C37 C36 H36 118.481 no
C36 C37 H37 119.491 no
C38 C37 H37 119.467 no
C38 C39 H39 120.127 no
C40 C39 H39 120.135 no
C35 C40 H40 119.497 no
C39 C40 H40 119.497 no
C38 C41 H41A 109.483 no
C38 C41 H41B 109.465 no
C38 C41 H41C 109.477 no
H41A C41 H41B 109.465 no
H41A C41 H41C 109.479 no
H41B C41 H41C 109.459 no
C42 C43 H43 119.135 no
C44 C43 H43 119.159 no
C43 C44 H44 120.146 no
C45 C44 H44 120.138 no
C45 C46 H46 119.767 no
C47 C46 H46 119.786 no
C42 C47 H47 118.864 no
C46 C47 H47 118.855 no
C45 C48 H48A 109.470 no
C45 C48 H48B 109.470 no
C45 C48 H48C 109.460 no
H48A C48 H48B 109.474 no
H48A C48 H48C 109.483 no
H48B C48 H48C 109.471 no
C51 C52 H52 126.141 no
C53 C52 H52 126.158 no
C52 C53 H53 125.987 no
C54 C53 H53 125.984 no
C56 C57 H57 127.046 no
C58 C57 H57 127.051 no
C57 C58 H58 125.610 no
C59 C58 H58 125.618 no
C61 C62 H62A 126.280 no
C63 C62 H62A 126.302 no
C62 C63 H63A 125.905 no
C64 C63 H63A 125.894 no
C66 C67 H67A 125.467 no
C68 C67 H67A 125.475 no
C49 C68 H68A 126.511 no
C67 C68 H68A 126.488 no
C69 C70 H70A 120.851 no
C71 C70 H70A 120.846 no
C70 C71 H71A 118.630 no
C72 C71 H71A 118.629 no
C72 C73 H73A 118.639 no
C74 C73 H73A 118.625 no
C69 C74 H74A 119.480 no
C73 C74 H74A 119.486 no
C72 C75 H75A 109.472 no
C72 C75 H75B 109.466 no
C72 C75 H75C 109.472 no
H75A C75 H75B 109.476 no
H75A C75 H75C 109.475 no
H75B C75 H75C 109.467 no
C77 C76 H76 120.472 no
C81 C76 H76 120.478 no
C76 C77 H77 118.285 no
C78 C77 H77 118.280 no
C78 C79 H79 118.510 no
C80 C79 H79 118.521 no
C79 C80 H80 120.620 no
C81 C80 H80 120.644 no
C78 C82 H82A 109.474 no
C78 C82 H82B 109.474 no
C78 C82 H82C 109.477 no
H82A C82 H82B 109.468 no
H82A C82 H82C 109.458 no
H82B C82 H82C 109.476 no
C83 C84 H84 120.633 no
C85 C84 H84 120.629 no
C84 C85 H85 119.184 no
C86 C85 H85 119.193 no
C86 C87 H87 119.934 no
C88 C87 H87 119.934 no
C83 C88 H88 120.078 no
C87 C88 H88 120.082 no
C86 C89 H89A 109.462 no
C86 C89 H89B 109.473 no
C86 C89 H89C 109.473 no
H89A C89 H89B 109.473 no
H89A C89 H89C 109.469 no
H89B C89 H89C 109.477 no
C90 C91 H91 118.841 no
C92 C91 H91 118.828 no
C91 C92 H92 120.074 no
C93 C92 H92 120.079 no
C93 C94 H94 120.275 no
C95 C94 H94 120.283 no
C90 C95 H95 118.500 no
C94 C95 H95 118.492 no
C93 C96 H96A 109.465 no
C93 C96 H96B 109.474 no
C93 C96 H96C 109.476 no
H96A C96 H96B 109.466 no
H96A C96 H96C 109.468 no
H96B C96 H96C 109.479 no
N9 C97 H97 118.987 no
C98 C97 H97 118.991 no
C97 C98 H98 119.892 no
C99 C98 H98 119.899 no
C99 C100 H100 120.372 no
C101 C100 H100 120.383 no
N9 C101 H101 118.810 no
C100 C101 H101 118.803 no
C104 C105 H105 120.037 no
C106 C105 H105 120.032 no
C105 C106 H106 119.614 no
C107 C106 H106 119.618 no
C107 C108 H108 119.922 no
C109 C108 H108 119.919 no
C104 C109 H109 118.855 no
C108 C109 H109 118.844 no
C113 C114 H114 119.614 no
C115 C114 H114 119.621 no
C112 C117 H117 119.764 no
C116 C117 H117 119.749 no
C120 C121 H121 120.590 no
C122 C121 H121 120.600 no
C121 C122 H122 119.564 no
C123 C122 H122 119.537 no
C123 C124 H124 119.458 no
C125 C124 H124 119.456 no
C120 C125 H125 119.659 no
C124 C125 H125 119.661 no
C128 C129 H129 119.996 no
C130 C129 H129 119.988 no
N10 C130 H130 119.111 no
C129 C130 H130 119.125 no
N10 C131 H131 118.614 no
C132 C131 H131 118.624 no
C128 C132 H132 120.221 no
C131 C132 H132 120.240 no
O2 C133 H133 109.370 no
O31 C133 H133 109.361 no
C134 C133 H133 109.349 no
O3 C134 H134 109.030 no
C133 C134 H134 109.016 no
C135 C134 H134 109.017 no
O4 C135 H135 108.175 no
C134 C135 H135 108.164 no
C136 C135 H135 108.162 no
O5 C136 H136 109.395 no
C135 C136 H136 109.398 no
C137 C136 H136 109.398 no
O2 C137 H137 108.976 no
C136 C137 H137 108.963 no
C138 C137 H137 108.980 no
O1 C138 H13A 110.413 no
O1 C138 H13B 110.400 no
C137 C138 H13A 110.412 no
C137 C138 H13B 110.398 no
H13A C138 H13B 108.614 no
O3 C139 H13C 109.469 no
O3 C139 H13D 109.477 no
O3 C139 H13E 109.470 no
H13C C139 H13D 109.472 no
H13C C139 H13E 109.464 no
H13D C139 H13E 109.475 no
O4 C140 H14A 109.471 no
O4 C140 H14B 109.473 no
O4 C140 H14C 109.472 no
H14A C140 H14B 109.459 no
H14A C140 H14C 109.478 no
H14B C140 H14C 109.473 no
O5 C141 H141 107.121 no
O6 C141 H141 107.120 no
C142 C141 H141 107.117 no
O7 C142 H142 109.242 no
C141 C142 H142 109.238 no
C143 C142 H142 109.249 no
O8 C143 H143 108.919 no
C142 C143 H143 108.905 no
C144 C143 H143 108.896 no
O10 C144 H144 109.837 no
C143 C144 H144 109.820 no
C145 C144 H144 109.840 no
O6 C145 H145 108.060 no
C144 C145 H145 108.059 no
C146 C145 H145 108.056 no
O9 C146 H14D 109.341 no
O9 C146 H14E 109.326 no
C145 C146 H14D 109.334 no
C145 C146 H14E 109.336 no
H14D C146 H14E 107.977 no
O7 C147 H14F 109.469 no
O7 C147 H14G 109.476 no
O7 C147 H14H 109.471 no
H14F C147 H14G 109.450 no
H14F C147 H14H 109.484 no
H14G C147 H14H 109.476 no
O8 C148 H14I 109.474 no
O8 C148 H14J 109.464 no
O8 C148 H14K 109.476 no
H14I C148 H14J 109.472 no
H14I C148 H14K 109.468 no
H14J C148 H14K 109.475 no
O9 C149 H14L 109.477 no
O9 C149 H14M 109.472 no
O9 C149 H14N 109.473 no
H14L C149 H14M 109.466 no
H14L C149 H14N 109.465 no
H14M C149 H14N 109.474 no
O10 C150 H150 109.599 no
O11 C150 H150 109.589 no
C151 C150 H150 109.596 no
O12 C151 H151 108.782 no
C150 C151 H151 108.809 no
C152 C151 H151 108.785 no
O13 C152 H152 109.167 no
C151 C152 H152 109.161 no
C153 C152 H152 109.163 no
O15 C153 H153 109.600 no
C152 C153 H153 109.588 no
C154 C153 H153 109.592 no
O11 C154 H154 108.424 no
C153 C154 H154 108.418 no
C155 C154 H154 108.434 no
O14 C155 H15A 109.160 no
O14 C155 H15B 109.168 no
C154 C155 H15A 109.168 no
C154 C155 H15B 109.166 no
H15A C155 H15B 107.884 no
O12 C156 H15C 109.470 no
O12 C156 H15D 109.485 no
O12 C156 H15E 109.467 no
H15C C156 H15D 109.484 no
H15C C156 H15E 109.457 no
H15D C156 H15E 109.466 no
O13 C157 H15F 109.464 no
O13 C157 H15G 109.470 no
O13 C157 H15H 109.477 no
H15F C157 H15G 109.467 no
H15F C157 H15H 109.476 no
H15G C157 H15H 109.473 no
O14 C158 H15I 109.475 no
O14 C158 H15J 109.468 no
O14 C158 H15K 109.467 no
H15I C158 H15J 109.475 no
H15I C158 H15K 109.469 no
H15J C158 H15K 109.474 no
O15 C159 H159 108.961 no
O16 C159 H159 108.950 no
C160 C159 H159 108.950 no
O17 C160 H160 108.446 no
C159 C160 H160 108.428 no
C161 C160 H160 108.442 no
O18 C161 H161 108.810 no
C160 C161 H161 108.809 no
C162 C161 H161 108.812 no
O20 C162 H162 109.549 no
C161 C162 H162 109.545 no
C163 C162 H162 109.534 no
O16 C163 H163 108.246 no
C162 C163 H163 108.240 no
C164 C163 H163 108.252 no
O19 C164 H16A 109.613 no
O19 C164 H16B 109.616 no
C163 C164 H16A 109.608 no
C163 C164 H16B 109.620 no
H16A C164 H16B 108.126 no
O17 C165 H16C 109.477 no
O17 C165 H16D 109.460 no
O17 C165 H16E 109.473 no
H16C C165 H16D 109.462 no
H16C C165 H16E 109.482 no
H16D C165 H16E 109.473 no
O18 C166 H16F 109.462 no
O18 C166 H16G 109.460 no
O18 C166 H16H 109.479 no
H16F C166 H16G 109.471 no
H16F C166 H16H 109.476 no
H16G C166 H16H 109.479 no
O19 C167 H16I 109.470 no
O19 C167 H16J 109.475 no
O19 C167 H16K 109.471 no
H16I C167 H16J 109.471 no
H16I C167 H16K 109.471 no
H16J C167 H16K 109.469 no
O20 C168 H168 107.610 no
O21 C168 H168 107.606 no
C169 C168 H168 107.602 no
O22 C169 H169 108.304 no
C168 C169 H169 108.302 no
C170 C169 H169 108.292 no
O23 C170 H170 108.977 no
C169 C170 H170 108.981 no
C171 C170 H170 108.976 no
O25 C171 H171 108.294 no
C170 C171 H171 108.299 no
C172 C171 H171 108.300 no
O21 C172 H172 108.641 no
C171 C172 H172 108.643 no
C173 C172 H172 108.659 no
O24 C173 H17A 108.914 no
O24 C173 H17B 108.913 no
C172 C173 H17A 108.922 no
C172 C173 H17B 108.934 no
H17A C173 H17B 107.736 no
O22 C174 H17C 109.470 no
O22 C174 H17D 109.479 no
O22 C174 H17E 109.480 no
H17C C174 H17D 109.467 no
H17C C174 H17E 109.466 no
H17D C174 H17E 109.465 no
O23 C175 H17F 109.473 no
O23 C175 H17G 109.467 no
O23 C175 H17H 109.464 no
H17F C175 H17G 109.475 no
H17F C175 H17H 109.476 no
H17G C175 H17H 109.472 no
O24 C176 H17I 109.484 no
O24 C176 H17J 109.469 no
O24 C176 H17K 109.478 no
H17I C176 H17J 109.465 no
H17I C176 H17K 109.465 no
H17J C176 H17K 109.466 no
O25 C177 H177 108.795 no
O26 C177 H177 108.799 no
C178 C177 H177 108.794 no
O27 C178 H178 108.112 no
C177 C178 H178 108.093 no
C179 C178 H178 108.106 no
O28 C179 H179 108.357 no
C178 C179 H179 108.359 no
C180 C179 H179 108.361 no
O31 C180 H180 110.191 no
C179 C180 H180 110.209 no
C181 C180 H180 110.199 no
O26 C181 H181 109.094 no
C180 C181 H181 109.098 no
C182 C181 H181 109.095 no
O29 C182 H18A 109.478 no
O29 C182 H18B 109.477 no
O30a C182 H18C 106.222 no
O30a C182 H18D 106.208 no
C181 C182 H18A 109.500 no
C181 C182 H18B 109.495 no
C181 C182 H18C 106.225 no
C181 C182 H18D 106.215 no
H18A C182 H18B 108.061 no
H18C C182 H18D 106.366 no
O27 C183 H18E 109.470 no
O27 C183 H18F 109.476 no
O27 C183 H18G 109.465 no
H18E C183 H18F 109.465 no
H18E C183 H18G 109.472 no
H18F C183 H18G 109.478 no
O28 C184 H18H 109.474 no
O28 C184 H18I 109.471 no
O28 C184 H18J 109.466 no
H18H C184 H18I 109.476 no
H18H C184 H18J 109.469 no
H18I C184 H18J 109.472 no
O29 C185 H18K 109.460 no
O29 C185 H18L 109.458 no
O29 C185 H18N 109.465 no
H18K C185 H18L 109.480 no
H18K C185 H18N 109.473 no
H18L C185 H18N 109.491 no
O30a C186 H18M 109.472 no
O30a C186 H18P 109.465 no
O30a C186 H18Q 109.469 no
H18M C186 H18P 109.476 no
H18M C186 H18Q 109.479 no
H18P C186 H18Q 109.467 no
O33 C187 H187 109.252 no
O61 C187 H187 109.275 no
C188 C187 H187 109.255 no
O34 C188 H188 108.428 no
C187 C188 H188 108.430 no
C189 C188 H188 108.424 no
O35 C189 H189 108.428 no
C188 C189 H189 108.427 no
C190 C189 H189 108.428 no
O36 C190 H190 109.536 no
C189 C190 H190 109.533 no
C191 C190 H190 109.550 no
O33 C191 H191 108.513 no
C190 C191 H191 108.520 no
C192 C191 H191 108.519 no
O32 C192 H19A 109.157 no
O32 C192 H19B 109.154 no
C191 C192 H19A 109.160 no
C191 C192 H19B 109.163 no
H19A C192 H19B 107.881 no
O34 C193 H19C 109.476 no
O34 C193 H19D 109.466 no
O34 C193 H19E 109.475 no
H19C C193 H19D 109.472 no
H19C C193 H19E 109.467 no
H19D C193 H19E 109.471 no
O35 C194 H19F 109.486 no
O35 C194 H19G 109.468 no
O35 C194 H19H 109.457 no
H19F C194 H19G 109.479 no
H19F C194 H19H 109.471 no
H19G C194 H19H 109.466 no
O36 C195 H195 109.106 no
O37 C195 H195 109.105 no
C196 C195 H195 109.095 no
O38 C196 H196 109.465 no
C195 C196 H196 109.476 no
C197 C196 H196 109.468 no
O39 C197 H197 109.445 no
C196 C197 H197 109.434 no
C198 C197 H197 109.420 no
O41 C198 H198 108.800 no
C197 C198 H198 108.800 no
C199 C198 H198 108.791 no
O37 C199 H199 108.835 no
C198 C199 H199 108.839 no
C200 C199 H199 108.849 no
O40 C200 H20A 108.833 no
O40 C200 H20B 108.829 no
C199 C200 H20A 108.841 no
C199 C200 H20B 108.847 no
H20A C200 H20B 107.696 no
O38 C201 H20C 109.476 no
O38 C201 H20D 109.469 no
O38 C201 H20E 109.474 no
H20C C201 H20D 109.464 no
H20C C201 H20E 109.484 no
H20D C201 H20E 109.460 no
O39 C202 H20F 109.478 no
O39 C202 H20G 109.464 no
O39 C202 H20H 109.468 no
H20F C202 H20G 109.473 no
H20F C202 H20H 109.476 no
H20G C202 H20H 109.469 no
O40 C203 H20I 109.464 no
O40 C203 H20N 109.473 no
O40 C203 H20O 109.478 no
H20I C203 H20N 109.471 no
H20I C203 H20O 109.475 no
H20N C203 H20O 109.466 no
O40 C204 H20J 109.476 no
O40 C204 H20K 109.474 no
O40 C204 H20L 109.478 no
H20J C204 H20K 109.464 no
H20J C204 H20L 109.471 no
H20K C204 H20L 109.464 no
O41 C205 H205 109.199 no
O42 C205 H205 109.199 no
C206 C205 H205 109.207 no
O43 C206 H206 108.531 no
C205 C206 H206 108.536 no
C207 C206 H206 108.529 no
O44 C207 H207 109.966 no
C206 C207 H207 109.982 no
C208 C207 H207 109.963 no
O46 C208 H208 109.487 no
C207 C208 H208 109.477 no
C209 C208 H208 109.472 no
O42 C209 H209 108.725 no
C208 C209 H209 108.733 no
C210 C209 H209 108.728 no
O45 C210 H21A 110.219 no
O45 C210 H21B 110.214 no
C209 C210 H21A 110.231 no
C209 C210 H21B 110.229 no
H21A C210 H21B 108.503 no
O43 C211 H21C 109.475 no
O43 C211 H21D 109.471 no
O43 C211 H21E 109.482 no
H21C C211 H21D 109.465 no
H21C C211 H21E 109.470 no
H21D C211 H21E 109.464 no
O44 C212 H21F 109.484 no
O44 C212 H21G 109.482 no
O44 C212 H21H 109.462 no
H21F C212 H21G 109.474 no
H21F C212 H21H 109.463 no
H21G C212 H21H 109.462 no
O45 C213 H21I 109.467 no
O45 C213 H21J 109.474 no
O45 C213 H21K 109.469 no
H21I C213 H21J 109.474 no
H21I C213 H21K 109.472 no
H21J C213 H21K 109.472 no
O46 C214 H214 108.231 no
O47 C214 H214 108.228 no
C215 C214 H214 108.226 no
O48 C215 H215 108.807 no
C214 C215 H215 108.815 no
C216 C215 H215 108.820 no
O49 C216 H216 108.410 no
C215 C216 H216 108.407 no
C217 C216 H216 108.414 no
O51 C217 H217 109.048 no
C216 C217 H217 109.058 no
C218 C217 H217 109.067 no
O47 C218 H218 108.882 no
C217 C218 H218 108.885 no
C219 C218 H218 108.880 no
O50 C219 H21L 109.679 no
O50 C219 H21M 109.675 no
C218 C219 H21L 109.673 no
C218 C219 H21M 109.686 no
H21L C219 H21M 108.177 no
O48 C220 H22A 109.470 no
O48 C220 H22B 109.465 no
O48 C220 H22C 109.475 no
H22A C220 H22B 109.459 no
H22A C220 H22C 109.486 no
H22B C220 H22C 109.471 no
O49 C221 H22D 109.477 no
O49 C221 H22E 109.464 no
O49 C221 H22F 109.466 no
H22D C221 H22E 109.466 no
H22D C221 H22F 109.486 no
H22E C221 H22F 109.469 no
O50 C222 H22G 109.478 no
O50 C222 H22H 109.472 no
O50 C222 H22I 109.464 no
H22G C222 H22H 109.474 no
H22G C222 H22I 109.470 no
H22H C222 H22I 109.469 no
O51 C223 H223 109.386 no
O52 C223 H223 109.385 no
C224 C223 H223 109.391 no
O53 C224 H224 108.428 no
C223 C224 H224 108.428 no
C225 C224 H224 108.431 no
O54 C225 H225 108.425 no
C224 C225 H225 108.421 no
C226 C225 H225 108.429 no
O56 C226 H226 108.884 no
C225 C226 H226 108.877 no
C227 C226 H226 108.896 no
O52 C227 H227 109.438 no
C226 C227 H227 109.437 no
C228 C227 H227 109.433 no
O55 C228 H22J 110.123 no
O55 C228 H22K 110.121 no
C227 C228 H22J 110.122 no
C227 C228 H22K 110.117 no
H22J C228 H22K 108.440 no
O53 C229 H22L 109.473 no
O53 C229 H22M 109.480 no
O53 C229 H22N 109.471 no
H22L C229 H22M 109.467 no
H22L C229 H22N 109.468 no
H22M C229 H22N 109.467 no
O54 C230 H23A 109.466 no
O54 C230 H23B 109.479 no
O54 C230 H23C 109.475 no
H23A C230 H23B 109.459 no
H23A C230 H23C 109.469 no
H23B C230 H23C 109.480 no
O55 C231 H23D 109.469 no
O55 C231 H23E 109.466 no
O55 C231 H23F 109.465 no
H23D C231 H23E 109.479 no
H23D C231 H23F 109.475 no
H23E C231 H23F 109.474 no
O56 C232 H232 109.773 no
O57 C232 H232 109.783 no
C233 C232 H232 109.781 no
O58 C233 H233 108.346 no
C232 C233 H233 108.347 no
C234 C233 H233 108.351 no
O59 C234 H234 109.724 no
C233 C234 H234 109.725 no
C235 C234 H234 109.719 no
O61 C235 H235 109.717 no
C234 C235 H235 109.715 no
C236 C235 H235 109.720 no
O57 C236 H236 108.768 no
C235 C236 H236 108.765 no
C237 C236 H236 108.778 no
O60 C237 H23G 109.802 no
O60 C237 H23H 109.792 no
C236 C237 H23G 109.810 no
C236 C237 H23H 109.817 no
H23G C237 H23H 108.258 no
O58 C238 H23I 109.474 no
O58 C238 H23J 109.465 no
O58 C238 H23K 109.470 no
H23I C238 H23J 109.479 no
H23I C238 H23K 109.476 no
H23J C238 H23K 109.463 no
O59 C239 H23L 109.475 no
O59 C239 H23M 109.471 no
O59 C239 H23N 109.458 no
H23L C239 H23M 109.474 no
H23L C239 H23N 109.477 no
H23M C239 H23N 109.473 no
O60 C240 H24A 109.462 no
O60 C240 H24B 109.469 no
O60 C240 H24C 109.474 no
H24A C240 H24B 109.477 no
H24A C240 H24C 109.467 no
H24B C240 H24C 109.479 no
O62 C241 H24D 109.463 no
O62 C241 H24E 109.459 no
O62 C241 H24F 109.464 no
H24D C241 H24E 109.476 no
H24D C241 H24F 109.492 no
H24E C241 H24F 109.473 no
O63 C242 H24G 109.467 no
O63 C242 H24H 109.469 no
O63 C242 H24I 109.471 no
H24G C242 H24H 109.471 no
H24G C242 H24I 109.476 no
H24H C242 H24I 109.472 no
O64 C243 H24J 109.480 no
O64 C243 H24K 109.476 no
O64 C243 H24L 109.475 no
H24J C243 H24K 109.467 no
H24J C243 H24L 109.464 no
H24K C243 H24L 109.464 no
O65 C244 H24M 109.478 no
O65 C244 H24N 109.469 no
O65 C244 H24O 109.460 no
H24M C244 H24N 109.477 no
H24M C244 H24O 109.472 no
H24N C244 H24O 109.470 no
O66 C245 H24P 109.486 no
O66 C245 H24Q 109.472 no
O66 C245 H24R 109.465 no
H24P C245 H24Q 109.479 no
H24P C245 H24R 109.468 no
H24Q C245 H24R 109.458 no
O67 C246 H24S 109.457 no
O67 C246 H24T 109.468 no
O67 C246 H24U 109.472 no
H24S C246 H24T 109.471 no
H24S C246 H24U 109.477 no
H24T C246 H24U 109.482 no
O68 C247 H24V 109.464 no
O68 C247 H24W 109.468 no
O68 C247 H24X 109.480 no
H24V C247 H24W 109.466 no
H24V C247 H24X 109.470 no
H24W C247 H24X 109.479 no
O69 C248 H2AA 109.464 no
O69 C248 H24Y 109.470 no
O69 C248 H24Z 109.471 no
H2AA C248 H24Y 109.469 no
H2AA C248 H24Z 109.475 no
H24Y C248 H24Z 109.478 no
O70 C249 H2AB 109.473 no
O70 C249 H2AC 109.464 no
O70 C249 H2AD 109.471 no
H2AB C249 H2AC 109.472 no
H2AB C249 H2AD 109.474 no
H2AC C249 H2AD 109.474 no
O71 C250 H25A 109.473 no
O71 C250 H25B 109.482 no
O71 C250 H25C 109.458 no
H25A C250 H25B 109.475 no
H25A C250 H25C 109.461 no
H25B C250 H25C 109.479 no
O72 C251 H25D 109.473 no
O72 C251 H25E 109.473 no
O72 C251 H25F 109.476 no
H25D C251 H25E 109.470 no
H25D C251 H25F 109.471 no
H25E C251 H25F 109.465 no
O73 C252 H25G 109.466 no
O73 C252 H25H 109.472 no
O73 C252 H25I 109.471 no
H25G C252 H25H 109.475 no
H25G C252 H25I 109.474 no
H25H C252 H25I 109.469 no
O74 C253 H25J 109.474 no
O74 C253 H25K 109.464 no
O74 C253 H25L 109.463 no
H25J C253 H25K 109.475 no
H25J C253 H25L 109.479 no
H25K C253 H25L 109.473 no
O75 C254 H25M 109.469 no
O75 C254 H25N 109.477 no
O75 C254 H25O 109.481 no
H25M C254 H25N 109.470 no
H25M C254 H25O 109.463 no
H25N C254 H25O 109.467 no

loop_
_geom_bond_atom_site_label_1
_geom_bond_atom_site_label_2
_geom_bond_distance
_geom_bond_publ_flag
Rh1 Cl1 2.325(2) yes
Rh1 N1 2.026(5) yes
Rh1 N2 2.056(5) yes
Rh1 N3 2.041(5) yes
Rh1 N4 2.030(5) yes
Rh1 N9 2.088(5) yes
Rh2 Cl2 2.3315(19) yes
Rh2 N5 2.016(5) yes
Rh2 N6 2.051(5) yes
Rh2 N7 2.034(5) yes
Rh2 N8 2.035(5) yes
Rh2 N10 2.055(5) yes
O1 C113 1.389(8) yes
O1 C138 1.432(7) yes
O2 C133 1.425(10) yes
O2 C137 1.414(7) yes
O3 C134 1.434(13) yes
O3 C139 1.381(11) yes
O4 C135 1.396(9) yes
O4 C140 1.439(17) yes
O5 C136 1.421(8) yes
O5 C141 1.332(10) yes
O6 C141 1.428(12) yes
O6 C145 1.436(10) yes
O7 C142 1.414(13) yes
O7 C147 1.446(16) yes
O8 C143 1.406(10) yes
O8 C148 1.427(14) yes
O9 C146 1.396(9) yes
O9 C149 1.403(12) yes
O10 C144 1.453(9) yes
O10 C150 1.415(9) yes
O11 C150 1.442(9) yes
O11 C154 1.431(8) yes
O12 C151 1.450(10) yes
O12 C156 1.410(11) yes
O13 C152 1.454(8) yes
O13 C157 1.465(13) yes
O14 C155 1.430(8) yes
O14 C158 1.382(10) yes
O15 C153 1.407(8) yes
O15 C159 1.417(7) yes
O16 C159 1.409(7) yes
O16 C163 1.445(7) yes
O17 C160 1.418(7) yes
O17 C165 1.408(9) yes
O18 C161 1.434(9) yes
O18 C166 1.375(11) yes
O19 C164 1.366(10) yes
O19 C167 1.408(12) yes
O20 C162 1.433(8) yes
O20 C168 1.393(8) yes
O21 C168 1.410(8) yes
O21 C172 1.454(8) yes
O22 C169 1.398(8) yes
O22 C174 1.475(12) yes
O23 C170 1.439(9) yes
O23 C175 1.395(9) yes
O24 C173 1.424(10) yes
O24 C176 1.417(11) yes
O25 C171 1.411(8) yes
O25 C177 1.436(6) yes
O26 C177 1.410(8) yes
O26 C181 1.424(8) yes
O27 C178 1.408(9) yes
O27 C183 1.267(13) yes
O28 C179 1.450(11) yes
O28 C184 1.373(11) yes
O29 C182 1.293(11) yes
O29 C185 1.39(2) yes
O30a C182 1.225(16) yes
O30a C186 1.52(2) yes
O31 C133 1.426(8) yes
O31 C180 1.427(8) yes
O32 C116 1.385(7) yes
O32 C192 1.412(7) yes
O33 C187 1.407(7) yes
O33 C191 1.426(7) yes
O34 C188 1.395(7) yes
O34 C193 1.431(14) yes
O35 C189 1.420(8) yes
O35 C194 1.411(13) yes
O36 C190 1.418(8) yes
O36 C195 1.386(8) yes
O37 C195 1.415(9) yes
O37 C199 1.431(8) yes
O38 C196 1.431(10) yes
O38 C201 1.449(14) yes
O39 C197 1.402(11) yes
O39 C202 1.458(12) yes
O40 C200 1.387(9) yes
O40 C203 1.36(2) yes
O40 C204 1.51(2) yes
O41 C198 1.452(8) yes
O41 C205 1.413(7) yes
O42 C205 1.424(9) yes
O42 C209 1.435(7) yes
O43 C206 1.419(9) yes
O43 C211 1.446(8) yes
O44 C207 1.431(8) yes
O44 C212 1.419(7) yes
O45 C210 1.422(8) yes
O45 C213 1.453(10) yes
O46 C208 1.460(6) yes
O46 C214 1.390(8) yes
O47 C214 1.415(9) yes
O47 C218 1.439(6) yes
O48 C215 1.422(9) yes
O48 C220 1.423(9) yes
O49 C216 1.440(6) yes
O49 C221 1.418(10) yes
O50 C219 1.423(7) yes
O50 C222 1.440(11) yes
O51 C217 1.458(7) yes
O51 C223 1.427(7) yes
O52 C223 1.409(8) yes
O52 C227 1.423(7) yes
O53 C224 1.413(8) yes
O53 C229 1.401(9) yes
O54 C225 1.432(6) yes
O54 C230 1.439(10) yes
O55 C228 1.391(7) yes
O55 C231 1.404(10) yes
O56 C226 1.437(7) yes
O56 C232 1.415(7) yes
O57 C232 1.430(8) yes
O57 C236 1.439(7) yes
O58 C233 1.413(8) yes
O58 C238 1.412(8) yes
O59 C234 1.408(7) yes
O59 C239 1.405(11) yes
O60 C237 1.428(8) yes
O60 C240 1.425(9) yes
O61 C187 1.439(8) yes
O61 C235 1.412(7) yes
O62 C241 1.420(17) yes
O63 C242 1.26(2) yes
O64 C243 1.82(3) yes
O65 C244 1.46(2) yes
O66 C245 1.443(9) yes
O67 C246 1.531(16) yes
O68 C247 1.42(3) yes
O69 C248 1.403(18) yes
O70 C249 1.408(13) yes
O71 C250 1.29(2) yes
O72 C251 1.413(13) yes
O73 C252 1.48(2) yes
O74 C253 1.57(3) yes
O75 C254 1.420(13) yes
N1 C1 1.359(8) yes
N1 C18 1.382(8) yes
N2 C3 1.359(8) yes
N2 C6 1.347(8) yes
N3 C8 1.387(8) yes
N3 C11 1.348(7) yes
N4 C13 1.368(8) yes
N4 C16 1.365(8) yes
N5 C49 1.386(7) yes
N5 C66 1.386(8) yes
N6 C51 1.360(7) yes
N6 C54 1.375(8) yes
N7 C56 1.349(8) yes
N7 C59 1.395(7) yes
N8 C61 1.381(8) yes
N8 C64 1.390(8) yes
N9 C97 1.323(8) yes
N9 C101 1.341(8) yes
N10 C130 1.349(8) yes
N10 C131 1.350(8) yes
C1 C2 1.384(9) yes
C1 C20 1.467(9) yes
C2 C3 1.440(9) yes
C2 C21 1.493(9) yes
C3 C4 1.424(9) yes
C4 C5 1.299(10) yes
C5 C6 1.436(9) yes
C6 C7 1.394(9) yes
C7 C8 1.384(8) yes
C7 C28 1.519(9) yes
C8 C9 1.462(9) yes
C9 C10 1.331(9) yes
C10 C11 1.427(9) yes
C11 C12 1.408(9) yes
C12 C13 1.369(10) yes
C12 C35 1.508(9) yes
C13 C14 1.465(10) yes
C14 C15 1.360(11) yes
C15 C16 1.423(9) yes
C16 C17 1.397(9) yes
C17 C18 1.389(8) yes
C17 C42 1.471(9) yes
C18 C19 1.424(9) yes
C19 C20 1.331(9) yes
C21 C22 1.372(12) yes
C21 C26 1.376(14) yes
C22 C23 1.374(15) yes
C23 C24 1.376(18) yes
C24 C25 1.378(18) yes
C24 C27 1.484(14) yes
C25 C26 1.398(13) yes
C28 C29 1.368(10) yes
C28 C33 1.384(12) yes
C29 C30 1.383(9) yes
C30 C31 1.359(12) yes
C31 C32 1.382(12) yes
C31 C34 1.507(11) yes
C32 C33 1.401(11) yes
C35 C36 1.319(12) yes
C35 C40 1.405(11) yes
C36 C37 1.403(10) yes
C37 C38 1.324(13) yes
C38 C39 1.381(16) yes
C38 C41 1.530(11) yes
C39 C40 1.395(13) yes
C42 C43 1.425(12) yes
C42 C47 1.395(10) yes
C43 C44 1.379(11) yes
C44 C45 1.413(12) yes
C45 C46 1.363(11) yes
C45 C48 1.517(11) yes
C46 C47 1.393(9) yes
C49 C50 1.377(9) yes
C49 C68 1.426(9) yes
C50 C51 1.414(9) yes
C50 C69 1.525(8) yes
C51 C52 1.421(9) yes
C52 C53 1.330(9) yes
C53 C54 1.433(8) yes
C54 C55 1.415(8) yes
C55 C56 1.393(8) yes
C55 C81 1.517(9) yes
C56 C57 1.469(8) yes
C57 C58 1.351(9) yes
C58 C59 1.450(9) yes
C59 C60 1.380(9) yes
C60 C61 1.385(10) yes
C60 C83 1.504(9) yes
C61 C62 1.459(10) yes
C62 C63 1.354(11) yes
C63 C64 1.425(9) yes
C64 C65 1.373(9) yes
C65 C66 1.410(8) yes
C65 C90 1.485(9) yes
C66 C67 1.414(9) yes
C67 C68 1.329(9) yes
C69 C70 1.418(11) yes
C69 C74 1.350(10) yes
C70 C71 1.381(10) yes
C71 C72 1.363(11) yes
C72 C73 1.385(13) yes
C72 C75 1.515(10) yes
C73 C74 1.347(10) yes
C76 C77 1.398(11) yes
C76 C81 1.367(11) yes
C77 C78 1.346(12) yes
C78 C79 1.363(11) yes
C78 C82 1.507(11) yes
C79 C80 1.403(9) yes
C80 C81 1.372(10) yes
C83 C84 1.373(11) yes
C83 C88 1.380(13) yes
C84 C85 1.414(12) yes
C85 C86 1.366(17) yes
C86 C87 1.385(17) yes
C86 C89 1.516(13) yes
C87 C88 1.408(13) yes
C90 C91 1.381(10) yes
C90 C95 1.396(11) yes
C91 C92 1.376(9) yes
C92 C93 1.373(13) yes
C93 C94 1.386(12) yes
C93 C96 1.550(10) yes
C94 C95 1.356(10) yes
C97 C98 1.361(10) yes
C98 C99 1.408(9) yes
C99 C100 1.399(9) yes
C99 C102 1.440(10) yes
C100 C101 1.370(10) yes
C102 C103 1.173(11) yes
C103 C104 1.460(10) yes
C104 C105 1.393(8) yes
C104 C109 1.368(10) yes
C105 C106 1.387(10) yes
C106 C107 1.384(10) yes
C107 C108 1.382(8) yes
C107 C110 1.450(9) yes
C108 C109 1.367(10) yes
C110 C111 1.207(10) yes
C111 C112 1.446(10) yes
C112 C113 1.399(8) yes
C112 C117 1.395(9) yes
C113 C114 1.378(9) yes
C114 C115 1.389(9) yes
C115 C116 1.405(7) yes
C115 C118 1.436(9) yes
C116 C117 1.380(9) yes
C118 C119 1.201(9) yes
C119 C120 1.446(9) yes
C120 C121 1.422(7) yes
C120 C125 1.363(9) yes
C121 C122 1.377(9) yes
C122 C123 1.399(9) yes
C123 C124 1.372(8) yes
C123 C126 1.453(9) yes
C124 C125 1.378(9) yes
C126 C127 1.175(10) yes
C127 C128 1.437(10) yes
C128 C129 1.372(8) yes
C128 C132 1.415(9) yes
C129 C130 1.406(9) yes
C131 C132 1.372(10) yes
C133 C134 1.510(10) yes
C134 C135 1.508(10) yes
C135 C136 1.566(13) yes
C136 C137 1.519(9) yes
C137 C138 1.511(11) yes
C141 C142 1.506(13) yes
C142 C143 1.529(12) yes
C143 C144 1.506(13) yes
C144 C145 1.537(11) yes
C145 C146 1.483(13) yes
C150 C151 1.538(11) yes
C151 C152 1.490(10) yes
C152 C153 1.524(9) yes
C153 C154 1.574(9) yes
C154 C155 1.463(10) yes
C159 C160 1.499(10) yes
C160 C161 1.489(9) yes
C161 C162 1.520(8) yes
C162 C163 1.536(10) yes
C163 C164 1.552(9) yes
C168 C169 1.505(12) yes
C169 C170 1.513(10) yes
C170 C171 1.507(8) yes
C171 C172 1.532(11) yes
C172 C173 1.511(9) yes
C177 C178 1.513(12) yes
C178 C179 1.483(11) yes
C179 C180 1.527(11) yes
C180 C181 1.562(11) yes
C181 C182 1.522(13) yes
C187 C188 1.508(10) yes
C188 C189 1.511(11) yes
C189 C190 1.530(8) yes
C190 C191 1.529(9) yes
C191 C192 1.558(7) yes
C195 C196 1.531(13) yes
C196 C197 1.519(12) yes
C197 C198 1.523(10) yes
C198 C199 1.538(11) yes
C199 C200 1.512(10) yes
C205 C206 1.522(9) yes
C206 C207 1.501(7) yes
C207 C208 1.520(9) yes
C208 C209 1.522(9) yes
C209 C210 1.515(10) yes
C214 C215 1.518(9) yes
C215 C216 1.511(8) yes
C216 C217 1.481(10) yes
C217 C218 1.516(8) yes
C218 C219 1.493(10) yes
C223 C224 1.543(7) yes
C224 C225 1.510(8) yes
C225 C226 1.509(9) yes
C226 C227 1.542(7) yes
C227 C228 1.544(10) yes
C232 C233 1.498(9) yes
C233 C234 1.534(8) yes
C234 C235 1.527(9) yes
C235 C236 1.552(9) yes
C236 C237 1.523(10) yes
O62 H62 0.820 no
O63 H63 0.820 no
O64 H64 0.820 no
O65 H65 0.820 no
O66 H66 0.820 no
O67 H67 0.820 no
O68 H68 0.820 no
O69 H69 0.820 no
O70 H70 0.820 no
O71 H71 0.820 no
O72 H72 0.820 no
O73 H73 0.820 no
O74 H74 0.820 no
O75 H75 0.820 no
C4 H4 0.930 no
C5 H5 0.930 no
C9 H9 0.930 no
C10 H10 0.930 no
C14 H14 0.930 no
C15 H15 0.930 no
C19 H19 0.930 no
C20 H20 0.930 no
C22 H22 0.930 no
C23 H23 0.930 no
C25 H25 0.930 no
C26 H26 0.930 no
C27 H27A 0.960 no
C27 H27B 0.960 no
C27 H27C 0.960 no
C29 H29A 0.930 no
C30 H30A 0.930 no
C32 H32 0.930 no
C33 H33 0.930 no
C34 H34A 0.960 no
C34 H34B 0.960 no
C34 H34C 0.960 no
C36 H36 0.930 no
C37 H37 0.930 no
C39 H39 0.930 no
C40 H40 0.930 no
C41 H41A 0.960 no
C41 H41B 0.960 no
C41 H41C 0.960 no
C43 H43 0.930 no
C44 H44 0.930 no
C46 H46 0.930 no
C47 H47 0.930 no
C48 H48A 0.960 no
C48 H48B 0.960 no
C48 H48C 0.960 no
C52 H52 0.930 no
C53 H53 0.930 no
C57 H57 0.930 no
C58 H58 0.930 no
C62 H62A 0.930 no
C63 H63A 0.930 no
C67 H67A 0.930 no
C68 H68A 0.930 no
C70 H70A 0.930 no
C71 H71A 0.930 no
C73 H73A 0.930 no
C74 H74A 0.930 no
C75 H75A 0.960 no
C75 H75B 0.960 no
C75 H75C 0.960 no
C76 H76 0.930 no
C77 H77 0.930 no
C79 H79 0.930 no
C80 H80 0.930 no
C82 H82A 0.960 no
C82 H82B 0.960 no
C82 H82C 0.960 no
C84 H84 0.930 no
C85 H85 0.930 no
C87 H87 0.930 no
C88 H88 0.930 no
C89 H89A 0.960 no
C89 H89B 0.960 no
C89 H89C 0.960 no
C91 H91 0.930 no
C92 H92 0.930 no
C94 H94 0.930 no
C95 H95 0.930 no
C96 H96A 0.960 no
C96 H96B 0.960 no
C96 H96C 0.960 no
C97 H97 0.930 no
C98 H98 0.930 no
C100 H100 0.930 no
C101 H101 0.930 no
C105 H105 0.930 no
C106 H106 0.930 no
C108 H108 0.930 no
C109 H109 0.930 no
C114 H114 0.930 no
C117 H117 0.930 no
C121 H121 0.930 no
C122 H122 0.930 no
C124 H124 0.930 no
C125 H125 0.930 no
C129 H129 0.930 no
C130 H130 0.930 no
C131 H131 0.930 no
C132 H132 0.930 no
C133 H133 0.980 no
C134 H134 0.980 no
C135 H135 0.980 no
C136 H136 0.980 no
C137 H137 0.980 no
C138 H13A 0.970 no
C138 H13B 0.970 no
C139 H13C 0.960 no
C139 H13D 0.960 no
C139 H13E 0.960 no
C140 H14A 0.960 no
C140 H14B 0.960 no
C140 H14C 0.960 no
C141 H141 0.980 no
C142 H142 0.980 no
C143 H143 0.980 no
C144 H144 0.980 no
C145 H145 0.980 no
C146 H14D 0.970 no
C146 H14E 0.970 no
C147 H14F 0.960 no
C147 H14G 0.960 no
C147 H14H 0.960 no
C148 H14I 0.960 no
C148 H14J 0.960 no
C148 H14K 0.960 no
C149 H14L 0.960 no
C149 H14M 0.960 no
C149 H14N 0.960 no
C150 H150 0.980 no
C151 H151 0.980 no
C152 H152 0.980 no
C153 H153 0.980 no
C154 H154 0.980 no
C155 H15A 0.970 no
C155 H15B 0.970 no
C156 H15C 0.960 no
C156 H15D 0.960 no
C156 H15E 0.960 no
C157 H15F 0.960 no
C157 H15G 0.960 no
C157 H15H 0.960 no
C158 H15I 0.960 no
C158 H15J 0.960 no
C158 H15K 0.960 no
C159 H159 0.980 no
C160 H160 0.980 no
C161 H161 0.980 no
C162 H162 0.980 no
C163 H163 0.980 no
C164 H16A 0.970 no
C164 H16B 0.970 no
C165 H16C 0.960 no
C165 H16D 0.960 no
C165 H16E 0.960 no
C166 H16F 0.960 no
C166 H16G 0.960 no
C166 H16H 0.960 no
C167 H16I 0.960 no
C167 H16J 0.960 no
C167 H16K 0.960 no
C168 H168 0.980 no
C169 H169 0.980 no
C170 H170 0.980 no
C171 H171 0.980 no
C172 H172 0.980 no
C173 H17A 0.970 no
C173 H17B 0.970 no
C174 H17C 0.960 no
C174 H17D 0.960 no
C174 H17E 0.960 no
C175 H17F 0.960 no
C175 H17G 0.960 no
C175 H17H 0.960 no
C176 H17I 0.960 no
C176 H17J 0.960 no
C176 H17K 0.960 no
C177 H177 0.980 no
C178 H178 0.980 no
C179 H179 0.980 no
C180 H180 0.980 no
C181 H181 0.980 no
C182 H18A 0.970 no
C182 H18B 0.970 no
C182 H18C 0.970 no
C182 H18D 0.970 no
C183 H18E 0.960 no
C183 H18F 0.960 no
C183 H18G 0.960 no
C184 H18H 0.960 no
C184 H18I 0.960 no
C184 H18J 0.960 no
C185 H18K 0.960 no
C185 H18L 0.960 no
C185 H18N 0.960 no
C186 H18M 0.960 no
C186 H18P 0.960 no
C186 H18Q 0.960 no
C187 H187 0.980 no
C188 H188 0.980 no
C189 H189 0.980 no
C190 H190 0.980 no
C191 H191 0.980 no
C192 H19A 0.970 no
C192 H19B 0.970 no
C193 H19C 0.960 no
C193 H19D 0.960 no
C193 H19E 0.960 no
C194 H19F 0.960 no
C194 H19G 0.960 no
C194 H19H 0.960 no
C195 H195 0.980 no
C196 H196 0.980 no
C197 H197 0.980 no
C198 H198 0.980 no
C199 H199 0.980 no
C200 H20A 0.970 no
C200 H20B 0.970 no
C201 H20C 0.960 no
C201 H20D 0.960 no
C201 H20E 0.960 no
C202 H20F 0.960 no
C202 H20G 0.960 no
C202 H20H 0.960 no
C203 H20I 0.960 no
C203 H20N 0.960 no
C203 H20O 0.960 no
C204 H20J 0.960 no
C204 H20K 0.960 no
C204 H20L 0.960 no
C205 H205 0.980 no
C206 H206 0.980 no
C207 H207 0.980 no
C208 H208 0.980 no
C209 H209 0.980 no
C210 H21A 0.970 no
C210 H21B 0.970 no
C211 H21C 0.960 no
C211 H21D 0.960 no
C211 H21E 0.960 no
C212 H21F 0.960 no
C212 H21G 0.960 no
C212 H21H 0.960 no
C213 H21I 0.960 no
C213 H21J 0.960 no
C213 H21K 0.960 no
C214 H214 0.980 no
C215 H215 0.980 no
C216 H216 0.980 no
C217 H217 0.980 no
C218 H218 0.980 no
C219 H21L 0.970 no
C219 H21M 0.970 no
C220 H22A 0.960 no
C220 H22B 0.960 no
C220 H22C 0.960 no
C221 H22D 0.960 no
C221 H22E 0.960 no
C221 H22F 0.960 no
C222 H22G 0.960 no
C222 H22H 0.960 no
C222 H22I 0.960 no
C223 H223 0.980 no
C224 H224 0.980 no
C225 H225 0.980 no
C226 H226 0.980 no
C227 H227 0.980 no
C228 H22J 0.970 no
C228 H22K 0.970 no
C229 H22L 0.960 no
C229 H22M 0.960 no
C229 H22N 0.960 no
C230 H23A 0.960 no
C230 H23B 0.960 no
C230 H23C 0.960 no
C231 H23D 0.960 no
C231 H23E 0.960 no
C231 H23F 0.960 no
C232 H232 0.980 no
C233 H233 0.980 no
C234 H234 0.980 no
C235 H235 0.980 no
C236 H236 0.980 no
C237 H23G 0.970 no
C237 H23H 0.970 no
C238 H23I 0.960 no
C238 H23J 0.960 no
C238 H23K 0.960 no
C239 H23L 0.960 no
C239 H23M 0.960 no
C239 H23N 0.960 no
C240 H24A 0.960 no
C240 H24B 0.960 no
C240 H24C 0.960 no
C241 H24D 0.960 no
C241 H24E 0.960 no
C241 H24F 0.960 no
C242 H24G 0.960 no
C242 H24H 0.960 no
C242 H24I 0.960 no
C243 H24J 0.960 no
C243 H24K 0.960 no
C243 H24L 0.960 no
C244 H24M 0.960 no
C244 H24N 0.960 no
C244 H24O 0.960 no
C245 H24P 0.960 no
C245 H24Q 0.960 no
C245 H24R 0.960 no
C246 H24S 0.960 no
C246 H24T 0.960 no
C246 H24U 0.960 no
C247 H24V 0.960 no
C247 H24W 0.960 no
C247 H24X 0.960 no
C248 H2AA 0.960 no
C248 H24Y 0.960 no
C248 H24Z 0.960 no
C249 H2AB 0.960 no
C249 H2AC 0.960 no
C249 H2AD 0.960 no
C250 H25A 0.960 no
C250 H25B 0.960 no
C250 H25C 0.960 no
C251 H25D 0.960 no
C251 H25E 0.960 no
C251 H25F 0.960 no
C252 H25G 0.960 no
C252 H25H 0.960 no
C252 H25I 0.960 no
C253 H25J 0.960 no
C253 H25K 0.960 no
C253 H25L 0.960 no
C254 H25M 0.960 no
C254 H25N 0.960 no
C254 H25O 0.960 no

loop_
_geom_contact_atom_site_label_1
_geom_contact_atom_site_label_2
_geom_contact_distance
_geom_contact_publ_flag
_geom_contact_site_symmetry_2
Rh1 C2 3.459(6) no .
Rh1 C7 3.423(6) no .
Rh1 C12 3.427(6) no .
Rh1 C17 3.434(7) no .
Rh2 C50 3.432(5) no .
Rh2 C55 3.442(6) no .
Rh2 C60 3.456(6) no .
Rh2 C65 3.444(6) no .
O1 O2 2.719(7) no .
O1 C110 3.569(7) no .
O1 C111 2.814(7) no .
O1 C182 3.557(10) no .
O1 C231 3.245(7) no .
O2 C135 2.835(9) no .
O2 C180 3.349(9) no .
O2 C182 3.345(10) no .
O2 C231 3.433(9) no .
O3 O4 2.834(9) no .
O3 O28 3.402(9) no .
O3 O31 2.841(8) no .
O3 C140 3.147(12) no .
O3 C184 3.361(14) no .
O4 O5 2.891(8) no .
O4 O7 3.227(9) no .
O4 C141 3.337(11) no .
O5 O7 2.801(8) no .
O5 C138 3.043(8) no .
O5 C143 2.926(8) no .
O5 C144 3.452(8) no .
O5 C145 2.857(10) no .
O6 O9 2.835(9) no .
O6 C136 3.184(9) no .
O6 C138 3.533(8) no .
O6 C143 2.846(11) no .
O7 O8 2.838(9) no .
O7 C140 3.014(15) no .
O7 C148 3.428(13) no .
O8 O10 2.837(8) no .
O8 O12 3.312(8) no .
O8 C147 3.179(16) no .
O8 C156 3.471(11) no .
O9 C112 3.492(8) no .
O9 C113 3.484(7) no .
O9 C138 3.439(9) no .
O10 O12 2.893(7) no .
O10 C146 3.068(10) no .
O10 C148 3.438(15) no .
O10 C152 2.887(8) no .
O10 C153 3.405(8) no .
O10 C154 2.766(9) no .
O10 C156 3.580(10) no .
O11 O14 2.936(7) no .
O11 C144 3.373(9) no .
O11 C146 3.281(9) no .
O11 C152 2.838(9) no .
O12 O13 2.782(8) no .
O12 C148 3.341(13) no .
O12 C157 3.352(11) no .
O13 O15 2.858(6) no .
O13 O17 3.362(7) no .
O13 C165 3.569(11) no .
O14 O15 3.480(8) no .
O14 O16 3.426(7) no .
O14 C153 2.869(9) no .
O14 C159 3.403(9) no .
O15 O17 2.860(6) no .
O15 C108 3.440(8) no .
O15 C155 3.032(9) no .
O15 C157 3.409(10) no .
O15 C161 2.843(8) no .
O15 C162 3.325(7) no .
O15 C163 2.763(7) no .
O15 C165 3.556(9) no .
O16 O19 2.822(6) no .
O16 C153 3.302(7) no .
O16 C155 3.176(8) no .
O16 C161 2.848(9) no .
O17 O18 2.872(6) no .
O17 C157 3.357(10) no .
O17 C166 3.029(10) no .
O18 O20 2.900(6) no .
O18 O22 3.365(8) no .
O18 C168 3.381(7) no .
O18 C174 3.487(12) no .
O19 C162 2.953(10) no .
O20 O22 2.833(8) no .
O20 C108 3.571(8) no .
O20 C164 3.124(10) no .
O20 C170 2.933(8) no .
O20 C171 3.461(7) no .
O20 C172 2.837(7) no .
O21 O24 2.903(6) no .
O21 C162 3.216(7) no .
O21 C164 3.537(10) no .
O21 C170 2.851(9) no .
O21 C176 2.935(10) no .
O22 O23 2.812(7) no .
O22 C166 3.328(9) no .
O22 C175 3.535(10) no .
O23 O25 2.848(6) no .
O23 O27 3.329(7) no .
O24 O25 3.574(8) no .
O24 O26 3.485(8) no .
O24 C171 2.963(8) no .
O24 C177 3.498(10) no .
O25 O27 2.863(8) no .
O25 C173 3.055(11) no .
O25 C175 3.308(9) no .
O25 C179 2.903(9) no .
O25 C180 3.448(8) no .
O25 C181 2.835(8) no .
O26 O29 2.667(11) no .
O26 O30a 2.748(15) no .
O26 C171 3.321(7) no .
O26 C173 3.202(10) no .
O26 C179 2.834(10) no .
O27 O28 2.815(9) no .
O27 C175 3.208(8) no .
O27 C184 3.320(12) no .
O28 O31 2.841(9) no .
O28 C139 3.546(14) no .
O29 C180 2.943(11) no .
O30a C240 3.516(15) no .
O31 C135 2.880(9) no .
O31 C136 3.368(9) no .
O31 C137 2.744(9) no .
O31 C139 3.528(14) no .
O31 C182 3.165(10) no .
O31 C184 3.436(14) no .
O32 O33 3.258(5) no .
O32 C118 2.768(6) no .
O32 C119 3.510(6) no .
O32 C199 3.418(9) no .
O32 C200 3.432(9) no .
O33 O60 3.594(6) no .
O33 C116 3.490(6) no .
O33 C189 2.840(9) no .
O33 C235 3.401(6) no .
O33 C237 3.308(8) no .
O34 O35 2.814(8) no .
O34 O59 3.238(7) no .
O34 O61 2.890(6) no .
O34 C194 3.151(16) no .
O34 C235 3.494(8) no .
O35 O36 2.862(6) no .
O35 O38 3.506(9) no .
O35 C201 3.482(14) no .
O36 O38 2.849(9) no .
O36 C192 3.107(8) no .
O36 C197 2.864(10) no .
O36 C198 3.331(8) no .
O36 C199 2.777(7) no .
O37 O40 2.898(9) no .
O37 C190 3.222(7) no .
O37 C192 3.215(9) no .
O37 C197 2.872(10) no .
O37 C203 3.382(19) no .
O37 C204 2.871(19) no .
O38 O39 2.823(9) no .
O38 C194 3.475(14) no .
O38 C202 3.268(14) no .
O39 O41 2.879(8) no .
O39 O43 3.410(7) no .
O39 C211 3.341(10) no .
O40 O42 3.589(8) no .
O40 C198 2.919(9) no .
O41 O43 2.811(7) no .
O41 C125 3.444(7) no .
O41 C200 3.111(9) no .
O41 C202 3.549(11) no .
O41 C207 2.952(7) no .
O41 C208 3.505(7) no .
O41 C209 2.865(8) no .
O41 C211 3.513(10) no .
O42 O45 2.840(7) no .
O42 C198 3.306(8) no .
O42 C200 3.222(9) no .
O42 C207 2.844(7) no .
O43 O44 2.744(6) no .
O43 C202 3.329(11) no .
O43 C212 3.554(7) no .
O44 O46 2.850(7) no .
O44 O48 3.336(7) no .
O44 C220 3.414(12) no .
O45 O46 3.418(6) no .
O45 O47 3.271(5) no .
O45 C208 2.824(8) no .
O45 C214 3.367(8) no .
O46 O48 2.861(7) no .
O46 C210 3.050(7) no .
O46 C212 3.213(9) no .
O46 C216 2.877(6) no .
O46 C217 3.370(7) no .
O46 C218 2.839(8) no .
O46 C220 3.545(11) no .
O47 O50 2.826(7) no .
O47 C208 3.322(8) no .
O47 C210 3.191(7) no .
O47 C213 3.580(8) no .
O47 C216 2.840(7) no .
O48 O49 2.799(6) no .
O48 C212 3.104(9) no .
O48 C221 3.123(8) no .
O49 O51 2.834(7) no .
O49 O53 3.334(6) no .
O49 C229 3.324(9) no .
O50 C210 3.539(9) no .
O51 O53 2.906(5) no .
O51 C121 3.361(7) no .
O51 C219 3.099(7) no .
O51 C221 3.598(10) no .
O51 C225 2.849(6) no .
O51 C226 3.337(7) no .
O51 C227 2.821(8) no .
O51 C229 3.597(8) no .
O52 O55 2.689(6) no .
O52 C217 3.326(8) no .
O52 C219 3.349(6) no .
O52 C225 2.844(7) no .
O53 O54 2.813(6) no .
O53 C221 3.371(10) no .
O53 C230 3.078(8) no .
O54 O56 2.890(5) no .
O54 O58 3.237(6) no .
O54 C232 3.485(8) no .
O54 C238 3.518(10) no .
O55 C114 3.435(6) no .
O56 O58 2.786(6) no .
O56 C121 3.562(7) no .
O56 C228 3.179(8) no .
O56 C234 2.871(7) no .
O56 C235 3.433(7) no .
O56 C236 2.792(7) no .
O57 O60 2.881(6) no .
O57 C226 3.255(7) no .
O57 C228 3.485(7) no .
O57 C234 2.867(8) no .
O58 O59 2.783(6) no .
O58 C230 3.151(9) no .
O58 C239 3.442(10) no .
O59 O61 2.822(5) no .
O60 O61 3.441(7) no .
O60 C187 3.248(9) no .
O60 C235 2.881(9) no .
O61 C189 2.868(8) no .
O61 C190 3.364(7) no .
O61 C191 2.763(6) no .
O61 C237 2.994(9) no .
O61 C239 3.397(11) no .
N1 C3 3.016(8) no .
N1 C16 2.989(7) no .
N1 C101 3.034(8) no .
N2 C1 2.985(8) no .
N2 C8 2.995(8) no .
N2 C97 3.372(7) no .
N3 C6 3.021(7) no .
N3 C13 2.966(8) no .
N3 C97 3.026(9) no .
N4 C11 2.997(8) no .
N4 C18 3.005(8) no .
N4 C101 3.182(9) no .
N5 C51 2.995(7) no .
N5 C64 2.997(8) no .
N5 C130 3.020(9) no .
N6 C49 3.004(8) no .
N6 C56 2.995(7) no .
N6 C131 3.181(9) no .
N7 C54 3.015(7) no .
N7 C61 2.990(8) no .
N7 C131 3.047(8) no .
N8 C59 2.996(8) no .
N8 C66 2.999(8) no .
N8 C130 3.238(7) no .
N9 C11 3.600(8) no .
N9 C13 3.567(9) no .
N9 C99 2.773(9) no .
N10 C49 3.572(9) no .
N10 C128 2.803(8) no .
C1 C17 3.549(9) no .
C1 C22 3.392(10) no .
C1 C26 3.283(12) no .
C2 C5 3.592(10) no .
C2 C6 3.576(9) no .
C2 C18 3.560(9) no .
C2 C19 3.559(9) no .
C3 C7 3.539(9) no .
C3 C22 3.320(11) no .
C3 C26 3.400(12) no .
C4 C7 3.550(9) no .
C4 C21 2.982(11) no .
C4 C22 3.470(12) no .
C5 C28 2.939(10) no .
C5 C33 3.418(10) no .
C6 C29 3.385(9) no .
C6 C33 3.282(10) no .
C7 C10 3.582(8) no .
C7 C11 3.560(8) no .
C8 C12 3.578(9) no .
C8 C29 3.273(8) no .
C8 C33 3.372(10) no .
C8 C97 3.531(10) no .
C9 C12 3.593(9) no .
C9 C28 2.938(9) no .
C9 C29 3.514(8) no .
C10 C35 2.913(9) no .
C10 C36 3.566(10) no .
C10 C40 3.496(10) no .
C11 C36 3.352(9) no .
C11 C40 3.290(9) no .
C12 C15 3.588(10) no .
C12 C16 3.538(10) no .
C13 C17 3.565(9) no .
C13 C36 3.280(10) no .
C13 C40 3.384(10) no .
C14 C17 3.577(9) no .
C14 C35 2.947(10) no .
C14 C36 3.438(11) no .
C15 C42 2.872(10) no .
C15 C43 3.456(11) no .
C15 C47 3.582(10) no .
C16 C43 3.320(10) no .
C16 C47 3.375(10) no .
C16 C101 3.516(10) no .
C17 C20 3.578(9) no .
C18 C43 3.396(10) no .
C18 C47 3.257(8) no .
C18 C101 3.422(9) no .
C19 C42 2.891(9) no .
C19 C47 3.410(8) no .
C20 C21 2.905(10) no .
C20 C22 3.590(11) no .
C20 C26 3.463(12) no .
C21 C24 2.835(12) no .
C22 C25 2.715(19) no .
C23 C26 2.722(14) no .
C28 C31 2.804(10) no .
C29 C32 2.716(12) no .
C30 C33 2.754(11) no .
C35 C38 2.805(10) no .
C36 C39 2.711(14) no .
C37 C40 2.710(14) no .
C42 C45 2.829(10) no .
C43 C46 2.770(11) no .
C44 C47 2.767(12) no .
C49 C65 3.577(8) no .
C49 C70 3.370(10) no .
C49 C74 3.229(9) no .
C50 C53 3.586(9) no .
C50 C54 3.576(9) no .
C50 C66 3.544(8) no .
C50 C67 3.542(9) no .
C51 C55 3.574(8) no .
C51 C70 3.352(10) no .
C51 C74 3.424(9) no .
C52 C69 2.969(9) no .
C52 C70 3.501(10) no .
C53 C76 3.350(9) no .
C53 C81 2.955(9) no .
C54 C76 3.236(9) no .
C54 C80 3.447(9) no .
C54 C131 3.577(10) no .
C55 C58 3.581(9) no .
C55 C59 3.582(8) no .
C56 C60 3.559(9) no .
C56 C76 3.496(10) no .
C56 C80 3.153(8) no .
C56 C131 3.434(9) no .
C57 C80 3.219(8) no .
C57 C81 2.930(9) no .
C58 C83 2.940(9) no .
C58 C88 3.326(11) no .
C59 C84 3.419(9) no .
C59 C88 3.188(10) no .
C60 C63 3.596(10) no .
C60 C64 3.587(9) no .
C61 C65 3.568(9) no .
C61 C84 3.162(10) no .
C61 C88 3.466(12) no .
C62 C65 3.573(9) no .
C62 C83 2.921(11) no .
C62 C84 3.214(11) no .
C63 C90 2.908(9) no .
C63 C95 3.205(10) no .
C64 C91 3.506(9) no .
C64 C95 3.168(10) no .
C65 C68 3.595(8) no .
C66 C91 3.125(8) no .
C66 C95 3.514(9) no .
C66 C130 3.427(9) no .
C67 C90 2.918(8) no .
C67 C91 3.224(8) no .
C68 C69 2.890(9) no .
C68 C70 3.559(10) no .
C68 C74 3.387(9) no .
C69 C72 2.792(9) no .
C70 C73 2.728(11) no .
C71 C74 2.722(13) no .
C76 C79 2.720(11) no .
C77 C80 2.722(11) no .
C78 C81 2.805(9) no .
C83 C86 2.791(11) no .
C84 C87 2.780(17) no .
C85 C88 2.756(13) no .
C90 C93 2.798(9) no .
C91 C94 2.740(12) no .
C92 C95 2.728(12) no .
C97 C100 2.723(9) no .
C98 C101 2.703(10) no .
C98 C103 3.590(10) no .
C100 C103 3.519(10) no .
C102 C105 3.560(10) no .
C102 C109 3.531(11) no .
C104 C107 2.792(9) no .
C105 C108 2.756(11) no .
C106 C109 2.730(8) no .
C106 C111 3.570(10) no .
C108 C111 3.563(9) no .
C110 C113 3.557(9) no .
C110 C117 3.583(10) no .
C111 C138 3.287(9) no .
C112 C115 2.803(9) no .
C112 C138 3.183(9) no .
C113 C116 2.769(9) no .
C113 C137 3.570(9) no .
C114 C117 2.774(8) no .
C114 C119 3.585(9) no .
C114 C138 3.287(10) no .
C114 C237 3.594(8) no .
C115 C192 3.464(8) no .
C116 C119 3.523(8) no .
C116 C191 3.214(8) no .
C117 C155 3.544(7) no .
C117 C192 3.062(9) no .
C118 C121 3.587(9) no .
C118 C125 3.524(9) no .
C120 C123 2.781(9) no .
C121 C124 2.769(9) no .
C122 C125 2.759(8) no .
C122 C127 3.516(10) no .
C124 C127 3.560(9) no .
C126 C129 3.546(10) no .
C126 C132 3.533(10) no .
C129 C131 2.728(9) no .
C130 C132 2.732(8) no .
C133 C136 2.887(10) no .
C133 C139 3.005(15) no .
C133 C181 3.343(9) no .
C133 C182 3.446(11) no .
C134 C137 2.873(12) no .
C134 C140 3.322(14) no .
C135 C141 3.363(12) no .
C136 C140 3.565(17) no .
C137 C141 3.501(9) no .
C140 C147 3.57(2) no .
C141 C144 2.858(11) no .
C142 C145 2.887(13) no .
C142 C148 3.436(15) no .
C143 C147 3.340(17) no .
C143 C150 3.586(11) no .
C144 C148 3.466(16) no .
C145 C150 3.364(10) no .
C146 C150 3.438(11) no .
C150 C153 2.904(10) no .
C150 C156 3.033(12) no .
C151 C154 2.906(9) no .
C151 C157 3.438(14) no .
C152 C159 3.597(9) no .
C153 C157 3.461(13) no .
C153 C160 3.560(9) no .
C154 C159 3.356(10) no .
C155 C159 3.346(10) no .
C159 C162 2.866(8) no .
C159 C165 2.973(9) no .
C160 C163 2.872(8) no .
C160 C166 3.192(12) no .
C161 C168 3.406(8) no .
C162 C166 3.524(11) no .
C163 C168 3.503(10) no .
C166 C174 3.313(12) no .
C168 C171 2.873(9) no .
C168 C174 3.200(13) no .
C169 C172 2.863(10) no .
C169 C175 3.498(11) no .
C171 C175 3.367(10) no .
C171 C178 3.585(10) no .
C172 C176 3.167(11) no .
C172 C177 3.356(10) no .
C173 C177 3.376(13) no .
C173 C240 3.456(13) no .
C177 C180 2.902(10) no .
C177 C183 3.118(17) no .
C178 C181 2.879(12) no .
C178 C184 3.397(13) no .
C179 C183 3.473(16) no .
C180 C184 3.443(14) no .
C181 C185 3.54(2) no .
C187 C190 2.879(9) no .
C187 C193 3.041(13) no .
C187 C236 3.301(9) no .
C187 C237 3.220(10) no .
C188 C191 2.880(8) no .
C188 C194 3.321(16) no .
C188 C235 3.436(8) no .
C189 C195 3.525(9) no .
C190 C194 3.543(12) no .
C191 C195 3.389(10) no .
C192 C195 3.544(11) no .
C192 C199 3.561(10) no .
C194 C201 3.545(17) no .
C195 C198 2.872(11) no .
C195 C201 3.059(14) no .
C196 C199 2.878(11) no .
C196 C202 3.399(15) no .
C197 C205 3.588(10) no .
C198 C202 3.477(13) no .
C199 C203 3.388(18) no .
C199 C204 3.136(19) no .
C199 C205 3.357(10) no .
C200 C205 3.449(11) no .
C202 C211 3.519(12) no .
C205 C208 2.884(8) no .
C205 C211 2.994(12) no .
C206 C209 2.844(10) no .
C206 C212 3.523(8) no .
C207 C214 3.588(9) no .
C208 C212 3.341(9) no .
C209 C214 3.372(9) no .
C210 C214 3.411(9) no .
C212 C220 3.595(13) no .
C214 C217 2.835(8) no .
C214 C220 3.021(13) no .
C215 C218 2.879(10) no .
C215 C221 3.310(9) no .
C216 C223 3.518(9) no .
C217 C221 3.533(11) no .
C218 C223 3.430(7) no .
C219 C223 3.563(7) no .
C221 C229 3.578(12) no .
C223 C226 2.885(8) no .
C223 C229 3.011(10) no .
C224 C227 2.903(8) no .
C224 C230 3.277(9) no .
C225 C232 3.447(9) no .
C226 C230 3.559(10) no .
C227 C232 3.491(8) no .
C230 C238 3.399(12) no .
C232 C235 2.890(8) no .
C232 C238 3.180(10) no .
C233 C236 2.866(8) no .
C233 C239 3.472(12) no .
C234 C238 3.581(8) no .
C235 C239 3.440(12) no .
Cl1 O73 3.561(13) no .
Cl1 C75 3.510(9) no 1_666
Cl1 C252 2.996(17) no .
Cl2 C41 3.592(10) no 1_444
O8 C41 3.465(10) no 1_455
O14 C78 3.366(8) no 1_556
O14 C79 3.417(7) no 1_556
O16 C58 3.431(8) no 1_556
O19 C86 3.485(13) no 1_556
O22 C251 3.363(14) no 1_655
O24 C211 3.428(9) no 1_655
O26 O42 3.230(6) no 1_655
O26 C205 3.399(7) no 1_655
O28 C213 3.581(9) no 1_655
O29 C206 3.513(10) no 1_655
O40 C177 3.597(10) no 1_455
O40 C183 3.39(2) no 1_455
O42 O26 3.230(6) no 1_455
O42 C177 3.366(6) no 1_455
O42 C178 3.569(7) no 1_455
O43 O77 2.767(11) no 1_454
O44 O77 3.267(11) no 1_454
O47 C27 3.594(12) no 1_554
O52 C19 3.047(8) no 1_554
O52 C20 3.418(8) no 1_554
O54 O66 2.716(7) no 1_554
O54 C245 3.468(9) no 1_554
O57 O76 3.241(10) no 1_554
O59 C75 3.251(8) no 1_655
O60 O76 3.068(9) no 1_554
O62 O70 2.775(8) no 1_655
O62 O77 2.697(12) no .
O62 C48 3.528(9) no .
O62 C132 3.449(8) no 1_656
O62 C212 3.422(11) no 1_656
O62 C249 3.516(13) no 1_655
O63 O71 2.874(19) no 1_545
O63 O77 2.980(15) no .
O63 C127 3.470(14) no 1_656
O63 C128 3.535(12) no 1_656
O63 C129 3.483(12) no 1_656
O63 C202 3.359(17) no 1_656
O64 O65 2.769(10) no .
O64 C53 3.551(13) no 1_656
O64 C76 3.448(13) no 1_656
O64 C244 3.285(17) no .
O65 O64 2.769(10) no .
O65 C53 3.591(11) no 1_656
O65 C174 3.454(13) no .
O66 O54 2.716(7) no 1_556
O66 O72 2.727(8) no 1_655
O66 C46 3.524(10) no .
O66 C224 3.560(7) no 1_556
O66 C230 3.560(10) no 1_556
O66 C251 3.338(13) no 1_655
O67 O75 2.716(14) no .
O67 C254 3.451(16) no .
O69 O75 2.671(12) no .
O69 C150 3.570(11) no 1_655
O70 O62 2.775(8) no 1_455
O70 C131 3.594(8) no 1_556
O70 C132 3.211(8) no 1_556
O70 C165 3.267(8) no .
O70 C241 3.519(15) no 1_455
O71 O63 2.874(19) no 1_565
O71 C129 3.484(16) no 1_666
O71 C242 3.36(2) no 1_565
O72 O66 2.727(8) no 1_455
O72 C100 3.299(8) no 1_455
O72 C246 3.598(16) no 1_455
O73 Cl1 3.561(13) no .
O74 C252 3.31(3) no .
O75 O67 2.716(14) no .
O75 O69 2.671(12) no .
O75 C246 3.538(17) no .
O75 C248 3.233(16) no .
O76 O57 3.241(10) no 1_556
O76 O60 3.068(9) no 1_556
O76 O77 2.730(14) no .
O77 O43 2.767(11) no 1_656
O77 O44 3.267(11) no 1_656
O77 O62 2.697(12) no .
O77 O63 2.980(15) no .
O77 O76 2.730(14) no .
O77 C211 3.311(12) no 1_656
O77 C212 3.201(12) no 1_656
O77 C241 3.396(18) no .
O77 C242 3.570(19) no .
C4 C95 3.587(12) no 1_566
C14 C254 3.593(16) no .
C19 O52 3.047(8) no 1_556
C20 O52 3.418(8) no 1_556
C27 O47 3.594(12) no 1_556
C31 C128 3.527(9) no 1_566
C32 C129 3.513(9) no 1_566
C32 C130 3.599(10) no 1_566
C34 C132 3.566(11) no 1_566
C41 Cl2 3.592(10) no 1_666
C41 O8 3.465(10) no 1_655
C44 C185 3.56(2) no 1_556
C44 C220 3.400(12) no 1_656
C46 O66 3.524(10) no .
C47 C246 3.481(13) no .
C48 O62 3.528(9) no .
C52 C241 3.399(17) no 1_454
C53 O64 3.551(13) no 1_454
C53 O65 3.591(11) no 1_454
C58 O16 3.431(8) no 1_554
C75 Cl1 3.510(9) no 1_444
C75 O59 3.251(8) no 1_455
C76 O64 3.448(13) no 1_454
C78 O14 3.366(8) no 1_554
C79 O14 3.417(7) no 1_554
C86 O19 3.485(13) no 1_554
C94 C97 3.534(10) no 1_544
C94 C98 3.540(9) no 1_544
C95 C4 3.587(12) no 1_544
C96 C229 3.361(10) no 1_545
C97 C94 3.534(10) no 1_566
C98 C94 3.540(9) no 1_566
C100 O72 3.299(8) no 1_655
C100 C254 3.578(12) no .
C127 O63 3.470(14) no 1_454
C128 O63 3.535(12) no 1_454
C128 C31 3.527(9) no 1_544
C129 O63 3.483(12) no 1_454
C129 O71 3.484(16) no 1_444
C129 C32 3.513(9) no 1_544
C130 C32 3.599(10) no 1_544
C131 O70 3.594(8) no 1_554
C132 O62 3.449(8) no 1_454
C132 O70 3.211(8) no 1_554
C132 C34 3.566(11) no 1_544
C150 O69 3.570(11) no 1_455
C165 O70 3.267(8) no .
C174 O65 3.454(13) no .
C175 C251 3.590(13) no 1_655
C177 O40 3.597(10) no 1_655
C177 O42 3.366(6) no 1_655
C178 O42 3.569(7) no 1_655
C183 O40 3.39(2) no 1_655
C183 C203 3.41(3) no 1_655
C185 C44 3.56(2) no 1_554
C202 O63 3.359(17) no 1_454
C203 C183 3.41(3) no 1_455
C205 O26 3.399(7) no 1_455
C206 O29 3.513(10) no 1_455
C211 O24 3.428(9) no 1_455
C211 O77 3.311(12) no 1_454
C211 C240 3.521(11) no 1_455
C212 O62 3.422(11) no 1_454
C212 O77 3.201(12) no 1_454
C213 O28 3.581(9) no 1_455
C220 C44 3.400(12) no 1_454
C224 O66 3.560(7) no 1_554
C229 C96 3.361(10) no 1_565
C230 O66 3.560(10) no 1_554
C240 C211 3.521(11) no 1_655
C241 O70 3.519(15) no 1_655
C241 O77 3.396(18) no .
C241 C52 3.399(17) no 1_656
C242 O71 3.36(2) no 1_545
C242 O77 3.570(19) no .
C244 O64 3.285(17) no .
C245 O54 3.468(9) no 1_556
C246 O72 3.598(16) no 1_655
C246 O75 3.538(17) no .
C246 C47 3.481(13) no .
C248 O75 3.233(16) no .
C249 O62 3.516(13) no 1_455
C251 O22 3.363(14) no 1_455
C251 O66 3.338(13) no 1_455
C251 C175 3.590(13) no 1_455
C252 Cl1 2.996(17) no .
C252 O74 3.31(3) no .
C254 O67 3.451(16) no .
C254 C14 3.593(16) no .
C254 C100 3.578(12) no .
Rh1 H97 3.0304 no .
Rh1 H101 2.9726 no .
Rh2 H130 3.0066 no .
Rh2 H131 3.0066 no .
O1 H18A 3.4849 no .
O1 H18B 2.8269 no .
O1 H18C 2.6787 no .
O1 H23D 2.9510 no .
O1 H23F 2.7744 no .
O1 H114 2.5590 no .
O1 H137 2.5067 no .
O2 H13A 3.1916 no .
O2 H13B 2.5266 no .
O2 H18B 2.4716 no .
O2 H18C 2.5300 no .
O2 H18D 3.4973 no .
O2 H23D 2.9058 no .
O2 H23F 3.1540 no .
O2 H134 2.5622 no .
O2 H135 3.2651 no .
O2 H136 2.7054 no .
O2 H180 3.5302 no .
O3 H14B 2.5756 no .
O3 H18H 3.2855 no .
O3 H18J 2.9216 no .
O3 H133 2.6909 no .
O3 H135 2.4686 no .
O4 H134 2.5676 no .
O4 H136 2.5158 no .
O4 H141 2.9120 no .
O5 H13A 2.7430 no .
O5 H13B 3.4639 no .
O5 H14C 3.3529 no .
O5 H106 3.2848 no .
O5 H135 2.5013 no .
O5 H137 2.5284 no .
O5 H142 3.1978 no .
O5 H143 2.6327 no .
O5 H145 2.5589 no .
O6 H13A 2.7940 no .
O6 H14D 3.1918 no .
O6 H14E 2.4961 no .
O6 H136 3.0697 no .
O6 H142 2.5688 no .
O6 H143 3.1806 no .
O6 H144 2.7103 no .
O7 H14A 3.1200 no .
O7 H14C 2.3867 no .
O7 H14I 2.9898 no .
O7 H141 2.5703 no .
O7 H143 2.6214 no .
O8 H14G 2.6133 no .
O8 H15D 3.1506 no .
O8 H15E 3.3934 no .
O8 H142 2.6133 no .
O8 H144 2.5672 no .
O9 H13A 2.5918 no .
O9 H13B 3.5833 no .
O9 H22G 2.9038 no .
O9 H145 2.5023 no .
O10 H14D 2.7207 no .
O10 H14E 3.5223 no .
O10 H14J 3.0055 no .
O10 H15D 3.1952 no .
O10 H143 2.4995 no .
O10 H145 2.5540 no .
O10 H151 3.2466 no .
O10 H152 2.6224 no .
O10 H154 2.3785 no .
O11 H14D 2.3760 no .
O11 H15A 2.4952 no .
O11 H15B 3.1960 no .
O11 H144 3.5176 no .
O11 H151 2.5983 no .
O11 H152 3.2557 no .
O11 H153 2.7137 no .
O12 H14J 2.9375 no .
O12 H14K 3.2862 no .
O12 H15G 2.9019 no .
O12 H150 2.7240 no .
O12 H152 2.5112 no .
O13 H16C 3.2536 no .
O13 H16D 3.5062 no .
O13 H151 2.5160 no .
O13 H153 2.5282 no .
O14 H153 2.5145 no .
O14 H154 3.2243 no .
O14 H159 2.9143 no .
O15 H15B 2.8110 no .
O15 H15H 2.9448 no .
O15 H16C 3.1783 no .
O15 H108 2.5580 no .
O15 H152 2.4649 no .
O15 H154 2.6087 no .
O15 H160 3.2160 no .
O15 H161 2.5875 no .
O15 H163 2.4388 no .
O16 H15B 2.4191 no .
O16 H15I 3.0240 no .
O16 H16A 2.5380 no .
O16 H16B 3.2310 no .
O16 H153 3.4620 no .
O16 H160 2.5423 no .
O16 H161 3.2891 no .
O16 H162 2.8148 no .
O17 H15F 3.3308 no .
O17 H15H 2.9097 no .
O17 H16F 3.5040 no .
O17 H16H 2.3917 no .
O17 H159 2.6297 no .
O17 H161 2.4984 no .
O18 H17C 3.0779 no .
O18 H17D 3.4873 no .
O18 H160 2.5559 no .
O18 H162 2.4179 no .
O18 H168 2.9506 no .
O19 H162 2.5613 no .
O19 H163 3.2135 no .
O20 H16B 2.8823 no .
O20 H16F 3.5073 no .
O20 H108 3.2212 no .
O20 H161 2.4510 no .
O20 H163 2.4584 no .
O20 H169 3.2201 no .
O20 H170 2.6588 no .
O20 H172 2.5174 no .
O21 H16B 2.8373 no .
O21 H16K 3.5915 no .
O21 H17A 2.4889 no .
O21 H17B 3.2048 no .
O21 H17J 3.2826 no .
O21 H17K 2.2960 no .
O21 H162 3.0988 no .
O21 H169 2.5635 no .
O21 H170 3.2290 no .
O21 H171 2.6968 no .
O22 H16F 2.7367 no .
O22 H16G 3.4543 no .
O22 H17G 3.1837 no .
O22 H168 2.6053 no .
O22 H170 2.5725 no .
O23 H18E 3.5897 no .
O23 H18G 3.5484 no .
O23 H169 2.5711 no .
O23 H171 2.5378 no .
O24 H24B 3.5020 no .
O24 H171 2.5898 no .
O24 H172 3.2697 no .
O24 H177 3.0212 no .
O25 H17B 2.8205 no .
O25 H17H 2.8009 no .
O25 H18G 3.5047 no .
O25 H170 2.5369 no .
O25 H172 2.6035 no .
O25 H178 3.2407 no .
O25 H179 2.6167 no .
O25 H181 2.5391 no .
O26 H17B 2.4361 no .
O26 H18A 2.5457 no .
O26 H18B 3.1850 no .
O26 H18C 3.1498 no .
O26 H18D 2.6479 no .
O26 H171 3.4357 no .
O26 H178 2.5753 no .
O26 H179 3.2278 no .
O26 H180 2.8059 no .
O27 H17F 3.1452 no .
O27 H17H 2.7337 no .
O27 H18I 2.8469 no .
O27 H177 2.6637 no .
O27 H179 2.5050 no .
O28 H13C 3.5250 no .
O28 H13E 3.1551 no .
O28 H178 2.5697 no .
O28 H180 2.5021 no .
O29 H133 3.4042 no .
O29 H180 2.6003 no .
O29 H181 3.1371 no .
O30a H17B 3.0592 no .
O30a H23F 3.5005 no .
O30a H23G 3.2120 no .
O30a H24A 2.6556 no .
O30a H181 2.7907 no .
O31 H13E 3.1536 no .
O31 H18B 2.8810 no .
O31 H18C 2.9307 no .
O31 H18D 3.3033 no .
O31 H18J 3.0068 no .
O31 H106 2.6967 no .
O31 H134 3.2314 no .
O31 H135 2.6119 no .
O31 H137 2.3639 no .
O31 H179 2.4289 no .
O31 H181 2.5395 no .
O32 H15A 3.5772 no .
O32 H15J 3.3426 no .
O32 H20A 2.8222 no .
O32 H20B 3.5755 no .
O32 H117 2.5798 no .
O32 H191 2.4443 no .
O32 H199 2.8339 no .
O33 H16I 2.9740 no .
O33 H19A 3.1022 no .
O33 H19B 2.3347 no .
O33 H23H 2.5261 no .
O33 H24C 2.9398 no .
O33 H188 2.5704 no .
O33 H189 3.2435 no .
O33 H190 2.7737 no .
O34 H19G 2.5896 no .
O34 H23L 3.5559 no .
O34 H23N 3.4285 no .
O34 H187 2.6652 no .
O34 H189 2.5057 no .
O34 H235 3.2036 no .
O35 H20C 2.9778 no .
O35 H20D 3.4915 no .
O35 H188 2.5808 no .
O35 H190 2.4862 no .
O35 H195 3.3833 no .
O36 H19A 2.8050 no .
O36 H19H 3.3448 no .
O36 H20C 3.2818 no .
O36 H125 2.8409 no .
O36 H189 2.4635 no .
O36 H191 2.4963 no .
O36 H196 3.2191 no .
O36 H197 2.6109 no .
O36 H199 2.4717 no .
O37 H15J 3.5453 no .
O37 H19A 2.4273 no .
O37 H20A 2.4565 no .
O37 H20B 3.1800 no .
O37 H20J 2.2637 no .
O37 H20L 3.1419 no .
O37 H20N 2.8900 no .
O37 H190 3.2304 no .
O37 H196 2.5551 no .
O37 H197 3.3039 no .
O37 H198 2.7669 no .
O38 H19F 3.5177 no .
O38 H19H 2.9380 no .
O38 H20H 2.7523 no .
O38 H195 2.6902 no .
O38 H197 2.4869 no .
O39 H21C 2.9115 no .
O39 H21D 3.2526 no .
O39 H196 2.5614 no .
O39 H198 2.4311 no .
O39 H205 3.5723 no .
O40 H198 2.4999 no .
O40 H199 3.2399 no .
O40 H205 3.2467 no .
O41 H20B 2.8892 no .
O41 H20F 3.1469 no .
O41 H21C 3.1374 no .
O41 H125 3.0648 no .
O41 H197 2.4828 no .
O41 H199 2.5268 no .
O41 H206 3.2304 no .
O41 H207 2.6749 no .
O41 H209 2.5272 no .
O42 H20B 2.4362 no .
O42 H21A 2.4857 no .
O42 H21B 3.2065 no .
O42 H198 3.3856 no .
O42 H206 2.5988 no .
O42 H207 3.1979 no .
O42 H208 2.6260 no .
O43 H20F 2.7892 no .
O43 H20G 3.3692 no .
O43 H21F 3.2592 no .
O43 H205 2.6765 no .
O43 H207 2.5519 no .
O44 H22A 3.3840 no .
O44 H22C 3.0088 no .
O44 H206 2.5369 no .
O44 H208 2.5892 no .
O45 H208 2.4914 no .
O45 H209 3.2070 no .
O45 H214 2.9717 no .
O46 H21B 2.8444 no .
O46 H21G 2.6577 no .
O46 H22C 3.1587 no .
O46 H207 2.5816 no .
O46 H209 2.6414 no .
O46 H215 3.2189 no .
O46 H216 2.5732 no .
O46 H218 2.5531 no .
O47 H21B 2.5135 no .
O47 H21J 2.9817 no .
O47 H21L 3.1854 no .
O47 H21M 2.4691 no .
O47 H208 3.4268 no .
O47 H215 2.5556 no .
O47 H216 3.2118 no .
O47 H217 2.7322 no .
O48 H21G 2.5879 no .
O48 H21H 3.0389 no .
O48 H22F 2.5524 no .
O48 H214 2.6681 no .
O48 H216 2.5464 no .
O49 H22M 2.8823 no .
O49 H22N 3.2833 no .
O49 H215 2.6090 no .
O49 H217 2.5125 no .
O49 H223 3.4507 no .
O50 H14M 3.2169 no .
O50 H21B 2.6213 no .
O50 H21J 3.1421 no .
O50 H114 3.3227 no .
O50 H218 2.5030 no .
O51 H21L 2.7678 no .
O51 H21M 3.5835 no .
O51 H22D 3.2633 no .
O51 H22M 3.2144 no .
O51 H121 2.5567 no .
O51 H122 3.5305 no .
O51 H216 2.4347 no .
O51 H218 2.5242 no .
O51 H224 3.2433 no .
O51 H225 2.5634 no .
O51 H227 2.5784 no .
O52 H21L 2.4576 no .
O52 H22J 3.2043 no .
O52 H22K 2.5631 no .
O52 H217 3.3640 no .
O52 H224 2.5561 no .
O52 H225 3.2640 no .
O52 H226 2.8269 no .
O53 H22D 2.9437 no .
O53 H22E 3.3436 no .
O53 H23C 2.4813 no .
O53 H223 2.7046 no .
O53 H225 2.5218 no .
O54 H23J 3.2397 no .
O54 H23K 3.4751 no .
O54 H224 2.5676 no .
O54 H226 2.4433 no .
O54 H232 3.1910 no .
O55 H21L 2.8219 no .
O55 H22I 2.7718 no .
O55 H114 2.5383 no .
O55 H227 2.5716 no .
O56 H22J 2.9242 no .
O56 H22K 3.5811 no .
O56 H23A 3.3857 no .
O56 H121 3.0840 no .
O56 H225 2.4180 no .
O56 H227 2.4979 no .
O56 H233 3.1912 no .
O56 H234 2.5827 no .
O56 H236 2.4356 no .
O57 H18P 3.1272 no .
O57 H22J 2.6725 no .
O57 H23G 2.5665 no .
O57 H23H 3.2442 no .
O57 H226 3.2132 no .
O57 H233 2.5990 no .
O57 H234 3.2208 no .
O57 H235 2.6602 no .
O58 H23A 2.5730 no .
O58 H23B 3.2603 no .
O58 H23M 3.0519 no .
O58 H232 2.6411 no .
O58 H234 2.5932 no .
O59 H23I 3.5423 no .
O59 H233 2.5674 no .
O59 H235 2.5799 no .
O60 H18P 2.8001 no .
O60 H187 2.5364 no .
O60 H235 2.5559 no .
O60 H236 3.2418 no .
O61 H19C 3.3368 no .
O61 H23H 2.7444 no .
O61 H23N 2.9532 no .
O61 H188 3.2447 no .
O61 H189 2.5821 no .
O61 H191 2.4344 no .
O61 H234 2.5511 no .
O61 H236 2.6327 no .
N1 H19 3.1742 no .
N1 H20 3.1938 no .
N1 H101 2.5282 no .
N2 H4 3.1510 no .
N2 H5 3.1468 no .
N2 H97 3.1239 no .
N3 H9 3.1856 no .
N3 H10 3.1499 no .
N3 H97 2.5509 no .
N4 H14 3.1865 no .
N4 H15 3.1775 no .
N4 H101 2.9281 no .
N5 H67A 3.1699 no .
N5 H68A 3.1908 no .
N5 H130 2.5871 no .
N6 H52 3.1575 no .
N6 H53 3.1628 no .
N6 H131 2.8738 no .
N7 H57 3.1974 no .
N7 H58 3.1892 no .
N7 H131 2.6168 no .
N8 H62A 3.1901 no .
N8 H63A 3.1823 no .
N8 H130 2.9413 no .
N9 H98 3.1783 no .
N9 H100 3.2077 no .
N10 H129 3.2352 no .
N10 H132 3.2204 no .
C1 H19 3.1469 no .
C1 H22 3.4588 no .
C1 H26 3.2813 no .
C1 H101 3.3125 no .
C2 H4 2.8502 no .
C2 H20 2.8040 no .
C2 H22 2.6764 no .
C2 H26 2.6227 no .
C3 H5 3.1085 no .
C3 H22 3.3025 no .
C3 H26 3.4452 no .
C4 H22 3.4586 no .
C5 H33 3.4135 no .
C6 H4 3.1187 no .
C6 H29A 3.4146 no .
C6 H33 3.2620 no .
C6 H97 3.2298 no .
C7 H5 2.8102 no .
C7 H9 2.8508 no .
C7 H29A 2.6509 no .
C7 H33 2.6722 no .
C7 H97 3.1022 no .
C8 H10 3.1543 no .
C8 H29A 3.2887 no .
C8 H33 3.4581 no .
C8 H97 2.7586 no .
C9 H97 3.5274 no .
C10 H40 3.5869 no .
C11 H9 3.1414 no .
C11 H36 3.4097 no .
C11 H40 3.2908 no .
C11 H97 3.2011 no .
C12 H10 2.8235 no .
C12 H14 2.8299 no .
C12 H36 2.6331 no .
C12 H40 2.6652 no .
C13 H15 3.1771 no .
C13 H36 3.2696 no .
C13 H40 3.4216 no .
C14 H36 3.4505 no .
C15 H43 3.5154 no .
C16 H14 3.1431 no .
C16 H43 3.3223 no .
C16 H47 3.4226 no .
C16 H101 2.9365 no .
C17 H15 2.7744 no .
C17 H19 2.8008 no .
C17 H43 2.6813 no .
C17 H47 2.6664 no .
C17 H101 2.8122 no .
C18 H20 3.1454 no .
C18 H43 3.4794 no .
C18 H47 3.2540 no .
C18 H101 2.6174 no .
C19 H47 3.4577 no .
C19 H101 3.4674 no .
C20 H26 3.5510 no .
C21 H4 2.7856 no .
C21 H20 2.7017 no .
C21 H23 3.2219 no .
C21 H25 3.2365 no .
C22 H4 3.0706 no .
C22 H20 3.2124 no .
C22 H26 3.1917 no .
C23 H25 3.1757 no .
C23 H27A 3.1684 no .
C23 H27B 2.6500 no .
C23 H27C 3.1499 no .
C24 H22 3.2388 no .
C24 H26 3.2613 no .
C25 H23 3.1753 no .
C25 H27A 2.6597 no .
C25 H27B 3.2316 no .
C25 H27C 2.6704 no .
C26 H4 3.4165 no .
C26 H20 3.1075 no .
C26 H22 3.1895 no .
C27 H23 2.7509 no .
C27 H25 2.5473 no .
C28 H5 2.7286 no .
C28 H9 2.7483 no .
C28 H30A 3.2202 no .
C28 H32 3.2238 no .
C29 H5 3.3387 no .
C29 H9 3.1745 no .
C29 H33 3.2193 no .
C30 H32 3.1733 no .
C30 H34A 2.7042 no .
C30 H34B 3.2499 no .
C30 H34C 2.7120 no .
C31 H29A 3.2271 no .
C31 H33 3.2780 no .
C32 H30A 3.1795 no .
C32 H34A 3.1491 no .
C32 H34B 2.6158 no .
C32 H34C 3.1578 no .
C33 H5 3.0076 no .
C33 H9 3.2512 no .
C33 H29A 3.2134 no .
C34 H30A 2.5897 no .
C34 H32 2.7096 no .
C35 H10 2.7027 no .
C35 H14 2.7591 no .
C35 H37 3.2132 no .
C35 H39 3.2738 no .
C36 H10 3.1969 no .
C36 H14 3.0454 no .
C36 H40 3.1568 no .
C37 H39 3.1661 no .
C37 H41A 3.1545 no .
C37 H41B 2.6282 no .
C37 H41C 3.1132 no .
C38 H36 3.1948 no .
C38 H40 3.2364 no .
C39 H37 3.1709 no .
C39 H41A 2.6858 no .
C39 H41B 3.2581 no .
C39 H41C 2.6933 no .
C40 H10 3.1180 no .
C40 H14 3.3798 no .
C40 H36 3.1642 no .
C41 H37 2.7081 no .
C41 H39 2.5748 no .
C42 H15 2.6606 no .
C42 H19 2.6885 no .
C42 H44 3.2861 no .
C42 H46 3.2718 no .
C43 H15 3.0435 no .
C43 H19 3.2945 no .
C43 H47 3.2398 no .
C44 H46 3.2419 no .
C44 H48A 3.1373 no .
C44 H48B 2.5863 no .
C44 H48C 3.1766 no .
C45 H43 3.2519 no .
C45 H47 3.2204 no .
C46 H44 3.2368 no .
C46 H48A 2.7273 no .
C46 H48B 3.2630 no .
C46 H48C 2.7193 no .
C47 H15 3.2294 no .
C47 H19 3.0263 no .
C47 H43 3.2369 no .
C48 H44 2.7104 no .
C48 H46 2.6171 no .
C49 H67A 3.1186 no .
C49 H70A 3.4615 no .
C49 H74A 3.2304 no .
C49 H130 3.3198 no .
C50 H52 2.8229 no .
C50 H68A 2.8019 no .
C50 H70A 2.7162 no .
C50 H74A 2.6379 no .
C51 H53 3.1246 no .
C51 H70A 3.3368 no .
C51 H74A 3.4627 no .
C52 H70A 3.4872 no .
C53 H76 3.2451 no .
C54 H52 3.1395 no .
C54 H76 3.1704 no .
C54 H80 3.5250 no .
C54 H131 2.9376 no .
C55 H53 2.8520 no .
C55 H57 2.8138 no .
C55 H76 2.6951 no .
C55 H80 2.6200 no .
C55 H131 2.8444 no .
C56 H58 3.1576 no .
C56 H80 3.0864 no .
C56 H131 2.6831 no .
C57 H80 3.1969 no .
C58 H88 3.2664 no .
C59 H57 3.1819 no .
C59 H84 3.5120 no .
C59 H88 3.1145 no .
C59 H131 3.5009 no .
C60 H58 2.8173 no .
C60 H62A 2.8244 no .
C60 H84 2.6300 no .
C60 H88 2.6508 no .
C61 H63A 3.1711 no .
C61 H84 3.0943 no .
C61 H88 3.5897 no .
C62 H84 3.1248 no .
C63 H95 3.0612 no .
C64 H62A 3.1532 no .
C64 H95 3.0679 no .
C64 H130 3.0523 no .
C65 H63A 2.7872 no .
C65 H67A 2.8115 no .
C65 H91 2.6489 no .
C65 H95 2.6706 no .
C65 H130 2.9411 no .
C66 H68A 3.1371 no .
C66 H91 3.0105 no .
C66 H130 2.6666 no .
C67 H91 3.1099 no .
C67 H130 3.4278 no .
C68 H74A 3.4774 no .
C69 H52 2.7646 no .
C69 H68A 2.6818 no .
C69 H71A 3.2416 no .
C69 H73A 3.1765 no .
C70 H52 3.0823 no .
C70 H68A 3.1868 no .
C70 H74A 3.2269 no .
C71 H73A 3.1764 no .
C71 H75A 2.7354 no .
C71 H75B 3.2669 no .
C71 H75C 2.7282 no .
C72 H70A 3.2429 no .
C72 H74A 3.2279 no .
C73 H71A 3.1796 no .
C73 H75A 3.1600 no .
C73 H75B 2.6152 no .
C73 H75C 3.1542 no .
C74 H52 3.4597 no .
C74 H68A 3.0079 no .
C74 H70A 3.2252 no .
C75 H71A 2.6106 no .
C75 H73A 2.7084 no .
C76 H53 2.9187 no .
C76 H57 3.4085 no .
C76 H80 3.2098 no .
C77 H79 3.1407 no .
C77 H82A 2.5234 no .
C77 H82B 3.0707 no .
C77 H82C 3.0975 no .
C78 H76 3.2439 no .
C78 H80 3.2611 no .
C79 H57 3.5593 no .
C79 H77 3.1420 no .
C79 H82A 3.2881 no .
C79 H82B 2.7918 no .
C79 H82C 2.7651 no .
C80 H53 3.5549 no .
C80 H57 2.8326 no .
C80 H76 3.2096 no .
C81 H53 2.7580 no .
C81 H57 2.7228 no .
C81 H77 3.2127 no .
C81 H79 3.2189 no .
C82 H77 2.5965 no .
C82 H79 2.6716 no .
C83 H58 2.7381 no .
C83 H62A 2.7201 no .
C83 H85 3.2329 no .
C83 H87 3.2495 no .
C84 H58 3.4145 no .
C84 H62A 2.7967 no .
C84 H88 3.2276 no .
C85 H87 3.2114 no .
C85 H89A 2.7427 no .
C85 H89B 2.7506 no .
C85 H89C 3.2769 no .
C86 H84 3.2611 no .
C86 H88 3.2580 no .
C87 H85 3.2098 no .
C87 H89A 3.1290 no .
C87 H89B 3.1213 no .
C87 H89C 2.5539 no .
C88 H58 2.9206 no .
C88 H62A 3.5393 no .
C88 H84 3.2320 no .
C89 H85 2.6374 no .
C89 H87 2.6645 no .
C90 H63A 2.7071 no .
C90 H67A 2.7138 no .
C90 H92 3.2478 no .
C90 H94 3.2525 no .
C91 H63A 3.5747 no .
C91 H67A 2.8380 no .
C91 H95 3.1949 no .
C92 H94 3.2246 no .
C92 H96A 2.8074 no .
C92 H96B 2.7709 no .
C92 H96C 3.3123 no .
C93 H91 3.2112 no .
C93 H95 3.2020 no .
C94 H92 3.2256 no .
C94 H96A 3.1403 no .
C94 H96B 3.1473 no .
C94 H96C 2.5706 no .
C95 H63A 2.7714 no .
C95 H67A 3.4609 no .
C95 H91 3.1994 no .
C96 H92 2.6888 no .
C96 H94 2.6753 no .
C97 H101 3.1332 no .
C98 H100 3.2413 no .
C99 H97 3.2364 no .
C99 H101 3.2252 no .
C100 H98 3.2372 no .
C101 H97 3.1368 no .
C102 H98 2.6776 no .
C102 H100 2.6396 no .
C102 H105 3.5340 no .
C102 H109 3.4756 no .
C103 H14I 3.2865 no .
C103 H14J 3.4224 no .
C103 H17G 3.2893 no .
C103 H98 3.5912 no .
C103 H100 3.4821 no .
C103 H105 2.6343 no .
C103 H109 2.6180 no .
C104 H14I 3.3011 no .
C104 H14J 3.1722 no .
C104 H17G 3.2531 no .
C104 H17H 3.4961 no .
C104 H106 3.2438 no .
C104 H108 3.2267 no .
C105 H14I 3.5637 no .
C105 H17H 3.2261 no .
C105 H109 3.2080 no .
C105 H143 3.4565 no .
C105 H179 3.4148 no .
C106 H108 3.2202 no .
C106 H135 3.4748 no .
C106 H137 2.9554 no .
C106 H143 3.3642 no .
C106 H179 3.2187 no .
C106 H181 3.4571 no .
C107 H105 3.2453 no .
C107 H109 3.2147 no .
C107 H137 3.3833 no .
C107 H143 3.4485 no .
C107 H145 3.5417 no .
C107 H154 3.5959 no .
C107 H163 3.4618 no .
C107 H170 3.5697 no .
C108 H106 3.2170 no .
C108 H152 3.0579 no .
C108 H154 3.2754 no .
C108 H161 3.4676 no .
C108 H163 2.9451 no .
C108 H170 3.3887 no .
C109 H14J 3.1338 no .
C109 H15H 3.3979 no .
C109 H105 3.2115 no .
C109 H152 3.1562 no .
C109 H161 3.5806 no .
C109 H170 3.3925 no .
C110 H13A 3.4226 no .
C110 H106 2.6192 no .
C110 H108 2.6299 no .
C110 H117 3.5539 no .
C110 H137 2.9719 no .
C110 H145 3.0937 no .
C110 H154 3.2588 no .
C110 H163 3.2286 no .
C110 H172 3.4843 no .
C110 H181 3.4647 no .
C111 H13A 2.9564 no .
C111 H106 3.5338 no .
C111 H108 3.5248 no .
C111 H117 2.6352 no .
C111 H137 3.1461 no .
C111 H145 3.1536 no .
C111 H154 3.4004 no .
C111 H163 3.5158 no .
C112 H13A 2.9108 no .
C112 H114 3.2490 no .
C113 H13A 2.4433 no .
C113 H13B 2.8598 no .
C113 H14M 3.5843 no .
C113 H23F 3.5883 no .
C113 H23G 3.4413 no .
C113 H117 3.2461 no .
C113 H137 3.5835 no .
C114 H13A 3.3830 no .
C114 H13B 3.3942 no .
C114 H14M 3.1672 no .
C114 H22G 3.5409 no .
C114 H22I 3.5402 no .
C114 H23F 3.5951 no .
C114 H23G 3.1179 no .
C114 H23H 3.2380 no .
C115 H14M 2.9587 no .
C115 H23G 3.4978 no .
C115 H23H 2.9747 no .
C115 H117 3.2557 no .
C115 H191 3.3294 no .
C115 H236 3.4686 no .
C116 H14L 3.4074 no .
C116 H14M 3.2053 no .
C116 H19A 3.1697 no .
C116 H19B 2.4996 no .
C116 H23H 3.2220 no .
C116 H114 3.2450 no .
C116 H191 3.0978 no .
C117 H14L 3.5565 no .
C117 H15A 3.0229 no .
C117 H15B 3.1501 no .
C117 H16A 3.1209 no .
C117 H19B 2.7116 no .
C118 H14M 3.5154 no .
C118 H23H 3.3497 no .
C118 H114 2.6508 no .
C118 H121 3.5661 no .
C118 H125 3.4675 no .
C118 H191 2.8421 no .
C118 H236 2.9777 no .
C119 H114 3.5716 no .
C119 H121 2.6513 no .
C119 H125 2.5974 no .
C119 H191 2.8818 no .
C119 H199 3.5943 no .
C119 H209 3.1691 no .
C119 H218 3.3412 no .
C119 H227 3.5124 no .
C119 H236 2.9901 no .
C120 H122 3.2527 no .
C120 H124 3.2143 no .
C120 H191 3.4492 no .
C120 H209 3.1467 no .
C120 H218 3.4433 no .
C120 H234 3.2677 no .
C120 H236 3.5461 no .
C121 H125 3.2494 no .
C121 H216 3.1994 no .
C121 H218 3.0176 no .
C121 H225 3.1457 no .
C121 H227 3.2729 no .
C121 H234 3.2398 no .
C122 H21G 3.3794 no .
C122 H22D 3.5334 no .
C122 H124 3.2270 no .
C122 H216 3.0747 no .
C122 H225 3.2749 no .
C123 H21F 3.2247 no .
C123 H21G 3.3973 no .
C123 H23M 3.5511 no .
C123 H121 3.2564 no .
C123 H125 3.2271 no .
C123 H207 3.3220 no .
C124 H20F 3.3870 no .
C124 H23N 3.2756 no .
C124 H122 3.2236 no .
C124 H197 3.2032 no .
C124 H207 3.1073 no .
C125 H23N 3.3936 no .
C125 H121 3.2465 no .
C125 H191 3.2925 no .
C125 H197 3.1501 no .
C125 H199 3.3081 no .
C125 H207 3.3151 no .
C125 H209 3.2777 no .
C126 H21F 2.9314 no .
C126 H21G 3.4565 no .
C126 H122 2.5961 no .
C126 H124 2.6419 no .
C126 H129 3.5356 no .
C126 H132 3.4990 no .
C127 H21F 3.1818 no .
C127 H122 3.4531 no .
C127 H124 3.5366 no .
C127 H129 2.6373 no .
C127 H132 2.6426 no .
C128 H130 3.2368 no .
C128 H131 3.2440 no .
C129 H132 3.2287 no .
C130 H131 3.1529 no .
C131 H130 3.1562 no .
C132 H129 3.2331 no .
C133 H13D 3.3140 no .
C133 H13E 2.7069 no .
C133 H18B 2.8372 no .
C133 H18C 2.9523 no .
C133 H18D 3.3821 no .
C133 H135 2.7290 no .
C133 H136 3.3520 no .
C133 H137 2.5303 no .
C133 H180 2.5289 no .
C133 H181 3.5429 no .
C134 H13C 3.1886 no .
C134 H13D 2.5532 no .
C134 H13E 2.6000 no .
C134 H14B 3.1503 no .
C134 H136 2.8717 no .
C134 H137 3.2087 no .
C135 H14A 3.1915 no .
C135 H14B 2.5924 no .
C135 H14C 2.5960 no .
C135 H106 3.5483 no .
C135 H133 3.3242 no .
C135 H137 2.7963 no .
C135 H141 3.2247 no .
C136 H13A 2.6991 no .
C136 H13B 2.7598 no .
C136 H14C 3.5756 no .
C136 H106 3.4876 no .
C136 H134 2.8091 no .
C136 H141 2.3942 no .
C136 H145 3.5803 no .
C137 H18B 3.2453 no .
C137 H18C 3.2017 no .
C137 H23D 3.5521 no .
C137 H106 3.1103 no .
C137 H133 3.1936 no .
C137 H134 3.2171 no .
C137 H135 2.8314 no .
C138 H18C 3.5210 no .
C138 H22G 3.4034 no .
C138 H22I 3.4723 no .
C138 H23D 2.9829 no .
C138 H23F 3.4750 no .
C138 H114 3.3625 no .
C138 H136 2.6380 no .
C138 H145 3.2546 no .
C139 H18H 3.5188 no .
C139 H133 2.7523 no .
C139 H134 2.5452 no .
C140 H14F 3.2033 no .
C140 H135 2.3465 no .
C141 H13A 3.2613 no .
C141 H135 3.5812 no .
C141 H136 2.4346 no .
C141 H143 2.6567 no .
C141 H144 3.2758 no .
C141 H145 2.6019 no .
C142 H14C 3.5709 no .
C142 H14F 3.2439 no .
C142 H14G 2.6589 no .
C142 H14H 2.6797 no .
C142 H14I 3.3429 no .
C142 H144 2.7280 no .
C142 H145 3.2365 no .
C143 H14G 3.1594 no .
C143 H14I 2.5819 no .
C143 H14J 2.5995 no .
C143 H14K 3.1918 no .
C143 H141 3.3036 no .
C143 H145 2.7432 no .
C144 H14D 2.6886 no .
C144 H14E 2.8160 no .
C144 H14J 3.4077 no .
C144 H15D 3.4295 no .
C144 H142 2.6685 no .
C144 H150 2.4922 no .
C144 H154 3.5168 no .
C145 H13A 2.8986 no .
C145 H141 3.2194 no .
C145 H142 3.1767 no .
C145 H143 2.7475 no .
C145 H150 3.4364 no .
C145 H154 3.5498 no .
C146 H13A 3.2750 no .
C146 H14L 2.5087 no .
C146 H14M 3.1449 no .
C146 H14N 2.5436 no .
C146 H144 2.7214 no .
C146 H150 3.3858 no .
C146 H154 3.5849 no .
C147 H14A 3.3065 no .
C147 H14C 3.0439 no .
C147 H14I 3.3375 no .
C147 H142 2.4691 no .
C148 H14G 3.1301 no .
C148 H143 2.3417 no .
C149 H14D 2.5132 no .
C149 H14E 2.5252 no .
C149 H21A 3.0952 no .
C149 H21K 3.4438 no .
C149 H22G 3.0375 no .
C150 H14D 2.7984 no .
C150 H15C 3.3922 no .
C150 H15D 2.6927 no .
C150 H144 2.5229 no .
C150 H152 2.7288 no .
C150 H153 3.3334 no .
C150 H154 2.5516 no .
C151 H15C 2.6102 no .
C151 H15D 2.5913 no .
C151 H15E 3.2180 no .
C151 H15G 3.3527 no .
C151 H153 2.8023 no .
C151 H154 3.2131 no .
C152 H15F 3.2445 no .
C152 H15G 2.6189 no .
C152 H15H 2.6255 no .
C152 H108 3.4052 no .
C152 H150 3.3239 no .
C152 H154 2.7621 no .
C153 H15A 3.3601 no .
C153 H15B 2.7884 no .
C153 H15H 3.3675 no .
C153 H16C 3.3748 no .
C153 H108 3.2595 no .
C153 H151 2.7461 no .
C153 H159 2.4531 no .
C153 H163 3.5150 no .
C154 H14D 3.0476 no .
C154 H108 3.4117 no .
C154 H150 3.2304 no .
C154 H151 3.2383 no .
C154 H152 2.8151 no .
C154 H159 3.4053 no .
C154 H163 3.5693 no .
C155 H14D 3.4530 no .
C155 H15I 2.5290 no .
C155 H15J 2.5211 no .
C155 H15K 3.1586 no .
C155 H117 2.8265 no .
C155 H153 2.6985 no .
C155 H159 3.2630 no .
C155 H163 3.5593 no .
C156 H150 2.7715 no .
C156 H151 2.5637 no .
C157 H109 3.2251 no .
C157 H152 2.3721 no .
C158 H15A 2.5580 no .
C158 H15B 2.5000 no .
C158 H19A 3.3334 no .
C158 H20A 3.4375 no .
C158 H20I 3.3830 no .
C158 H20L 2.9900 no .
C158 H20N 2.9631 no .
C158 H159 3.5370 no .
C159 H15B 2.9221 no .
C159 H16C 2.6533 no .
C159 H16E 3.3165 no .
C159 H153 2.4837 no .
C159 H161 2.7128 no .
C159 H162 3.3761 no .
C159 H163 2.5876 no .
C160 H15H 3.5658 no .
C160 H16C 2.5875 no .
C160 H16D 3.1926 no .
C160 H16E 2.5872 no .
C160 H16H 2.9574 no .
C160 H153 3.5971 no .
C160 H162 2.8599 no .
C160 H163 3.2618 no .
C161 H15H 3.5248 no .
C161 H16F 2.5636 no .
C161 H16G 3.1772 no .
C161 H16H 2.5493 no .
C161 H108 3.5367 no .
C161 H159 3.2930 no .
C161 H163 2.8378 no .
C161 H168 3.2867 no .
C162 H16A 3.4125 no .
C162 H16B 2.8179 no .
C162 H16F 3.5993 no .
C162 H108 3.4553 no .
C162 H160 2.7505 no .
C162 H168 2.4429 no .
C162 H172 3.5508 no .
C163 H15B 3.0157 no .
C163 H108 3.0685 no .
C163 H159 3.2102 no .
C163 H160 3.1692 no .
C163 H161 2.8677 no .
C163 H172 3.5354 no .
C164 H15B 3.4020 no .
C164 H16I 2.4837 no .
C164 H16J 3.1083 no .
C164 H16K 2.4943 no .
C164 H17A 3.5978 no .
C164 H117 3.3037 no .
C164 H162 2.6766 no .
C164 H172 3.2893 no .
C165 H16H 3.5167 no .
C165 H153 3.5698 no .
C165 H159 2.6665 no .
C165 H160 2.5418 no .
C166 H17C 3.1941 no .
C166 H17D 2.9492 no .
C166 H160 3.4993 no .
C166 H161 2.3859 no .
C167 H16A 2.4959 no .
C167 H16B 2.4618 no .
C167 H24C 3.2890 no .
C168 H16B 3.3523 no .
C168 H17C 2.9518 no .
C168 H17K 3.4648 no .
C168 H161 3.5964 no .
C168 H162 2.4521 no .
C168 H170 2.6980 no .
C168 H171 3.2531 no .
C168 H172 2.5835 no .
C169 H17C 2.5825 no .
C169 H17D 3.2024 no .
C169 H17E 2.6134 no .
C169 H17G 3.4706 no .
C169 H171 2.7276 no .
C169 H172 3.2148 no .
C170 H17F 3.2089 no .
C170 H17G 2.6030 no .
C170 H17H 2.6001 no .
C170 H168 3.3042 no .
C170 H172 2.7400 no .
C171 H17A 3.3703 no .
C171 H17B 2.7978 no .
C171 H17H 3.2412 no .
C171 H169 2.6954 no .
C171 H177 2.4666 no .
C172 H16B 2.9389 no .
C172 H17J 3.5459 no .
C172 H17K 2.9183 no .
C172 H168 3.2092 no .
C172 H169 3.1658 no .
C172 H170 2.7550 no .
C172 H177 3.3986 no .
C173 H16B 3.2477 no .
C173 H17I 3.1921 no .
C173 H17J 2.5591 no .
C173 H17K 2.5966 no .
C173 H24A 3.0570 no .
C173 H24B 3.1251 no .
C173 H171 2.6895 no .
C173 H177 3.2924 no .
C174 H16F 3.0054 no .
C174 H16G 3.0187 no .
C174 H168 2.9436 no .
C174 H169 2.3780 no .
C175 H18E 3.5751 no .
C175 H170 2.3836 no .
C176 H17A 2.4255 no .
C176 H17B 3.1541 no .
C176 H171 3.4266 no .
C177 H17B 2.9348 no .
C177 H18F 3.5333 no .
C177 H18G 2.8586 no .
C177 H171 2.4655 no .
C177 H179 2.6968 no .
C177 H180 3.3794 no .
C177 H181 2.6234 no .
C178 H17H 3.4277 no .
C178 H18E 3.1069 no .
C178 H18F 2.5028 no .
C178 H18G 2.5052 no .
C178 H18I 3.3027 no .
C178 H171 3.5987 no .
C178 H180 2.8481 no .
C178 H181 3.2763 no .
C179 H17H 3.5146 no .
C179 H18H 3.2155 no .
C179 H18I 2.6304 no .
C179 H18J 2.5946 no .
C179 H106 3.4962 no .
C179 H177 3.2975 no .
C179 H181 2.8260 no .
C180 H13E 3.3896 no .
C180 H18A 3.3948 no .
C180 H18B 2.7316 no .
C180 H18C 2.7979 no .
C180 H18D 2.5798 no .
C180 H18J 3.3855 no .
C180 H106 3.4250 no .
C180 H133 2.4878 no .
C180 H137 3.4441 no .
C180 H178 2.7384 no .
C181 H17B 3.0637 no .
C181 H106 3.5698 no .
C181 H133 3.4073 no .
C181 H137 3.4723 no .
C181 H177 3.2107 no .
C181 H178 3.1812 no .
C181 H179 2.8113 no .
C182 H17B 3.4402 no .
C182 H18K 2.9837 no .
C182 H18L 2.3512 no .
C182 H18M 2.6207 no .
C182 H18N 2.3532 no .
C182 H18P 3.1342 no .
C182 H18Q 2.6380 no .
C182 H23F 3.4314 no .
C182 H133 3.3011 no .
C182 H180 2.6639 no .
C183 H17F 3.5409 no .
C183 H177 2.9328 no .
C183 H178 2.3882 no .
C184 H13C 3.5954 no .
C184 H179 2.3971 no .
C185 H18A 2.2985 no .
C185 H18B 2.3449 no .
C185 H23F 3.0348 no .
C186 H18C 2.6738 no .
C186 H18D 2.3572 no .
C186 H22J 3.4738 no .
C186 H23F 3.1397 no .
C186 H23G 2.9283 no .
C186 H24A 3.2527 no .
C187 H19C 2.7458 no .
C187 H19E 3.3875 no .
C187 H23H 2.7843 no .
C187 H24C 3.2604 no .
C187 H189 2.7036 no .
C187 H190 3.3514 no .
C187 H191 2.5927 no .
C187 H235 2.4460 no .
C188 H19C 2.5908 no .
C188 H19D 3.1821 no .
C188 H19E 2.5728 no .
C188 H19G 3.1466 no .
C188 H190 2.8497 no .
C188 H191 3.2632 no .
C188 H235 3.3401 no .
C189 H19F 3.2089 no .
C189 H19G 2.6083 no .
C189 H19H 2.6178 no .
C189 H23N 3.4202 no .
C189 H187 3.3121 no .
C189 H191 2.8063 no .
C189 H195 3.5371 no .
C190 H19A 2.5336 no .
C190 H19B 3.1081 no .
C190 H19H 3.5709 no .
C190 H125 3.5841 no .
C190 H188 2.7605 no .
C190 H195 2.4812 no .
C190 H199 3.3921 no .
C191 H23H 3.4088 no .
C191 H125 3.4929 no .
C191 H187 3.2053 no .
C191 H188 3.1836 no .
C191 H189 2.8151 no .
C191 H199 3.2332 no .
C192 H15I 3.5239 no .
C192 H15J 3.3267 no .
C192 H20A 3.3625 no .
C192 H117 2.9328 no .
C192 H190 2.6678 no .
C192 H199 3.0779 no .
C193 H187 2.7683 no .
C193 H188 2.4943 no .
C193 H235 3.2153 no .
C194 H20C 3.3874 no .
C194 H20D 3.2346 no .
C194 H189 2.3953 no .
C195 H19A 2.8757 no .
C195 H20C 2.7445 no .
C195 H20E 3.4215 no .
C195 H20J 3.3132 no .
C195 H190 2.4570 no .
C195 H197 2.7505 no .
C195 H198 3.3566 no .
C195 H199 2.5955 no .
C196 H20C 2.6062 no .
C196 H20D 3.2180 no .
C196 H20E 2.6007 no .
C196 H20H 3.2636 no .
C196 H20J 3.5859 no .
C196 H198 2.8135 no .
C196 H199 3.2812 no .
C197 H20F 2.6001 no .
C197 H20G 3.1926 no .
C197 H20H 2.5688 no .
C197 H124 3.5728 no .
C197 H125 3.3103 no .
C197 H195 3.3437 no .
C197 H199 2.8650 no .
C198 H20A 3.3669 no .
C198 H20B 2.8099 no .
C198 H20F 3.4514 no .
C198 H20J 3.3554 no .
C198 H21C 3.4222 no .
C198 H125 3.3749 no .
C198 H196 2.7472 no .
C198 H205 2.4816 no .
C199 H19A 3.0567 no .
C199 H20J 2.8580 no .
C199 H20L 3.5395 no .
C199 H20N 3.2839 no .
C199 H125 3.2911 no .
C199 H195 3.2112 no .
C199 H196 3.1855 no .
C199 H197 2.8862 no .
C199 H205 3.4677 no .
C200 H15J 3.3855 no .
C200 H19A 3.4651 no .
C200 H20I 2.5094 no .
C200 H20J 2.6976 no .
C200 H20K 3.2672 no .
C200 H20L 2.7244 no .
C200 H20N 2.5018 no .
C200 H20O 3.1182 no .
C200 H198 2.6304 no .
C200 H205 3.4240 no .
C201 H19F 3.2548 no .
C201 H19H 3.3581 no .
C201 H195 2.7811 no .
C201 H196 2.5363 no .
C202 H21C 3.4835 no .
C202 H21D 3.1759 no .
C202 H124 3.3194 no .
C202 H197 2.3308 no .
C203 H15J 3.0382 no .
C203 H15K 3.3528 no .
C203 H20A 2.2720 no .
C203 H20B 2.9357 no .
C204 H15J 3.3465 no .
C204 H15K 3.4589 no .
C204 H20A 2.6110 no .
C204 H20B 3.2842 no .
C204 H198 3.1999 no .
C205 H20B 2.9881 no .
C205 H21C 2.6593 no .
C205 H21E 3.3694 no .
C205 H198 2.4842 no .
C205 H199 3.5913 no .
C205 H207 2.7348 no .
C205 H208 3.2167 no .
C205 H209 2.5927 no .
C206 H21C 2.5927 no .
C206 H21D 3.2102 no .
C206 H21E 2.6113 no .
C206 H21F 3.5322 no .
C206 H208 2.6610 no .
C206 H209 3.1503 no .
C207 H21F 2.5791 no .
C207 H21G 2.5855 no .
C207 H21H 3.1993 no .
C207 H205 3.3401 no .
C207 H209 2.6667 no .
C208 H21A 3.3771 no .
C208 H21B 2.8449 no .
C208 H21G 3.1843 no .
C208 H22C 3.3736 no .
C208 H206 2.6414 no .
C208 H214 2.4382 no .
C209 H20B 3.0836 no .
C209 H205 3.2343 no .
C209 H206 3.1742 no .
C209 H207 2.7071 no .
C209 H214 3.4325 no .
C210 H14M 3.4007 no .
C210 H14N 3.5445 no .
C210 H20B 3.3281 no .
C210 H21I 3.2076 no .
C210 H21J 2.5951 no .
C210 H21K 2.5895 no .
C210 H208 2.7468 no .
C210 H214 3.4074 no .
C210 H218 3.4977 no .
C211 H20F 3.3570 no .
C211 H20G 3.2852 no .
C211 H205 2.7206 no .
C211 H206 2.5271 no .
C212 H22A 3.4451 no .
C212 H22C 3.5612 no .
C212 H207 2.3729 no .
C213 H14N 3.3816 no .
C213 H21A 2.6144 no .
C213 H21B 2.5821 no .
C214 H21B 3.0456 no .
C214 H21G 3.4790 no .
C214 H22B 3.3447 no .
C214 H22C 2.7171 no .
C214 H208 2.4911 no .
C214 H216 2.6721 no .
C214 H217 3.2964 no .
C214 H218 2.6211 no .
C215 H21G 3.2711 no .
C215 H22A 3.2123 no .
C215 H22B 2.6000 no .
C215 H22C 2.6247 no .
C215 H22F 3.1249 no .
C215 H217 2.7552 no .
C215 H218 3.2817 no .
C216 H21G 3.3825 no .
C216 H22D 2.5970 no .
C216 H22E 3.2094 no .
C216 H22F 2.5849 no .
C216 H214 3.3062 no .
C216 H218 2.8067 no .
C216 H223 3.5521 no .
C217 H21L 2.6545 no .
C217 H21M 2.7916 no .
C217 H22D 3.5462 no .
C217 H22M 3.5928 no .
C217 H121 3.3107 no .
C217 H215 2.6824 no .
C217 H223 2.5334 no .
C217 H227 3.5880 no .
C218 H21B 2.9693 no .
C218 H121 3.3006 no .
C218 H214 3.2167 no .
C218 H215 3.1657 no .
C218 H216 2.7849 no .
C218 H223 3.5917 no .
C218 H227 3.4686 no .
C219 H21B 3.3367 no .
C219 H22G 3.1723 no .
C219 H22H 2.5339 no .
C219 H22I 2.5371 no .
C219 H217 2.6216 no .
C219 H227 3.3520 no .
C220 H21G 3.4260 no .
C220 H21H 3.3594 no .
C220 H214 2.7283 no .
C220 H215 2.5732 no .
C221 H22M 3.5065 no .
C221 H22N 3.2694 no .
C221 H122 3.5071 no .
C221 H216 2.3638 no .
C222 H13B 3.1239 no .
C222 H14M 3.3336 no .
C222 H21L 2.5965 no .
C222 H21M 2.4732 no .
C222 H23D 3.5554 no .
C222 H114 3.3373 no .
C223 H21L 2.9273 no .
C223 H22L 3.3697 no .
C223 H22M 2.6636 no .
C223 H121 3.5967 no .
C223 H217 2.5170 no .
C223 H225 2.7187 no .
C223 H226 3.4052 no .
C223 H227 2.6689 no .
C224 H22L 2.5737 no .
C224 H22M 2.5478 no .
C224 H22N 3.1735 no .
C224 H23C 3.0735 no .
C224 H226 2.8668 no .
C224 H227 3.3727 no .
C225 H23A 2.6173 no .
C225 H23B 3.2188 no .
C225 H23C 2.5984 no .
C225 H121 3.3116 no .
C225 H223 3.3297 no .
C225 H227 2.9177 no .
C225 H232 3.4162 no .
C226 H22J 2.7349 no .
C226 H22K 2.7407 no .
C226 H23A 3.5931 no .
C226 H121 3.3475 no .
C226 H224 2.7563 no .
C226 H232 2.4848 no .
C226 H236 3.4930 no .
C227 H21L 2.9653 no .
C227 H121 3.1890 no .
C227 H223 3.2203 no .
C227 H224 3.1720 no .
C227 H225 2.8803 no .
C227 H236 3.4975 no .
C228 H18M 3.2667 no .
C228 H21L 3.4943 no .
C228 H23D 3.1359 no .
C228 H23E 2.5125 no .
C228 H23F 2.5161 no .
C228 H114 3.2130 no .
C228 H226 2.5692 no .
C228 H236 3.5425 no .
C229 H22D 3.5170 no .
C229 H22E 3.2915 no .
C229 H223 2.7347 no .
C229 H224 2.5181 no .
C230 H23J 3.4649 no .
C230 H23K 3.0206 no .
C230 H225 2.3825 no .
C231 H13B 3.1668 no .
C231 H18B 3.5218 no .
C231 H18C 3.5818 no .
C231 H18L 2.8909 no .
C231 H18M 3.0845 no .
C231 H22I 3.1573 no .
C231 H22J 2.6466 no .
C231 H22K 2.4124 no .
C231 H114 3.1219 no .
C232 H22J 3.2011 no .
C232 H23J 2.9375 no .
C232 H226 2.4446 no .
C232 H234 2.7313 no .
C232 H235 3.2317 no .
C232 H236 2.5800 no .
C233 H23I 2.5495 no .
C233 H23J 2.5449 no .
C233 H23K 3.1682 no .
C233 H23M 3.4200 no .
C233 H235 2.7054 no .
C233 H236 3.1673 no .
C234 H23L 3.1923 no .
C234 H23M 2.5940 no .
C234 H23N 2.6022 no .
C234 H232 3.3493 no .
C234 H236 2.6868 no .
C235 H19C 3.2829 no .
C235 H23G 3.3862 no .
C235 H23H 2.7942 no .
C235 H23N 3.3623 no .
C235 H187 2.4028 no .
C235 H233 2.6762 no .
C236 H22J 3.1037 no .
C236 H187 3.1797 no .
C236 H232 3.2355 no .
C236 H233 3.1925 no .
C236 H234 2.7232 no .
C237 H18P 3.0202 no .
C237 H22J 3.4081 no .
C237 H24A 2.5148 no .
C237 H24B 3.1608 no .
C237 H24C 2.5180 no .
C237 H187 2.9018 no .
C237 H235 2.7481 no .
C238 H23A 3.1194 no .
C238 H23B 3.1083 no .
C238 H232 2.9794 no .
C238 H233 2.3468 no .
C239 H189 3.3024 no .
C239 H234 2.3770 no .
C240 H16K 3.4141 no .
C240 H17A 2.8078 no .
C240 H17B 3.2359 no .
C240 H18P 3.2620 no .
C240 H23G 2.6051 no .
C240 H23H 2.4445 no .
C240 H187 3.0185 no .
H2AA H69 2.6074 no .
H2AB H70 2.1767 no .
H2AC H70 2.6116 no .
H2AD H70 2.1694 no .
H4 H5 2.3928 no .
H4 H22 3.1702 no .
H5 H33 3.1158 no .
H9 H10 2.4257 no .
H9 H29A 3.4486 no .
H9 H33 3.5563 no .
H10 H36 3.4741 no .
H10 H40 3.3496 no .
H13A H22G 3.2524 no .
H13A H136 2.8392 no .
H13A H137 2.3843 no .
H13A H145 2.3575 no .
H13B H22G 2.7676 no .
H13B H22I 2.6328 no .
H13B H23D 2.3690 no .
H13B H23F 3.2563 no .
H13B H114 3.2316 no .
H13B H136 2.5230 no .
H13B H137 2.8399 no .
H13C H18H 3.0947 no .
H13C H134 3.4131 no .
H13D H133 2.9929 no .
H13D H134 2.3438 no .
H13E H133 2.2188 no .
H13E H134 2.8551 no .
H13E H180 2.8424 no .
H14 H15 2.4655 no .
H14 H36 3.1700 no .
H14A H14F 2.8364 no .
H14A H14H 3.4611 no .
H14A H135 3.2786 no .
H14B H18J 3.3617 no .
H14B H134 3.5804 no .
H14B H135 2.4380 no .
H14C H14F 2.7063 no .
H14C H14H 3.5620 no .
H14C H135 2.2658 no .
H14D H14L 2.3136 no .
H14D H14M 3.3776 no .
H14D H14N 2.8336 no .
H14D H15A 2.8866 no .
H14D H144 2.8627 no .
H14D H145 2.3685 no .
H14D H150 2.8649 no .
H14D H154 2.8796 no .
H14E H14L 2.7985 no .
H14E H14M 3.4045 no .
H14E H14N 2.3648 no .
H14E H144 2.6375 no .
H14E H145 2.7985 no .
H14E H150 3.3823 no .
H14F H14I 3.5563 no .
H14F H142 3.3907 no .
H14G H14I 2.9180 no .
H14G H14K 3.2616 no .
H14G H142 2.5806 no .
H14H H141 3.5081 no .
H14H H142 2.4006 no .
H14I H143 2.3322 no .
H14J H15G 3.2681 no .
H14J H109 3.2323 no .
H14J H143 2.3435 no .
H14J H152 2.9168 no .
H14K H15E 3.1969 no .
H14K H143 3.2812 no .
H14L H15A 2.9205 no .
H14L H20A 3.5632 no .
H14L H21A 3.2265 no .
H14M H21A 2.7432 no .
H14M H21B 3.1648 no .
H14M H21K 3.5393 no .
H14M H22G 2.6343 no .
H14M H114 3.5274 no .
H14N H21A 2.8183 no .
H14N H21B 3.5701 no .
H14N H21J 3.4535 no .
H14N H21K 2.5870 no .
H14N H22G 3.1077 no .
H15 H43 3.2268 no .
H15 H47 3.5238 no .
H15A H15I 2.8682 no .
H15A H15J 2.3691 no .
H15A H15K 3.4238 no .
H15A H117 2.4899 no .
H15A H153 3.5593 no .
H15A H154 2.3346 no .
H15B H15I 2.3154 no .
H15B H15J 2.7659 no .
H15B H15K 3.3860 no .
H15B H16A 2.8357 no .
H15B H19B 3.5921 no .
H15B H117 2.2985 no .
H15B H153 3.0643 no .
H15B H154 2.2292 no .
H15B H159 3.0395 no .
H15B H163 2.7702 no .
H15C H150 3.0754 no .
H15C H151 2.3996 no .
H15D H144 2.9024 no .
H15D H150 2.1891 no .
H15D H151 2.8206 no .
H15E H151 3.4485 no .
H15F H16D 3.3679 no .
H15F H152 3.3137 no .
H15G H109 3.0336 no .
H15G H152 2.3502 no .
H15H H16F 3.5411 no .
H15H H16H 3.3347 no .
H15H H108 3.4962 no .
H15H H109 2.5742 no .
H15H H152 2.3681 no .
H15H H161 2.7411 no .
H15I H16A 3.5823 no .
H15I H19A 3.0411 no .
H15I H19B 3.1944 no .
H15I H117 3.5638 no .
H15I H159 3.2735 no .
H15J H19A 2.7709 no .
H15J H19B 3.3830 no .
H15J H20A 2.4968 no .
H15J H20I 2.7919 no .
H15J H20J 3.5378 no .
H15J H20L 2.5599 no .
H15J H20N 2.4684 no .
H15K H20I 3.2858 no .
H15K H20J 3.5867 no .
H15K H20L 2.5752 no .
H15K H20N 2.6071 no .
H16A H16I 2.3065 no .
H16A H16J 3.3614 no .
H16A H16K 2.8128 no .
H16A H19B 2.7978 no .
H16A H117 2.4216 no .
H16A H162 3.5762 no .
H16A H163 2.3774 no .
H16B H16I 2.7447 no .
H16B H16J 3.3422 no .
H16B H16K 2.2815 no .
H16B H17A 2.6855 no .
H16B H24C 3.4520 no .
H16B H117 3.5757 no .
H16B H162 2.9303 no .
H16B H163 2.3569 no .
H16B H172 2.4331 no .
H16C H153 2.7791 no .
H16C H159 2.1005 no .
H16C H160 2.8245 no .
H16D H159 3.5216 no .
H16D H160 3.4180 no .
H16E H159 2.9612 no .
H16E H160 2.3708 no .
H16F H17C 3.1465 no .
H16F H17D 2.6418 no .
H16F H161 2.2583 no .
H16G H17C 2.8531 no .
H16G H17D 2.5106 no .
H16G H161 3.3139 no .
H16H H160 3.3250 no .
H16H H161 2.5131 no .
H16I H19B 2.8565 no .
H16I H24C 2.9238 no .
H16K H17A 2.7232 no .
H16K H17J 3.2728 no .
H16K H24B 3.2251 no .
H16K H24C 2.7710 no .
H17A H17I 3.3301 no .
H17A H17J 2.2478 no .
H17A H17K 2.6460 no .
H17A H24A 2.6186 no .
H17A H24B 2.4705 no .
H17A H24C 2.8689 no .
H17A H171 3.5564 no .
H17A H172 2.3503 no .
H17B H17J 3.2886 no .
H17B H17K 3.5099 no .
H17B H18A 2.8866 no .
H17B H24A 2.6084 no .
H17B H24B 3.0843 no .
H17B H24C 3.5920 no .
H17B H171 3.0320 no .
H17B H172 2.2961 no .
H17B H177 3.0501 no .
H17B H181 2.8479 no .
H17C H168 2.4215 no .
H17C H169 2.5133 no .
H17D H169 3.3022 no .
H17E H168 3.4475 no .
H17E H169 2.2691 no .
H17F H18E 3.0801 no .
H17F H170 3.3217 no .
H17G H170 2.3368 no .
H17H H18E 3.5603 no .
H17H H18I 3.3067 no .
H17H H105 3.2121 no .
H17H H170 2.4181 no .
H17H H179 2.7955 no .
H17J H24B 3.0286 no .
H17K H168 3.5646 no .
H17K H171 3.2203 no .
H18A H18K 3.1845 no .
H18A H18L 2.5926 no .
H18A H18N 2.0862 no .
H18A H23F 3.5151 no .
H18A H23G 3.3675 no .
H18A H24A 2.7100 no .
H18A H180 3.5855 no .
H18A H181 2.3219 no .
H18B H18K 3.2185 no .
H18B H18L 2.1337 no .
H18B H18N 2.6644 no .
H18B H23F 2.6826 no .
H18B H133 2.7783 no .
H18B H137 3.1207 no .
H18B H180 2.8361 no .
H18B H181 2.3770 no .
H18C H18M 2.5841 no .
H18C H18P 3.4477 no .
H18C H18Q 3.1086 no .
H18C H23F 2.7269 no .
H18C H133 2.9574 no .
H18C H137 3.0345 no .
H18C H180 2.9737 no .
H18C H181 2.2525 no .
H18D H18M 2.5854 no .
H18D H18P 3.2485 no .
H18D H18Q 2.2811 no .
H18D H23F 3.4910 no .
H18D H133 2.9660 no .
H18D H180 2.3097 no .
H18D H181 2.7995 no .
H18E H178 3.3013 no .
H18F H177 3.3623 no .
H18F H178 2.2318 no .
H18G H171 3.2978 no .
H18G H177 2.3927 no .
H18G H178 2.5799 no .
H18H H179 3.3329 no .
H18I H105 3.5452 no .
H18I H179 2.4547 no .
H18J H105 2.9734 no .
H18J H135 2.9786 no .
H18J H179 2.3316 no .
H18L H22J 3.4475 no .
H18L H22K 3.4388 no .
H18L H23D 3.5005 no .
H18L H23E 2.8158 no .
H18L H23F 2.1570 no .
H18M H22J 2.6854 no .
H18M H22K 3.1662 no .
H18M H23E 3.2515 no .
H18M H23F 2.2551 no .
H18M H23G 2.8060 no .
H18N H23F 3.2093 no .
H18N H23G 3.2612 no .
H18N H24A 3.5389 no .
H18P H22J 3.4319 no .
H18P H23G 2.4819 no .
H18P H24A 2.8507 no .
H19 H20 2.4304 no .
H19 H47 3.2153 no .
H19A H20A 2.8923 no .
H19A H117 3.4782 no .
H19A H190 2.4173 no .
H19A H191 2.6530 no .
H19A H195 2.9621 no .
H19A H199 2.8264 no .
H19B H117 2.3954 no .
H19B H190 2.9971 no .
H19B H191 2.7676 no .
H19C H187 2.2164 no .
H19C H188 2.7758 no .
H19C H235 2.5049 no .
H19D H188 3.3738 no .
H19E H187 3.0831 no .
H19E H188 2.3151 no .
H19F H20C 3.1629 no .
H19F H20D 2.7321 no .
H19F H189 3.3258 no .
H19G H23L 3.2435 no .
H19G H23N 3.3689 no .
H19G H188 3.5844 no .
H19G H189 2.4858 no .
H19H H20C 3.4023 no .
H19H H20D 3.1174 no .
H19H H23N 3.4180 no .
H19H H189 2.3171 no .
H20 H22 3.5062 no .
H20 H26 3.3444 no .
H20A H20I 2.2433 no .
H20A H20J 2.8687 no .
H20A H20K 3.4853 no .
H20A H20L 2.5008 no .
H20A H20N 2.2785 no .
H20A H20O 3.2157 no .
H20A H198 3.5090 no .
H20A H199 2.3674 no .
H20B H20I 2.9462 no .
H20B H20L 3.5257 no .
H20B H20N 3.3310 no .
H20B H21A 2.6984 no .
H20B H198 2.9589 no .
H20B H199 2.2840 no .
H20B H205 3.1335 no .
H20B H209 2.9544 no .
H20C H190 3.3934 no .
H20C H195 2.2116 no .
H20C H196 2.7966 no .
H20D H196 3.4221 no .
H20E H195 3.1134 no .
H20E H196 2.3607 no .
H20F H21C 3.4734 no .
H20F H21D 3.1567 no .
H20F H124 2.6384 no .
H20F H197 2.3031 no .
H20F H207 3.5479 no .
H20G H21C 3.3788 no .
H20G H21D 2.7053 no .
H20G H197 3.2711 no .
H20H H124 3.2064 no .
H20H H197 2.3469 no .
H20J H195 3.4884 no .
H20J H196 3.0758 no .
H20J H198 2.9278 no .
H20K H198 3.5643 no .
H21A H21I 3.4767 no .
H21A H21J 2.9211 no .
H21A H21K 2.4436 no .
H21A H208 3.5840 no .
H21A H209 2.3986 no .
H21B H21I 3.4563 no .
H21B H21J 2.4148 no .
H21B H21K 2.8638 no .
H21B H208 3.1481 no .
H21B H209 2.3079 no .
H21B H214 3.2597 no .
H21B H218 2.6552 no .
H21C H198 2.9509 no .
H21C H205 2.1402 no .
H21C H206 2.7801 no .
H21D H205 3.5635 no .
H21D H206 3.4143 no .
H21E H205 3.0397 no .
H21E H206 2.3674 no .
H21F H207 2.2847 no .
H21G H22A 3.4748 no .
H21G H22C 3.4854 no .
H21G H22F 2.9919 no .
H21G H122 3.3577 no .
H21G H207 2.4442 no .
H21G H216 2.6950 no .
H21H H22A 2.9756 no .
H21H H22C 3.5009 no .
H21H H22F 3.4810 no .
H21H H207 3.3095 no .
H21J H22H 3.4597 no .
H21J H214 3.5435 no .
H21L H22G 3.4574 no .
H21L H22H 2.9108 no .
H21L H22I 2.4172 no .
H21L H217 2.7311 no .
H21L H218 2.3969 no .
H21L H223 3.0974 no .
H21L H227 2.6323 no .
H21M H22G 3.3647 no .
H21M H22H 2.2818 no .
H21M H22I 2.7296 no .
H21M H217 2.5533 no .
H21M H218 2.8146 no .
H22 H23 2.2744 no .
H22A H214 3.5997 no .
H22A H215 3.4398 no .
H22B H214 2.9867 no .
H22B H215 2.3941 no .
H22C H208 2.8625 no .
H22C H214 2.1919 no .
H22C H215 2.8770 no .
H22D H22N 3.3326 no .
H22D H23C 3.4982 no .
H22D H122 2.6904 no .
H22D H216 2.2820 no .
H22D H225 3.4573 no .
H22E H22M 3.3485 no .
H22E H22N 2.7501 no .
H22E H216 3.3009 no .
H22F H216 2.4315 no .
H22G H114 3.2884 no .
H22I H23D 2.6169 no .
H22I H114 2.9211 no .
H22J H23D 3.4866 no .
H22J H23E 2.9927 no .
H22J H23F 2.4904 no .
H22J H23G 2.7982 no .
H22J H114 2.9836 no .
H22J H226 2.7459 no .
H22J H227 2.3954 no .
H22J H232 3.4172 no .
H22J H236 2.8209 no .
H22K H23D 3.3154 no .
H22K H23E 2.2343 no .
H22K H23F 2.6392 no .
H22K H226 2.4238 no .
H22K H227 2.8675 no .
H22L H223 3.0506 no .
H22L H224 2.3548 no .
H22M H217 3.2015 no .
H22M H223 2.1387 no .
H22M H224 2.7801 no .
H22N H223 3.5749 no .
H22N H224 3.4026 no .
H23 H27A 3.4040 no .
H23 H27B 2.4946 no .
H23 H27C 3.3759 no .
H23A H23J 3.4086 no .
H23A H23K 2.8145 no .
H23A H122 3.3854 no .
H23A H225 2.2950 no .
H23B H23J 3.1692 no .
H23B H23K 2.5314 no .
H23B H225 3.3151 no .
H23C H224 3.5221 no .
H23C H225 2.4706 no .
H23D H114 3.1916 no .
H23F H114 3.0141 no .
H23G H24A 2.4207 no .
H23G H24B 3.4618 no .
H23G H24C 2.9288 no .
H23G H114 3.1681 no .
H23G H236 2.3814 no .
H23H H24A 2.6814 no .
H23H H24B 3.3440 no .
H23H H24C 2.2521 no .
H23H H114 3.5961 no .
H23H H187 2.6691 no .
H23H H191 3.2675 no .
H23H H235 3.0966 no .
H23H H236 2.3234 no .
H23I H232 3.4663 no .
H23I H233 2.2094 no .
H23J H232 2.4573 no .
H23J H233 2.4873 no .
H23K H233 3.2735 no .
H23L H189 3.5118 no .
H23L H234 3.3143 no .
H23M H234 2.3555 no .
H23N H124 3.3846 no .
H23N H125 3.5746 no .
H23N H189 2.5050 no .
H23N H234 2.3964 no .
H24B H187 3.3162 no .
H24C H187 2.6791 no .
H24D H62 2.1861 no .
H24E H62 2.1824 no .
H24F H62 2.6211 no .
H24G H63 2.0350 no .
H24H H63 2.0474 no .
H24I H63 2.5031 no .
H24J H64 2.9418 no .
H24K H64 2.5514 no .
H24L H64 2.5694 no .
H24M H65 2.2177 no .
H24N H65 2.2328 no .
H24O H65 2.6552 no .
H24P H66 2.6391 no .
H24Q H66 2.2087 no .
H24R H66 2.2030 no .
H24S H67 2.4981 no .
H24T H67 2.1426 no .
H24U H67 2.6369 no .
H24V H68 2.1558 no .
H24W H68 2.6207 no .
H24X H68 2.2169 no .
H24Y H69 2.1734 no .
H24Z H69 2.1625 no .
H25 H26 2.3081 no .
H25 H27A 2.5612 no .
H25 H27B 3.4696 no .
H25 H27C 2.5822 no .
H25A H71 2.0945 no .
H25B H71 2.5205 no .
H25C H71 2.0351 no .
H25D H72 2.0751 no .
H25E H72 2.5920 no .
H25F H72 2.3031 no .
H25G H73 2.2421 no .
H25H H73 2.2308 no .
H25I H73 2.6645 no .
H25J H74 2.3445 no .
H25K H74 2.7340 no .
H25L H74 2.2962 no .
H25M H75 2.0260 no .
H25N H75 2.4276 no .
H25O H75 2.5329 no .
H29A H30A 2.2941 no .
H30A H34A 2.6254 no .
H30A H34B 3.5039 no .
H30A H34C 2.6313 no .
H32 H33 2.3239 no .
H32 H34A 3.3433 no .
H32 H34B 2.4268 no .
H32 H34C 3.3610 no .
H36 H37 2.3046 no .
H37 H41A 3.3820 no .
H37 H41B 2.4520 no .
H37 H41C 3.3139 no .
H39 H40 2.3205 no .
H39 H41A 2.5975 no .
H39 H41B 3.4963 no .
H39 H41C 2.6009 no .
H43 H44 2.2991 no .
H44 H48A 3.3350 no .
H44 H48B 2.3996 no .
H44 H48C 3.3736 no .
H46 H47 2.3038 no .
H46 H48A 2.6805 no .
H46 H48B 3.5291 no .
H46 H48C 2.6351 no .
H47 H101 3.2744 no .
H52 H53 2.4250 no .
H52 H70A 3.1636 no .
H53 H76 2.8980 no .
H57 H58 2.4527 no .
H57 H80 2.9671 no .
H58 H88 2.9835 no .
H62A H63A 2.4502 no .
H62A H84 2.8309 no .
H63A H95 2.7457 no .
H67A H68A 2.4221 no .
H67A H91 2.8741 no .
H68A H70A 3.5208 no .
H68A H74A 3.2458 no .
H70A H71A 2.3035 no .
H71A H75A 2.6503 no .
H71A H75B 3.5219 no .
H71A H75C 2.6569 no .
H73A H74A 2.2506 no .
H73A H75A 3.3477 no .
H73A H75B 2.4220 no .
H73A H75C 3.3547 no .
H76 H77 2.3109 no .
H77 H82A 2.2848 no .
H77 H82B 3.2347 no .
H77 H82C 3.2540 no .
H79 H80 2.3204 no .
H79 H82A 3.5724 no .
H79 H82B 2.7640 no .
H79 H82C 2.6954 no .
H80 H131 3.2920 no .
H84 H85 2.3414 no .
H85 H89A 2.6799 no .
H85 H89B 2.6871 no .
H85 H89C 3.5464 no .
H87 H88 2.3388 no .
H87 H89A 3.3200 no .
H87 H89B 3.3006 no .
H87 H89C 2.3496 no .
H91 H92 2.2906 no .
H92 H96A 2.7631 no .
H92 H96B 2.7163 no .
H92 H96C 3.5929 no .
H94 H95 2.2683 no .
H94 H96A 3.3078 no .
H94 H96B 3.3336 no .
H94 H96C 2.3604 no .
H97 H98 2.2758 no .
H100 H101 2.2887 no .
H105 H106 2.3129 no .
H105 H135 3.3173 no .
H105 H179 3.1527 no .
H106 H135 2.8450 no .
H106 H137 2.2027 no .
H106 H179 2.7379 no .
H106 H181 2.8511 no .
H108 H109 2.2793 no .
H108 H152 2.7024 no .
H108 H154 2.7269 no .
H108 H161 2.8768 no .
H108 H163 2.1722 no .
H109 H152 2.8855 no .
H109 H161 3.0805 no .
H114 H227 3.3139 no .
H114 H236 3.5035 no .
H117 H154 3.4481 no .
H117 H163 3.5140 no .
H121 H122 2.3096 no .
H121 H216 2.9924 no .
H121 H218 2.5475 no .
H121 H225 2.5711 no .
H121 H227 2.4200 no .
H121 H234 3.4664 no .
H122 H216 2.7429 no .
H122 H225 2.8234 no .
H124 H125 2.2954 no .
H124 H197 2.6471 no .
H124 H207 3.3544 no .
H125 H189 3.2784 no .
H125 H191 2.6892 no .
H125 H197 2.5411 no .
H125 H199 2.4999 no .
H125 H209 3.3086 no .
H129 H130 2.3233 no .
H131 H132 2.2865 no .
H133 H134 2.3374 no .
H133 H137 3.3961 no .
H133 H180 2.1708 no .
H134 H135 2.8243 no .
H134 H136 2.7905 no .
H135 H136 2.8641 no .
H135 H137 2.7404 no .
H136 H137 2.8411 no .
H136 H141 2.1066 no .
H137 H145 3.5100 no .
H137 H181 2.9595 no .
H141 H142 2.2996 no .
H141 H143 3.5509 no .
H141 H145 3.4765 no .
H142 H143 2.8526 no .
H142 H144 2.5594 no .
H143 H144 2.8376 no .
H143 H145 2.6055 no .
H144 H145 2.8540 no .
H144 H150 2.1544 no .
H145 H154 3.1609 no .
H150 H151 2.3656 no .
H150 H154 3.4254 no .
H151 H152 2.8187 no .
H151 H153 2.6816 no .
H152 H153 2.8462 no .
H152 H154 2.6832 no .
H153 H154 2.8842 no .
H153 H159 2.1133 no .
H154 H163 3.1891 no .
H159 H160 2.3321 no .
H159 H161 3.5789 no .
H159 H163 3.4506 no .
H160 H161 2.8112 no .
H160 H162 2.7593 no .
H161 H162 2.8281 no .
H161 H163 2.8259 no .
H162 H163 2.8407 no .
H162 H168 2.1273 no .
H163 H172 3.2930 no .
H168 H169 2.2979 no .
H168 H170 3.5826 no .
H168 H172 3.4647 no .
H169 H170 2.8322 no .
H169 H171 2.5684 no .
H170 H171 2.8251 no .
H170 H172 2.6353 no .
H171 H172 2.8424 no .
H171 H177 2.0920 no .
H172 H181 3.3833 no .
H177 H178 2.3220 no .
H177 H179 3.5765 no .
H177 H181 3.4903 no .
H178 H179 2.8014 no .
H178 H180 2.7215 no .
H179 H180 2.8433 no .
H179 H181 2.7589 no .
H180 H181 2.8762 no .
H187 H188 2.3401 no .
H187 H189 3.5823 no .
H187 H191 3.4563 no .
H187 H235 2.0877 no .
H188 H189 2.8260 no .
H188 H190 2.7332 no .
H189 H190 2.8402 no .
H189 H191 2.7486 no .
H190 H191 2.8417 no .
H190 H195 2.1344 no .
H191 H199 2.8839 no .
H195 H196 2.3698 no .
H195 H199 3.4566 no .
H196 H197 2.8481 no .
H196 H198 2.7149 no .
H197 H198 2.8344 no .
H197 H199 2.8484 no .
H198 H199 2.8437 no .
H198 H205 2.1135 no .
H199 H209 3.2267 no .
H205 H206 2.3225 no .
H205 H209 3.4865 no .
H206 H207 2.8339 no .
H206 H208 2.4794 no .
H207 H208 2.8561 no .
H207 H209 2.5182 no .
H208 H209 2.8477 no .
H208 H214 2.0892 no .
H209 H218 3.4514 no .
H214 H215 2.3345 no .
H214 H216 3.5556 no .
H214 H218 3.4879 no .
H215 H216 2.8308 no .
H215 H217 2.6167 no .
H216 H217 2.8031 no .
H216 H218 2.7211 no .
H217 H218 2.8316 no .
H217 H223 2.1751 no .
H218 H227 3.0974 no .
H223 H224 2.3822 no .
H223 H225 3.5925 no .
H223 H227 3.5174 no .
H224 H225 2.8251 no .
H224 H226 2.7595 no .
H225 H226 2.8109 no .
H225 H227 2.9150 no .
H226 H227 2.8399 no .
H226 H232 2.1136 no .
H227 H236 3.0844 no .
H232 H233 2.3251 no .
H232 H236 3.4664 no .
H233 H234 2.8552 no .
H233 H235 2.5266 no .
H234 H235 2.8612 no .
H234 H236 2.5360 no .
H235 H236 2.8733 no .
Rh1 H25G 3.5005 no .
Cl1 H25G 2.1504 no .
Cl1 H25I 3.2053 no .
Cl1 H71A 3.2383 no 1_666
Cl1 H75C 2.6624 no 1_666
Cl2 H37 3.3302 no 1_444
Cl2 H41B 3.0273 no 1_444
Cl2 H41C 3.4388 no 1_444
O3 H25J 3.5428 no 1_554
O8 H41A 2.7102 no 1_455
O8 H41B 3.3736 no 1_455
O11 H2AA 3.0211 no 1_455
O11 H82B 3.1381 no 1_556
O12 H92 3.0889 no 1_566
O14 H57 3.1427 no 1_556
O14 H79 3.5675 no 1_556
O14 H82B 3.0437 no 1_556
O16 H57 3.2590 no 1_556
O16 H58 2.7828 no 1_556
O17 H22E 3.2086 no 1_556
O17 H34B 3.3290 no 1_545
O18 H34C 3.4507 no 1_545
O18 H87 3.4013 no 1_556
O18 H88 3.5870 no 1_556
O19 H58 3.3265 no 1_556
O19 H89A 3.4517 no 1_556
O21 H89C 3.3952 no 1_556
O22 H25E 3.1174 no 1_655
O22 H25F 2.7730 no 1_655
O23 H20I 3.5601 no 1_655
O23 H20K 3.5845 no 1_655
O23 H20O 2.9638 no 1_655
O23 H77 3.5998 no 1_656
O23 H82A 2.7160 no 1_656
O24 H21C 2.5363 no 1_655
O24 H21E 3.5874 no 1_655
O24 H198 2.8534 no 1_655
O24 H205 2.7157 no 1_655
O26 H205 2.8800 no 1_655
O26 H206 3.1246 no 1_655
O27 H24Z 3.4709 no .
O28 H21I 3.0764 no 1_655
O28 H21K 3.3718 no 1_655
O29 H206 2.5428 no 1_655
O29 H208 3.2880 no 1_655
O30a H21E 2.7800 no 1_655
O30a H206 2.9925 no 1_655
O34 H75B 3.3454 no 1_655
O39 H17I 2.9691 no 1_455
O40 H18G 2.4336 no 1_455
O40 H171 2.8739 no 1_455
O40 H177 2.6475 no 1_455
O42 H177 2.9061 no 1_455
O42 H178 2.8768 no 1_455
O43 H18Q 3.5055 no 1_455
O44 H18K 3.0747 no 1_455
O44 H18Q 3.2542 no 1_455
O44 H48B 3.1213 no 1_454
O45 H18F 3.5507 no 1_455
O45 H178 2.6671 no 1_455
O45 H180 3.5231 no 1_455
O47 H27C 2.7210 no 1_554
O48 H2AD 3.1141 no 1_554
O49 H15F 3.3582 no 1_554
O49 H96B 3.3047 no 1_565
O52 H19 2.4372 no 1_554
O52 H20 3.2329 no 1_554
O53 H16G 3.4890 no 1_554
O53 H16H 3.2994 no 1_554
O53 H66 3.4733 no 1_554
O54 H24R 3.2309 no 1_554
O54 H66 2.7508 no 1_554
O55 H19 2.8381 no 1_554
O57 H48A 3.2069 no 1_554
O58 H30A 3.4093 no 1_544
O59 H75A 2.6930 no 1_655
O59 H75B 3.0200 no 1_655
O60 H21D 3.5140 no 1_655
O60 H21E 3.1396 no 1_655
O62 H2AB 3.2786 no 1_655
O62 H21F 3.2828 no 1_656
O62 H21H 2.7250 no 1_656
O62 H48C 2.7765 no .
O62 H63 3.3869 no .
O62 H70 2.0863 no 1_655
O62 H132 3.1848 no 1_656
O63 H20F 3.0305 no 1_656
O63 H20G 3.0749 no 1_656
O63 H20H 3.4303 no 1_656
O63 H71 2.9307 no 1_545
O63 H129 3.2736 no 1_656
O64 H17C 3.1800 no .
O64 H17E 3.3472 no .
O64 H24M 2.9019 no .
O64 H53 3.2480 no 1_656
O64 H65 2.7929 no .
O64 H76 2.6582 no 1_656
O65 H17C 2.9511 no .
O65 H17D 3.2783 no .
O65 H23B 2.6618 no 1_556
O65 H23K 3.0687 no 1_556
O65 H24R 2.9597 no .
O65 H52 3.2319 no 1_656
O65 H53 3.1154 no 1_656
O65 H64 2.3489 no .
O66 H17D 3.0349 no .
O66 H23B 3.4383 no 1_556
O66 H24U 3.5713 no .
O66 H25F 2.9528 no 1_655
O66 H46 2.7256 no .
O66 H47 3.3873 no .
O66 H72 2.9128 no 1_655
O66 H224 2.8937 no 1_556
O67 H14 3.5392 no .
O67 H15 3.1776 no .
O67 H15C 3.0487 no 1_655
O67 H25M 3.2649 no .
O67 H75 1.9982 no .
O67 H79 3.0722 no 1_656
O67 H82C 3.1878 no 1_656
O67 H151 2.8450 no 1_655
O68 H22B 2.8301 no 1_656
O68 H25 3.1015 no 1_655
O68 H27A 3.4375 no 1_655
O68 H215 3.4688 no 1_656
O69 H15D 3.1399 no 1_655
O69 H25O 3.5278 no .
O69 H39 3.1291 no .
O69 H75 3.2246 no .
O69 H144 3.5040 no 1_655
O69 H150 2.6231 no 1_655
O70 H16C 3.2946 no .
O70 H16D 2.7488 no .
O70 H16E 3.2423 no .
O70 H21H 3.1946 no 1_556
O70 H22F 3.5607 no 1_556
O70 H24D 3.1752 no 1_455
O70 H62 2.4231 no 1_455
O70 H80 2.8443 no 1_556
O70 H131 3.2000 no 1_556
O70 H132 2.4566 no 1_556
O71 H5 3.3618 no 1_655
O71 H20H 3.3962 no 1_666
O71 H24G 3.5957 no 1_565
O71 H24I 3.0332 no 1_565
O71 H63 3.4839 no 1_565
O71 H124 3.5962 no 1_666
O71 H129 2.6503 no 1_666
O72 H22L 2.6800 no 1_456
O72 H24S 2.8451 no 1_455
O72 H24U 3.5136 no 1_455
O72 H25N 3.2563 no 1_455
O72 H47 2.8094 no 1_455
O72 H66 2.5575 no 1_455
O72 H100 2.4758 no 1_455
O72 H101 3.5582 no 1_455
O72 H224 3.1962 no 1_456
O73 H19G 3.1444 no 1_566
O73 H22 3.1676 no .
O73 H25C 2.7727 no 1_455
O74 H25G 3.1896 no .
O74 H25H 3.3963 no .
O74 H25I 2.8155 no .
O74 H43 3.3108 no .
O74 H134 3.4683 no 1_556
O75 H2AA 3.2095 no .
O75 H14 3.4503 no .
O75 H15C 3.0748 no 1_655
O75 H24S 3.3041 no .
O75 H24Z 3.1793 no .
O75 H40 3.3719 no .
O75 H67 3.1844 no .
O75 H69 3.0690 no .
O75 H82C 3.3266 no 1_656
O76 H21D 2.9907 no 1_656
O76 H24H 3.2328 no .
O76 H73A 3.4891 no 1_656
O76 H233 2.9853 no 1_556
O76 H235 2.9185 no 1_556
O77 H21D 3.0250 no 1_656
O77 H21E 3.5272 no 1_656
O77 H21F 2.7228 no 1_656
O77 H21H 3.1877 no 1_656
O77 H24E 3.4924 no .
O77 H24F 3.3064 no .
O77 H24H 3.1825 no .
O77 H62 3.1622 no .
O77 H63 2.4330 no .
N1 H25G 3.0784 no .
N2 H25G 3.3160 no .
N2 H73 3.4739 no .
N2 H94 3.3329 no 1_566
N2 H95 3.3147 no 1_566
N3 H71A 3.1868 no 1_666
N4 H25M 3.3747 no .
N5 H37 3.1033 no 1_444
N6 H24D 3.2809 no 1_454
N8 H32 3.5876 no 1_544
N8 H33 3.4481 no 1_544
N9 H94 2.9760 no 1_566
N10 H32 3.3745 no 1_544
C1 H25G 3.0576 no .
C1 H25H 3.3461 no .
C1 H94 3.5512 no 1_566
C2 H25G 3.1948 no .
C2 H25H 3.2974 no .
C2 H73 3.4542 no .
C2 H94 3.0945 no 1_566
C3 H25G 3.2622 no .
C3 H73 3.0271 no .
C3 H94 3.0262 no 1_566
C3 H95 3.1868 no 1_566
C4 H73 2.9957 no .
C4 H95 2.9412 no 1_566
C5 H25B 3.4149 no 1_455
C5 H73 3.3772 no .
C5 H95 2.9390 no 1_566
C5 H129 3.3204 no 1_566
C6 H95 3.1867 no 1_566
C8 H71A 3.0424 no 1_666
C9 H24O 3.0889 no 1_565
C9 H70A 3.3146 no 1_666
C9 H71A 3.1342 no 1_666
C10 H70A 2.8657 no 1_666
C10 H71A 3.3203 no 1_666
C11 H70A 3.4072 no 1_666
C11 H71A 3.3235 no 1_666
C13 H25M 3.0650 no .
C14 H24V 3.5862 no .
C14 H25M 2.8805 no .
C14 H67 3.4649 no .
C14 H75 3.2181 no .
C15 H24S 3.3079 no .
C15 H24T 3.5964 no .
C15 H25M 3.0712 no .
C15 H67 3.2731 no .
C16 H25M 3.3464 no .
C19 H23E 3.2610 no 1_556
C19 H223 3.4158 no 1_556
C20 H21L 3.4111 no 1_556
C20 H21M 3.4489 no 1_556
C20 H223 3.3128 no 1_556
C22 H25H 3.1721 no .
C22 H73 3.5091 no .
C23 H21M 3.4592 no 1_556
C23 H22H 3.4985 no 1_556
C24 H21M 3.2630 no 1_556
C25 H21M 3.2460 no 1_556
C25 H24X 3.4402 no 1_455
C25 H215 3.5179 no 1_556
C25 H217 3.4552 no 1_556
C26 H21M 3.4895 no 1_556
C26 H94 3.4169 no 1_566
C26 H217 3.5412 no 1_556
C27 H21I 3.4742 no 1_556
C27 H21J 3.2413 no 1_556
C29 H23M 3.4726 no 1_566
C29 H25B 3.5588 no 1_455
C30 H23A 3.2669 no 1_566
C30 H23M 3.5048 no 1_566
C30 H24N 3.2089 no 1_565
C31 H24N 3.0755 no 1_565
C32 H88 3.1626 no 1_566
C34 H16E 3.4431 no 1_565
C34 H16H 3.5152 no 1_565
C34 H23A 3.4805 no 1_566
C34 H23C 3.2751 no 1_566
C34 H24N 3.3546 no 1_565
C34 H132 3.5166 no 1_566
C36 H70A 3.4384 no 1_666
C37 H15E 3.2644 no 1_655
C37 H91 3.4154 no 1_666
C38 H15D 3.2669 no 1_655
C38 H15E 3.1480 no 1_655
C39 H15D 3.2895 no 1_655
C39 H69 3.2801 no .
C40 H25O 3.3597 no .
C41 H14G 3.2251 no 1_655
C41 H15D 3.4546 no 1_655
C41 H15E 3.5221 no 1_655
C42 H22K 3.5983 no 1_556
C43 H22K 3.5192 no 1_556
C43 H23E 3.0662 no 1_556
C43 H25L 3.0329 no .
C44 H18K 3.0477 no 1_556
C44 H18L 3.1746 no 1_556
C44 H22A 2.8825 no 1_656
C44 H22B 3.4658 no 1_656
C44 H22C 3.3232 no 1_656
C44 H22K 3.1842 no 1_556
C44 H23E 3.1951 no 1_556
C45 H2AB 3.4771 no 1_655
C45 H18K 3.4799 no 1_556
C45 H22A 3.1552 no 1_656
C45 H22K 2.8752 no 1_556
C45 H226 3.5550 no 1_556
C46 H2AB 3.5961 no 1_655
C46 H22K 2.9544 no 1_556
C46 H24P 3.5198 no .
C46 H24S 3.5348 no .
C46 H24T 3.0069 no .
C46 H226 3.0272 no 1_556
C47 H22K 3.3107 no 1_556
C47 H24S 3.0322 no .
C47 H24T 3.0437 no .
C47 H72 3.2709 no 1_655
C47 H224 3.5059 no 1_556
C48 H2AB 3.2523 no 1_655
C48 H18K 3.0819 no 1_556
C48 H18M 3.5270 no 1_556
C48 H18N 3.5771 no 1_556
C48 H18Q 3.3207 no 1_556
C48 H21H 3.5813 no 1_656
C48 H22A 3.2159 no 1_656
C48 H22K 3.4401 no 1_556
C48 H62 2.9152 no .
C48 H232 3.5392 no 1_556
C49 H36 3.4916 no 1_444
C49 H37 3.2903 no 1_444
C50 H24F 3.5198 no 1_454
C51 H24D 3.1015 no 1_454
C51 H24F 3.3306 no 1_454
C52 H23J 3.4950 no 1_455
C52 H23K 3.5781 no 1_455
C52 H24D 2.8402 no 1_454
C52 H24E 3.3805 no 1_454
C52 H24F 3.4553 no 1_454
C53 H24D 2.8723 no 1_454
C53 H24R 3.1822 no 1_454
C53 H64 3.5200 no 1_454
C54 H24D 3.1335 no 1_454
C57 H15I 3.3074 no 1_554
C57 H15K 3.3348 no 1_554
C57 H16C 3.5761 no 1_554
C57 H16E 3.5311 no 1_554
C57 H159 2.9173 no 1_554
C57 H160 3.4483 no 1_554
C58 H159 3.3011 no 1_554
C58 H160 2.9628 no 1_554
C59 H32 3.5262 no 1_544
C60 H32 3.0749 no 1_544
C61 H32 3.1467 no 1_544
C61 H33 3.1737 no 1_544
C62 H33 2.8840 no 1_544
C63 H33 3.0669 no 1_544
C63 H98 3.5305 no 1_544
C64 H33 3.3823 no 1_544
C65 H37 3.5717 no 1_444
C66 H37 2.9618 no 1_444
C67 H24V 3.4788 no 1_444
C67 H24X 3.3596 no 1_444
C67 H36 3.4733 no 1_444
C67 H37 3.1325 no 1_444
C68 H36 3.0193 no 1_444
C68 H37 3.3227 no 1_444
C69 H23I 3.3215 no 1_455
C70 H23I 3.3558 no 1_455
C70 H36 3.4303 no 1_444
C71 H23I 3.1942 no 1_455
C72 H23I 3.0293 no 1_455
C73 H23I 2.9561 no 1_455
C74 H23I 3.1223 no 1_455
C74 H24F 3.2483 no 1_454
C74 H24G 3.3341 no 1_454
C74 H24H 3.4527 no 1_454
C75 H19D 3.1716 no 1_455
C75 H23L 3.0946 no 1_455
C76 H15K 3.0772 no 1_554
C76 H17E 3.4204 no 1_454
C76 H24K 3.5741 no 1_454
C76 H24Q 3.4841 no 1_454
C76 H64 3.2795 no 1_454
C77 H15K 2.9516 no 1_554
C77 H17E 2.9166 no 1_454
C77 H20K 3.5994 no 1_554
C77 H20L 3.1436 no 1_554
C77 H20N 3.3861 no 1_554
C77 H20O 3.3580 no 1_554
C77 H24Q 3.3003 no 1_454
C78 H15K 3.1929 no 1_554
C78 H24Q 3.3286 no 1_454
C78 H24U 3.2323 no 1_454
C79 H2AC 3.3570 no 1_554
C79 H15K 3.5315 no 1_554
C79 H16C 3.5948 no 1_554
C79 H24Q 3.4187 no 1_454
C79 H24U 2.9023 no 1_454
C79 H153 3.2408 no 1_554
C80 H2AC 3.2390 no 1_554
C80 H16C 3.1111 no 1_554
C80 H24Q 3.5882 no 1_454
C81 H15K 3.4229 no 1_554
C82 H2AA 3.2591 no 1_454
C82 H17F 3.2741 no 1_454
C82 H20I 3.4398 no 1_554
C82 H24U 3.3142 no 1_454
C83 H32 3.5321 no 1_544
C84 H16J 3.5672 no 1_554
C85 H16J 2.8534 no 1_554
C86 H16J 3.0816 no 1_554
C87 H24M 3.3726 no 1_554
C87 H162 2.9279 no 1_554
C87 H168 3.5660 no 1_554
C88 H32 3.2270 no 1_544
C88 H160 3.4241 no 1_554
C88 H162 3.4041 no 1_554
C89 H16J 3.3200 no 1_554
C89 H16K 3.5868 no 1_554
C89 H17K 3.4266 no 1_554
C89 H24L 3.0300 no 1_554
C91 H14K 2.8306 no 1_544
C91 H15E 3.3868 no 1_544
C91 H24W 3.5659 no 1_444
C92 H14K 2.8792 no 1_544
C92 H15E 3.5119 no 1_544
C92 H15G 3.4474 no 1_544
C92 H24W 3.2313 no 1_444
C93 H26 3.1235 no 1_544
C94 H26 2.9122 no 1_544
C96 H15F 3.4748 no 1_544
C96 H15G 3.1692 no 1_544
C96 H22L 3.5352 no 1_545
C96 H22M 2.7026 no 1_545
C96 H22N 3.3655 no 1_545
C96 H26 3.1121 no 1_544
C97 H94 3.0844 no 1_566
C97 H95 3.5419 no 1_566
C98 H63A 3.2787 no 1_566
C98 H94 3.3514 no 1_566
C99 H25O 3.5764 no .
C99 H94 3.5328 no 1_566
C100 H25D 3.4287 no 1_655
C100 H25E 3.5026 no 1_655
C100 H25M 3.3634 no .
C100 H25N 3.2728 no .
C100 H25O 3.5133 no .
C100 H72 3.4295 no 1_655
C100 H94 3.4320 no 1_566
C100 H96A 3.5635 no 1_566
C100 H96C 3.2499 no 1_566
C101 H25M 3.2530 no .
C101 H94 3.1482 no 1_566
C101 H96C 3.4986 no 1_566
C123 H25A 3.5862 no 1_444
C124 H25A 3.0605 no 1_444
C126 H25A 3.5079 no 1_444
C126 H25B 3.3219 no 1_444
C126 H34A 3.2033 no 1_544
C127 H25B 3.3557 no 1_444
C127 H34A 2.9466 no 1_544
C127 H63 3.1823 no 1_454
C128 H34A 3.1585 no 1_544
C128 H63 3.1707 no 1_454
C129 H5 3.0778 no 1_544
C129 H24G 3.3836 no 1_454
C129 H25B 3.5898 no 1_444
C129 H63 3.3573 no 1_454
C130 H5 3.4486 no 1_544
C130 H32 3.4080 no 1_544
C131 H16E 3.4996 no 1_554
C131 H24D 3.3244 no 1_454
C131 H24F 3.5656 no 1_454
C131 H32 3.5117 no 1_544
C131 H70 3.5415 no 1_554
C132 H16E 3.4758 no 1_554
C132 H34A 3.1800 no 1_544
C132 H34B 3.2670 no 1_544
C132 H70 2.9620 no 1_554
C133 H25J 3.3638 no 1_554
C134 H25J 3.1853 no 1_554
C139 H25J 2.9261 no 1_554
C142 H41A 3.5953 no 1_455
C143 H41A 3.4806 no 1_455
C146 H24Y 3.5774 no 1_455
C147 H41B 3.5514 no 1_455
C148 H92 3.5588 no 1_566
C149 H18F 3.2414 no 1_455
C150 H2AA 3.3108 no 1_455
C156 H14 3.5371 no 1_455
C156 H41A 3.4362 no 1_455
C156 H75 3.4150 no 1_455
C156 H92 3.4771 no 1_566
C157 H22E 3.1806 no 1_556
C157 H22N 3.2648 no 1_556
C157 H92 3.5662 no 1_566
C157 H96A 3.1067 no 1_566
C157 H96B 3.5163 no 1_566
C158 H57 2.8588 no 1_556
C159 H57 3.1813 no 1_556
C159 H58 3.2782 no 1_556
C160 H58 3.3598 no 1_556
C162 H87 3.5553 no 1_556
C165 H2AC 3.3672 no .
C165 H22E 3.2725 no 1_556
C165 H34B 3.2479 no 1_545
C165 H80 3.1113 no 1_556
C166 H22N 3.1944 no 1_556
C166 H23C 3.0454 no 1_556
C166 H34C 3.1303 no 1_545
C167 H89A 3.0625 no 1_556
C169 H20K 3.5541 no 1_655
C169 H20O 3.5406 no 1_655
C170 H20O 3.3912 no 1_655
C171 H20K 3.3699 no 1_655
C171 H20O 3.2072 no 1_655
C173 H21C 3.2618 no 1_655
C173 H205 3.5970 no 1_655
C174 H24Q 3.3565 no .
C174 H25F 2.8651 no 1_655
C174 H64 2.9223 no .
C174 H65 2.6539 no .
C174 H66 3.2581 no .
C174 H77 3.3791 no 1_656
C175 H24Z 3.4874 no .
C175 H25D 3.0517 no 1_655
C175 H25E 3.5855 no 1_655
C175 H25F 3.5821 no 1_655
C175 H82A 3.1244 no 1_656
C176 H21C 3.0963 no 1_655
C176 H89A 3.4923 no 1_556
C176 H198 3.0915 no 1_655
C177 H205 3.1954 no 1_655
C182 H206 3.3720 no 1_655
C183 H2AA 3.5002 no .
C183 H14L 3.5330 no 1_655
C183 H14N 3.5556 no 1_655
C183 H20B 3.2889 no 1_655
C183 H20I 2.7452 no 1_655
C183 H21A 3.5009 no 1_655
C183 H24Y 3.2532 no .
C183 H24Z 3.4820 no .
C185 H21E 3.5658 no 1_655
C185 H44 2.8888 no 1_554
C185 H48B 2.9237 no 1_554
C185 H206 2.9049 no 1_655
C186 H21E 2.7603 no 1_655
C186 H48A 3.4885 no 1_554
C186 H48B 3.1167 no 1_554
C186 H206 3.0145 no 1_655
C193 H75B 3.0213 no 1_655
C197 H17I 3.4720 no 1_455
C198 H17I 3.3136 no 1_455
C200 H18G 2.8268 no 1_455
C200 H177 3.4514 no 1_455
C202 H71 3.5962 no 1_444
C203 H18E 3.4902 no 1_455
C203 H18G 2.5510 no 1_455
C203 H77 3.0607 no 1_556
C203 H82A 3.3691 no 1_556
C203 H171 2.9952 no 1_455
C203 H177 3.4127 no 1_455
C204 H18G 3.4237 no 1_455
C204 H24K 3.2921 no 1_455
C204 H77 3.1700 no 1_556
C204 H171 3.0990 no 1_455
C205 H177 3.2029 no 1_455
C206 H18Q 3.2588 no 1_455
C210 H18F 3.5053 no 1_455
C210 H178 3.2373 no 1_455
C211 H18P 3.2010 no 1_455
C211 H18Q 3.5853 no 1_455
C211 H24A 3.4567 no 1_455
C211 H24B 2.9544 no 1_455
C212 H62 3.4322 no 1_454
C212 H70 3.3533 no 1_554
C213 H18F 3.5364 no 1_455
C213 H27B 3.4159 no 1_554
C213 H27C 3.2537 no 1_554
C213 H178 3.1776 no 1_455
C214 H27C 3.2643 no 1_554
C219 H20 3.0305 no 1_554
C220 H2AD 3.2063 no 1_554
C220 H44 2.9096 no 1_454
C220 H48B 3.5384 no 1_454
C221 H15F 3.1384 no 1_554
C221 H16D 3.0642 no 1_554
C223 H19 3.4322 no 1_554
C224 H66 3.4822 no 1_554
C226 H46 3.5657 no 1_554
C227 H19 3.3676 no 1_554
C228 H19 3.0854 no 1_554
C229 H16F 3.4233 no 1_554
C229 H16H 3.3933 no 1_554
C229 H25E 3.5718 no 1_654
C229 H96A 3.0578 no 1_565
C229 H96B 3.3577 no 1_565
C229 H96C 3.1141 no 1_565
C230 H16G 2.9878 no 1_554
C230 H24N 3.4707 no 1_554
C230 H24R 3.5822 no 1_554
C230 H30A 3.2002 no 1_544
C230 H34C 2.9358 no 1_544
C230 H65 3.5250 no 1_554
C230 H66 3.3226 no 1_554
C231 H19 3.0951 no 1_554
C231 H74 3.3871 no 1_554
C232 H48A 3.3213 no 1_554
C238 H24E 3.5145 no 1_554
C238 H52 2.8950 no 1_655
C239 H25A 3.3619 no 1_444
C239 H25B 3.3252 no 1_444
C239 H29A 3.4445 no 1_544
C239 H75A 2.8356 no 1_655
C240 H21D 3.4537 no 1_655
C240 H21E 2.9437 no 1_655
C241 H48C 3.5507 no .
C241 H52 3.5478 no 1_656
C241 H70 3.0451 no 1_655
C241 H74A 3.3859 no 1_656
C242 H20G 3.4350 no 1_656
C242 H71 3.2533 no 1_545
C242 H74A 3.0173 no 1_656
C243 H76 3.2110 no 1_656
C243 H89C 3.0954 no 1_556
C244 H9 3.1050 no 1_545
C244 H17C 3.4575 no .
C244 H23B 3.1765 no 1_556
C244 H23K 3.5446 no 1_556
C244 H64 3.0759 no .
C244 H87 3.5346 no 1_556
C245 H17D 3.1425 no .
C245 H17E 3.5465 no .
C245 H24U 3.3875 no .
C245 H25F 3.4959 no 1_655
C245 H46 3.1752 no .
C245 H53 2.9092 no 1_656
C245 H65 3.5130 no .
C246 H2AB 3.4815 no 1_655
C246 H2AC 3.3911 no 1_655
C246 H15 3.1649 no .
C246 H25M 3.3973 no .
C246 H47 3.3342 no .
C246 H72 2.8403 no 1_655
C246 H75 2.9788 no .
C246 H79 3.1608 no 1_656
C246 H82C 3.1869 no 1_656
C247 H25 3.4373 no 1_655
C247 H67A 3.0278 no 1_666
C248 H14E 3.5959 no 1_655
C248 H17F 3.4117 no .
C248 H18E 2.7926 no .
C248 H82B 3.5206 no 1_656
C248 H150 3.0555 no 1_655
C249 H16C 3.5790 no .
C249 H16D 3.1303 no .
C249 H21H 3.4408 no 1_556
C249 H22A 3.3319 no 1_556
C249 H22F 3.5719 no 1_556
C249 H24T 3.2027 no 1_455
C249 H48C 3.1790 no 1_455
C249 H62 2.8819 no 1_455
C249 H80 3.1404 no 1_556
C250 H5 3.4250 no 1_655
C250 H19H 3.4829 no 1_666
C250 H23L 3.3092 no 1_666
C250 H23N 3.4877 no 1_666
C250 H73 3.3414 no 1_655
C250 H124 3.2304 no 1_666
C250 H129 3.2256 no 1_666
C251 H17D 3.2605 no 1_455
C251 H17G 2.8746 no 1_455
C251 H22L 3.1900 no 1_456
C251 H24S 3.5463 no 1_455
C251 H25N 3.0319 no 1_455
C251 H66 2.9200 no 1_455
C251 H100 2.7961 no 1_455
C252 H22 3.0949 no .
C253 H13D 3.1111 no 1_556
C253 H43 2.9739 no .
C253 H133 3.5530 no 1_556
C253 H134 3.3323 no 1_556
C254 H24S 3.1585 no .
C254 H25D 3.1163 no 1_655
C254 H40 3.2907 no .
C254 H72 3.4031 no 1_655
H2AA O11 3.0211 no 1_655
H2AA O75 3.2095 no .
H2AA C82 3.2591 no 1_656
H2AA C150 3.3108 no 1_655
H2AA C183 3.5002 no .
H2AA H14D 3.4565 no 1_655
H2AA H17F 3.3704 no .
H2AA H18E 2.5731 no .
H2AA H82A 3.3833 no 1_656
H2AA H82B 2.6250 no 1_656
H2AA H82C 3.2883 no 1_656
H2AA H150 2.7041 no 1_655
H2AB O62 3.2786 no 1_455
H2AB C45 3.4771 no 1_455
H2AB C46 3.5961 no 1_455
H2AB C48 3.2523 no 1_455
H2AB C246 3.4815 no 1_455
H2AB H21H 3.5609 no 1_556
H2AB H22A 3.2816 no 1_556
H2AB H24P 3.2225 no 1_455
H2AB H24T 2.7522 no 1_455
H2AB H24U 3.3945 no 1_455
H2AB H46 3.4248 no 1_455
H2AB H48C 2.4270 no 1_455
H2AB H62 2.5268 no 1_455
H2AB H80 3.4551 no 1_556
H2AC C79 3.3570 no 1_556
H2AC C80 3.2390 no 1_556
H2AC C165 3.3672 no .
H2AC C246 3.3911 no 1_455
H2AC H16C 2.9987 no .
H2AC H16D 2.8830 no .
H2AC H24T 2.9199 no 1_455
H2AC H24U 3.2576 no 1_455
H2AC H67 3.5158 no 1_455
H2AC H79 2.8636 no 1_556
H2AC H80 2.6526 no 1_556
H2AD O48 3.1141 no 1_556
H2AD C220 3.2063 no 1_556
H2AD H16D 3.1931 no .
H2AD H21H 3.0152 no 1_556
H2AD H22A 2.5557 no 1_556
H2AD H22B 3.5834 no 1_556
H2AD H22F 2.8825 no 1_556
H2AD H24T 3.4617 no 1_455
H2AD H48C 3.2718 no 1_455
H2AD H62 3.2164 no 1_455
H4 H73 3.2261 no .
H4 H95 3.2928 no 1_566
H5 O71 3.3618 no 1_455
H5 C129 3.0778 no 1_566
H5 C130 3.4486 no 1_566
H5 C250 3.4250 no 1_455
H5 H25B 2.9385 no 1_455
H5 H25C 3.4654 no 1_455
H5 H95 3.2898 no 1_566
H5 H129 2.4233 no 1_566
H5 H130 3.1182 no 1_566
H9 C244 3.1050 no 1_565
H9 H24M 3.3594 no 1_565
H9 H24N 3.4129 no 1_565
H9 H24O 2.2281 no 1_565
H9 H70A 3.5603 no 1_666
H9 H71A 3.5317 no 1_666
H10 H70A 2.7779 no 1_666
H13D C253 3.1111 no 1_554
H13D H25J 2.2459 no 1_554
H13D H25K 3.2228 no 1_554
H13E H21I 3.2987 no 1_655
H13E H25J 2.8585 no 1_554
H14 O67 3.5392 no .
H14 O75 3.4503 no .
H14 C156 3.5371 no 1_655
H14 H15C 2.7954 no 1_655
H14 H15E 3.4489 no 1_655
H14 H24V 3.2952 no .
H14 H25M 3.1832 no .
H14 H67 3.1492 no .
H14 H75 2.9333 no .
H14D H2AA 3.4565 no 1_455
H14D H24Y 3.3587 no 1_455
H14E C248 3.5959 no 1_455
H14E H24Y 2.8854 no 1_455
H14F H84 3.5205 no 1_566
H14G C41 3.2251 no 1_455
H14G H41A 3.0360 no 1_455
H14G H41B 2.7296 no 1_455
H14G H41C 3.4175 no 1_455
H14H H41B 3.5582 no 1_455
H14J H92 3.4345 no 1_566
H14K C91 2.8306 no 1_566
H14K C92 2.8792 no 1_566
H14K H91 2.7436 no 1_566
H14K H92 2.8284 no 1_566
H14L C183 3.5330 no 1_455
H14L H18E 3.4510 no 1_455
H14L H18F 2.9402 no 1_455
H14N C183 3.5556 no 1_455
H14N H18F 2.7076 no 1_455
H15 O67 3.1776 no .
H15 C246 3.1649 no .
H15 H24S 2.9804 no .
H15 H24T 2.8940 no .
H15 H25M 3.4867 no .
H15 H67 2.7480 no .
H15C O67 3.0487 no 1_455
H15C O75 3.0748 no 1_455
H15C H14 2.7954 no 1_455
H15C H67 2.7915 no 1_455
H15C H75 2.5804 no 1_455
H15D O69 3.1399 no 1_455
H15D C38 3.2669 no 1_455
H15D C39 3.2895 no 1_455
H15D C41 3.4546 no 1_455
H15D H39 3.3696 no 1_455
H15D H41A 2.8160 no 1_455
H15D H69 3.5334 no 1_455
H15D H75 3.4631 no 1_455
H15E C37 3.2644 no 1_455
H15E C38 3.1480 no 1_455
H15E C41 3.5221 no 1_455
H15E C91 3.3868 no 1_566
H15E C92 3.5119 no 1_566
H15E H14 3.4489 no 1_455
H15E H37 3.4684 no 1_455
H15E H41A 3.1819 no 1_455
H15E H91 2.6829 no 1_566
H15E H92 2.9532 no 1_566
H15F O49 3.3582 no 1_556
H15F C96 3.4748 no 1_566
H15F C221 3.1384 no 1_556
H15F H22E 2.3170 no 1_556
H15F H22F 3.5495 no 1_556
H15F H22M 3.5763 no 1_556
H15F H22N 2.8094 no 1_556
H15F H96A 3.0009 no 1_566
H15F H96B 3.0517 no 1_566
H15G C92 3.4474 no 1_566
H15G C96 3.1692 no 1_566
H15G H22N 3.5239 no 1_556
H15G H92 2.7221 no 1_566
H15G H96A 2.5260 no 1_566
H15G H96B 3.0925 no 1_566
H15H H22E 3.3523 no 1_556
H15H H22N 2.9800 no 1_556
H15H H96A 3.3358 no 1_566
H15I C57 3.3074 no 1_556
H15I H57 2.5814 no 1_556
H15K C57 3.3348 no 1_556
H15K C76 3.0772 no 1_556
H15K C77 2.9516 no 1_556
H15K C78 3.1929 no 1_556
H15K C79 3.5315 no 1_556
H15K C81 3.4229 no 1_556
H15K H57 2.5393 no 1_556
H15K H76 3.4436 no 1_556
H15K H77 3.2647 no 1_556
H16C O70 3.2946 no .
H16C C57 3.5761 no 1_556
H16C C79 3.5948 no 1_556
H16C C80 3.1111 no 1_556
H16C C249 3.5790 no .
H16C H2AC 2.9987 no .
H16C H57 3.3559 no 1_556
H16C H79 3.3318 no 1_556
H16C H80 2.4261 no 1_556
H16D O70 2.7488 no .
H16D C221 3.0642 no 1_556
H16D C249 3.1303 no .
H16D H2AC 2.8830 no .
H16D H2AD 3.1931 no .
H16D H22D 3.3930 no 1_556
H16D H22E 2.5415 no 1_556
H16D H22F 2.8295 no 1_556
H16D H34B 3.4345 no 1_545
H16D H70 3.3188 no .
H16D H80 3.3698 no 1_556
H16D H132 3.2992 no 1_556
H16E O70 3.2423 no .
H16E C34 3.4431 no 1_545
H16E C57 3.5311 no 1_556
H16E C131 3.4996 no 1_556
H16E C132 3.4758 no 1_556
H16E H34A 3.5478 no 1_545
H16E H34B 2.6028 no 1_545
H16E H80 3.1106 no 1_556
H16E H131 3.0736 no 1_556
H16E H132 3.0351 no 1_556
H16F C229 3.4233 no 1_556
H16F H22L 3.3661 no 1_556
H16F H22N 2.8739 no 1_556
H16F H23C 3.5279 no 1_556
H16F H25E 3.1801 no 1_655
H16G O53 3.4890 no 1_556
H16G C230 2.9878 no 1_556
H16G H22N 3.5356 no 1_556
H16G H23B 2.8017 no 1_556
H16G H23C 2.3463 no 1_556
H16G H24N 3.1769 no .
H16G H34C 2.7392 no 1_545
H16G H65 3.0641 no .
H16G H66 3.4423 no .
H16H O53 3.2994 no 1_556
H16H C34 3.5152 no 1_545
H16H C229 3.3933 no 1_556
H16H H22E 3.2009 no 1_556
H16H H22N 2.7314 no 1_556
H16H H23C 2.9376 no 1_556
H16H H34B 3.3956 no 1_545
H16H H34C 2.8608 no 1_545
H16J C84 3.5672 no 1_556
H16J C85 2.8534 no 1_556
H16J C86 3.0816 no 1_556
H16J C89 3.3200 no 1_556
H16J H85 2.7608 no 1_556
H16J H89A 2.6819 no 1_556
H16K C89 3.5868 no 1_556
H16K H89A 2.7625 no 1_556
H17A H21C 3.4159 no 1_655
H17B H21C 3.1260 no 1_655
H17B H21E 3.2844 no 1_655
H17B H205 3.3403 no 1_655
H17C O64 3.1800 no .
H17C O65 2.9511 no .
H17C C244 3.4575 no .
H17C H24L 3.4590 no .
H17C H24M 3.1741 no .
H17C H64 2.4506 no .
H17C H65 2.2023 no .
H17D O65 3.2783 no .
H17D O66 3.0349 no .
H17D C245 3.1425 no .
H17D C251 3.2605 no 1_655
H17D H23B 3.5709 no 1_556
H17D H24Q 2.8925 no .
H17D H24R 3.0061 no .
H17D H25E 3.2815 no 1_655
H17D H25F 2.4889 no 1_655
H17D H64 3.3575 no .
H17D H65 2.4706 no .
H17D H66 2.3531 no .
H17E O64 3.3472 no .
H17E C76 3.4204 no 1_656
H17E C77 2.9166 no 1_656
H17E C245 3.5465 no .
H17E H24Q 2.9281 no .
H17E H24R 3.4557 no .
H17E H25F 2.9164 no 1_655
H17E H64 2.5921 no .
H17E H65 2.8845 no .
H17E H66 3.4605 no .
H17E H76 3.3871 no 1_656
H17E H77 2.4553 no 1_656
H17F C82 3.2741 no 1_656
H17F C248 3.4117 no .
H17F H2AA 3.3704 no .
H17F H24Z 2.6316 no .
H17F H25D 2.8898 no 1_655
H17F H25N 3.3381 no .
H17F H82A 2.6432 no 1_656
H17F H82B 3.5807 no 1_656
H17F H82C 3.1532 no 1_656
H17G C251 2.8746 no 1_655
H17G H25D 2.4286 no 1_655
H17G H25E 2.7208 no 1_655
H17G H25F 3.0155 no 1_655
H17G H82A 3.5739 no 1_656
H17H H24Z 3.5586 no .
H17I O39 2.9691 no 1_655
H17I C197 3.4720 no 1_655
H17I C198 3.3136 no 1_655
H17I H20J 3.4018 no 1_655
H17I H20K 3.5602 no 1_655
H17I H21C 3.1073 no 1_655
H17I H196 2.9031 no 1_655
H17I H198 2.4704 no 1_655
H17J H21C 3.0283 no 1_655
H17J H89A 3.0793 no 1_556
H17K C89 3.4266 no 1_556
H17K H20K 3.3596 no 1_655
H17K H24K 3.5116 no .
H17K H24L 3.2082 no .
H17K H89A 3.0264 no 1_556
H17K H89C 2.9884 no 1_556
H18A H21E 3.1510 no 1_655
H18A H206 3.3207 no 1_655
H18D H206 3.0364 no 1_655
H18E C203 3.4902 no 1_655
H18E C248 2.7926 no .
H18E H2AA 2.5731 no .
H18E H14L 3.4510 no 1_655
H18E H20I 2.6646 no 1_655
H18E H24Y 2.5833 no .
H18E H24Z 2.7465 no .
H18E H82A 3.3236 no 1_656
H18E H82B 3.4073 no 1_656
H18F O45 3.5507 no 1_655
H18F C149 3.2414 no 1_655
H18F C210 3.5053 no 1_655
H18F C213 3.5364 no 1_655
H18F H14L 2.9402 no 1_655
H18F H14N 2.7076 no 1_655
H18F H20B 3.1724 no 1_655
H18F H20I 3.3463 no 1_655
H18F H21A 2.7213 no 1_655
H18F H21K 2.7728 no 1_655
H18F H24Y 3.2427 no .
H18G O40 2.4336 no 1_655
H18G C200 2.8268 no 1_655
H18G C203 2.5510 no 1_655
H18G C204 3.4237 no 1_655
H18G H20A 2.9360 no 1_655
H18G H20B 2.5608 no 1_655
H18G H20I 2.0275 no 1_655
H18G H20L 3.4193 no 1_655
H18G H20N 3.4036 no 1_655
H18G H20O 2.8827 no 1_655
H18G H21A 3.4748 no 1_655
H18I H24Y 3.5547 no .
H18I H24Z 3.2203 no .
H18K O44 3.0747 no 1_655
H18K C44 3.0477 no 1_554
H18K C45 3.4799 no 1_554
H18K C48 3.0819 no 1_554
H18K H22A 3.5840 no 1_655
H18K H22C 3.0111 no 1_655
H18K H44 2.2970 no 1_554
H18K H48A 3.3757 no 1_554
H18K H48B 2.2560 no 1_554
H18K H206 2.8110 no 1_655
H18K H208 3.2818 no 1_655
H18L C44 3.1746 no 1_554
H18L H44 2.6393 no 1_554
H18L H48B 3.1853 no 1_554
H18M C48 3.5270 no 1_554
H18M H44 3.4027 no 1_554
H18M H48A 3.2530 no 1_554
H18M H48B 3.1027 no 1_554
H18N C48 3.5771 no 1_554
H18N H21E 2.8385 no 1_655
H18N H44 3.5285 no 1_554
H18N H48A 3.4366 no 1_554
H18N H48B 2.9218 no 1_554
H18N H206 2.8305 no 1_655
H18P C211 3.2010 no 1_655
H18P H21D 3.5277 no 1_655
H18P H21E 2.3149 no 1_655
H18P H48A 3.3024 no 1_554
H18P H48B 3.2180 no 1_554
H18P H206 3.2572 no 1_655
H18Q O43 3.5055 no 1_655
H18Q O44 3.2542 no 1_655
H18Q C48 3.3207 no 1_554
H18Q C206 3.2588 no 1_655
H18Q C211 3.5853 no 1_655
H18Q H21E 2.8445 no 1_655
H18Q H44 3.2473 no 1_554
H18Q H48A 3.3310 no 1_554
H18Q H48B 2.5481 no 1_554
H18Q H206 2.4338 no 1_655
H19 O52 2.4372 no 1_556
H19 O55 2.8381 no 1_556
H19 C223 3.4322 no 1_556
H19 C227 3.3676 no 1_556
H19 C228 3.0854 no 1_556
H19 C231 3.0951 no 1_556
H19 H21L 3.5156 no 1_556
H19 H22K 2.7296 no 1_556
H19 H23D 3.4234 no 1_556
H19 H23E 2.5808 no 1_556
H19 H223 3.3159 no 1_556
H19C H75B 3.2797 no 1_655
H19D C75 3.1716 no 1_655
H19D H73A 3.4838 no 1_655
H19D H75A 3.5954 no 1_655
H19D H75B 2.2351 no 1_655
H19D H75C 3.4761 no 1_655
H19G O73 3.1444 no 1_544
H19G H25C 3.5376 no 1_444
H19H C250 3.4829 no 1_444
H19H H25A 2.9573 no 1_444
H19H H25C 3.1144 no 1_444
H20 O52 3.2329 no 1_556
H20 C219 3.0305 no 1_556
H20 H21L 2.6455 no 1_556
H20 H21M 2.5242 no 1_556
H20 H22H 3.4807 no 1_556
H20 H22I 3.4090 no 1_556
H20 H217 3.4482 no 1_556
H20 H223 3.1438 no 1_556
H20A H18G 2.9360 no 1_455
H20B C183 3.2889 no 1_455
H20B H18F 3.1724 no 1_455
H20B H18G 2.5608 no 1_455
H20B H177 3.1653 no 1_455
H20F O63 3.0305 no 1_454
H20F H63 3.3525 no 1_454
H20G O63 3.0749 no 1_454
H20G C242 3.4350 no 1_454
H20G H24H 3.3489 no 1_454
H20G H24I 3.2696 no 1_454
H20G H63 3.5545 no 1_454
H20H O63 3.4303 no 1_454
H20H O71 3.3962 no 1_444
H20H H25A 3.2709 no 1_444
H20H H71 2.8829 no 1_444
H20I O23 3.5601 no 1_455
H20I C82 3.4398 no 1_556
H20I C183 2.7452 no 1_455
H20I H18E 2.6646 no 1_455
H20I H18F 3.3463 no 1_455
H20I H18G 2.0275 no 1_455
H20I H77 3.1917 no 1_556
H20I H82A 2.8773 no 1_556
H20I H82B 3.2876 no 1_556
H20I H171 3.4200 no 1_455
H20I H177 3.5626 no 1_455
H20J H17I 3.4018 no 1_455
H20J H24K 3.0371 no 1_455
H20K O23 3.5845 no 1_455
H20K C77 3.5994 no 1_556
H20K C169 3.5541 no 1_455
H20K C171 3.3699 no 1_455
H20K H17I 3.5602 no 1_455
H20K H17K 3.3596 no 1_455
H20K H24K 2.7876 no 1_455
H20K H77 2.8114 no 1_556
H20K H169 2.7147 no 1_455
H20K H171 2.4753 no 1_455
H20L C77 3.1436 no 1_556
H20L H18G 3.4193 no 1_455
H20L H24K 3.5807 no 1_455
H20L H77 2.6660 no 1_556
H20L H82A 3.4797 no 1_556
H20N C77 3.3861 no 1_556
H20N H18G 3.4036 no 1_455
H20N H77 2.9281 no 1_556
H20O O23 2.9638 no 1_455
H20O C77 3.3580 no 1_556
H20O C169 3.5406 no 1_455
H20O C170 3.3912 no 1_455
H20O C171 3.2072 no 1_455
H20O H18G 2.8827 no 1_455
H20O H24K 3.5480 no 1_455
H20O H77 2.5782 no 1_556
H20O H82A 3.0654 no 1_556
H20O H169 2.8128 no 1_455
H20O H171 2.3578 no 1_455
H20O H177 3.3433 no 1_455
H21A C183 3.5009 no 1_455
H21A H18F 2.7213 no 1_455
H21A H18G 3.4748 no 1_455
H21A H178 2.9990 no 1_455
H21C O24 2.5363 no 1_455
H21C C173 3.2618 no 1_455
H21C C176 3.0963 no 1_455
H21C H17A 3.4159 no 1_455
H21C H17B 3.1260 no 1_455
H21C H17I 3.1073 no 1_455
H21C H17J 3.0283 no 1_455
H21C H24A 3.5346 no 1_455
H21C H24B 2.9585 no 1_455
H21D O60 3.5140 no 1_455
H21D O76 2.9907 no 1_454
H21D O77 3.0250 no 1_454
H21D C240 3.4537 no 1_455
H21D H18P 3.5277 no 1_455
H21D H24B 2.7982 no 1_455
H21E O24 3.5874 no 1_455
H21E O30a 2.7800 no 1_455
H21E O60 3.1396 no 1_455
H21E O77 3.5272 no 1_454
H21E C185 3.5658 no 1_455
H21E C186 2.7603 no 1_455
H21E C240 2.9437 no 1_455
H21E H17B 3.2844 no 1_455
H21E H18A 3.1510 no 1_455
H21E H18N 2.8385 no 1_455
H21E H18P 2.3149 no 1_455
H21E H18Q 2.8445 no 1_455
H21E H24A 2.7281 no 1_455
H21E H24B 2.6113 no 1_455
H21F O62 3.2828 no 1_454
H21F O77 2.7228 no 1_454
H21F H62 3.5207 no 1_454
H21F H63 3.3768 no 1_454
H21F H70 3.5387 no 1_554
H21H O62 2.7250 no 1_454
H21H O70 3.1946 no 1_554
H21H O77 3.1877 no 1_454
H21H C48 3.5813 no 1_454
H21H C249 3.4408 no 1_554
H21H H2AB 3.5609 no 1_554
H21H H2AD 3.0152 no 1_554
H21H H48B 3.1002 no 1_454
H21H H48C 3.1539 no 1_454
H21H H62 2.5927 no 1_454
H21H H70 2.5129 no 1_554
H21I O28 3.0764 no 1_455
H21I C27 3.4742 no 1_554
H21I H13E 3.2987 no 1_455
H21I H27B 2.9874 no 1_554
H21I H27C 3.0751 no 1_554
H21I H178 3.3103 no 1_455
H21I H180 3.4326 no 1_455
H21J C27 3.2413 no 1_554
H21J H27B 2.9484 no 1_554
H21J H27C 2.7046 no 1_554
H21K O28 3.3718 no 1_455
H21K H18F 2.7728 no 1_455
H21K H178 2.9506 no 1_455
H21L C20 3.4111 no 1_554
H21L H19 3.5156 no 1_554
H21L H20 2.6455 no 1_554
H21M C20 3.4489 no 1_554
H21M C23 3.4592 no 1_554
H21M C24 3.2630 no 1_554
H21M C25 3.2460 no 1_554
H21M C26 3.4895 no 1_554
H21M H20 2.5242 no 1_554
H21M H25 3.5881 no 1_554
H21M H27C 3.5049 no 1_554
H22 O73 3.1676 no .
H22 C252 3.0949 no .
H22 H25G 3.4500 no .
H22 H25H 2.3830 no .
H22 H73 2.7518 no .
H22A C44 2.8825 no 1_454
H22A C45 3.1552 no 1_454
H22A C48 3.2159 no 1_454
H22A C249 3.3319 no 1_554
H22A H2AB 3.2816 no 1_554
H22A H2AD 2.5557 no 1_554
H22A H18K 3.5840 no 1_455
H22A H44 2.5713 no 1_454
H22A H48B 2.8516 no 1_454
H22A H48C 3.1689 no 1_454
H22B O68 2.8301 no 1_454
H22B C44 3.4658 no 1_454
H22B H2AD 3.5834 no 1_554
H22B H44 3.0794 no 1_454
H22B H68 3.1618 no 1_454
H22C C44 3.3232 no 1_454
H22C H18K 3.0111 no 1_455
H22C H44 2.6146 no 1_454
H22C H48B 3.3568 no 1_454
H22D H16D 3.3930 no 1_554
H22D H34A 3.2641 no 1_544
H22E O17 3.2086 no 1_554
H22E C157 3.1806 no 1_554
H22E C165 3.2725 no 1_554
H22E H15F 2.3170 no 1_554
H22E H15H 3.3523 no 1_554
H22E H16D 2.5415 no 1_554
H22E H16H 3.2009 no 1_554
H22F O70 3.5607 no 1_554
H22F C249 3.5719 no 1_554
H22F H2AD 2.8825 no 1_554
H22F H15F 3.5495 no 1_554
H22F H16D 2.8295 no 1_554
H22H C23 3.4985 no 1_554
H22H H20 3.4807 no 1_554
H22H H23 3.4202 no 1_554
H22I H20 3.4090 no 1_554
H22J H48A 3.3232 no 1_554
H22K C42 3.5983 no 1_554
H22K C43 3.5192 no 1_554
H22K C44 3.1842 no 1_554
H22K C45 2.8752 no 1_554
H22K C46 2.9544 no 1_554
H22K C47 3.3107 no 1_554
H22K C48 3.4401 no 1_554
H22K H19 2.7296 no 1_554
H22K H46 3.3154 no 1_554
H22K H48A 3.0374 no 1_554
H22L O72 2.6800 no 1_654
H22L C96 3.5352 no 1_565
H22L C251 3.1900 no 1_654
H22L H16F 3.3661 no 1_554
H22L H25E 2.7483 no 1_654
H22L H66 3.3344 no 1_554
H22L H72 3.4202 no 1_654
H22L H96A 3.1521 no 1_565
H22L H96C 3.1596 no 1_565
H22L H100 2.9344 no 1_554
H22M C96 2.7026 no 1_565
H22M H15F 3.5763 no 1_554
H22M H96A 2.6542 no 1_565
H22M H96B 2.6138 no 1_565
H22M H96C 2.3851 no 1_565
H22N C96 3.3655 no 1_565
H22N C157 3.2648 no 1_554
H22N C166 3.1944 no 1_554
H22N H15F 2.8094 no 1_554
H22N H15G 3.5239 no 1_554
H22N H15H 2.9800 no 1_554
H22N H16F 2.8739 no 1_554
H22N H16G 3.5356 no 1_554
H22N H16H 2.7314 no 1_554
H22N H25E 3.5951 no 1_654
H22N H96A 2.8705 no 1_565
H22N H96B 3.3059 no 1_565
H22N H96C 3.3869 no 1_565
H23 H22H 3.4202 no 1_556
H23A C30 3.2669 no 1_544
H23A C34 3.4805 no 1_544
H23A H30A 2.4511 no 1_544
H23A H34A 3.4289 no 1_544
H23A H34C 2.8752 no 1_544
H23B O65 2.6618 no 1_554
H23B O66 3.4383 no 1_554
H23B C244 3.1765 no 1_554
H23B H16G 2.8017 no 1_554
H23B H17D 3.5709 no 1_554
H23B H24N 2.7510 no 1_554
H23B H24R 2.9956 no 1_554
H23B H30A 3.2836 no 1_544
H23B H34C 3.0265 no 1_544
H23B H65 2.6115 no 1_554
H23B H66 3.1768 no 1_554
H23C C34 3.2751 no 1_544
H23C C166 3.0454 no 1_554
H23C H16F 3.5279 no 1_554
H23C H16G 2.3463 no 1_554
H23C H16H 2.9376 no 1_554
H23C H24N 3.5581 no 1_554
H23C H30A 3.4486 no 1_544
H23C H34A 3.3417 no 1_544
H23C H34C 2.4369 no 1_544
H23C H66 3.3854 no 1_554
H23D H19 3.4234 no 1_554
H23D H74 2.9682 no 1_554
H23E C19 3.2610 no 1_554
H23E C43 3.0662 no 1_554
H23E C44 3.1951 no 1_554
H23E H19 2.5808 no 1_554
H23E H43 3.1605 no 1_554
H23E H44 3.3626 no 1_554
H23E H74 2.9159 no 1_554
H23I C69 3.3215 no 1_655
H23I C70 3.3558 no 1_655
H23I C71 3.1942 no 1_655
H23I C72 3.0293 no 1_655
H23I C73 2.9561 no 1_655
H23I C74 3.1223 no 1_655
H23I H24E 3.4097 no 1_554
H23I H52 2.7550 no 1_655
H23I H73A 3.3499 no 1_655
H23J C52 3.4950 no 1_655
H23J H24E 2.7665 no 1_554
H23J H24R 3.2472 no 1_554
H23J H52 2.7574 no 1_655
H23K O65 3.0687 no 1_554
H23K C52 3.5781 no 1_655
H23K C244 3.5446 no 1_554
H23K H24N 3.5664 no 1_554
H23K H24O 3.3346 no 1_554
H23K H30A 3.4146 no 1_544
H23K H52 2.6768 no 1_655
H23L C75 3.0946 no 1_655
H23L C250 3.3092 no 1_444
H23L H25A 3.1985 no 1_444
H23L H25B 3.0128 no 1_444
H23L H25C 3.1625 no 1_444
H23L H29A 3.1626 no 1_544
H23L H75A 2.2574 no 1_655
H23L H75B 3.1831 no 1_655
H23L H75C 3.5551 no 1_655
H23M C29 3.4726 no 1_544
H23M C30 3.5048 no 1_544
H23M H25A 3.3892 no 1_444
H23M H25B 3.0619 no 1_444
H23M H29A 2.8962 no 1_544
H23M H30A 2.9748 no 1_544
H23M H75A 3.2169 no 1_655
H23N C250 3.4877 no 1_444
H23N H25A 2.9540 no 1_444
H23N H25B 3.3569 no 1_444
H24A C211 3.4567 no 1_655
H24A H21C 3.5346 no 1_655
H24A H21E 2.7281 no 1_655
H24B C211 2.9544 no 1_655
H24B H21C 2.9585 no 1_655
H24B H21D 2.7982 no 1_655
H24B H21E 2.6113 no 1_655
H24D O70 3.1752 no 1_655
H24D N6 3.2809 no 1_656
H24D C51 3.1015 no 1_656
H24D C52 2.8402 no 1_656
H24D C53 2.8723 no 1_656
H24D C54 3.1335 no 1_656
H24D C131 3.3244 no 1_656
H24D H52 3.1828 no 1_656
H24D H53 3.2473 no 1_656
H24D H70 2.9116 no 1_655
H24D H131 3.1023 no 1_656
H24E O77 3.4924 no .
H24E C52 3.3805 no 1_656
H24E C238 3.5145 no 1_556
H24E H23I 3.4097 no 1_556
H24E H23J 2.7665 no 1_556
H24E H48C 3.3329 no .
H24E H52 3.2807 no 1_656
H24E H74A 3.4047 no 1_656
H24E H232 3.4257 no 1_556
H24F O77 3.3064 no .
H24F C50 3.5198 no 1_656
H24F C51 3.3306 no 1_656
H24F C52 3.4553 no 1_656
H24F C74 3.2483 no 1_656
H24F C131 3.5656 no 1_656
H24F H24G 3.2281 no .
H24F H24H 3.4576 no .
H24F H63 3.0192 no .
H24F H74A 2.5821 no 1_656
H24G O71 3.5957 no 1_545
H24G C74 3.3341 no 1_656
H24G C129 3.3836 no 1_656
H24G H24F 3.2281 no .
H24G H74A 2.4896 no 1_656
H24G H129 3.2773 no 1_656
H24H O76 3.2328 no .
H24H O77 3.1825 no .
H24H C74 3.4527 no 1_656
H24H H20G 3.3489 no 1_656
H24H H24F 3.4576 no .
H24H H73A 3.2382 no 1_656
H24H H74A 2.6842 no 1_656
H24I O71 3.0332 no 1_545
H24I H20G 3.2696 no 1_656
H24I H71 2.7328 no 1_545
H24J H89C 3.3374 no 1_556
H24K C76 3.5741 no 1_656
H24K C204 3.2921 no 1_655
H24K H17K 3.5116 no .
H24K H20J 3.0371 no 1_655
H24K H20K 2.7876 no 1_655
H24K H20L 3.5807 no 1_655
H24K H20O 3.5480 no 1_655
H24K H76 2.8116 no 1_656
H24K H77 3.3280 no 1_656
H24K H169 3.2131 no .
H24L C89 3.0300 no 1_556
H24L H17C 3.4590 no .
H24L H17K 3.2082 no .
H24L H24M 3.5706 no .
H24L H87 3.4714 no 1_556
H24L H89A 3.5699 no 1_556
H24L H89B 3.1343 no 1_556
H24L H89C 2.1729 no 1_556
H24L H168 3.2314 no .
H24L H169 3.4303 no .
H24M O64 2.9019 no .
H24M C87 3.3726 no 1_556
H24M H9 3.3594 no 1_545
H24M H17C 3.1741 no .
H24M H24L 3.5706 no .
H24M H64 2.7773 no .
H24M H87 2.7141 no 1_556
H24N C30 3.2089 no 1_545
H24N C31 3.0755 no 1_545
H24N C34 3.3546 no 1_545
H24N C230 3.4707 no 1_556
H24N H9 3.4129 no 1_545
H24N H16G 3.1769 no .
H24N H23B 2.7510 no 1_556
H24N H23C 3.5581 no 1_556
H24N H23K 3.5664 no 1_556
H24N H30A 3.3687 no 1_545
H24N H34C 2.7939 no 1_545
H24N H87 3.5400 no 1_556
H24O C9 3.0889 no 1_545
H24O H9 2.2281 no 1_545
H24O H23K 3.3346 no 1_556
H24O H64 3.5943 no .
H24P C46 3.5198 no .
H24P H2AB 3.2225 no 1_655
H24P H24U 3.2338 no .
H24P H46 2.6712 no .
H24P H53 3.0147 no 1_656
H24Q C76 3.4841 no 1_656
H24Q C77 3.3003 no 1_656
H24Q C78 3.3286 no 1_656
H24Q C79 3.4187 no 1_656
H24Q C80 3.5882 no 1_656
H24Q C174 3.3565 no .
H24Q H17D 2.8925 no .
H24Q H17E 2.9281 no .
H24Q H24U 2.9447 no .
H24Q H25F 3.0327 no 1_655
H24Q H53 2.8634 no 1_656
H24R O54 3.2309 no 1_556
H24R O65 2.9597 no .
H24R C53 3.1822 no 1_656
H24R C230 3.5822 no 1_556
H24R H17D 3.0061 no .
H24R H17E 3.4557 no .
H24R H23B 2.9956 no 1_556
H24R H23J 3.2472 no 1_556
H24R H52 3.5492 no 1_656
H24R H53 2.3893 no 1_656
H24R H65 2.7284 no .
H24S O72 2.8451 no 1_655
H24S O75 3.3041 no .
H24S C15 3.3079 no .
H24S C46 3.5348 no .
H24S C47 3.0322 no .
H24S C251 3.5463 no 1_655
H24S C254 3.1585 no .
H24S H15 2.9804 no .
H24S H25D 3.3951 no 1_655
H24S H25M 2.7023 no .
H24S H25N 3.0718 no .
H24S H46 3.5724 no .
H24S H47 2.6947 no .
H24S H72 2.0403 no 1_655
H24S H75 2.8617 no .
H24S H82C 3.3744 no 1_656
H24T C15 3.5964 no .
H24T C46 3.0069 no .
H24T C47 3.0437 no .
H24T C249 3.2027 no 1_655
H24T H2AB 2.7522 no 1_655
H24T H2AC 2.9199 no 1_655
H24T H2AD 3.4617 no 1_655
H24T H15 2.8940 no .
H24T H46 3.0938 no .
H24T H47 3.1481 no .
H24T H72 3.3526 no 1_655
H24T H79 3.5259 no 1_656
H24U O66 3.5713 no .
H24U O72 3.5136 no 1_655
H24U C78 3.2323 no 1_656
H24U C79 2.9023 no 1_656
H24U C82 3.3142 no 1_656
H24U C245 3.3875 no .
H24U H2AB 3.3945 no 1_655
H24U H2AC 3.2576 no 1_655
H24U H24P 3.2338 no .
H24U H24Q 2.9447 no .
H24U H72 2.8776 no 1_655
H24U H75 3.4555 no .
H24U H79 2.5297 no 1_656
H24U H82C 2.6092 no 1_656
H24V C14 3.5862 no .
H24V C67 3.4788 no 1_666
H24V H14 3.2952 no .
H24V H36 3.5522 no .
H24V H67A 2.8507 no 1_666
H24V H68A 3.4324 no 1_666
H24W C91 3.5659 no 1_666
H24W C92 3.2313 no 1_666
H24W H67A 3.3149 no 1_666
H24W H91 3.5485 no 1_666
H24W H92 2.9836 no 1_666
H24X C25 3.4402 no 1_655
H24X C67 3.3596 no 1_666
H24X H25 2.9250 no 1_655
H24X H67A 2.4817 no 1_666
H24Y C146 3.5774 no 1_655
H24Y C183 3.2532 no .
H24Y H14D 3.3587 no 1_655
H24Y H14E 2.8854 no 1_655
H24Y H18E 2.5833 no .
H24Y H18F 3.2427 no .
H24Y H18I 3.5547 no .
H24Y H150 3.3139 no 1_655
H24Z O27 3.4709 no .
H24Z O75 3.1793 no .
H24Z C175 3.4874 no .
H24Z C183 3.4820 no .
H24Z H17F 2.6316 no .
H24Z H17H 3.5586 no .
H24Z H18E 2.7465 no .
H24Z H18I 3.2203 no .
H24Z H25N 3.5357 no .
H25 O68 3.1015 no 1_455
H25 C247 3.4373 no 1_455
H25 H21M 3.5881 no 1_556
H25 H24X 2.9250 no 1_455
H25 H68 3.2060 no 1_455
H25 H215 2.7563 no 1_556
H25 H217 3.2403 no 1_556
H25A C123 3.5862 no 1_666
H25A C124 3.0605 no 1_666
H25A C126 3.5079 no 1_666
H25A C239 3.3619 no 1_666
H25A H19H 2.9573 no 1_666
H25A H20H 3.2709 no 1_666
H25A H23L 3.1985 no 1_666
H25A H23M 3.3892 no 1_666
H25A H23N 2.9540 no 1_666
H25A H124 2.4099 no 1_666
H25B C5 3.4149 no 1_655
H25B C29 3.5588 no 1_655
H25B C126 3.3219 no 1_666
H25B C127 3.3557 no 1_666
H25B C129 3.5898 no 1_666
H25B C239 3.3252 no 1_666
H25B H5 2.9385 no 1_655
H25B H23L 3.0128 no 1_666
H25B H23M 3.0619 no 1_666
H25B H23N 3.3569 no 1_666
H25B H29A 3.4004 no 1_655
H25B H73 3.5671 no 1_655
H25B H124 3.4387 no 1_666
H25B H129 2.8172 no 1_666
H25C O73 2.7727 no 1_655
H25C H5 3.4654 no 1_655
H25C H19G 3.5376 no 1_666
H25C H19H 3.1144 no 1_666
H25C H23L 3.1625 no 1_666
H25C H73 2.4306 no 1_655
H25D C100 3.4287 no 1_455
H25D C175 3.0517 no 1_455
H25D C254 3.1163 no 1_455
H25D H17F 2.8898 no 1_455
H25D H17G 2.4286 no 1_455
H25D H24S 3.3951 no 1_455
H25D H25M 3.3931 no 1_455
H25D H25N 2.1845 no 1_455
H25D H82C 3.1437 no 1_556
H25D H100 2.7705 no 1_455
H25E O22 3.1174 no 1_455
H25E C100 3.5026 no 1_455
H25E C175 3.5855 no 1_455
H25E C229 3.5718 no 1_456
H25E H16F 3.1801 no 1_455
H25E H17D 3.2815 no 1_455
H25E H17G 2.7208 no 1_455
H25E H22L 2.7483 no 1_456
H25E H22N 3.5951 no 1_456
H25E H25N 3.5973 no 1_455
H25E H66 3.2487 no 1_455
H25E H100 2.6481 no 1_455
H25F O22 2.7730 no 1_455
H25F O66 2.9528 no 1_455
H25F C174 2.8651 no 1_455
H25F C175 3.5821 no 1_455
H25F C245 3.4959 no 1_455
H25F H17D 2.4889 no 1_455
H25F H17E 2.9164 no 1_455
H25F H17G 3.0155 no 1_455
H25F H24Q 3.0327 no 1_455
H25F H66 2.4985 no 1_455
H25F H82A 3.5438 no 1_556
H25F H82C 3.2434 no 1_556
H25G Rh1 3.5005 no .
H25G Cl1 2.1504 no .
H25G O74 3.1896 no .
H25G N1 3.0784 no .
H25G N2 3.3160 no .
H25G C1 3.0576 no .
H25G C2 3.1948 no .
H25G C3 3.2622 no .
H25G H22 3.4500 no .
H25G H74 3.5824 no .
H25G H75C 3.5034 no 1_666
H25H O74 3.3963 no .
H25H C1 3.3461 no .
H25H C2 3.2974 no .
H25H C22 3.1721 no .
H25H H22 2.3830 no .
H25H H74 3.5036 no .
H25I Cl1 3.2053 no .
H25I O74 2.8155 no .
H25I H74 3.2345 no .
H25I H75C 3.4525 no 1_666
H25J O3 3.5428 no 1_556
H25J C133 3.3638 no 1_556
H25J C134 3.1853 no 1_556
H25J C139 2.9261 no 1_556
H25J H13D 2.2459 no 1_556
H25J H13E 2.8585 no 1_556
H25J H133 2.7914 no 1_556
H25J H134 2.5241 no 1_556
H25K H13D 3.2228 no 1_556
H25K H43 3.3824 no .
H25L C43 3.0329 no .
H25L H43 2.1413 no .
H25L H44 3.5618 no .
H25L H133 3.5656 no 1_556
H25M O67 3.2649 no .
H25M N4 3.3747 no .
H25M C13 3.0650 no .
H25M C14 2.8805 no .
H25M C15 3.0712 no .
H25M C16 3.3464 no .
H25M C100 3.3634 no .
H25M C101 3.2530 no .
H25M C246 3.3973 no .
H25M H14 3.1832 no .
H25M H15 3.4867 no .
H25M H24S 2.7023 no .
H25M H25D 3.3931 no 1_655
H25M H40 3.5288 no .
H25M H72 3.0864 no 1_655
H25M H100 3.4760 no .
H25M H101 3.2934 no .
H25N O72 3.2563 no 1_655
H25N C100 3.2728 no .
H25N C251 3.0319 no 1_655
H25N H17F 3.3381 no .
H25N H24S 3.0718 no .
H25N H24Z 3.5357 no .
H25N H25D 2.1845 no 1_655
H25N H25E 3.5973 no 1_655
H25N H72 2.8570 no 1_655
H25N H82C 3.3441 no 1_656
H25N H100 3.1620 no .
H25O O69 3.5278 no .
H25O C40 3.3597 no .
H25O C99 3.5764 no .
H25O C100 3.5133 no .
H25O H40 2.6105 no .
H25O H69 3.4781 no .
H26 C93 3.1235 no 1_566
H26 C94 2.9122 no 1_566
H26 C96 3.1121 no 1_566
H26 H94 2.6831 no 1_566
H26 H96B 2.9878 no 1_566
H26 H96C 2.7967 no 1_566
H26 H217 3.4115 no 1_556
H27A O68 3.4375 no 1_455
H27A H68 2.9205 no 1_455
H27B C213 3.4159 no 1_556
H27B H21I 2.9874 no 1_556
H27B H21J 2.9484 no 1_556
H27C O47 2.7210 no 1_556
H27C C213 3.2537 no 1_556
H27C C214 3.2643 no 1_556
H27C H21I 3.0751 no 1_556
H27C H21J 2.7046 no 1_556
H27C H21M 3.5049 no 1_556
H27C H214 2.8786 no 1_556
H27C H215 3.3489 no 1_556
H29A C239 3.4445 no 1_566
H29A H23L 3.1626 no 1_566
H29A H23M 2.8962 no 1_566
H29A H25B 3.4004 no 1_455
H29A H71A 3.3438 no 1_666
H29A H75A 3.1928 no 1_666
H30A O58 3.4093 no 1_566
H30A C230 3.2002 no 1_566
H30A H23A 2.4511 no 1_566
H30A H23B 3.2836 no 1_566
H30A H23C 3.4486 no 1_566
H30A H23K 3.4146 no 1_566
H30A H23M 2.9748 no 1_566
H30A H24N 3.3687 no 1_565
H32 N8 3.5876 no 1_566
H32 N10 3.3745 no 1_566
H32 C59 3.5262 no 1_566
H32 C60 3.0749 no 1_566
H32 C61 3.1467 no 1_566
H32 C83 3.5321 no 1_566
H32 C88 3.2270 no 1_566
H32 C130 3.4080 no 1_566
H32 C131 3.5117 no 1_566
H32 H88 2.5763 no 1_566
H33 N8 3.4481 no 1_566
H33 C61 3.1737 no 1_566
H33 C62 2.8840 no 1_566
H33 C63 3.0669 no 1_566
H33 C64 3.3823 no 1_566
H33 H62A 3.1330 no 1_566
H33 H63A 3.4614 no 1_566
H33 H130 3.5650 no 1_566
H34A C126 3.2033 no 1_566
H34A C127 2.9466 no 1_566
H34A C128 3.1585 no 1_566
H34A C132 3.1800 no 1_566
H34A H16E 3.5478 no 1_565
H34A H22D 3.2641 no 1_566
H34A H23A 3.4289 no 1_566
H34A H23C 3.3417 no 1_566
H34A H122 3.1353 no 1_566
H34A H132 3.0060 no 1_566
H34B O17 3.3290 no 1_565
H34B C132 3.2670 no 1_566
H34B C165 3.2479 no 1_565
H34B H16D 3.4345 no 1_565
H34B H16E 2.6028 no 1_565
H34B H16H 3.3956 no 1_565
H34B H88 3.1760 no 1_566
H34B H132 3.2030 no 1_566
H34B H160 3.2430 no 1_565
H34C O18 3.4507 no 1_565
H34C C166 3.1303 no 1_565
H34C C230 2.9358 no 1_566
H34C H16G 2.7392 no 1_565
H34C H16H 2.8608 no 1_565
H34C H23A 2.8752 no 1_566
H34C H23B 3.0265 no 1_566
H34C H23C 2.4369 no 1_566
H34C H24N 2.7939 no 1_565
H36 C49 3.4916 no 1_666
H36 C67 3.4733 no 1_666
H36 C68 3.0193 no 1_666
H36 C70 3.4303 no 1_666
H36 H24V 3.5522 no .
H36 H68A 2.9522 no 1_666
H36 H70A 2.9943 no 1_666
H37 Cl2 3.3302 no 1_666
H37 N5 3.1033 no 1_666
H37 C49 3.2903 no 1_666
H37 C65 3.5717 no 1_666
H37 C66 2.9618 no 1_666
H37 C67 3.1325 no 1_666
H37 C68 3.3227 no 1_666
H37 H15E 3.4684 no 1_655
H37 H67A 3.5673 no 1_666
H37 H91 2.8769 no 1_666
H39 O69 3.1291 no .
H39 H15D 3.3696 no 1_655
H39 H69 2.6462 no .
H40 O75 3.3719 no .
H40 C254 3.2907 no .
H40 H25M 3.5288 no .
H40 H25O 2.6105 no .
H40 H69 3.2591 no .
H41A O8 2.7102 no 1_655
H41A C142 3.5953 no 1_655
H41A C143 3.4806 no 1_655
H41A C156 3.4362 no 1_655
H41A H14G 3.0360 no 1_655
H41A H15D 2.8160 no 1_655
H41A H15E 3.1819 no 1_655
H41A H142 2.9464 no 1_655
H41A H144 3.0854 no 1_655
H41B Cl2 3.0273 no 1_666
H41B O8 3.3736 no 1_655
H41B C147 3.5514 no 1_655
H41B H14G 2.7296 no 1_655
H41B H14H 3.5582 no 1_655
H41B H91 3.4463 no 1_666
H41C Cl2 3.4388 no 1_666
H41C H14G 3.4175 no 1_655
H41C H142 3.5991 no 1_655
H43 O74 3.3108 no .
H43 C253 2.9739 no .
H43 H23E 3.1605 no 1_556
H43 H25K 3.3824 no .
H43 H25L 2.1413 no .
H43 H74 3.2652 no .
H44 C185 2.8888 no 1_556
H44 C220 2.9096 no 1_656
H44 H18K 2.2970 no 1_556
H44 H18L 2.6393 no 1_556
H44 H18M 3.4027 no 1_556
H44 H18N 3.5285 no 1_556
H44 H18Q 3.2473 no 1_556
H44 H22A 2.5713 no 1_656
H44 H22B 3.0794 no 1_656
H44 H22C 2.6146 no 1_656
H44 H23E 3.3626 no 1_556
H44 H25L 3.5618 no .
H46 O66 2.7256 no .
H46 C226 3.5657 no 1_556
H46 C245 3.1752 no .
H46 H2AB 3.4248 no 1_655
H46 H22K 3.3154 no 1_556
H46 H24P 2.6712 no .
H46 H24S 3.5724 no .
H46 H24T 3.0938 no .
H46 H66 3.4923 no .
H46 H224 3.3995 no 1_556
H46 H226 2.6423 no 1_556
H47 O66 3.3873 no .
H47 O72 2.8094 no 1_655
H47 C246 3.3342 no .
H47 H24S 2.6947 no .
H47 H24T 3.1481 no .
H47 H72 2.4489 no 1_655
H47 H224 2.9634 no 1_556
H48A O57 3.2069 no 1_556
H48A C186 3.4885 no 1_556
H48A C232 3.3213 no 1_556
H48A H18K 3.3757 no 1_556
H48A H18M 3.2530 no 1_556
H48A H18N 3.4366 no 1_556
H48A H18P 3.3024 no 1_556
H48A H18Q 3.3310 no 1_556
H48A H22J 3.3232 no 1_556
H48A H22K 3.0374 no 1_556
H48A H62 3.2031 no .
H48A H226 2.9602 no 1_556
H48A H232 2.6428 no 1_556
H48B O44 3.1213 no 1_656
H48B C185 2.9237 no 1_556
H48B C186 3.1167 no 1_556
H48B C220 3.5384 no 1_656
H48B H18K 2.2560 no 1_556
H48B H18L 3.1853 no 1_556
H48B H18M 3.1027 no 1_556
H48B H18N 2.9218 no 1_556
H48B H18P 3.2180 no 1_556
H48B H18Q 2.5481 no 1_556
H48B H21H 3.1002 no 1_656
H48B H22A 2.8516 no 1_656
H48B H22C 3.3568 no 1_656
H48B H62 3.1451 no .
H48C O62 2.7765 no .
H48C C241 3.5507 no .
H48C C249 3.1790 no 1_655
H48C H2AB 2.4270 no 1_655
H48C H2AD 3.2718 no 1_655
H48C H21H 3.1539 no 1_656
H48C H22A 3.1689 no 1_656
H48C H24E 3.3329 no .
H48C H62 2.0721 no .
H48C H70 3.2429 no 1_655
H52 O65 3.2319 no 1_454
H52 C238 2.8950 no 1_455
H52 C241 3.5478 no 1_454
H52 H23I 2.7550 no 1_455
H52 H23J 2.7574 no 1_455
H52 H23K 2.6768 no 1_455
H52 H24D 3.1828 no 1_454
H52 H24E 3.2807 no 1_454
H52 H24R 3.5492 no 1_454
H53 O64 3.2480 no 1_454
H53 O65 3.1154 no 1_454
H53 C245 2.9092 no 1_454
H53 H24D 3.2473 no 1_454
H53 H24P 3.0147 no 1_454
H53 H24Q 2.8634 no 1_454
H53 H24R 2.3893 no 1_454
H53 H64 3.0175 no 1_454
H53 H65 3.2467 no 1_454
H57 O14 3.1427 no 1_554
H57 O16 3.2590 no 1_554
H57 C158 2.8588 no 1_554
H57 C159 3.1813 no 1_554
H57 H15I 2.5814 no 1_554
H57 H15K 2.5393 no 1_554
H57 H16C 3.3559 no 1_554
H57 H159 2.4024 no 1_554
H57 H160 3.5655 no 1_554
H58 O16 2.7828 no 1_554
H58 O19 3.3265 no 1_554
H58 C159 3.2782 no 1_554
H58 C160 3.3598 no 1_554
H58 H159 3.1505 no 1_554
H58 H160 2.6204 no 1_554
H62 O70 2.4231 no 1_655
H62 O77 3.1622 no .
H62 C48 2.9152 no .
H62 C212 3.4322 no 1_656
H62 C249 2.8819 no 1_655
H62 H2AB 2.5268 no 1_655
H62 H2AD 3.2164 no 1_655
H62 H21F 3.5207 no 1_656
H62 H21H 2.5927 no 1_656
H62 H48A 3.2031 no .
H62 H48B 3.1451 no .
H62 H48C 2.0721 no .
H62 H70 1.8150 no 1_655
H62 H132 3.4731 no 1_656
H62A H33 3.1330 no 1_544
H63 O62 3.3869 no .
H63 O71 3.4839 no 1_545
H63 O77 2.4330 no .
H63 C127 3.1823 no 1_656
H63 C128 3.1707 no 1_656
H63 C129 3.3573 no 1_656
H63 H20F 3.3525 no 1_656
H63 H20G 3.5545 no 1_656
H63 H21F 3.3768 no 1_656
H63 H24F 3.0192 no .
H63 H129 3.3659 no 1_656
H63A C98 3.2787 no 1_544
H63A H33 3.4614 no 1_544
H63A H97 3.3870 no 1_544
H63A H98 2.6823 no 1_544
H64 O65 2.3489 no .
H64 C53 3.5200 no 1_656
H64 C76 3.2795 no 1_656
H64 C174 2.9223 no .
H64 C244 3.0759 no .
H64 H17C 2.4506 no .
H64 H17D 3.3575 no .
H64 H17E 2.5921 no .
H64 H24M 2.7773 no .
H64 H24O 3.5943 no .
H64 H53 3.0175 no 1_656
H64 H65 2.1751 no .
H64 H76 2.6419 no 1_656
H64 H77 3.5893 no 1_656
H65 O64 2.7929 no .
H65 C174 2.6539 no .
H65 C230 3.5250 no 1_556
H65 C245 3.5130 no .
H65 H16G 3.0641 no .
H65 H17C 2.2023 no .
H65 H17D 2.4706 no .
H65 H17E 2.8845 no .
H65 H23B 2.6115 no 1_556
H65 H24R 2.7284 no .
H65 H53 3.2467 no 1_656
H65 H64 2.1751 no .
H66 O53 3.4733 no 1_556
H66 O54 2.7508 no 1_556
H66 O72 2.5575 no 1_655
H66 C174 3.2581 no .
H66 C224 3.4822 no 1_556
H66 C230 3.3226 no 1_556
H66 C251 2.9200 no 1_655
H66 H16G 3.4423 no .
H66 H17D 2.3531 no .
H66 H17E 3.4605 no .
H66 H22L 3.3344 no 1_556
H66 H23B 3.1768 no 1_556
H66 H23C 3.3854 no 1_556
H66 H25E 3.2487 no 1_655
H66 H25F 2.4985 no 1_655
H66 H46 3.4923 no .
H66 H72 2.9467 no 1_655
H66 H224 2.9129 no 1_556
H67 O75 3.1844 no .
H67 C14 3.4649 no .
H67 C15 3.2731 no .
H67 H2AC 3.5158 no 1_655
H67 H14 3.1492 no .
H67 H15 2.7480 no .
H67 H15C 2.7915 no 1_655
H67 H75 2.3859 no .
H67 H79 3.5394 no 1_656
H67 H151 2.9081 no 1_655
H67A C247 3.0278 no 1_444
H67A H24V 2.8507 no 1_444
H67A H24W 3.3149 no 1_444
H67A H24X 2.4817 no 1_444
H67A H37 3.5673 no 1_444
H68 H22B 3.1618 no 1_656
H68 H25 3.2060 no 1_655
H68 H27A 2.9205 no 1_655
H68A H24V 3.4324 no 1_444
H68A H36 2.9522 no 1_444
H69 O75 3.0690 no .
H69 C39 3.2801 no .
H69 H15D 3.5334 no 1_655
H69 H25O 3.4781 no .
H69 H39 2.6462 no .
H69 H40 3.2591 no .
H69 H150 3.2981 no 1_655
H70 O62 2.0863 no 1_455
H70 C131 3.5415 no 1_556
H70 C132 2.9620 no 1_556
H70 C212 3.3533 no 1_556
H70 C241 3.0451 no 1_455
H70 H16D 3.3188 no .
H70 H21F 3.5387 no 1_556
H70 H21H 2.5129 no 1_556
H70 H24D 2.9116 no 1_455
H70 H48C 3.2429 no 1_455
H70 H62 1.8150 no 1_455
H70 H80 3.5719 no 1_556
H70 H131 3.3345 no 1_556
H70 H132 2.2309 no 1_556
H70A C9 3.3146 no 1_444
H70A C10 2.8657 no 1_444
H70A C11 3.4072 no 1_444
H70A C36 3.4384 no 1_444
H70A H9 3.5603 no 1_444
H70A H10 2.7779 no 1_444
H70A H36 2.9943 no 1_444
H71 O63 2.9307 no 1_565
H71 C202 3.5962 no 1_666
H71 C242 3.2533 no 1_565
H71 H20H 2.8829 no 1_666
H71 H24I 2.7328 no 1_565
H71 H129 3.3567 no 1_666
H71A Cl1 3.2383 no 1_444
H71A N3 3.1868 no 1_444
H71A C8 3.0424 no 1_444
H71A C9 3.1342 no 1_444
H71A C10 3.3203 no 1_444
H71A C11 3.3235 no 1_444
H71A H9 3.5317 no 1_444
H71A H29A 3.3438 no 1_444
H72 O66 2.9128 no 1_455
H72 C47 3.2709 no 1_455
H72 C100 3.4295 no 1_455
H72 C246 2.8403 no 1_455
H72 C254 3.4031 no 1_455
H72 H22L 3.4202 no 1_456
H72 H24S 2.0403 no 1_455
H72 H24T 3.3526 no 1_455
H72 H24U 2.8776 no 1_455
H72 H25M 3.0864 no 1_455
H72 H25N 2.8570 no 1_455
H72 H47 2.4489 no 1_455
H72 H66 2.9467 no 1_455
H72 H100 2.7504 no 1_455
H72 H101 3.4268 no 1_455
H73 N2 3.4739 no .
H73 C2 3.4542 no .
H73 C3 3.0271 no .
H73 C4 2.9957 no .
H73 C5 3.3772 no .
H73 C22 3.5091 no .
H73 C250 3.3414 no 1_455
H73 H4 3.2261 no .
H73 H22 2.7518 no .
H73 H25B 3.5671 no 1_455
H73 H25C 2.4306 no 1_455
H73A O76 3.4891 no 1_454
H73A H19D 3.4838 no 1_455
H73A H23I 3.3499 no 1_455
H73A H24H 3.2382 no 1_454
H73A H233 3.3883 no 1_455
H74 C231 3.3871 no 1_556
H74 H23D 2.9682 no 1_556
H74 H23E 2.9159 no 1_556
H74 H25G 3.5824 no .
H74 H25H 3.5036 no .
H74 H25I 3.2345 no .
H74 H43 3.2652 no .
H74 H134 3.3483 no 1_556
H74A C241 3.3859 no 1_454
H74A C242 3.0173 no 1_454
H74A H24E 3.4047 no 1_454
H74A H24F 2.5821 no 1_454
H74A H24G 2.4896 no 1_454
H74A H24H 2.6842 no 1_454
H75 O67 1.9982 no .
H75 O69 3.2246 no .
H75 C14 3.2181 no .
H75 C156 3.4150 no 1_655
H75 C246 2.9788 no .
H75 H14 2.9333 no .
H75 H15C 2.5804 no 1_655
H75 H15D 3.4631 no 1_655
H75 H24S 2.8617 no .
H75 H24U 3.4555 no .
H75 H67 2.3859 no .
H75 H82C 3.3837 no 1_656
H75 H151 3.2814 no 1_655
H75A O59 2.6930 no 1_455
H75A C239 2.8356 no 1_455
H75A H19D 3.5954 no 1_455
H75A H23L 2.2574 no 1_455
H75A H23M 3.2169 no 1_455
H75A H29A 3.1928 no 1_444
H75B O34 3.3454 no 1_455
H75B O59 3.0200 no 1_455
H75B C193 3.0213 no 1_455
H75B H19C 3.2797 no 1_455
H75B H19D 2.2351 no 1_455
H75B H23L 3.1831 no 1_455
H75C Cl1 2.6624 no 1_444
H75C H19D 3.4761 no 1_455
H75C H23L 3.5551 no 1_455
H75C H25G 3.5034 no 1_444
H75C H25I 3.4525 no 1_444
H76 O64 2.6582 no 1_454
H76 C243 3.2110 no 1_454
H76 H15K 3.4436 no 1_554
H76 H17E 3.3871 no 1_454
H76 H24K 2.8116 no 1_454
H76 H64 2.6419 no 1_454
H77 O23 3.5998 no 1_454
H77 C174 3.3791 no 1_454
H77 C203 3.0607 no 1_554
H77 C204 3.1700 no 1_554
H77 H15K 3.2647 no 1_554
H77 H17E 2.4553 no 1_454
H77 H20I 3.1917 no 1_554
H77 H20K 2.8114 no 1_554
H77 H20L 2.6660 no 1_554
H77 H20N 2.9281 no 1_554
H77 H20O 2.5782 no 1_554
H77 H24K 3.3280 no 1_454
H77 H64 3.5893 no 1_454
H77 H169 3.0064 no 1_454
H79 O14 3.5675 no 1_554
H79 O67 3.0722 no 1_454
H79 C246 3.1608 no 1_454
H79 H2AC 2.8636 no 1_554
H79 H16C 3.3318 no 1_554
H79 H24T 3.5259 no 1_454
H79 H24U 2.5297 no 1_454
H79 H67 3.5394 no 1_454
H79 H151 3.4076 no 1_554
H79 H153 2.7774 no 1_554
H80 O70 2.8443 no 1_554
H80 C165 3.1113 no 1_554
H80 C249 3.1404 no 1_554
H80 H2AB 3.4551 no 1_554
H80 H2AC 2.6526 no 1_554
H80 H16C 2.4261 no 1_554
H80 H16D 3.3698 no 1_554
H80 H16E 3.1106 no 1_554
H80 H70 3.5719 no 1_554
H80 H159 3.4258 no 1_554
H82A O23 2.7160 no 1_454
H82A C175 3.1244 no 1_454
H82A C203 3.3691 no 1_554
H82A H2AA 3.3833 no 1_454
H82A H17F 2.6432 no 1_454
H82A H17G 3.5739 no 1_454
H82A H18E 3.3236 no 1_454
H82A H20I 2.8773 no 1_554
H82A H20L 3.4797 no 1_554
H82A H20O 3.0654 no 1_554
H82A H25F 3.5438 no 1_554
H82B O11 3.1381 no 1_554
H82B O14 3.0437 no 1_554
H82B C248 3.5206 no 1_454
H82B H2AA 2.6250 no 1_454
H82B H17F 3.5807 no 1_454
H82B H18E 3.4073 no 1_454
H82B H20I 3.2876 no 1_554
H82C O67 3.1878 no 1_454
H82C O75 3.3266 no 1_454
H82C C246 3.1869 no 1_454
H82C H2AA 3.2883 no 1_454
H82C H17F 3.1532 no 1_454
H82C H24S 3.3744 no 1_454
H82C H24U 2.6092 no 1_454
H82C H25D 3.1437 no 1_554
H82C H25F 3.2434 no 1_554
H82C H25N 3.3441 no 1_454
H82C H75 3.3837 no 1_454
H84 H14F 3.5205 no 1_544
H85 H16J 2.7608 no 1_554
H87 O18 3.4013 no 1_554
H87 C162 3.5553 no 1_554
H87 C244 3.5346 no 1_554
H87 H24L 3.4714 no 1_554
H87 H24M 2.7141 no 1_554
H87 H24N 3.5400 no 1_554
H87 H162 2.6292 no 1_554
H87 H168 2.8452 no 1_554
H88 O18 3.5870 no 1_554
H88 C32 3.1626 no 1_544
H88 H32 2.5763 no 1_544
H88 H34B 3.1760 no 1_544
H88 H160 2.8864 no 1_554
H88 H162 3.4287 no 1_554
H89A O19 3.4517 no 1_554
H89A C167 3.0625 no 1_554
H89A C176 3.4923 no 1_554
H89A H16J 2.6819 no 1_554
H89A H16K 2.7625 no 1_554
H89A H17J 3.0793 no 1_554
H89A H17K 3.0264 no 1_554
H89A H24L 3.5699 no 1_554
H89B H24L 3.1343 no 1_554
H89C O21 3.3952 no 1_554
H89C C243 3.0954 no 1_554
H89C H17K 2.9884 no 1_554
H89C H24J 3.3374 no 1_554
H89C H24L 2.1729 no 1_554
H89C H168 3.0334 no 1_554
H91 C37 3.4154 no 1_444
H91 H14K 2.7436 no 1_544
H91 H15E 2.6829 no 1_544
H91 H24W 3.5485 no 1_444
H91 H37 2.8769 no 1_444
H91 H41B 3.4463 no 1_444
H92 O12 3.0889 no 1_544
H92 C148 3.5588 no 1_544
H92 C156 3.4771 no 1_544
H92 C157 3.5662 no 1_544
H92 H14J 3.4345 no 1_544
H92 H14K 2.8284 no 1_544
H92 H15E 2.9532 no 1_544
H92 H15G 2.7221 no 1_544
H92 H24W 2.9836 no 1_444
H94 N2 3.3329 no 1_544
H94 N9 2.9760 no 1_544
H94 C1 3.5512 no 1_544
H94 C2 3.0945 no 1_544
H94 C3 3.0262 no 1_544
H94 C26 3.4169 no 1_544
H94 C97 3.0844 no 1_544
H94 C98 3.3514 no 1_544
H94 C99 3.5328 no 1_544
H94 C100 3.4320 no 1_544
H94 C101 3.1482 no 1_544
H94 H26 2.6831 no 1_544
H94 H97 3.4958 no 1_544
H94 H101 3.5828 no 1_544
H95 N2 3.3147 no 1_544
H95 C3 3.1868 no 1_544
H95 C4 2.9412 no 1_544
H95 C5 2.9390 no 1_544
H95 C6 3.1867 no 1_544
H95 C97 3.5419 no 1_544
H95 H4 3.2928 no 1_544
H95 H5 3.2898 no 1_544
H95 H97 3.3752 no 1_544
H96A C100 3.5635 no 1_544
H96A C157 3.1067 no 1_544
H96A C229 3.0578 no 1_545
H96A H15F 3.0009 no 1_544
H96A H15G 2.5260 no 1_544
H96A H15H 3.3358 no 1_544
H96A H22L 3.1521 no 1_545
H96A H22M 2.6542 no 1_545
H96A H22N 2.8705 no 1_545
H96A H100 3.3995 no 1_544
H96B O49 3.3047 no 1_545
H96B C157 3.5163 no 1_544
H96B C229 3.3577 no 1_545
H96B H15F 3.0517 no 1_544
H96B H15G 3.0925 no 1_544
H96B H22M 2.6138 no 1_545
H96B H22N 3.3059 no 1_545
H96B H26 2.9878 no 1_544
H96C C100 3.2499 no 1_544
H96C C101 3.4986 no 1_544
H96C C229 3.1141 no 1_545
H96C H22L 3.1596 no 1_545
H96C H22M 2.3851 no 1_545
H96C H22N 3.3869 no 1_545
H96C H26 2.7967 no 1_544
H96C H100 3.2275 no 1_544
H96C H223 3.3186 no 1_545
H97 H63A 3.3870 no 1_566
H97 H94 3.4958 no 1_566
H97 H95 3.3752 no 1_566
H98 C63 3.5305 no 1_566
H98 H63A 2.6823 no 1_566
H100 O72 2.4758 no 1_655
H100 C251 2.7961 no 1_655
H100 H22L 2.9344 no 1_556
H100 H25D 2.7705 no 1_655
H100 H25E 2.6481 no 1_655
H100 H25M 3.4760 no .
H100 H25N 3.1620 no .
H100 H72 2.7504 no 1_655
H100 H96A 3.3995 no 1_566
H100 H96C 3.2275 no 1_566
H101 O72 3.5582 no 1_655
H101 H25M 3.2934 no .
H101 H72 3.4268 no 1_655
H101 H94 3.5828 no 1_566
H122 H34A 3.1353 no 1_544
H124 O71 3.5962 no 1_444
H124 C250 3.2304 no 1_444
H124 H25A 2.4099 no 1_444
H124 H25B 3.4387 no 1_444
H129 O63 3.2736 no 1_454
H129 O71 2.6503 no 1_444
H129 C5 3.3204 no 1_544
H129 C250 3.2256 no 1_444
H129 H5 2.4233 no 1_544
H129 H24G 3.2773 no 1_454
H129 H25B 2.8172 no 1_444
H129 H63 3.3659 no 1_454
H129 H71 3.3567 no 1_444
H130 H5 3.1182 no 1_544
H130 H33 3.5650 no 1_544
H131 O70 3.2000 no 1_554
H131 H16E 3.0736 no 1_554
H131 H24D 3.1023 no 1_454
H131 H70 3.3345 no 1_554
H132 O62 3.1848 no 1_454
H132 O70 2.4566 no 1_554
H132 C34 3.5166 no 1_544
H132 H16D 3.2992 no 1_554
H132 H16E 3.0351 no 1_554
H132 H34A 3.0060 no 1_544
H132 H34B 3.2030 no 1_544
H132 H62 3.4731 no 1_454
H132 H70 2.2309 no 1_554
H133 C253 3.5530 no 1_554
H133 H25J 2.7914 no 1_554
H133 H25L 3.5656 no 1_554
H134 O74 3.4683 no 1_554
H134 C253 3.3323 no 1_554
H134 H25J 2.5241 no 1_554
H134 H74 3.3483 no 1_554
H142 H41A 2.9464 no 1_455
H142 H41C 3.5991 no 1_455
H144 O69 3.5040 no 1_455
H144 H41A 3.0854 no 1_455
H150 O69 2.6231 no 1_455
H150 C248 3.0555 no 1_455
H150 H2AA 2.7041 no 1_455
H150 H24Y 3.3139 no 1_455
H150 H69 3.2981 no 1_455
H151 O67 2.8450 no 1_455
H151 H67 2.9081 no 1_455
H151 H75 3.2814 no 1_455
H151 H79 3.4076 no 1_556
H153 C79 3.2408 no 1_556
H153 H79 2.7774 no 1_556
H159 C57 2.9173 no 1_556
H159 C58 3.3011 no 1_556
H159 H57 2.4024 no 1_556
H159 H58 3.1505 no 1_556
H159 H80 3.4258 no 1_556
H160 C57 3.4483 no 1_556
H160 C58 2.9628 no 1_556
H160 C88 3.4241 no 1_556
H160 H34B 3.2430 no 1_545
H160 H57 3.5655 no 1_556
H160 H58 2.6204 no 1_556
H160 H88 2.8864 no 1_556
H162 C87 2.9279 no 1_556
H162 C88 3.4041 no 1_556
H162 H87 2.6292 no 1_556
H162 H88 3.4287 no 1_556
H168 C87 3.5660 no 1_556
H168 H24L 3.2314 no .
H168 H87 2.8452 no 1_556
H168 H89C 3.0334 no 1_556
H169 H20K 2.7147 no 1_655
H169 H20O 2.8128 no 1_655
H169 H24K 3.2131 no .
H169 H24L 3.4303 no .
H169 H77 3.0064 no 1_656
H171 O40 2.8739 no 1_655
H171 C203 2.9952 no 1_655
H171 C204 3.0990 no 1_655
H171 H20I 3.4200 no 1_655
H171 H20K 2.4753 no 1_655
H171 H20O 2.3578 no 1_655
H177 O40 2.6475 no 1_655
H177 O42 2.9061 no 1_655
H177 C200 3.4514 no 1_655
H177 C203 3.4127 no 1_655
H177 C205 3.2029 no 1_655
H177 H20B 3.1653 no 1_655
H177 H20I 3.5626 no 1_655
H177 H20O 3.3433 no 1_655
H177 H198 3.5991 no 1_655
H177 H205 2.5917 no 1_655
H178 O42 2.8768 no 1_655
H178 O45 2.6671 no 1_655
H178 C210 3.2373 no 1_655
H178 C213 3.1776 no 1_655
H178 H21A 2.9990 no 1_655
H178 H21I 3.3103 no 1_655
H178 H21K 2.9506 no 1_655
H180 O45 3.5231 no 1_655
H180 H21I 3.4326 no 1_655
H196 H17I 2.9031 no 1_455
H198 O24 2.8534 no 1_455
H198 C176 3.0915 no 1_455
H198 H17I 2.4704 no 1_455
H198 H177 3.5991 no 1_455
H205 O24 2.7157 no 1_455
H205 O26 2.8800 no 1_455
H205 C173 3.5970 no 1_455
H205 C177 3.1954 no 1_455
H205 H17B 3.3403 no 1_455
H205 H177 2.5917 no 1_455
H206 O26 3.1246 no 1_455
H206 O29 2.5428 no 1_455
H206 O30a 2.9925 no 1_455
H206 C182 3.3720 no 1_455
H206 C185 2.9049 no 1_455
H206 C186 3.0145 no 1_455
H206 H18A 3.3207 no 1_455
H206 H18D 3.0364 no 1_455
H206 H18K 2.8110 no 1_455
H206 H18N 2.8305 no 1_455
H206 H18P 3.2572 no 1_455
H206 H18Q 2.4338 no 1_455
H208 O29 3.2880 no 1_455
H208 H18K 3.2818 no 1_455
H214 H27C 2.8786 no 1_554
H215 O68 3.4688 no 1_454
H215 C25 3.5179 no 1_554
H215 H25 2.7563 no 1_554
H215 H27C 3.3489 no 1_554
H217 C25 3.4552 no 1_554
H217 C26 3.5412 no 1_554
H217 H20 3.4482 no 1_554
H217 H25 3.2403 no 1_554
H217 H26 3.4115 no 1_554
H223 C19 3.4158 no 1_554
H223 C20 3.3128 no 1_554
H223 H19 3.3159 no 1_554
H223 H20 3.1438 no 1_554
H223 H96C 3.3186 no 1_565
H224 O66 2.8937 no 1_554
H224 O72 3.1962 no 1_654
H224 C47 3.5059 no 1_554
H224 H46 3.3995 no 1_554
H224 H47 2.9634 no 1_554
H224 H66 2.9129 no 1_554
H226 C45 3.5550 no 1_554
H226 C46 3.0272 no 1_554
H226 H46 2.6423 no 1_554
H226 H48A 2.9602 no 1_554
H232 C48 3.5392 no 1_554
H232 H24E 3.4257 no 1_554
H232 H48A 2.6428 no 1_554
H233 O76 2.9853 no 1_554
H233 H73A 3.3883 no 1_655
H235 O76 2.9185 no 1_554

loop_
_geom_hbond_atom_site_label_D
_geom_hbond_atom_site_label_H
_geom_hbond_atom_site_label_A
_geom_hbond_site_symmetry_A
_geom_hbond_distance_DA
_geom_hbond_distance_DH
_geom_hbond_distance_HA
_geom_hbond_angle_DHA
_geom_hbond_publ_flag
O62 H62 O70 1_655 2.775(8) 0.820 2.423 107.0 no
O63 H63 O77 . 2.980(15) 0.820 2.433 125.0 no
O64 H64 O65 . 2.769(10) 0.820 2.349 112.6 no
O66 H66 O72 1_655 2.727(8) 0.820 2.558 93.0 no
O70 H70 O62 1_455 2.775(8) 0.820 2.086 141.5 no
O75 H75 O67 . 2.716(14) 0.820 1.998 145.9 no

loop_
_geom_torsion_atom_site_label_1
_geom_torsion_atom_site_label_2
_geom_torsion_atom_site_label_3
_geom_torsion_atom_site_label_4
_geom_torsion
_geom_torsion_publ_flag
Cl1 Rh1 N1 C1 93.0(4) no
Cl1 Rh1 N1 C18 -87.4(4) no
Cl1 Rh1 N2 C3 -92.1(4) no
Cl1 Rh1 N2 C6 82.0(4) no
Cl1 Rh1 N3 C8 -82.0(4) no
Cl1 Rh1 N3 C11 97.8(4) no
Cl1 Rh1 N4 C13 -96.9(4) no
Cl1 Rh1 N4 C16 86.5(4) no
N1 Rh1 N2 C3 -3.0(4) no
N1 Rh1 N2 C6 171.1(4) no
N2 Rh1 N1 C1 3.9(4) no
N2 Rh1 N1 C18 -176.5(4) no
N1 Rh1 N4 C13 174.0(4) no
N1 Rh1 N4 C16 -2.6(4) no
N4 Rh1 N1 C1 -176.5(4) no
N4 Rh1 N1 C18 3.1(4) no
N1 Rh1 N9 C97 150.9(3) no
N1 Rh1 N9 C101 -32.6(3) no
N9 Rh1 N1 C1 -88.0(4) no
N9 Rh1 N1 C18 91.6(4) no
N2 Rh1 N3 C8 7.1(4) no
N2 Rh1 N3 C11 -173.1(5) no
N3 Rh1 N2 C3 178.2(4) no
N3 Rh1 N2 C6 -7.7(4) no
N2 Rh1 N9 C97 60.9(3) no
N2 Rh1 N9 C101 -122.5(3) no
N9 Rh1 N2 C3 88.4(4) no
N9 Rh1 N2 C6 -97.5(4) no
N3 Rh1 N4 C13 -7.2(4) no
N3 Rh1 N4 C16 176.2(4) no
N4 Rh1 N3 C8 -172.5(4) no
N4 Rh1 N3 C11 7.3(5) no
N3 Rh1 N9 C97 -29.7(3) no
N3 Rh1 N9 C101 146.9(3) no
N9 Rh1 N3 C8 99.0(4) no
N9 Rh1 N3 C11 -81.3(5) no
N4 Rh1 N9 C97 -119.0(3) no
N4 Rh1 N9 C101 57.6(3) no
N9 Rh1 N4 C13 82.7(4) no
N9 Rh1 N4 C16 -93.9(4) no
Cl2 Rh2 N5 C49 -98.9(4) no
Cl2 Rh2 N5 C66 86.7(4) no
Cl2 Rh2 N6 C51 93.7(4) no
Cl2 Rh2 N6 C54 -82.7(4) no
Cl2 Rh2 N7 C56 85.2(4) no
Cl2 Rh2 N7 C59 -90.8(4) no
Cl2 Rh2 N8 C61 88.2(4) no
Cl2 Rh2 N8 C64 -82.6(4) no
N5 Rh2 N6 C51 2.8(4) no
N5 Rh2 N6 C54 -173.7(4) no
N6 Rh2 N5 C49 -8.9(5) no
N6 Rh2 N5 C66 176.8(5) no
N5 Rh2 N8 C61 179.1(4) no
N5 Rh2 N8 C64 8.4(4) no
N8 Rh2 N5 C49 171.7(5) no
N8 Rh2 N5 C66 -2.7(5) no
N5 Rh2 N10 C130 36.3(3) no
N5 Rh2 N10 C131 -143.1(3) no
N10 Rh2 N5 C49 80.3(4) no
N10 Rh2 N5 C66 -94.0(4) no
N6 Rh2 N7 C56 -4.9(4) no
N6 Rh2 N7 C59 179.1(4) no
N7 Rh2 N6 C51 -177.0(4) no
N7 Rh2 N6 C54 6.5(4) no
N6 Rh2 N10 C130 126.0(3) no
N6 Rh2 N10 C131 -53.3(3) no
N10 Rh2 N6 C51 -87.0(4) no
N10 Rh2 N6 C54 96.6(4) no
N7 Rh2 N8 C61 -1.0(4) no
N7 Rh2 N8 C64 -171.8(4) no
N8 Rh2 N7 C56 174.6(4) no
N8 Rh2 N7 C59 -1.5(4) no
N7 Rh2 N10 C130 -143.9(3) no
N7 Rh2 N10 C131 36.8(3) no
N10 Rh2 N7 C56 -94.1(4) no
N10 Rh2 N7 C59 89.9(4) no
N8 Rh2 N10 C130 -53.7(3) no
N8 Rh2 N10 C131 127.0(3) no
N10 Rh2 N8 C61 -91.1(4) no
N10 Rh2 N8 C64 98.1(4) no
C113 O1 C138 C137 145.9(4) no
C138 O1 C113 C112 -84.7(6) no
C138 O1 C113 C114 98.5(6) no
C133 O2 C137 C136 63.9(6) no
C133 O2 C137 C138 -173.3(4) no
C137 O2 C133 O31 51.6(6) no
C137 O2 C133 C134 -68.3(5) no
C139 O3 C134 C133 68.4(9) no
C139 O3 C134 C135 -170.2(7) no
C140 O4 C135 C134 -102.7(8) no
C140 O4 C135 C136 133.4(7) no
C136 O5 C141 O6 93.8(8) no
C136 O5 C141 C142 -141.8(6) no
C141 O5 C136 C135 109.4(7) no
C141 O5 C136 C137 -129.6(7) no
C141 O6 C145 C144 57.3(7) no
C141 O6 C145 C146 -176.4(5) no
C145 O6 C141 O5 64.3(8) no
C145 O6 C141 C142 -63.1(7) no
C147 O7 C142 C141 141.2(11) no
C147 O7 C142 C143 -98.8(11) no
C148 O8 C143 C142 -117.5(8) no
C148 O8 C143 C144 121.7(8) no
C149 O9 C146 C145 179.1(6) no
C144 O10 C150 O11 107.3(6) no
C144 O10 C150 C151 -133.9(6) no
C150 O10 C144 C143 138.0(6) no
C150 O10 C144 C145 -101.1(6) no
C150 O11 C154 C153 62.9(6) no
C150 O11 C154 C155 -173.2(4) no
C154 O11 C150 O10 53.5(7) no
C154 O11 C150 C151 -66.4(6) no
C156 O12 C151 C150 67.7(8) no
C156 O12 C151 C152 -170.8(6) no
C157 O13 C152 C151 -119.2(6) no
C157 O13 C152 C153 118.1(6) no
C158 O14 C155 C154 -175.8(6) no
C153 O15 C159 O16 105.6(5) no
C153 O15 C159 C160 -133.5(4) no
C159 O15 C153 C152 142.1(4) no
C159 O15 C153 C154 -97.7(5) no
C159 O16 C163 C162 56.5(6) no
C159 O16 C163 C164 -178.5(4) no
C163 O16 C159 O15 55.7(6) no
C163 O16 C159 C160 -65.3(6) no
C165 O17 C160 C159 66.3(7) no
C165 O17 C160 C161 -171.3(5) no
C166 O18 C161 C160 -93.3(7) no
C166 O18 C161 C162 143.6(5) no
C167 O19 C164 C163 -177.7(8) no
C162 O20 C168 O21 93.9(6) no
C162 O20 C168 C169 -142.2(5) no
C168 O20 C162 C161 112.8(5) no
C168 O20 C162 C163 -125.5(5) no
C168 O21 C172 C171 58.9(6) no
C168 O21 C172 C173 -176.9(5) no
C172 O21 C168 O20 62.1(7) no
C172 O21 C168 C169 -62.9(7) no
C174 O22 C169 C168 90.7(8) no
C174 O22 C169 C170 -146.8(6) no
C175 O23 C170 C169 -127.1(5) no
C175 O23 C170 C171 111.0(5) no
C176 O24 C173 C172 85.9(9) no
C171 O25 C177 O26 105.6(6) no
C171 O25 C177 C178 -133.1(6) no
C177 O25 C171 C170 138.7(5) no
C177 O25 C171 C172 -98.3(6) no
C177 O26 C181 C180 56.9(6) no
C177 O26 C181 C182 179.3(5) no
C181 O26 C177 O25 59.0(7) no
C181 O26 C177 C178 -62.3(6) no
C183 O27 C178 C177 85.5(11) no
C183 O27 C178 C179 -151.4(10) no
C184 O28 C179 C178 -113.1(8) no
C184 O28 C179 C180 122.5(8) no
C185 O29 C182 O30a 51.2(11) no
C185 O29 C182 C181 177.1(10) no
C186 O30a C182 O29 -44.1(13) no
C186 O30a C182 C181 -157.3(10) no
C133 O31 C180 C179 144.8(5) no
C133 O31 C180 C181 -96.1(6) no
C180 O31 C133 O2 105.3(6) no
C180 O31 C133 C134 -135.6(5) no
C116 O32 C192 C191 -84.7(6) no
C192 O32 C116 C115 118.8(5) no
C192 O32 C116 C117 -65.8(6) no
C187 O33 C191 C190 57.3(6) no
C187 O33 C191 C192 -179.0(4) no
C191 O33 C187 O61 56.8(6) no
C191 O33 C187 C188 -63.8(6) no
C193 O34 C188 C187 71.8(8) no
C193 O34 C188 C189 -166.4(6) no
C194 O35 C189 C188 -101.6(8) no
C194 O35 C189 C190 134.6(8) no
C190 O36 C195 O37 93.9(7) no
C190 O36 C195 C196 -146.7(5) no
C195 O36 C190 C189 129.8(5) no
C195 O36 C190 C191 -109.2(6) no
C195 O37 C199 C198 58.0(6) no
C195 O37 C199 C200 -178.6(5) no
C199 O37 C195 O36 54.0(8) no
C199 O37 C195 C196 -66.6(6) no
C201 O38 C196 C195 72.6(9) no
C201 O38 C196 C197 -167.2(8) no
C202 O39 C197 C196 -112.2(6) no
C202 O39 C197 C198 127.3(6) no
C203 O40 C200 C199 117.1(13) no
C204 O40 C200 C199 72.0(14) no
C198 O41 C205 O42 101.2(6) no
C198 O41 C205 C206 -139.1(5) no
C205 O41 C198 C197 134.9(5) no
C205 O41 C198 C199 -101.3(6) no
C205 O42 C209 C208 61.1(6) no
C205 O42 C209 C210 -174.4(4) no
C209 O42 C205 O41 61.4(6) no
C209 O42 C205 C206 -59.2(6) no
C211 O43 C206 C205 68.8(6) no
C211 O43 C206 C207 -167.9(5) no
C212 O44 C207 C206 -134.4(5) no
C212 O44 C207 C208 107.2(5) no
C213 O45 C210 C209 -177.7(4) no
C208 O46 C214 O47 102.9(5) no
C208 O46 C214 C215 -135.2(5) no
C214 O46 C208 C207 137.9(5) no
C214 O46 C208 C209 -102.1(6) no
C214 O47 C218 C217 55.9(6) no
C214 O47 C218 C219 179.7(4) no
C218 O47 C214 O46 58.9(6) no
C218 O47 C214 C215 -64.0(6) no
C220 O48 C215 C214 66.9(7) no
C220 O48 C215 C216 -172.3(6) no
C221 O49 C216 C215 -102.9(6) no
C221 O49 C216 C217 134.4(6) no
C222 O50 C219 C218 -171.6(5) no
C217 O51 C223 O52 99.8(5) no
C217 O51 C223 C224 -140.9(4) no
C223 O51 C217 C216 129.0(5) no
C223 O51 C217 C218 -107.3(5) no
C223 O52 C227 C226 53.7(5) no
C223 O52 C227 C228 174.6(3) no
C227 O52 C223 O51 54.8(5) no
C227 O52 C223 C224 -64.6(5) no
C229 O53 C224 C223 67.0(6) no
C229 O53 C224 C225 -171.6(4) no
C230 O54 C225 C224 -98.9(6) no
C230 O54 C225 C226 136.9(5) no
C231 O55 C228 C227 -163.2(4) no
C226 O56 C232 O57 98.8(5) no
C226 O56 C232 C233 -141.5(4) no
C232 O56 C226 C225 119.7(5) no
C232 O56 C226 C227 -116.8(5) no
C232 O57 C236 C235 61.2(6) no
C232 O57 C236 C237 -175.7(4) no
C236 O57 C232 O56 57.5(6) no
C236 O57 C232 C233 -60.7(5) no
C238 O58 C233 C232 92.3(6) no
C238 O58 C233 C234 -144.6(5) no
C239 O59 C234 C233 -122.8(5) no
C239 O59 C234 C235 118.2(6) no
C240 O60 C237 C236 -169.0(5) no
C187 O61 C235 C234 144.9(4) no
C187 O61 C235 C236 -95.9(5) no
C235 O61 C187 O33 123.0(5) no
C235 O61 C187 C188 -116.3(5) no
Rh1 N1 C1 C2 -1.0(10) no
Rh1 N1 C1 C20 -179.9(3) no
Rh1 N1 C18 C17 -2.3(9) no
Rh1 N1 C18 C19 -179.3(3) no
C1 N1 C18 C17 177.4(6) no
C1 N1 C18 C19 0.4(7) no
C18 N1 C1 C2 179.3(6) no
C18 N1 C1 C20 0.4(7) no
Rh1 N2 C3 C2 -0.9(10) no
Rh1 N2 C3 C4 176.8(3) no
Rh1 N2 C6 C5 -176.8(3) no
Rh1 N2 C6 C7 4.2(9) no
C3 N2 C6 C5 -1.8(7) no
C3 N2 C6 C7 179.2(6) no
C6 N2 C3 C2 -175.9(6) no
C6 N2 C3 C4 1.8(7) no
Rh1 N3 C8 C7 -3.2(10) no
Rh1 N3 C8 C9 -179.7(3) no
Rh1 N3 C11 C10 178.7(4) no
Rh1 N3 C11 C12 -4.6(10) no
C8 N3 C11 C10 -1.5(7) no
C8 N3 C11 C12 175.2(6) no
C11 N3 C8 C7 177.0(6) no
C11 N3 C8 C9 0.5(7) no
Rh1 N4 C13 C12 4.6(11) no
Rh1 N4 C13 C14 -179.0(4) no
Rh1 N4 C16 C15 178.7(4) no
Rh1 N4 C16 C17 1.1(10) no
C13 N4 C16 C15 1.6(8) no
C13 N4 C16 C17 -176.0(6) no
C16 N4 C13 C12 -178.3(7) no
C16 N4 C13 C14 -1.9(8) no
Rh2 N5 C49 C50 8.1(10) no
Rh2 N5 C49 C68 -174.5(4) no
Rh2 N5 C66 C65 -3.8(10) no
Rh2 N5 C66 C67 174.1(4) no
C49 N5 C66 C65 -179.1(6) no
C49 N5 C66 C67 -1.2(7) no
C66 N5 C49 C50 -176.6(6) no
C66 N5 C49 C68 0.8(7) no
Rh2 N6 C51 C50 4.9(9) no
Rh2 N6 C51 C52 -176.8(3) no
Rh2 N6 C54 C53 176.1(3) no
Rh2 N6 C54 C55 -6.1(9) no
C51 N6 C54 C53 -0.9(7) no
C51 N6 C54 C55 176.9(6) no
C54 N6 C51 C50 -178.1(6) no
C54 N6 C51 C52 0.2(7) no
Rh2 N7 C56 C55 2.6(9) no
Rh2 N7 C56 C57 -175.8(3) no
Rh2 N7 C59 C58 177.0(3) no
Rh2 N7 C59 C60 1.1(9) no
C56 N7 C59 C58 0.4(7) no
C56 N7 C59 C60 -175.5(6) no
C59 N7 C56 C55 179.2(6) no
C59 N7 C56 C57 0.8(7) no
Rh2 N8 C61 C60 4.5(11) no
Rh2 N8 C61 C62 -173.8(4) no
Rh2 N8 C64 C63 172.2(4) no
Rh2 N8 C64 C65 -8.4(10) no
C61 N8 C64 C63 -0.0(8) no
C61 N8 C64 C65 179.4(7) no
C64 N8 C61 C60 176.7(7) no
C64 N8 C61 C62 -1.6(8) no
Rh1 N9 C97 C98 178.1(3) no
Rh1 N9 C101 C100 -177.6(3) no
C97 N9 C101 C100 -1.0(8) no
C101 N9 C97 C98 1.5(8) no
Rh2 N10 C130 C129 -179.6(3) no
Rh2 N10 C131 C132 -178.7(3) no
C130 N10 C131 C132 1.9(7) no
C131 N10 C130 C129 -0.3(7) no
N1 C1 C2 C3 -4.5(12) no
N1 C1 C2 C21 178.9(6) no
N1 C1 C20 C19 -1.1(8) no
C2 C1 C20 C19 179.9(6) no
C20 C1 C2 C3 174.3(6) no
C20 C1 C2 C21 -2.2(11) no
C1 C2 C3 N2 5.5(12) no
C1 C2 C3 C4 -171.8(6) no
C1 C2 C21 C22 94.7(8) no
C1 C2 C21 C26 -85.5(9) no
C3 C2 C21 C22 -82.0(9) no
C3 C2 C21 C26 97.8(8) no
C21 C2 C3 N2 -177.9(7) no
C21 C2 C3 C4 4.8(11) no
N2 C3 C4 C5 -1.2(8) no
C2 C3 C4 C5 176.5(7) no
C3 C4 C5 C6 0.1(9) no
C4 C5 C6 N2 1.1(8) no
C4 C5 C6 C7 -179.9(6) no
N2 C6 C7 C8 3.1(11) no
N2 C6 C7 C28 -177.6(6) no
C5 C6 C7 C8 -175.7(6) no
C5 C6 C7 C28 3.6(10) no
C6 C7 C8 N3 -3.6(12) no
C6 C7 C8 C9 172.2(6) no
C6 C7 C28 C29 96.2(8) no
C6 C7 C28 C33 -82.3(7) no
C8 C7 C28 C29 -84.4(7) no
C8 C7 C28 C33 97.0(8) no
C28 C7 C8 N3 177.1(6) no
C28 C7 C8 C9 -7.1(11) no
N3 C8 C9 C10 0.7(8) no
C7 C8 C9 C10 -175.8(7) no
C8 C9 C10 C11 -1.6(8) no
C9 C10 C11 N3 2.0(9) no
C9 C10 C11 C12 -174.6(6) no
N3 C11 C12 C13 -1.3(12) no
N3 C11 C12 C35 179.3(6) no
C10 C11 C12 C13 174.9(7) no
C10 C11 C12 C35 -4.6(11) no
C11 C12 C13 N4 1.2(13) no
C11 C12 C13 C14 -174.6(6) no
C11 C12 C35 C36 95.9(8) no
C11 C12 C35 C40 -85.2(8) no
C13 C12 C35 C36 -83.6(9) no
C13 C12 C35 C40 95.3(8) no
C35 C12 C13 N4 -179.3(7) no
C35 C12 C13 C14 4.9(11) no
N4 C13 C14 C15 1.4(9) no
C12 C13 C14 C15 177.9(7) no
C13 C14 C15 C16 -0.4(9) no
C14 C15 C16 N4 -0.7(9) no
C14 C15 C16 C17 177.0(7) no
N4 C16 C17 C18 1.0(12) no
N4 C16 C17 C42 176.5(6) no
C15 C16 C17 C18 -176.3(7) no
C15 C16 C17 C42 -0.8(11) no
C16 C17 C18 N1 -0.4(11) no
C16 C17 C18 C19 176.1(6) no
C16 C17 C42 C43 85.9(8) no
C16 C17 C42 C47 -94.3(8) no
C18 C17 C42 C43 -98.3(7) no
C18 C17 C42 C47 81.6(7) no
C42 C17 C18 N1 -175.9(6) no
C42 C17 C18 C19 0.6(10) no
N1 C18 C19 C20 -1.1(8) no
C17 C18 C19 C20 -178.1(6) no
C18 C19 C20 C1 1.3(8) no
C2 C21 C22 C23 -178.3(7) no
C2 C21 C26 C25 178.4(6) no
C22 C21 C26 C25 -1.8(13) no
C26 C21 C22 C23 1.9(13) no
C21 C22 C23 C24 -1.4(16) no
C22 C23 C24 C25 0.7(16) no
C22 C23 C24 C27 179.6(9) no
C23 C24 C25 C26 -0.6(17) no
C27 C24 C25 C26 -179.7(10) no
C24 C25 C26 C21 1.2(17) no
C7 C28 C29 C30 175.9(5) no
C7 C28 C33 C32 -177.4(5) no
C29 C28 C33 C32 4.0(9) no
C33 C28 C29 C30 -5.6(9) no
C28 C29 C30 C31 3.3(10) no
C29 C30 C31 C32 0.5(10) no
C29 C30 C31 C34 179.1(5) no
C30 C31 C32 C33 -2.1(10) no
C34 C31 C32 C33 179.4(6) no
C31 C32 C33 C28 -0.2(10) no
C12 C35 C36 C37 179.8(6) no
C12 C35 C40 C39 179.3(6) no
C36 C35 C40 C39 -1.8(12) no
C40 C35 C36 C37 0.9(11) no
C35 C36 C37 C38 -2.0(12) no
C36 C37 C38 C39 3.8(11) no
C36 C37 C38 C41 179.8(6) no
C37 C38 C39 C40 -4.6(14) no
C41 C38 C39 C40 178.9(8) no
C38 C39 C40 C35 3.7(15) no
C17 C42 C43 C44 178.5(5) no
C17 C42 C47 C46 -178.8(5) no
C43 C42 C47 C46 1.1(9) no
C47 C42 C43 C44 -1.3(9) no
C42 C43 C44 C45 0.6(10) no
C43 C44 C45 C46 0.5(10) no
C43 C44 C45 C48 -176.4(5) no
C44 C45 C46 C47 -0.8(9) no
C48 C45 C46 C47 176.2(5) no
C45 C46 C47 C42 -0.1(9) no
N5 C49 C50 C51 2.1(12) no
N5 C49 C50 C69 -179.3(6) no
N5 C49 C68 C67 -0.0(8) no
C50 C49 C68 C67 177.4(7) no
C68 C49 C50 C51 -174.8(6) no
C68 C49 C50 C69 3.7(11) no
C49 C50 C51 N6 -9.0(11) no
C49 C50 C51 C52 172.9(6) no
C49 C50 C69 C70 -93.7(7) no
C49 C50 C69 C74 81.0(8) no
C51 C50 C69 C70 85.0(7) no
C51 C50 C69 C74 -100.3(7) no
C69 C50 C51 N6 172.5(6) no
C69 C50 C51 C52 -5.6(10) no
N6 C51 C52 C53 0.6(8) no
C50 C51 C52 C53 178.9(6) no
C51 C52 C53 C54 -1.1(8) no
C52 C53 C54 N6 1.3(8) no
C52 C53 C54 C55 -176.5(6) no
N6 C54 C55 C56 1.6(10) no
N6 C54 C55 C81 -175.8(5) no
C53 C54 C55 C56 179.0(6) no
C53 C54 C55 C81 1.5(10) no
C54 C55 C56 N7 0.3(11) no
C54 C55 C56 C57 178.5(6) no
C54 C55 C81 C76 -75.3(7) no
C54 C55 C81 C80 109.4(6) no
C56 C55 C81 C76 107.2(7) no
C56 C55 C81 C80 -68.2(7) no
C81 C55 C56 N7 177.6(5) no
C81 C55 C56 C57 -4.1(9) no
N7 C56 C57 C58 -1.7(7) no
C55 C56 C57 C58 179.7(6) no
C56 C57 C58 C59 1.9(7) no
C57 C58 C59 N7 -1.5(7) no
C57 C58 C59 C60 174.5(6) no
N7 C59 C60 C61 2.3(11) no
N7 C59 C60 C83 -179.9(5) no
C58 C59 C60 C61 -172.9(6) no
C58 C59 C60 C83 4.8(10) no
C59 C60 C61 N8 -5.3(12) no
C59 C60 C61 C62 172.7(6) no
C59 C60 C83 C84 -105.4(7) no
C59 C60 C83 C88 72.2(9) no
C61 C60 C83 C84 72.5(9) no
C61 C60 C83 C88 -109.9(8) no
C83 C60 C61 N8 176.9(7) no
C83 C60 C61 C62 -5.1(11) no
N8 C61 C62 C63 2.7(9) no
C60 C61 C62 C63 -175.6(7) no
C61 C62 C63 C64 -2.7(9) no
C62 C63 C64 N8 1.7(9) no
C62 C63 C64 C65 -177.7(7) no
N8 C64 C65 C66 -0.2(12) no
N8 C64 C65 C90 -179.8(6) no
C63 C64 C65 C66 179.1(7) no
C63 C64 C65 C90 -0.5(11) no
C64 C65 C66 N5 6.8(11) no
C64 C65 C66 C67 -170.8(6) no
C64 C65 C90 C91 -115.9(7) no
C64 C65 C90 C95 66.2(8) no
C66 C65 C90 C91 64.5(7) no
C66 C65 C90 C95 -113.4(7) no
C90 C65 C66 N5 -173.7(6) no
C90 C65 C66 C67 8.8(10) no
N5 C66 C67 C68 1.3(8) no
C65 C66 C67 C68 179.2(6) no
C66 C67 C68 C49 -0.8(9) no
C50 C69 C70 C71 174.6(5) no
C50 C69 C74 C73 -174.7(5) no
C70 C69 C74 C73 0.1(10) no
C74 C69 C70 C71 -0.2(9) no
C69 C70 C71 C72 -0.4(11) no
C70 C71 C72 C73 1.2(11) no
C70 C71 C72 C75 -177.7(6) no
C71 C72 C73 C74 -1.3(11) no
C75 C72 C73 C74 177.5(6) no
C72 C73 C74 C69 0.7(12) no
C77 C76 C81 C55 -173.1(5) no
C77 C76 C81 C80 2.2(8) no
C81 C76 C77 C78 1.0(9) no
C76 C77 C78 C79 -3.2(9) no
C76 C77 C78 C82 176.6(5) no
C77 C78 C79 C80 2.5(8) no
C82 C78 C79 C80 -177.3(5) no
C78 C79 C80 C81 0.5(8) no
C79 C80 C81 C55 172.7(4) no
C79 C80 C81 C76 -2.8(8) no
C60 C83 C84 C85 -179.5(6) no
C60 C83 C88 C87 179.2(6) no
C84 C83 C88 C87 -3.2(12) no
C88 C83 C84 C85 2.9(12) no
C83 C84 C85 C86 -1.7(14) no
C84 C85 C86 C87 0.8(16) no
C84 C85 C86 C89 -179.3(8) no
C85 C86 C87 C88 -1.2(17) no
C89 C86 C87 C88 178.9(10) no
C86 C87 C88 C83 2.4(16) no
C65 C90 C91 C92 -179.8(5) no
C65 C90 C95 C94 -179.9(5) no
C91 C90 C95 C94 2.0(8) no
C95 C90 C91 C92 -1.7(8) no
C90 C91 C92 C93 0.5(9) no
C91 C92 C93 C94 0.5(10) no
C91 C92 C93 C96 178.0(5) no
C92 C93 C94 C95 -0.2(10) no
C96 C93 C94 C95 -177.7(6) no
C93 C94 C95 C90 -1.1(10) no
N9 C97 C98 C99 -0.8(9) no
C97 C98 C99 C100 -0.5(9) no
C97 C98 C99 C102 178.7(5) no
C98 C99 C100 C101 1.1(8) no
C102 C99 C100 C101 -178.2(5) no
C99 C100 C101 N9 -0.3(9) no
C103 C104 C105 C106 -178.9(5) no
C103 C104 C109 C108 176.3(5) no
C105 C104 C109 C108 -2.4(10) no
C109 C104 C105 C106 -0.1(9) no
C104 C105 C106 C107 4.1(10) no
C105 C106 C107 C108 -5.5(9) no
C105 C106 C107 C110 173.2(5) no
C106 C107 C108 C109 3.0(9) no
C110 C107 C108 C109 -175.6(5) no
C107 C108 C109 C104 1.0(10) no
C111 C112 C113 O1 4.5(8) no
C111 C112 C113 C114 -178.7(5) no
C111 C112 C117 C116 176.4(4) no
C113 C112 C117 C116 -0.0(8) no
C117 C112 C113 O1 -179.0(4) no
C117 C112 C113 C114 -2.3(8) no
O1 C113 C114 C115 178.9(4) no
C112 C113 C114 C115 2.2(8) no
C113 C114 C115 C116 0.3(7) no
C113 C114 C115 C118 -176.3(4) no
C114 C115 C116 O32 172.9(4) no
C114 C115 C116 C117 -2.6(7) no
C118 C115 C116 O32 -10.4(7) no
C118 C115 C116 C117 174.1(4) no
O32 C116 C117 C112 -172.9(4) no
C115 C116 C117 C112 2.5(8) no
C119 C120 C121 C122 -178.9(4) no
C119 C120 C125 C124 179.4(5) no
C121 C120 C125 C124 -1.4(8) no
C125 C120 C121 C122 1.9(8) no
C120 C121 C122 C123 -1.0(8) no
C121 C122 C123 C124 -0.4(8) no
C121 C122 C123 C126 178.6(5) no
C122 C123 C124 C125 1.0(8) no
C126 C123 C124 C125 -178.0(5) no
C123 C124 C125 C120 -0.1(9) no
C127 C128 C129 C130 -176.5(5) no
C127 C128 C132 C131 178.1(5) no
C129 C128 C132 C131 -1.6(8) no
C132 C128 C129 C130 3.1(8) no
C128 C129 C130 N10 -2.3(8) no
N10 C131 C132 C128 -1.0(8) no
O2 C133 C134 O3 178.4(4) no
O2 C133 C134 C135 59.9(7) no
O31 C133 C134 O3 56.8(7) no
O31 C133 C134 C135 -61.8(8) no
O3 C134 C135 O4 66.0(9) no
O3 C134 C135 C136 -172.5(5) no
C133 C134 C135 O4 -171.0(7) no
C133 C134 C135 C136 -49.5(9) no
O4 C135 C136 O5 -71.5(7) no
O4 C135 C136 C137 168.2(5) no
C134 C135 C136 O5 164.4(6) no
C134 C135 C136 C137 44.1(8) no
O5 C136 C137 O2 -168.8(6) no
O5 C136 C137 C138 72.2(7) no
C135 C136 C137 O2 -49.6(8) no
C135 C136 C137 C138 -168.6(5) no
O2 C137 C138 O1 62.7(6) no
C136 C137 C138 O1 -175.7(5) no
O5 C141 C142 O7 56.6(9) no
O5 C141 C142 C143 -64.6(9) no
O6 C141 C142 O7 -177.4(6) no
O6 C141 C142 C143 61.3(9) no
O7 C142 C143 O8 60.0(8) no
O7 C142 C143 C144 -178.0(5) no
C141 C142 C143 O8 -179.6(7) no
C141 C142 C143 C144 -57.6(8) no
O8 C143 C144 O10 -66.3(7) no
O8 C143 C144 C145 174.8(5) no
C142 C143 C144 O10 172.3(5) no
C142 C143 C144 C145 53.5(7) no
O10 C144 C145 O6 -169.3(6) no
O10 C144 C145 C146 69.3(8) no
C143 C144 C145 O6 -52.0(8) no
C143 C144 C145 C146 -173.3(6) no
O6 C145 C146 O9 66.9(7) no
C144 C145 C146 O9 -170.7(6) no
O10 C150 C151 O12 58.3(7) no
O10 C150 C151 C152 -61.6(7) no
O11 C150 C151 O12 178.7(5) no
O11 C150 C151 C152 58.9(7) no
O12 C151 C152 O13 63.9(7) no
O12 C151 C152 C153 -176.3(4) no
C150 C151 C152 O13 -172.7(6) no
C150 C151 C152 C153 -52.9(8) no
O13 C152 C153 O15 -70.5(6) no
O13 C152 C153 C154 168.8(5) no
C151 C152 C153 O15 170.0(5) no
C151 C152 C153 C154 49.3(7) no
O15 C153 C154 O11 -170.0(5) no
O15 C153 C154 C155 67.7(7) no
C152 C153 C154 O11 -52.0(7) no
C152 C153 C154 C155 -174.2(5) no
O11 C154 C155 O14 -71.1(6) no
C153 C154 C155 O14 50.5(7) no
O15 C159 C160 O17 60.9(6) no
O15 C159 C160 C161 -60.3(5) no
O16 C159 C160 O17 -177.3(4) no
O16 C159 C160 C161 61.6(6) no
O17 C160 C161 O18 66.6(6) no
O17 C160 C161 C162 -174.7(4) no
C159 C160 C161 O18 -169.4(4) no
C159 C160 C161 C162 -50.7(7) no
O18 C161 C162 O20 -76.6(6) no
O18 C161 C162 C163 164.9(5) no
C160 C161 C162 O20 160.8(5) no
C160 C161 C162 C163 42.4(7) no
O20 C162 C163 O16 -162.9(4) no
O20 C162 C163 C164 77.0(6) no
C161 C162 C163 O16 -43.8(8) no
C161 C162 C163 C164 -163.9(5) no
O16 C163 C164 O19 -66.1(7) no
C162 C163 C164 O19 57.4(8) no
O20 C168 C169 O22 57.1(7) no
O20 C168 C169 C170 -65.4(6) no
O21 C168 C169 O22 -177.7(5) no
O21 C168 C169 C170 59.9(6) no
O22 C169 C170 O23 60.9(6) no
O22 C169 C170 C171 -178.1(5) no
C168 C169 C170 O23 -175.3(4) no
C168 C169 C170 C171 -54.4(6) no
O23 C170 C171 O25 -65.1(6) no
O23 C170 C171 C172 171.3(4) no
C169 C170 C171 O25 174.1(5) no
C169 C170 C171 C172 50.5(7) no
O25 C171 C172 O21 -173.9(4) no
O25 C171 C172 C173 66.8(6) no
C170 C171 C172 O21 -51.7(7) no
C170 C171 C172 C173 -171.1(5) no
O21 C172 C173 O24 -68.4(8) no
C171 C172 C173 O24 53.7(9) no
O25 C177 C178 O27 57.9(7) no
O25 C177 C178 C179 -64.0(6) no
O26 C177 C178 O27 -179.8(4) no
O26 C177 C178 C179 58.4(5) no
O27 C178 C179 O28 62.1(6) no
O27 C178 C179 C180 -177.5(5) no
C177 C178 C179 O28 -172.9(4) no
C177 C178 C179 C180 -52.4(7) no
O28 C179 C180 O31 -71.7(6) no
O28 C179 C180 C181 169.2(4) no
C178 C179 C180 O31 165.2(5) no
C178 C179 C180 C181 46.2(7) no
O31 C180 C181 O26 -163.0(4) no
O31 C180 C181 C182 79.1(5) no
C179 C180 C181 O26 -46.5(6) no
C179 C180 C181 C182 -164.5(4) no
O26 C181 C182 O29 -58.1(8) no
O26 C181 C182 O30a 42.9(10) no
C180 C181 C182 O29 63.8(8) no
C180 C181 C182 O30a 164.8(7) no
O33 C187 C188 O34 -179.8(5) no
O33 C187 C188 C189 59.5(7) no
O61 C187 C188 O34 59.9(7) no
O61 C187 C188 C189 -60.8(5) no
O34 C188 C189 O35 62.9(6) no
O34 C188 C189 C190 -176.5(4) no
C187 C188 C189 O35 -172.2(5) no
C187 C188 C189 C190 -51.6(6) no
O35 C189 C190 O36 -71.8(6) no
O35 C189 C190 C191 168.5(5) no
C188 C189 C190 O36 165.1(4) no
C188 C189 C190 C191 45.4(7) no
O36 C190 C191 O33 -165.3(4) no
O36 C190 C191 C192 75.1(5) no
C189 C190 C191 O33 -46.5(7) no
C189 C190 C191 C192 -166.2(5) no
O33 C191 C192 O32 104.0(5) no
C190 C191 C192 O32 -132.7(5) no
O36 C195 C196 O38 57.7(8) no
O36 C195 C196 C197 -59.5(7) no
O37 C195 C196 O38 -179.7(5) no
O37 C195 C196 C197 63.0(6) no
O38 C196 C197 O39 67.1(7) no
O38 C196 C197 C198 -174.4(5) no
C195 C196 C197 O39 -170.9(5) no
C195 C196 C197 C198 -52.4(7) no
O39 C197 C198 O41 -74.0(6) no
O39 C197 C198 C199 165.2(5) no
C196 C197 C198 O41 164.9(5) no
C196 C197 C198 C199 44.1(7) no
O41 C198 C199 O37 -165.5(4) no
O41 C198 C199 C200 75.6(5) no
C197 C198 C199 O37 -45.6(6) no
C197 C198 C199 C200 -164.5(5) no
O37 C199 C200 O40 -70.9(7) no
C198 C199 C200 O40 51.1(8) no
O41 C205 C206 O43 55.4(6) no
O41 C205 C206 C207 -65.1(6) no
O42 C205 C206 O43 177.0(4) no
O42 C205 C206 C207 56.5(6) no
O43 C206 C207 O44 60.8(6) no
O43 C206 C207 C208 -179.6(4) no
C205 C206 C207 O44 -176.1(4) no
C205 C206 C207 C208 -56.5(6) no
O44 C207 C208 O46 -64.0(5) no
O44 C207 C208 C209 174.9(3) no
C206 C207 C208 O46 177.5(4) no
C206 C207 C208 C209 56.5(6) no
O46 C208 C209 O42 -176.7(4) no
O46 C208 C209 C210 63.7(5) no
C207 C208 C209 O42 -57.9(5) no
C207 C208 C209 C210 -177.5(4) no
O42 C209 C210 O45 -71.4(5) no
C208 C209 C210 O45 49.6(6) no
O46 C214 C215 O48 57.2(7) no
O46 C214 C215 C216 -62.9(7) no
O47 C214 C215 O48 -178.4(4) no
O47 C214 C215 C216 61.4(6) no
O48 C215 C216 O49 59.8(7) no
O48 C215 C216 C217 -177.7(4) no
C214 C215 C216 O49 -176.6(5) no
C214 C215 C216 C217 -54.1(7) no
O49 C216 C217 O51 -68.5(6) no
O49 C216 C217 C218 171.1(4) no
C215 C216 C217 O51 168.8(4) no
C215 C216 C217 C218 48.3(7) no
O51 C217 C218 O47 -165.9(4) no
O51 C217 C218 C219 75.3(6) no
C216 C217 C218 O47 -47.5(7) no
C216 C217 C218 C219 -166.4(5) no
O47 C218 C219 O50 68.6(5) no
C217 C218 C219 O50 -170.1(4) no
O51 C223 C224 O53 60.5(6) no
O51 C223 C224 C225 -60.4(6) no
O52 C223 C224 O53 -177.7(4) no
O52 C223 C224 C225 61.3(6) no
O53 C224 C225 O54 62.6(6) no
O53 C224 C225 C226 -176.5(4) no
C223 C224 C225 O54 -172.4(5) no
C223 C224 C225 C226 -51.5(6) no
O54 C225 C226 O56 -75.0(5) no
O54 C225 C226 C227 163.9(4) no
C224 C225 C226 O56 162.6(4) no
C224 C225 C226 C227 41.6(6) no
O56 C226 C227 O52 -159.5(4) no
O56 C226 C227 C228 83.2(5) no
C225 C226 C227 O52 -40.1(6) no
C225 C226 C227 C228 -157.4(4) no
O52 C227 C228 O55 58.7(5) no
C226 C227 C228 O55 -179.6(4) no
O56 C232 C233 O58 58.8(5) no
O56 C232 C233 C234 -62.6(6) no
O57 C232 C233 O58 178.5(4) no
O57 C232 C233 C234 57.1(6) no
O58 C233 C234 O59 60.4(6) no
O58 C233 C234 C235 -179.8(4) no
C232 C233 C234 O59 -175.8(5) no
C232 C233 C234 C235 -56.0(6) no
O59 C234 C235 O61 -64.6(5) no
O59 C234 C235 C236 175.0(4) no
C233 C234 C235 O61 176.1(4) no
C233 C234 C235 C236 55.6(5) no
O61 C235 C236 O57 -176.5(5) no
O61 C235 C236 C237 62.6(6) no
C234 C235 C236 O57 -58.1(6) no
C234 C235 C236 C237 -179.0(4) no
O57 C236 C237 O60 -67.0(6) no
C235 C236 C237 O60 54.1(6) no

loop_
_platon_squeeze_void_nr
_platon_squeeze_void_average_x
_platon_squeeze_void_average_y
_platon_squeeze_void_average_z
_platon_squeeze_void_volume
_platon_squeeze_void_count_electrons
_platon_squeeze_void_content
1 0.063 -0.157 0.061 1660 157 ' '
2 0.723 0.501 0.564 58 8 ' '
